data_4305950
loop_
_publ_author_name
'Cesar Pay G\'omez'
'Satoshi Ohhashi'
'Akiji Yamamoto'
'An Pang Tsai'

_publ_contact_author_address
;International Center for Young Scientists,
International Center for Materials 
NanoArchitectonics (ICYS-MANA), 
National Institute for Materials Science (NIMS), 
1-1 Namiki, Tsukuba, Ibaraki, 
305-0044, JAPAN
;
_publ_contact_author_email GOMEZ.Cesar@nims.go.jp
_publ_contact_author_fax +81-(0)29-860-4706
_publ_contact_author_name 'Cesar Pay G\'omez'
_publ_contact_author_phone +81-(0)29-851-3354-8903
_publ_section_title
;
Disordered Structures of the TM-Mg-Zn 1/1 Quasicrystal Approximants (TM
= Hf, Zr, or Ti) and Chemical Intergrowth
;
_journal_name_full 'Inorganic Chemistry'
_journal_page_first 8258
_journal_page_last 8266
_journal_paper_doi 10.1021/ic800874u
_journal_volume 47
_journal_year 2008
_chemical_formula_moiety 'Mg11.96 Ti8.17 Zn125.79'
_chemical_formula_sum 'Mg3.994 Ti1.361 Zn20.968'
_chemical_formula_weight 1533.1
_chemical_name_systematic ' ?'
_space_group_IT_number 200
_symmetry_cell_setting cubic
_symmetry_space_group_name_Hall '-P 2 2 3'
_symmetry_space_group_name_H-M 'P m -3'
_cell_angle_alpha 90
_cell_angle_beta 90
_cell_angle_gamma 90
_cell_formula_units_Z 6
_cell_length_a 13.5541(8)
_cell_length_b 13.5541(8)
_cell_length_c 13.5541(8)
_cell_measurement_reflns_used 24955
_cell_measurement_temperature 295
_cell_measurement_theta_max 27.44
_cell_measurement_theta_min 3.01
_cell_volume 2490.1(3)
_computing_publication_material 'Jana2006 (Petricek, Dusek & Palatinus, 2006)'
_computing_structure_refinement 'Jana2006 (Petricek, Dusek & Palatinus, 2006)'
_diffrn_ambient_temperature 295
_diffrn_measured_fraction_theta_full 0.00
_diffrn_measured_fraction_theta_max 1.00
_diffrn_measurement_device 'Rigaku IP'
_diffrn_measurement_device_type 'R-AXIS RAPID II'
_diffrn_measurement_method '\w scans'
_diffrn_radiation_monochromator graphite
_diffrn_radiation_source 'X-ray tube'
_diffrn_radiation_type 'Mo K\a'
_diffrn_radiation_wavelength 0.71069
_diffrn_reflns_av_R_equivalents 0.1151
_diffrn_reflns_av_sigmaI/netI 0.0539
_diffrn_reflns_limit_h_max 17
_diffrn_reflns_limit_h_min -17
_diffrn_reflns_limit_k_max 17
_diffrn_reflns_limit_k_min -17
_diffrn_reflns_limit_l_max 17
_diffrn_reflns_limit_l_min -17
_diffrn_reflns_number 24955
_diffrn_reflns_theta_full 27.44
_diffrn_reflns_theta_max 27.44
_diffrn_reflns_theta_min 3.01
_exptl_absorpt_coefficient_mu 30.376
_exptl_absorpt_correction_T_max 0.159827
_exptl_absorpt_correction_T_min 0.069425
_exptl_absorpt_correction_type empirical
_exptl_absorpt_process_details '(ABSCOR; T. Higashi, 2001)'
_exptl_crystal_colour silver
_exptl_crystal_density_diffrn 6.1323
_exptl_crystal_description 'irregular block'
_exptl_crystal_F_000 4241
_exptl_crystal_size_max 0.120
_exptl_crystal_size_mid 0.080
_exptl_crystal_size_min 0.060
_refine_diff_density_max 1.45
_refine_diff_density_min -1.30
_refine_ls_extinction_method none
_refine_ls_goodness_of_fit_gt 1.69
_refine_ls_goodness_of_fit_ref 1.55
_refine_ls_number_parameters 119
_refine_ls_number_reflns 1083
_refine_ls_R_factor_all 0.0476
_refine_ls_R_factor_gt 0.0362
_refine_ls_shift/su_max 0.0002
_refine_ls_shift/su_mean 0.0000
_refine_ls_structure_factor_coef Fsqd
_refine_ls_weighting_details w=1/(\s^2^(I)+0.0004I^2^)
_refine_ls_weighting_scheme sigma
_refine_ls_wR_factor_gt 0.0810
_refine_ls_wR_factor_ref 0.0847
_reflns_number_gt 864
_reflns_number_total 1083
_reflns_threshold_expression I>3\s(I)
_cod_data_source_file ic800874u_si_001_3.cif
_cod_data_source_block (Ti-Mg-Zn)
_cod_database_code 4305950

loop_
_symmetry_equiv_pos_site_id
_symmetry_equiv_pos_as_xyz
1 x,y,z
2 -x,-y,z
3 x,-y,-z
4 z,x,y
5 -x,y,-z
6 -z,-x,y
7 z,-x,-y
8 -z,x,-y
9 y,z,x
10 -y,-z,x
11 y,-z,-x
12 -y,z,-x
13 -x,-y,-z
14 x,y,-z
15 -x,y,z
16 -z,-x,-y
17 x,-y,z
18 z,x,-y
19 -z,x,y
20 z,-x,y
21 -y,-z,-x
22 y,z,-x
23 -y,z,x
24 y,-z,x

loop_
_atom_site_label
_atom_site_type_symbol
_atom_site_fract_x
_atom_site_fract_y
_atom_site_fract_z
_atom_site_adp_type
_atom_site_U_iso_or_equiv
_atom_site_symmetry_multiplicity
_atom_site_occupancy
_atom_site_calc_flag
_atom_site_refinement_flags
_atom_site_disorder_assembly
_atom_site_disorder_group
Ti1 Ti 0.30124(15) 0.5 0 Uani 0.0093(6) 6 1 d . . .
Mg2 Mg 0.3094(2) 0.1178(2) 0 Uani 0.0119(9) 12 1 d . . .
Ti4 Ti 0.18987(12) 0.18987(12) 0.18987(12) Uani 0.0137(5) 8 0.271(12) d . . .
Mg4 Mg 0.18987(12) 0.18987(12) 0.18987(12) Uani 0.0137(5) 8 0.729(12) d . . .
Zn1 Zn 0.09732(7) 0.15583(7) 0 Uani 0.0113(3) 12 1 d . . .
Zn3 Zn 0.19222(5) 0.40655(5) 0.16262(5) Uani 0.0170(3) 24 1 d . . .
Zn5 Zn 0.09417(10) 0.5 0 Uani 0.0164(5) 6 1 d . . .
Zn6 Zn 0.35392(6) 0.31803(5) 0.09887(5) Uani 0.0193(3) 24 1 d . . .
Zn7 Zn 0.2335(2) 0.5 0.3425(2) Uani 0.0491(13) 12 1 d . . .
Zn8 Zn 0.3764(2) 0.5 0.1926(2) Uani 0.0468(6) 12 0.999(7) d . . .
Mg8 Mg 0.3764(2) 0.5 0.1926(2) Uani 0.0468(6) 12 0.001(7) d . . .
Zn10 Zn 0 0.5 0.20504(12) Uani 0.0219(5) 6 1 d . . .
Zn13 Zn 0.18648(7) 0.31605(7) 0 Uani 0.0136(3) 12 1 d . . .
Mg14 Mg 0.5 0.5 0.1069(5) Uani 0.041(3) 6 0.396(10) d . . .
Zn14 Zn 0.5 0.5 0.1069(5) Uani 0.041(3) 6 0.104(10) d . . .
Zn15 Zn 0.5 0.4090(3) 0 Uani 0.0976(14) 6 1 d . . .
Zn12 Zn 0.31333(11) 0.31333(11) 0.31333(11) Uani 0.0382(5) 8 0.533(8) d . . .
Mg12 Mg 0.31333(11) 0.31333(11) 0.31333(11) Uani 0.0382(5) 8 0.467(8) d . . .
Zn17 Zn 0.402(2) 0.3903(16) 0.4282(12) Uiso 0.053(7) 24 0.078(3) d . . .
Zn18 Zn 0.3505(6) 0.5 0.5298(10) Uani 0.122(10) 12 0.34(2) d . . .
Zn19 Zn 0.5 0.364(3) 0.435(3) Uiso 0.058(16) 12 0.08(2) d . . .

loop_
_atom_site_aniso_label
_atom_site_aniso_type_symbol
_atom_site_aniso_U_11
_atom_site_aniso_U_22
_atom_site_aniso_U_33
_atom_site_aniso_U_12
_atom_site_aniso_U_13
_atom_site_aniso_U_23
Ti1 Ti 0.0090(11) 0.0088(11) 0.0101(11) 0 0 0
Mg2 Mg 0.0130(16) 0.0131(16) 0.0096(15) -0.0047(11) 0 0
Ti4 Ti 0.0137(9) 0.0137(9) 0.0137(9) 0.0005(7) 0.0005(7) 0.0005(7)
Mg4 Mg 0.0137(9) 0.0137(9) 0.0137(9) 0.0005(7) 0.0005(7) 0.0005(7)
Zn1 Zn 0.0112(5) 0.0114(6) 0.0113(5) 0.0000(4) 0 0
Zn3 Zn 0.0210(5) 0.0138(4) 0.0163(4) 0.0001(3) 0.0040(3) 0.0006(3)
Zn5 Zn 0.0111(8) 0.0166(8) 0.0215(9) 0 0 0
Zn6 Zn 0.0197(5) 0.0198(5) 0.0185(5) 0.0064(3) -0.0007(3) 0.0026(3)
Zn7 Zn 0.084(3) 0.0206(18) 0.043(2) 0 0.0262(18) 0
Zn8 Zn 0.0641(12) 0.0183(8) 0.0581(11) 0 -0.0354(8) 0
Mg8 Mg 0.0641(12) 0.0183(8) 0.0581(11) 0 -0.0354(8) 0
Zn10 Zn 0.0285(10) 0.0148(8) 0.0224(9) 0 0 0
Zn13 Zn 0.0127(6) 0.0135(6) 0.0147(6) -0.0025(4) 0 0
Mg14 Mg 0.016(4) 0.086(8) 0.020(5) 0 0 0
Zn14 Zn 0.016(4) 0.086(8) 0.020(5) 0 0 0
Zn15 Zn 0.0132(11) 0.0143(12) 0.265(4) 0 0 0
Zn12 Zn 0.0382(9) 0.0382(9) 0.0382(9) 0.0184(7) 0.0184(7) 0.0184(7)
Mg12 Mg 0.0382(9) 0.0382(9) 0.0382(9) 0.0184(7) 0.0184(7) 0.0184(7)
Zn18 Zn 0.063(5) 0.17(2) 0.133(16) 0 0.024(5) 0

loop_
_atom_type_symbol
_atom_type_scat_dispersion_real
_atom_type_scat_dispersion_imag
_atom_type_scat_source
_atom_type_scat_Cromer_Mann_a1
_atom_type_scat_Cromer_Mann_b1
_atom_type_scat_Cromer_Mann_a2
_atom_type_scat_Cromer_Mann_b2
_atom_type_scat_Cromer_Mann_a3
_atom_type_scat_Cromer_Mann_b3
_atom_type_scat_Cromer_Mann_a4
_atom_type_scat_Cromer_Mann_b4
_atom_type_scat_Cromer_Mann_c
Ti 0.278 0.446 'International Tables Vol C Tables  4.2.6.8 and 6.1.1.4' 9.7595 7.8508 7.3558 0.5 1.6991 35.633801 1.9021 116.105003 1.2807
Zn 0.284 1.430 'International Tables Vol C Tables  4.2.6.8 and 6.1.1.4' 14.0743 3.2655 7.0318 0.2333 5.1652 10.3163 2.41 58.709702 1.3041
Mg 0.049 0.036 'International Tables Vol C Tables  4.2.6.8 and 6.1.1.4' 5.4204 2.8275 2.1735 79.261101 1.2269 0.3808 2.3073 7.1937 0.8584

loop_
_geom_angle_atom_site_label_1
_geom_angle_atom_site_label_2
_geom_angle_atom_site_label_3
_geom_angle_site_symmetry_1
_geom_angle_site_symmetry_2
_geom_angle_site_symmetry_3
_geom_angle
_geom_angle_publ_flag
Zn3 Ti1 Zn3 . . 3_565 119.67(7) yes
Zn3 Ti1 Zn3 . . 14_555 97.11(5) yes
Zn3 Ti1 Zn3 . . 17_565 51.03(3) yes
Zn3 Ti1 Zn5 . . . 59.83(4) yes
Zn3 Ti1 Zn6 . . . 53.86(2) yes
Zn3 Ti1 Zn6 . . 3_565 146.88(4) yes
Zn3 Ti1 Zn6 . . 14_555 95.96(2) yes
Zn3 Ti1 Zn6 . . 17_565 98.27(2) yes
Zn3 Ti1 Zn8 . . . 58.95(5) yes
Zn3 Ti1 Zn8 . . 3_565 151.76(4) yes
Zn3 Ti1 Mg8 . . . 58.95(5) yes
Zn3 Ti1 Mg8 . . 3_565 151.76(4) yes
Zn3 Ti1 Zn13 . . . 50.84(2) yes
Zn3 Ti1 Zn13 . . 3_565 95.71(5) yes
Zn3 Ti1 Mg14 . . . 95.02(10) yes
Zn3 Ti1 Mg14 . . 3_565 142.91(9) yes
Zn3 Ti1 Zn14 . . . 95.02(10) yes
Zn3 Ti1 Zn14 . . 3_565 142.91(9) yes
Zn3 Ti1 Zn15 . . . 106.12(5) yes
Zn3 Ti1 Zn15 . . 2_665 129.51(4) yes
Zn3 Ti1 Zn3 3_565 . 14_555 51.03(3) yes
Zn3 Ti1 Zn3 3_565 . 17_565 97.11(5) yes
Zn3 Ti1 Zn5 3_565 . . 59.83(4) yes
Zn3 Ti1 Zn6 3_565 . . 146.88(4) yes
Zn3 Ti1 Zn6 3_565 . 3_565 53.86(2) yes
Zn3 Ti1 Zn6 3_565 . 14_555 98.27(2) yes
Zn3 Ti1 Zn6 3_565 . 17_565 95.96(2) yes
Zn3 Ti1 Zn8 3_565 . . 151.76(4) yes
Zn3 Ti1 Zn8 3_565 . 3_565 58.95(5) yes
Zn3 Ti1 Mg8 3_565 . . 151.76(4) yes
Zn3 Ti1 Mg8 3_565 . 3_565 58.95(5) yes
Zn3 Ti1 Zn13 3_565 . . 95.71(5) yes
Zn3 Ti1 Zn13 3_565 . 3_565 50.84(2) yes
Zn3 Ti1 Mg14 3_565 . . 142.91(9) yes
Zn3 Ti1 Mg14 3_565 . 3_565 95.02(10) yes
Zn3 Ti1 Zn14 3_565 . . 142.91(9) yes
Zn3 Ti1 Zn14 3_565 . 3_565 95.02(10) yes
Zn3 Ti1 Zn15 3_565 . . 129.51(4) yes
Zn3 Ti1 Zn15 3_565 . 2_665 106.12(5) yes
Zn3 Ti1 Zn3 14_555 . 17_565 119.67(7) yes
Zn3 Ti1 Zn5 14_555 . . 59.83(4) yes
Zn3 Ti1 Zn6 14_555 . . 95.96(2) yes
Zn3 Ti1 Zn6 14_555 . 3_565 98.27(2) yes
Zn3 Ti1 Zn6 14_555 . 14_555 53.86(2) yes
Zn3 Ti1 Zn6 14_555 . 17_565 146.88(4) yes
Zn3 Ti1 Zn8 14_555 . . 151.76(4) yes
Zn3 Ti1 Zn8 14_555 . 3_565 58.95(5) yes
Zn3 Ti1 Mg8 14_555 . . 151.76(4) yes
Zn3 Ti1 Mg8 14_555 . 3_565 58.95(5) yes
Zn3 Ti1 Zn13 14_555 . . 50.84(2) yes
Zn3 Ti1 Zn13 14_555 . 3_565 95.71(5) yes
Zn3 Ti1 Mg14 14_555 . . 142.91(9) yes
Zn3 Ti1 Mg14 14_555 . 3_565 95.02(10) yes
Zn3 Ti1 Zn14 14_555 . . 142.91(9) yes
Zn3 Ti1 Zn14 14_555 . 3_565 95.02(10) yes
Zn3 Ti1 Zn15 14_555 . . 106.12(5) yes
Zn3 Ti1 Zn15 14_555 . 2_665 129.51(4) yes
Zn3 Ti1 Zn5 17_565 . . 59.83(4) yes
Zn3 Ti1 Zn6 17_565 . . 98.27(2) yes
Zn3 Ti1 Zn6 17_565 . 3_565 95.96(2) yes
Zn3 Ti1 Zn6 17_565 . 14_555 146.88(4) yes
Zn3 Ti1 Zn6 17_565 . 17_565 53.86(2) yes
Zn3 Ti1 Zn8 17_565 . . 58.95(5) yes
Zn3 Ti1 Zn8 17_565 . 3_565 151.76(4) yes
Zn3 Ti1 Mg8 17_565 . . 58.95(5) yes
Zn3 Ti1 Mg8 17_565 . 3_565 151.76(4) yes
Zn3 Ti1 Zn13 17_565 . . 95.71(5) yes
Zn3 Ti1 Zn13 17_565 . 3_565 50.84(2) yes
Zn3 Ti1 Mg14 17_565 . . 95.02(10) yes
Zn3 Ti1 Mg14 17_565 . 3_565 142.91(9) yes
Zn3 Ti1 Zn14 17_565 . . 95.02(10) yes
Zn3 Ti1 Zn14 17_565 . 3_565 142.91(9) yes
Zn3 Ti1 Zn15 17_565 . . 129.51(4) yes
Zn3 Ti1 Zn15 17_565 . 2_665 106.12(5) yes
Zn5 Ti1 Zn6 . . . 104.27(4) yes
Zn5 Ti1 Zn6 . . 3_565 104.27(4) yes
Zn5 Ti1 Zn6 . . 14_555 104.27(4) yes
Zn5 Ti1 Zn6 . . 17_565 104.27(4) yes
Zn5 Ti1 Zn8 . . . 111.31(7) yes
Zn5 Ti1 Zn8 . . 3_565 111.31(7) yes
Zn5 Ti1 Mg8 . . . 111.31(7) yes
Zn5 Ti1 Mg8 . . 3_565 111.31(7) yes
Zn5 Ti1 Zn13 . . . 58.04(4) yes
Zn5 Ti1 Zn13 . . 3_565 58.04(4) yes
Zn5 Ti1 Mg14 . . . 151.73(12) yes
Zn5 Ti1 Mg14 . . 3_565 151.73(12) yes
Zn5 Ti1 Zn14 . . . 151.73(12) yes
Zn5 Ti1 Zn14 . . 3_565 151.73(12) yes
Zn5 Ti1 Zn15 . . . 155.40(6) yes
Zn5 Ti1 Zn15 . . 2_665 155.40(6) yes
Zn6 Ti1 Zn6 . . 3_565 151.46(8) yes
Zn6 Ti1 Zn6 . . 14_555 55.12(2) yes
Zn6 Ti1 Zn6 . . 17_565 116.77(4) yes
Zn6 Ti1 Zn8 . . . 58.63(2) yes
Zn6 Ti1 Zn8 . . 3_565 109.97(4) yes
Zn6 Ti1 Mg8 . . . 58.63(2) yes
Zn6 Ti1 Mg8 . . 3_565 109.97(4) yes
Zn6 Ti1 Zn13 . . . 53.70(2) yes
Zn6 Ti1 Zn13 . . 3_565 148.54(4) yes
Zn6 Ti1 Mg14 . . . 64.13(5) yes
Zn6 Ti1 Mg14 . . 3_565 90.12(8) yes
Zn6 Ti1 Zn14 . . . 64.13(5) yes
Zn6 Ti1 Zn14 . . 3_565 90.12(8) yes
Zn6 Ti1 Zn15 . . . 54.65(6) yes
Zn6 Ti1 Zn15 . . 2_665 97.49(8) yes
Zn6 Ti1 Zn6 3_565 . 14_555 116.77(4) yes
Zn6 Ti1 Zn6 3_565 . 17_565 55.12(2) yes
Zn6 Ti1 Zn8 3_565 . . 109.97(4) yes
Zn6 Ti1 Zn8 3_565 . 3_565 58.63(2) yes
Zn6 Ti1 Mg8 3_565 . . 109.97(4) yes
Zn6 Ti1 Mg8 3_565 . 3_565 58.63(2) yes
Zn6 Ti1 Zn13 3_565 . . 148.54(4) yes
Zn6 Ti1 Zn13 3_565 . 3_565 53.70(2) yes
Zn6 Ti1 Mg14 3_565 . . 90.12(8) yes
Zn6 Ti1 Mg14 3_565 . 3_565 64.13(5) yes
Zn6 Ti1 Zn14 3_565 . . 90.12(8) yes
Zn6 Ti1 Zn14 3_565 . 3_565 64.13(5) yes
Zn6 Ti1 Zn15 3_565 . . 97.49(8) yes
Zn6 Ti1 Zn15 3_565 . 2_665 54.65(6) yes
Zn6 Ti1 Zn6 14_555 . 17_565 151.46(8) yes
Zn6 Ti1 Zn8 14_555 . . 109.97(4) yes
Zn6 Ti1 Zn8 14_555 . 3_565 58.63(2) yes
Zn6 Ti1 Mg8 14_555 . . 109.97(4) yes
Zn6 Ti1 Mg8 14_555 . 3_565 58.63(2) yes
Zn6 Ti1 Zn13 14_555 . . 53.70(2) yes
Zn6 Ti1 Zn13 14_555 . 3_565 148.54(4) yes
Zn6 Ti1 Mg14 14_555 . . 90.12(8) yes
Zn6 Ti1 Mg14 14_555 . 3_565 64.13(5) yes
Zn6 Ti1 Zn14 14_555 . . 90.12(8) yes
Zn6 Ti1 Zn14 14_555 . 3_565 64.13(5) yes
Zn6 Ti1 Zn15 14_555 . . 54.65(6) yes
Zn6 Ti1 Zn15 14_555 . 2_665 97.49(8) yes
Zn6 Ti1 Zn8 17_565 . . 58.63(2) yes
Zn6 Ti1 Zn8 17_565 . 3_565 109.97(4) yes
Zn6 Ti1 Mg8 17_565 . . 58.63(2) yes
Zn6 Ti1 Mg8 17_565 . 3_565 109.97(4) yes
Zn6 Ti1 Zn13 17_565 . . 148.54(4) yes
Zn6 Ti1 Zn13 17_565 . 3_565 53.70(2) yes
Zn6 Ti1 Mg14 17_565 . . 64.13(5) yes
Zn6 Ti1 Mg14 17_565 . 3_565 90.12(8) yes
Zn6 Ti1 Zn14 17_565 . . 64.13(5) yes
Zn6 Ti1 Zn14 17_565 . 3_565 90.12(8) yes
Zn6 Ti1 Zn15 17_565 . . 97.49(8) yes
Zn6 Ti1 Zn15 17_565 . 2_665 54.65(6) yes
Zn8 Ti1 Zn8 . . 3_565 137.39(11) yes
Zn8 Ti1 Mg8 . . . 0 yes
Zn8 Ti1 Mg8 . . 3_565 137.39(11) yes
Zn8 Ti1 Zn13 . . . 101.09(3) yes
Zn8 Ti1 Zn13 . . 3_565 101.09(3) yes
Zn8 Ti1 Mg14 . . . 40.42(13) yes
Zn8 Ti1 Mg14 . . 3_565 96.97(14) yes
Zn8 Ti1 Zn14 . . . 40.42(13) yes
Zn8 Ti1 Zn14 . . 3_565 96.97(14) yes
Zn8 Ti1 Zn15 . . . 70.71(6) yes
Zn8 Ti1 Zn15 . . 2_665 70.71(6) yes
Zn8 Ti1 Mg8 3_565 . . 137.39(11) yes
Zn8 Ti1 Mg8 3_565 . 3_565 0 yes
Zn8 Ti1 Zn13 3_565 . . 101.09(3) yes
Zn8 Ti1 Zn13 3_565 . 3_565 101.09(3) yes
Zn8 Ti1 Mg14 3_565 . . 96.97(14) yes
Zn8 Ti1 Mg14 3_565 . 3_565 40.42(13) yes
Zn8 Ti1 Zn14 3_565 . . 96.97(14) yes
Zn8 Ti1 Zn14 3_565 . 3_565 40.42(13) yes
Zn8 Ti1 Zn15 3_565 . . 70.71(6) yes
Zn8 Ti1 Zn15 3_565 . 2_665 70.71(6) yes
Mg8 Ti1 Mg8 . . 3_565 137.39(11) yes
Mg8 Ti1 Zn13 . . . 101.09(3) yes
Mg8 Ti1 Zn13 . . 3_565 101.09(3) yes
Mg8 Ti1 Mg14 . . . 40.42(13) yes
Mg8 Ti1 Mg14 . . 3_565 96.97(14) yes
Mg8 Ti1 Zn14 . . . 40.42(13) yes
Mg8 Ti1 Zn14 . . 3_565 96.97(14) yes
Mg8 Ti1 Zn15 . . . 70.71(6) yes
Mg8 Ti1 Zn15 . . 2_665 70.71(6) yes
Mg8 Ti1 Zn13 3_565 . . 101.09(3) yes
Mg8 Ti1 Zn13 3_565 . 3_565 101.09(3) yes
Mg8 Ti1 Mg14 3_565 . . 96.97(14) yes
Mg8 Ti1 Mg14 3_565 . 3_565 40.42(13) yes
Mg8 Ti1 Zn14 3_565 . . 96.97(14) yes
Mg8 Ti1 Zn14 3_565 . 3_565 40.42(13) yes
Mg8 Ti1 Zn15 3_565 . . 70.71(6) yes
Mg8 Ti1 Zn15 3_565 . 2_665 70.71(6) yes
Zn13 Ti1 Zn13 . . 3_565 116.08(7) yes
Zn13 Ti1 Mg14 . . . 117.78(4) yes
Zn13 Ti1 Mg14 . . 3_565 117.78(4) yes
Zn13 Ti1 Zn14 . . . 117.78(4) yes
Zn13 Ti1 Zn14 . . 3_565 117.78(4) yes
Zn13 Ti1 Zn15 . . . 97.36(7) yes
Zn13 Ti1 Zn15 . . 2_665 146.56(8) yes
Zn13 Ti1 Mg14 3_565 . . 117.78(4) yes
Zn13 Ti1 Mg14 3_565 . 3_565 117.78(4) yes
Zn13 Ti1 Zn14 3_565 . . 117.78(4) yes
Zn13 Ti1 Zn14 3_565 . 3_565 117.78(4) yes
Zn13 Ti1 Zn15 3_565 . . 146.56(8) yes
Zn13 Ti1 Zn15 3_565 . 2_665 97.36(7) yes
Mg14 Ti1 Mg14 . . 3_565 56.55(16) yes
Mg14 Ti1 Zn14 . . . 0 yes
Mg14 Ti1 Zn14 . . 3_565 56.55(16) yes
Mg14 Ti1 Zn15 . . . 36.80(9) yes
Mg14 Ti1 Zn15 . . 2_665 36.80(9) yes
Mg14 Ti1 Zn14 3_565 . . 56.55(16) yes
Mg14 Ti1 Zn14 3_565 . 3_565 0 yes
Mg14 Ti1 Zn15 3_565 . . 36.80(9) yes
Mg14 Ti1 Zn15 3_565 . 2_665 36.80(9) yes
Zn14 Ti1 Zn14 . . 3_565 56.55(16) yes
Zn14 Ti1 Zn15 . . . 36.80(9) yes
Zn14 Ti1 Zn15 . . 2_665 36.80(9) yes
Zn14 Ti1 Zn15 3_565 . . 36.80(9) yes
Zn14 Ti1 Zn15 3_565 . 2_665 36.80(9) yes
Zn15 Ti1 Zn15 . . 2_665 49.20(9) yes
Mg2 Mg2 Ti4 3_555 . . 107.80(7) yes
Mg2 Mg2 Ti4 3_555 . 14_555 107.80(7) yes
Mg2 Mg2 Mg4 3_555 . . 107.80(7) yes
Mg2 Mg2 Mg4 3_555 . 14_555 107.80(7) yes
Mg2 Mg2 Zn1 3_555 . . 100.16(9) yes
Mg2 Mg2 Zn1 3_555 . 9_555 57.05(6) yes
Mg2 Mg2 Zn1 3_555 . 11_555 57.05(6) yes
Mg2 Mg2 Zn3 3_555 . 9_555 101.75(6) yes
Mg2 Mg2 Zn3 3_555 . 22_555 101.75(6) yes
Mg2 Mg2 Zn5 3_555 . 9_555 61.00(7) yes
Mg2 Mg2 Zn5 3_555 . 11_555 61.00(7) yes
Mg2 Mg2 Zn6 3_555 . . 151.56(5) yes
Mg2 Mg2 Zn6 3_555 . 14_555 151.56(5) yes
Mg2 Mg2 Zn10 3_555 . 9_555 114.58(10) yes
Mg2 Mg2 Zn13 3_555 . . 148.20(11) yes
Mg2 Mg2 Zn13 3_555 . 9_555 57.73(5) yes
Mg2 Mg2 Zn13 3_555 . 11_555 57.73(5) yes
Ti4 Mg2 Ti4 . . 14_555 107.37(9) yes
Ti4 Mg2 Mg4 . . . 0 yes
Ti4 Mg2 Mg4 . . 14_555 107.37(9) yes
Ti4 Mg2 Zn1 . . . 56.42(5) yes
Ti4 Mg2 Zn1 . . 9_555 56.28(5) yes
Ti4 Mg2 Zn1 . . 11_555 99.72(8) yes
Ti4 Mg2 Zn3 . . 9_555 57.16(4) yes
Ti4 Mg2 Zn3 . . 22_555 149.98(10) yes
Ti4 Mg2 Zn5 . . 9_555 103.52(4) yes
Ti4 Mg2 Zn5 . . 11_555 149.10(7) yes
Ti4 Mg2 Zn6 . . . 58.70(5) yes
Ti4 Mg2 Zn6 . . 14_555 100.39(8) yes
Ti4 Mg2 Zn10 . . 9_555 109.52(7) yes
Ti4 Mg2 Zn13 . . . 58.19(5) yes
Ti4 Mg2 Zn13 . . 9_555 59.85(4) yes
Ti4 Mg2 Zn13 . . 11_555 149.25(10) yes
Ti4 Mg2 Mg4 14_555 . . 107.37(9) yes
Ti4 Mg2 Mg4 14_555 . 14_555 0 yes
Ti4 Mg2 Zn1 14_555 . . 56.42(5) yes
Ti4 Mg2 Zn1 14_555 . 9_555 99.72(8) yes
Ti4 Mg2 Zn1 14_555 . 11_555 56.28(5) yes
Ti4 Mg2 Zn3 14_555 . 9_555 149.98(10) yes
Ti4 Mg2 Zn3 14_555 . 22_555 57.16(4) yes
Ti4 Mg2 Zn5 14_555 . 9_555 149.10(7) yes
Ti4 Mg2 Zn5 14_555 . 11_555 103.52(4) yes
Ti4 Mg2 Zn6 14_555 . . 100.39(8) yes
Ti4 Mg2 Zn6 14_555 . 14_555 58.70(5) yes
Ti4 Mg2 Zn10 14_555 . 9_555 109.52(7) yes
Ti4 Mg2 Zn13 14_555 . . 58.19(5) yes
Ti4 Mg2 Zn13 14_555 . 9_555 149.25(10) yes
Ti4 Mg2 Zn13 14_555 . 11_555 59.85(4) yes
Mg4 Mg2 Mg4 . . 14_555 107.37(9) yes
Mg4 Mg2 Zn1 . . . 56.42(5) yes
Mg4 Mg2 Zn1 . . 9_555 56.28(5) yes
Mg4 Mg2 Zn1 . . 11_555 99.72(8) yes
Mg4 Mg2 Zn3 . . 9_555 57.16(4) yes
Mg4 Mg2 Zn3 . . 22_555 149.98(10) yes
Mg4 Mg2 Zn5 . . 9_555 103.52(4) yes
Mg4 Mg2 Zn5 . . 11_555 149.10(7) yes
Mg4 Mg2 Zn6 . . . 58.70(5) yes
Mg4 Mg2 Zn6 . . 14_555 100.39(8) yes
Mg4 Mg2 Zn10 . . 9_555 109.52(7) yes
Mg4 Mg2 Zn13 . . . 58.19(5) yes
Mg4 Mg2 Zn13 . . 9_555 59.85(4) yes
Mg4 Mg2 Zn13 . . 11_555 149.25(10) yes
Mg4 Mg2 Zn1 14_555 . . 56.42(5) yes
Mg4 Mg2 Zn1 14_555 . 9_555 99.72(8) yes
Mg4 Mg2 Zn1 14_555 . 11_555 56.28(5) yes
Mg4 Mg2 Zn3 14_555 . 9_555 149.98(10) yes
Mg4 Mg2 Zn3 14_555 . 22_555 57.16(4) yes
Mg4 Mg2 Zn5 14_555 . 9_555 149.10(7) yes
Mg4 Mg2 Zn5 14_555 . 11_555 103.52(4) yes
Mg4 Mg2 Zn6 14_555 . . 100.39(8) yes
Mg4 Mg2 Zn6 14_555 . 14_555 58.70(5) yes
Mg4 Mg2 Zn10 14_555 . 9_555 109.52(7) yes
Mg4 Mg2 Zn13 14_555 . . 58.19(5) yes
Mg4 Mg2 Zn13 14_555 . 9_555 149.25(10) yes
Mg4 Mg2 Zn13 14_555 . 11_555 59.85(4) yes
Zn1 Mg2 Zn1 . . 9_555 53.00(5) yes
Zn1 Mg2 Zn1 . . 11_555 53.00(5) yes
Zn1 Mg2 Zn3 . . 9_555 113.51(6) yes
Zn1 Mg2 Zn3 . . 22_555 113.51(6) yes
Zn1 Mg2 Zn5 . . 9_555 149.02(7) yes
Zn1 Mg2 Zn5 . . 11_555 149.02(7) yes
Zn1 Mg2 Zn6 . . . 92.15(7) yes
Zn1 Mg2 Zn6 . . 14_555 92.15(7) yes
Zn1 Mg2 Zn10 . . 9_555 145.26(11) yes
Zn1 Mg2 Zn13 . . . 48.04(5) yes
Zn1 Mg2 Zn13 . . 9_555 97.12(6) yes
Zn1 Mg2 Zn13 . . 11_555 97.12(6) yes
Zn1 Mg2 Zn1 9_555 . 11_555 53.39(5) yes
Zn1 Mg2 Zn3 9_555 . 9_555 91.79(3) yes
Zn1 Mg2 Zn3 9_555 . 22_555 144.72(7) yes
Zn1 Mg2 Zn5 9_555 . 9_555 96.78(6) yes
Zn1 Mg2 Zn5 9_555 . 11_555 117.78(9) yes
Zn1 Mg2 Zn6 9_555 . . 114.95(5) yes
Zn1 Mg2 Zn6 9_555 . 14_555 144.29(10) yes
Zn1 Mg2 Zn10 9_555 . 9_555 150.55(5) yes
Zn1 Mg2 Zn13 9_555 . . 95.09(7) yes
Zn1 Mg2 Zn13 9_555 . 9_555 49.56(4) yes
Zn1 Mg2 Zn13 9_555 . 11_555 96.35(8) yes
Zn1 Mg2 Zn3 11_555 . 9_555 144.72(7) yes
Zn1 Mg2 Zn3 11_555 . 22_555 91.79(3) yes
Zn1 Mg2 Zn5 11_555 . 9_555 117.78(9) yes
Zn1 Mg2 Zn5 11_555 . 11_555 96.78(6) yes
Zn1 Mg2 Zn6 11_555 . . 144.29(10) yes
Zn1 Mg2 Zn6 11_555 . 14_555 114.95(5) yes
Zn1 Mg2 Zn10 11_555 . 9_555 150.55(5) yes
Zn1 Mg2 Zn13 11_555 . . 95.09(7) yes
Zn1 Mg2 Zn13 11_555 . 9_555 96.35(8) yes
Zn1 Mg2 Zn13 11_555 . 11_555 49.56(4) yes
Zn3 Mg2 Zn3 9_555 . 22_555 121.80(9) yes
Zn3 Mg2 Zn5 9_555 . 9_555 54.11(4) yes
Zn3 Mg2 Zn5 9_555 . 11_555 95.21(7) yes
Zn3 Mg2 Zn6 9_555 . . 49.85(4) yes
Zn3 Mg2 Zn6 9_555 . 14_555 96.55(8) yes
Zn3 Mg2 Zn10 9_555 . 9_555 60.90(5) yes
Zn3 Mg2 Zn13 9_555 . . 93.43(6) yes
Zn3 Mg2 Zn13 9_555 . 9_555 49.99(2) yes
Zn3 Mg2 Zn13 9_555 . 11_555 146.48(10) yes
Zn3 Mg2 Zn5 22_555 . 9_555 95.21(7) yes
Zn3 Mg2 Zn5 22_555 . 11_555 54.11(4) yes
Zn3 Mg2 Zn6 22_555 . . 96.55(8) yes
Zn3 Mg2 Zn6 22_555 . 14_555 49.85(4) yes
Zn3 Mg2 Zn10 22_555 . 9_555 60.90(5) yes
Zn3 Mg2 Zn13 22_555 . . 93.43(6) yes
Zn3 Mg2 Zn13 22_555 . 9_555 146.48(10) yes
Zn3 Mg2 Zn13 22_555 . 11_555 49.99(2) yes
Zn5 Mg2 Zn5 9_555 . 11_555 45.59(5) yes
Zn5 Mg2 Zn6 9_555 . . 96.00(6) yes
Zn5 Mg2 Zn6 9_555 . 14_555 116.17(8) yes
Zn5 Mg2 Zn10 9_555 . 9_555 59.24(6) yes
Zn5 Mg2 Zn13 9_555 . . 145.61(7) yes
Zn5 Mg2 Zn13 9_555 . 9_555 52.42(4) yes
Zn5 Mg2 Zn13 9_555 . 11_555 92.57(7) yes
Zn5 Mg2 Zn6 11_555 . . 116.17(8) yes
Zn5 Mg2 Zn6 11_555 . 14_555 96.00(6) yes
Zn5 Mg2 Zn10 11_555 . 9_555 59.24(6) yes
Zn5 Mg2 Zn13 11_555 . . 145.61(7) yes
Zn5 Mg2 Zn13 11_555 . 9_555 92.57(7) yes
Zn5 Mg2 Zn13 11_555 . 11_555 52.42(4) yes
Zn6 Mg2 Zn6 . . 14_555 51.48(5) yes
Zn6 Mg2 Zn10 . . 9_555 57.07(6) yes
Zn6 Mg2 Zn13 . . . 49.89(5) yes
Zn6 Mg2 Zn13 . . 9_555 95.55(3) yes
Zn6 Mg2 Zn13 . . 11_555 146.15(7) yes
Zn6 Mg2 Zn10 14_555 . 9_555 57.07(6) yes
Zn6 Mg2 Zn13 14_555 . . 49.89(5) yes
Zn6 Mg2 Zn13 14_555 . 9_555 146.15(7) yes
Zn6 Mg2 Zn13 14_555 . 11_555 95.55(3) yes
Zn10 Mg2 Zn13 9_555 . . 97.22(9) yes
Zn10 Mg2 Zn13 9_555 . 9_555 101.22(7) yes
Zn10 Mg2 Zn13 9_555 . 11_555 101.22(7) yes
Zn13 Mg2 Zn13 . . 9_555 118.02(5) yes
Zn13 Mg2 Zn13 . . 11_555 118.02(5) yes
Zn13 Mg2 Zn13 9_555 . 11_555 115.34(9) yes
Mg2 Ti4 Mg2 . . 4_555 108.51(8) yes
Mg2 Ti4 Mg2 . . 9_555 108.51(8) yes
Mg2 Ti4 Mg4 . . . 0 yes
Mg2 Ti4 Zn1 . . . 57.02(5) yes
Mg2 Ti4 Zn1 . . 4_555 100.93(7) yes
Mg2 Ti4 Zn1 . . 9_555 57.38(6) yes
Mg2 Ti4 Zn3 . . . 101.38(7) yes
Mg2 Ti4 Zn3 . . 4_555 150.00(7) yes
Mg2 Ti4 Zn3 . . 9_555 57.81(5) yes
Mg2 Ti4 Zn6 . . . 58.90(6) yes
Mg2 Ti4 Zn6 . . 4_555 151.45(7) yes
Mg2 Ti4 Zn6 . . 9_555 99.98(6) yes
Mg2 Ti4 Zn13 . . . 60.37(5) yes
Mg2 Ti4 Zn13 . . 4_555 149.74(8) yes
Mg2 Ti4 Zn13 . . 9_555 56.82(5) yes
Mg2 Ti4 Zn12 . . . 110.42(7) yes
Mg2 Ti4 Mg12 . . . 110.42(7) yes
Mg2 Ti4 Mg2 4_555 . 9_555 108.51(8) yes
Mg2 Ti4 Mg4 4_555 . . 0 yes
Mg2 Ti4 Zn1 4_555 . . 57.38(6) yes
Mg2 Ti4 Zn1 4_555 . 4_555 57.02(5) yes
Mg2 Ti4 Zn1 4_555 . 9_555 100.93(7) yes
Mg2 Ti4 Zn3 4_555 . . 57.81(5) yes
Mg2 Ti4 Zn3 4_555 . 4_555 101.38(7) yes
Mg2 Ti4 Zn3 4_555 . 9_555 150.00(7) yes
Mg2 Ti4 Zn6 4_555 . . 99.98(6) yes
Mg2 Ti4 Zn6 4_555 . 4_555 58.90(6) yes
Mg2 Ti4 Zn6 4_555 . 9_555 151.45(7) yes
Mg2 Ti4 Zn13 4_555 . . 56.82(5) yes
Mg2 Ti4 Zn13 4_555 . 4_555 60.37(5) yes
Mg2 Ti4 Zn13 4_555 . 9_555 149.74(8) yes
Mg2 Ti4 Zn12 4_555 . . 110.42(7) yes
Mg2 Ti4 Mg12 4_555 . . 110.42(7) yes
Mg2 Ti4 Mg4 9_555 . . 0 yes
Mg2 Ti4 Zn1 9_555 . . 100.93(7) yes
Mg2 Ti4 Zn1 9_555 . 4_555 57.38(6) yes
Mg2 Ti4 Zn1 9_555 . 9_555 57.02(5) yes
Mg2 Ti4 Zn3 9_555 . . 150.00(7) yes
Mg2 Ti4 Zn3 9_555 . 4_555 57.81(5) yes
Mg2 Ti4 Zn3 9_555 . 9_555 101.38(7) yes
Mg2 Ti4 Zn6 9_555 . . 151.45(7) yes
Mg2 Ti4 Zn6 9_555 . 4_555 99.98(6) yes
Mg2 Ti4 Zn6 9_555 . 9_555 58.90(6) yes
Mg2 Ti4 Zn13 9_555 . . 149.74(8) yes
Mg2 Ti4 Zn13 9_555 . 4_555 56.82(5) yes
Mg2 Ti4 Zn13 9_555 . 9_555 60.37(5) yes
Mg2 Ti4 Zn12 9_555 . . 110.42(7) yes
Mg2 Ti4 Mg12 9_555 . . 110.42(7) yes
Mg4 Ti4 Zn1 . . . 0 yes
Mg4 Ti4 Zn1 . . 4_555 0 yes
Mg4 Ti4 Zn1 . . 9_555 0 yes
Mg4 Ti4 Zn3 . . . 0 yes
Mg4 Ti4 Zn3 . . 4_555 0 yes
Mg4 Ti4 Zn3 . . 9_555 0 yes
Mg4 Ti4 Zn6 . . . 0 yes
Mg4 Ti4 Zn6 . . 4_555 0 yes
Mg4 Ti4 Zn6 . . 9_555 0 yes
Mg4 Ti4 Zn13 . . . 0 yes
Mg4 Ti4 Zn13 . . 4_555 0 yes
Mg4 Ti4 Zn13 . . 9_555 0 yes
Mg4 Ti4 Zn12 . . . 0 yes
Mg4 Ti4 Mg12 . . . 0 yes
Zn1 Ti4 Zn1 . . 4_555 53.57(4) yes
Zn1 Ti4 Zn1 . . 9_555 53.57(4) yes
Zn1 Ti4 Zn3 . . . 92.97(5) yes
Zn1 Ti4 Zn3 . . 4_555 145.92(6) yes
Zn1 Ti4 Zn3 . . 9_555 114.76(6) yes
Zn1 Ti4 Zn6 . . . 92.67(5) yes
Zn1 Ti4 Zn6 . . 4_555 116.25(6) yes
Zn1 Ti4 Zn6 . . 9_555 145.19(6) yes
Zn1 Ti4 Zn13 . . . 48.90(3) yes
Zn1 Ti4 Zn13 . . 4_555 97.39(5) yes
Zn1 Ti4 Zn13 . . 9_555 95.38(5) yes
Zn1 Ti4 Zn12 . . . 148.65(7) yes
Zn1 Ti4 Mg12 . . . 148.65(7) yes
Zn1 Ti4 Zn1 4_555 . 9_555 53.57(4) yes
Zn1 Ti4 Zn3 4_555 . . 114.76(6) yes
Zn1 Ti4 Zn3 4_555 . 4_555 92.97(5) yes
Zn1 Ti4 Zn3 4_555 . 9_555 145.92(6) yes
Zn1 Ti4 Zn6 4_555 . . 145.19(6) yes
Zn1 Ti4 Zn6 4_555 . 4_555 92.67(5) yes
Zn1 Ti4 Zn6 4_555 . 9_555 116.25(6) yes
Zn1 Ti4 Zn13 4_555 . . 95.38(5) yes
Zn1 Ti4 Zn13 4_555 . 4_555 48.90(3) yes
Zn1 Ti4 Zn13 4_555 . 9_555 97.39(5) yes
Zn1 Ti4 Zn12 4_555 . . 148.65(7) yes
Zn1 Ti4 Mg12 4_555 . . 148.65(7) yes
Zn1 Ti4 Zn3 9_555 . . 145.92(6) yes
Zn1 Ti4 Zn3 9_555 . 4_555 114.76(6) yes
Zn1 Ti4 Zn3 9_555 . 9_555 92.97(5) yes
Zn1 Ti4 Zn6 9_555 . . 116.25(6) yes
Zn1 Ti4 Zn6 9_555 . 4_555 145.19(6) yes
Zn1 Ti4 Zn6 9_555 . 9_555 92.67(5) yes
Zn1 Ti4 Zn13 9_555 . . 97.39(5) yes
Zn1 Ti4 Zn13 9_555 . 4_555 95.38(5) yes
Zn1 Ti4 Zn13 9_555 . 9_555 48.90(3) yes
Zn1 Ti4 Zn12 9_555 . . 148.65(7) yes
Zn1 Ti4 Mg12 9_555 . . 148.65(7) yes
Zn3 Ti4 Zn3 . . 4_555 96.57(5) yes
Zn3 Ti4 Zn3 . . 9_555 96.57(5) yes
Zn3 Ti4 Zn6 . . . 51.87(3) yes
Zn3 Ti4 Zn6 . . 4_555 50.08(3) yes
Zn3 Ti4 Zn6 . . 9_555 118.78(6) yes
Zn3 Ti4 Zn13 . . . 49.25(3) yes
Zn3 Ti4 Zn13 . . 4_555 95.32(5) yes
Zn3 Ti4 Zn13 . . 9_555 144.92(6) yes
Zn3 Ti4 Zn12 . . . 59.54(5) yes
Zn3 Ti4 Mg12 . . . 59.54(5) yes
Zn3 Ti4 Zn3 4_555 . 9_555 96.57(5) yes
Zn3 Ti4 Zn6 4_555 . . 118.78(6) yes
Zn3 Ti4 Zn6 4_555 . 4_555 51.87(3) yes
Zn3 Ti4 Zn6 4_555 . 9_555 50.08(3) yes
Zn3 Ti4 Zn13 4_555 . . 144.92(6) yes
Zn3 Ti4 Zn13 4_555 . 4_555 49.25(3) yes
Zn3 Ti4 Zn13 4_555 . 9_555 95.32(5) yes
Zn3 Ti4 Zn12 4_555 . . 59.54(5) yes
Zn3 Ti4 Mg12 4_555 . . 59.54(5) yes
Zn3 Ti4 Zn6 9_555 . . 50.08(3) yes
Zn3 Ti4 Zn6 9_555 . 4_555 118.78(6) yes
Zn3 Ti4 Zn6 9_555 . 9_555 51.87(3) yes
Zn3 Ti4 Zn13 9_555 . . 95.32(5) yes
Zn3 Ti4 Zn13 9_555 . 4_555 144.92(6) yes
Zn3 Ti4 Zn13 9_555 . 9_555 49.25(3) yes
Zn3 Ti4 Zn12 9_555 . . 59.54(5) yes
Zn3 Ti4 Mg12 9_555 . . 59.54(5) yes
Zn6 Ti4 Zn6 . . 4_555 96.19(5) yes
Zn6 Ti4 Zn6 . . 9_555 96.19(5) yes
Zn6 Ti4 Zn13 . . . 50.58(3) yes
Zn6 Ti4 Zn13 . . 4_555 146.24(6) yes
Zn6 Ti4 Zn13 . . 9_555 93.68(5) yes
Zn6 Ti4 Zn12 . . . 59.25(4) yes
Zn6 Ti4 Mg12 . . . 59.25(4) yes
Zn6 Ti4 Zn6 4_555 . 9_555 96.19(5) yes
Zn6 Ti4 Zn13 4_555 . . 93.68(5) yes
Zn6 Ti4 Zn13 4_555 . 4_555 50.58(3) yes
Zn6 Ti4 Zn13 4_555 . 9_555 146.24(6) yes
Zn6 Ti4 Zn12 4_555 . . 59.25(4) yes
Zn6 Ti4 Mg12 4_555 . . 59.25(4) yes
Zn6 Ti4 Zn13 9_555 . . 146.24(6) yes
Zn6 Ti4 Zn13 9_555 . 4_555 93.68(5) yes
Zn6 Ti4 Zn13 9_555 . 9_555 50.58(3) yes
Zn6 Ti4 Zn12 9_555 . . 59.25(4) yes
Zn6 Ti4 Mg12 9_555 . . 59.25(4) yes
Zn13 Ti4 Zn13 . . 4_555 117.18(6) yes
Zn13 Ti4 Zn13 . . 9_555 117.18(6) yes
Zn13 Ti4 Zn12 . . . 99.78(6) yes
Zn13 Ti4 Mg12 . . . 99.78(6) yes
Zn13 Ti4 Zn13 4_555 . 9_555 117.18(6) yes
Zn13 Ti4 Zn12 4_555 . . 99.78(6) yes
Zn13 Ti4 Mg12 4_555 . . 99.78(6) yes
Zn13 Ti4 Zn12 9_555 . . 99.78(6) yes
Zn13 Ti4 Mg12 9_555 . . 99.78(6) yes
Zn12 Ti4 Mg12 . . . 0 yes
Mg2 Mg4 Mg2 . . 4_555 108.51(8) yes
Mg2 Mg4 Mg2 . . 9_555 108.51(8) yes
Mg2 Mg4 Ti4 . . . 0 yes
Mg2 Mg4 Zn1 . . . 57.02(5) yes
Mg2 Mg4 Zn1 . . 4_555 100.93(7) yes
Mg2 Mg4 Zn1 . . 9_555 57.38(6) yes
Mg2 Mg4 Zn3 . . . 101.38(7) yes
Mg2 Mg4 Zn3 . . 4_555 150.00(7) yes
Mg2 Mg4 Zn3 . . 9_555 57.81(5) yes
Mg2 Mg4 Zn6 . . . 58.90(6) yes
Mg2 Mg4 Zn6 . . 4_555 151.45(7) yes
Mg2 Mg4 Zn6 . . 9_555 99.98(6) yes
Mg2 Mg4 Zn13 . . . 60.37(5) yes
Mg2 Mg4 Zn13 . . 4_555 149.74(8) yes
Mg2 Mg4 Zn13 . . 9_555 56.82(5) yes
Mg2 Mg4 Zn12 . . . 110.42(7) yes
Mg2 Mg4 Mg12 . . . 110.42(7) yes
Mg2 Mg4 Mg2 4_555 . 9_555 108.51(8) yes
Mg2 Mg4 Ti4 4_555 . . 0 yes
Mg2 Mg4 Zn1 4_555 . . 57.38(6) yes
Mg2 Mg4 Zn1 4_555 . 4_555 57.02(5) yes
Mg2 Mg4 Zn1 4_555 . 9_555 100.93(7) yes
Mg2 Mg4 Zn3 4_555 . . 57.81(5) yes
Mg2 Mg4 Zn3 4_555 . 4_555 101.38(7) yes
Mg2 Mg4 Zn3 4_555 . 9_555 150.00(7) yes
Mg2 Mg4 Zn6 4_555 . . 99.98(6) yes
Mg2 Mg4 Zn6 4_555 . 4_555 58.90(6) yes
Mg2 Mg4 Zn6 4_555 . 9_555 151.45(7) yes
Mg2 Mg4 Zn13 4_555 . . 56.82(5) yes
Mg2 Mg4 Zn13 4_555 . 4_555 60.37(5) yes
Mg2 Mg4 Zn13 4_555 . 9_555 149.74(8) yes
Mg2 Mg4 Zn12 4_555 . . 110.42(7) yes
Mg2 Mg4 Mg12 4_555 . . 110.42(7) yes
Mg2 Mg4 Ti4 9_555 . . 0 yes
Mg2 Mg4 Zn1 9_555 . . 100.93(7) yes
Mg2 Mg4 Zn1 9_555 . 4_555 57.38(6) yes
Mg2 Mg4 Zn1 9_555 . 9_555 57.02(5) yes
Mg2 Mg4 Zn3 9_555 . . 150.00(7) yes
Mg2 Mg4 Zn3 9_555 . 4_555 57.81(5) yes
Mg2 Mg4 Zn3 9_555 . 9_555 101.38(7) yes
Mg2 Mg4 Zn6 9_555 . . 151.45(7) yes
Mg2 Mg4 Zn6 9_555 . 4_555 99.98(6) yes
Mg2 Mg4 Zn6 9_555 . 9_555 58.90(6) yes
Mg2 Mg4 Zn13 9_555 . . 149.74(8) yes
Mg2 Mg4 Zn13 9_555 . 4_555 56.82(5) yes
Mg2 Mg4 Zn13 9_555 . 9_555 60.37(5) yes
Mg2 Mg4 Zn12 9_555 . . 110.42(7) yes
Mg2 Mg4 Mg12 9_555 . . 110.42(7) yes
Ti4 Mg4 Zn1 . . . 0 yes
Ti4 Mg4 Zn1 . . 4_555 0 yes
Ti4 Mg4 Zn1 . . 9_555 0 yes
Ti4 Mg4 Zn3 . . . 0 yes
Ti4 Mg4 Zn3 . . 4_555 0 yes
Ti4 Mg4 Zn3 . . 9_555 0 yes
Ti4 Mg4 Zn6 . . . 0 yes
Ti4 Mg4 Zn6 . . 4_555 0 yes
Ti4 Mg4 Zn6 . . 9_555 0 yes
Ti4 Mg4 Zn13 . . . 0 yes
Ti4 Mg4 Zn13 . . 4_555 0 yes
Ti4 Mg4 Zn13 . . 9_555 0 yes
Ti4 Mg4 Zn12 . . . 0 yes
Ti4 Mg4 Mg12 . . . 0 yes
Zn1 Mg4 Zn1 . . 4_555 53.57(4) yes
Zn1 Mg4 Zn1 . . 9_555 53.57(4) yes
Zn1 Mg4 Zn3 . . . 92.97(5) yes
Zn1 Mg4 Zn3 . . 4_555 145.92(6) yes
Zn1 Mg4 Zn3 . . 9_555 114.76(6) yes
Zn1 Mg4 Zn6 . . . 92.67(5) yes
Zn1 Mg4 Zn6 . . 4_555 116.25(6) yes
Zn1 Mg4 Zn6 . . 9_555 145.19(6) yes
Zn1 Mg4 Zn13 . . . 48.90(3) yes
Zn1 Mg4 Zn13 . . 4_555 97.39(5) yes
Zn1 Mg4 Zn13 . . 9_555 95.38(5) yes
Zn1 Mg4 Zn12 . . . 148.65(7) yes
Zn1 Mg4 Mg12 . . . 148.65(7) yes
Zn1 Mg4 Zn1 4_555 . 9_555 53.57(4) yes
Zn1 Mg4 Zn3 4_555 . . 114.76(6) yes
Zn1 Mg4 Zn3 4_555 . 4_555 92.97(5) yes
Zn1 Mg4 Zn3 4_555 . 9_555 145.92(6) yes
Zn1 Mg4 Zn6 4_555 . . 145.19(6) yes
Zn1 Mg4 Zn6 4_555 . 4_555 92.67(5) yes
Zn1 Mg4 Zn6 4_555 . 9_555 116.25(6) yes
Zn1 Mg4 Zn13 4_555 . . 95.38(5) yes
Zn1 Mg4 Zn13 4_555 . 4_555 48.90(3) yes
Zn1 Mg4 Zn13 4_555 . 9_555 97.39(5) yes
Zn1 Mg4 Zn12 4_555 . . 148.65(7) yes
Zn1 Mg4 Mg12 4_555 . . 148.65(7) yes
Zn1 Mg4 Zn3 9_555 . . 145.92(6) yes
Zn1 Mg4 Zn3 9_555 . 4_555 114.76(6) yes
Zn1 Mg4 Zn3 9_555 . 9_555 92.97(5) yes
Zn1 Mg4 Zn6 9_555 . . 116.25(6) yes
Zn1 Mg4 Zn6 9_555 . 4_555 145.19(6) yes
Zn1 Mg4 Zn6 9_555 . 9_555 92.67(5) yes
Zn1 Mg4 Zn13 9_555 . . 97.39(5) yes
Zn1 Mg4 Zn13 9_555 . 4_555 95.38(5) yes
Zn1 Mg4 Zn13 9_555 . 9_555 48.90(3) yes
Zn1 Mg4 Zn12 9_555 . . 148.65(7) yes
Zn1 Mg4 Mg12 9_555 . . 148.65(7) yes
Zn3 Mg4 Zn3 . . 4_555 96.57(5) yes
Zn3 Mg4 Zn3 . . 9_555 96.57(5) yes
Zn3 Mg4 Zn6 . . . 51.87(3) yes
Zn3 Mg4 Zn6 . . 4_555 50.08(3) yes
Zn3 Mg4 Zn6 . . 9_555 118.78(6) yes
Zn3 Mg4 Zn13 . . . 49.25(3) yes
Zn3 Mg4 Zn13 . . 4_555 95.32(5) yes
Zn3 Mg4 Zn13 . . 9_555 144.92(6) yes
Zn3 Mg4 Zn12 . . . 59.54(5) yes
Zn3 Mg4 Mg12 . . . 59.54(5) yes
Zn3 Mg4 Zn3 4_555 . 9_555 96.57(5) yes
Zn3 Mg4 Zn6 4_555 . . 118.78(6) yes
Zn3 Mg4 Zn6 4_555 . 4_555 51.87(3) yes
Zn3 Mg4 Zn6 4_555 . 9_555 50.08(3) yes
Zn3 Mg4 Zn13 4_555 . . 144.92(6) yes
Zn3 Mg4 Zn13 4_555 . 4_555 49.25(3) yes
Zn3 Mg4 Zn13 4_555 . 9_555 95.32(5) yes
Zn3 Mg4 Zn12 4_555 . . 59.54(5) yes
Zn3 Mg4 Mg12 4_555 . . 59.54(5) yes
Zn3 Mg4 Zn6 9_555 . . 50.08(3) yes
Zn3 Mg4 Zn6 9_555 . 4_555 118.78(6) yes
Zn3 Mg4 Zn6 9_555 . 9_555 51.87(3) yes
Zn3 Mg4 Zn13 9_555 . . 95.32(5) yes
Zn3 Mg4 Zn13 9_555 . 4_555 144.92(6) yes
Zn3 Mg4 Zn13 9_555 . 9_555 49.25(3) yes
Zn3 Mg4 Zn12 9_555 . . 59.54(5) yes
Zn3 Mg4 Mg12 9_555 . . 59.54(5) yes
Zn6 Mg4 Zn6 . . 4_555 96.19(5) yes
Zn6 Mg4 Zn6 . . 9_555 96.19(5) yes
Zn6 Mg4 Zn13 . . . 50.58(3) yes
Zn6 Mg4 Zn13 . . 4_555 146.24(6) yes
Zn6 Mg4 Zn13 . . 9_555 93.68(5) yes
Zn6 Mg4 Zn12 . . . 59.25(4) yes
Zn6 Mg4 Mg12 . . . 59.25(4) yes
Zn6 Mg4 Zn6 4_555 . 9_555 96.19(5) yes
Zn6 Mg4 Zn13 4_555 . . 93.68(5) yes
Zn6 Mg4 Zn13 4_555 . 4_555 50.58(3) yes
Zn6 Mg4 Zn13 4_555 . 9_555 146.24(6) yes
Zn6 Mg4 Zn12 4_555 . . 59.25(4) yes
Zn6 Mg4 Mg12 4_555 . . 59.25(4) yes
Zn6 Mg4 Zn13 9_555 . . 146.24(6) yes
Zn6 Mg4 Zn13 9_555 . 4_555 93.68(5) yes
Zn6 Mg4 Zn13 9_555 . 9_555 50.58(3) yes
Zn6 Mg4 Zn12 9_555 . . 59.25(4) yes
Zn6 Mg4 Mg12 9_555 . . 59.25(4) yes
Zn13 Mg4 Zn13 . . 4_555 117.18(6) yes
Zn13 Mg4 Zn13 . . 9_555 117.18(6) yes
Zn13 Mg4 Zn12 . . . 99.78(6) yes
Zn13 Mg4 Mg12 . . . 99.78(6) yes
Zn13 Mg4 Zn13 4_555 . 9_555 117.18(6) yes
Zn13 Mg4 Zn12 4_555 . . 99.78(6) yes
Zn13 Mg4 Mg12 4_555 . . 99.78(6) yes
Zn13 Mg4 Zn12 9_555 . . 99.78(6) yes
Zn13 Mg4 Mg12 9_555 . . 99.78(6) yes
Zn12 Mg4 Mg12 . . . 0 yes
Mg2 Zn1 Mg2 . . 4_555 124.55(5) yes
Mg2 Zn1 Mg2 . . 8_555 124.55(5) yes
Mg2 Zn1 Ti4 . . . 66.56(4) yes
Mg2 Zn1 Ti4 . . 14_555 66.56(4) yes
Mg2 Zn1 Mg4 . . . 66.56(4) yes
Mg2 Zn1 Mg4 . . 14_555 66.56(4) yes
Mg2 Zn1 Zn1 . . 4_555 116.32(3) yes
Mg2 Zn1 Zn1 . . 5_555 169.84(7) yes
Mg2 Zn1 Zn1 . . 8_555 116.32(3) yes
Mg2 Zn1 Zn1 . . 9_555 63.82(5) yes
Mg2 Zn1 Zn1 . . 11_555 63.82(5) yes
Mg2 Zn1 Zn13 . . . 71.06(6) yes
Mg2 Zn1 Mg2 4_555 . 8_555 65.90(7) yes
Mg2 Zn1 Ti4 4_555 . . 66.35(5) yes
Mg2 Zn1 Ti4 4_555 . 14_555 124.35(7) yes
Mg2 Zn1 Mg4 4_555 . . 66.35(5) yes
Mg2 Zn1 Mg4 4_555 . 14_555 124.35(7) yes
Mg2 Zn1 Zn1 4_555 . 4_555 63.17(6) yes
Mg2 Zn1 Zn1 4_555 . 5_555 63.31(3) yes
Mg2 Zn1 Zn1 4_555 . 8_555 115.33(5) yes
Mg2 Zn1 Zn1 4_555 . 9_555 115.76(6) yes
Mg2 Zn1 Zn1 4_555 . 11_555 169.63(5) yes
Mg2 Zn1 Zn13 4_555 . . 66.37(5) yes
Mg2 Zn1 Ti4 8_555 . . 124.35(7) yes
Mg2 Zn1 Ti4 8_555 . 14_555 66.35(5) yes
Mg2 Zn1 Mg4 8_555 . . 124.35(7) yes
Mg2 Zn1 Mg4 8_555 . 14_555 66.35(5) yes
Mg2 Zn1 Zn1 8_555 . 4_555 115.33(5) yes
Mg2 Zn1 Zn1 8_555 . 5_555 63.31(3) yes
Mg2 Zn1 Zn1 8_555 . 8_555 63.17(6) yes
Mg2 Zn1 Zn1 8_555 . 9_555 169.63(5) yes
Mg2 Zn1 Zn1 8_555 . 11_555 115.76(6) yes
Mg2 Zn1 Zn13 8_555 . . 66.37(5) yes
Ti4 Zn1 Ti4 . . 14_555 125.11(6) yes
Ti4 Zn1 Mg4 . . . 0 yes
Ti4 Zn1 Mg4 . . 14_555 125.11(6) yes
Ti4 Zn1 Zn1 . . 4_555 63.22(3) yes
Ti4 Zn1 Zn1 . . 5_555 115.63(4) yes
Ti4 Zn1 Zn1 . . 8_555 169.69(5) yes
Ti4 Zn1 Zn1 . . 9_555 63.22(4) yes
Ti4 Zn1 Zn1 . . 11_555 116.44(5) yes
Ti4 Zn1 Zn13 . . . 69.55(4) yes
Ti4 Zn1 Mg4 14_555 . . 125.11(6) yes
Ti4 Zn1 Mg4 14_555 . 14_555 0 yes
Ti4 Zn1 Zn1 14_555 . 4_555 169.69(5) yes
Ti4 Zn1 Zn1 14_555 . 5_555 115.63(4) yes
Ti4 Zn1 Zn1 14_555 . 8_555 63.22(3) yes
Ti4 Zn1 Zn1 14_555 . 9_555 116.44(5) yes
Ti4 Zn1 Zn1 14_555 . 11_555 63.22(4) yes
Ti4 Zn1 Zn13 14_555 . . 69.55(4) yes
Mg4 Zn1 Mg4 . . 14_555 125.11(6) yes
Mg4 Zn1 Zn1 . . 4_555 63.22(3) yes
Mg4 Zn1 Zn1 . . 5_555 115.63(4) yes
Mg4 Zn1 Zn1 . . 8_555 169.69(5) yes
Mg4 Zn1 Zn1 . . 9_555 63.22(4) yes
Mg4 Zn1 Zn1 . . 11_555 116.44(5) yes
Mg4 Zn1 Zn13 . . . 69.55(4) yes
Mg4 Zn1 Zn1 14_555 . 4_555 169.69(5) yes
Mg4 Zn1 Zn1 14_555 . 5_555 115.63(4) yes
Mg4 Zn1 Zn1 14_555 . 8_555 63.22(3) yes
Mg4 Zn1 Zn1 14_555 . 9_555 116.44(5) yes
Mg4 Zn1 Zn1 14_555 . 11_555 63.22(4) yes
Mg4 Zn1 Zn13 14_555 . . 69.55(4) yes
Zn1 Zn1 Zn1 4_555 . 5_555 59.68(2) yes
Zn1 Zn1 Zn1 4_555 . 8_555 107.84(4) yes
Zn1 Zn1 Zn1 4_555 . 9_555 60.00(3) yes
Zn1 Zn1 Zn1 4_555 . 11_555 108.41(4) yes
Zn1 Zn1 Zn13 4_555 . . 120.70(3) yes
Zn1 Zn1 Zn1 5_555 . 8_555 59.68(2) yes
Zn1 Zn1 Zn1 5_555 . 9_555 107.66(4) yes
Zn1 Zn1 Zn1 5_555 . 11_555 107.66(4) yes
Zn1 Zn1 Zn13 5_555 . . 119.09(5) yes
Zn1 Zn1 Zn1 8_555 . 9_555 108.41(4) yes
Zn1 Zn1 Zn1 8_555 . 11_555 60.00(3) yes
Zn1 Zn1 Zn13 8_555 . . 120.70(3) yes
Zn1 Zn1 Zn1 9_555 . 11_555 60.63(3) yes
Zn1 Zn1 Zn13 9_555 . . 123.96(4) yes
Zn1 Zn1 Zn13 11_555 . . 123.96(4) yes
Ti1 Zn3 Mg2 . . 4_555 118.47(6) yes
Ti1 Zn3 Ti4 . . . 121.76(4) yes
Ti1 Zn3 Mg4 . . . 121.76(4) yes
Ti1 Zn3 Zn3 . . 17_565 64.48(2) yes
Ti1 Zn3 Zn5 . . . 57.77(4) yes
Ti1 Zn3 Zn6 . . . 62.22(3) yes
Ti1 Zn3 Zn6 . . 4_555 170.30(3) yes
Ti1 Zn3 Zn7 . . . 110.90(5) yes
Ti1 Zn3 Zn8 . . . 58.08(6) yes
Ti1 Zn3 Mg8 . . . 58.08(6) yes
Ti1 Zn3 Zn10 . . . 113.86(4) yes
Ti1 Zn3 Zn13 . . . 64.54(3) yes
Ti1 Zn3 Zn12 . . . 115.46(5) yes
Ti1 Zn3 Mg12 . . . 115.46(5) yes
Mg2 Zn3 Ti4 4_555 . . 65.02(6) yes
Mg2 Zn3 Mg4 4_555 . . 65.02(6) yes
Mg2 Zn3 Zn3 4_555 . 17_565 116.21(6) yes
Mg2 Zn3 Zn5 4_555 . . 68.52(6) yes
Mg2 Zn3 Zn6 4_555 . . 117.22(5) yes
Mg2 Zn3 Zn6 4_555 . 4_555 67.19(6) yes
Mg2 Zn3 Zn7 4_555 . . 123.44(8) yes
Mg2 Zn3 Zn8 4_555 . . 176.51(8) yes
Mg2 Zn3 Mg8 4_555 . . 176.51(8) yes
Mg2 Zn3 Zn10 4_555 . . 57.20(5) yes
Mg2 Zn3 Zn13 4_555 . . 65.20(6) yes
Mg2 Zn3 Zn12 4_555 . . 116.37(6) yes
Mg2 Zn3 Mg12 4_555 . . 116.37(6) yes
Ti4 Zn3 Mg4 . . . 0 yes
Ti4 Zn3 Zn3 . . 17_565 172.81(5) yes
Ti4 Zn3 Zn5 . . . 121.93(4) yes
Ti4 Zn3 Zn6 . . . 66.39(4) yes
Ti4 Zn3 Zn6 . . 4_555 67.38(4) yes
Ti4 Zn3 Zn7 . . . 109.99(5) yes
Ti4 Zn3 Zn8 . . . 115.85(5) yes
Ti4 Zn3 Mg8 . . . 115.85(5) yes
Ti4 Zn3 Zn10 . . . 113.06(4) yes
Ti4 Zn3 Zn13 . . . 68.06(4) yes
Ti4 Zn3 Zn12 . . . 59.18(4) yes
Ti4 Zn3 Mg12 . . . 59.18(4) yes
Mg4 Zn3 Zn3 . . 17_565 172.81(5) yes
Mg4 Zn3 Zn5 . . . 121.93(4) yes
Mg4 Zn3 Zn6 . . . 66.39(4) yes
Mg4 Zn3 Zn6 . . 4_555 67.38(4) yes
Mg4 Zn3 Zn7 . . . 109.99(5) yes
Mg4 Zn3 Zn8 . . . 115.85(5) yes
Mg4 Zn3 Mg8 . . . 115.85(5) yes
Mg4 Zn3 Zn10 . . . 113.06(4) yes
Mg4 Zn3 Zn13 . . . 68.06(4) yes
Mg4 Zn3 Zn12 . . . 59.18(4) yes
Mg4 Zn3 Mg12 . . . 59.18(4) yes
Zn3 Zn3 Zn5 17_565 . . 63.80(2) yes
Zn3 Zn3 Zn6 17_565 . . 116.99(4) yes
Zn3 Zn3 Zn6 17_565 . 4_555 106.19(3) yes
Zn3 Zn3 Zn7 17_565 . . 63.14(3) yes
Zn3 Zn3 Zn8 17_565 . . 63.39(3) yes
Zn3 Zn3 Mg8 17_565 . . 63.39(3) yes
Zn3 Zn3 Zn10 17_565 . . 64.60(2) yes
Zn3 Zn3 Zn13 17_565 . . 119.08(4) yes
Zn3 Zn3 Zn12 17_565 . . 115.74(4) yes
Zn3 Zn3 Mg12 17_565 . . 115.74(4) yes
Zn5 Zn3 Zn6 . . . 109.47(3) yes
Zn5 Zn3 Zn6 . . 4_555 121.77(4) yes
Zn5 Zn3 Zn7 . . . 124.13(4) yes
Zn5 Zn3 Zn8 . . . 108.75(5) yes
Zn5 Zn3 Mg8 . . . 108.75(5) yes
Zn5 Zn3 Zn10 . . . 63.36(4) yes
Zn5 Zn3 Zn13 . . . 61.92(3) yes
Zn5 Zn3 Zn12 . . . 173.06(5) yes
Zn5 Zn3 Mg12 . . . 173.06(5) yes
Zn6 Zn3 Zn6 . . 4_555 123.54(4) yes
Zn6 Zn3 Zn7 . . . 108.88(7) yes
Zn6 Zn3 Zn8 . . . 61.23(4) yes
Zn6 Zn3 Mg8 . . . 61.23(4) yes
Zn6 Zn3 Zn10 . . . 171.71(4) yes
Zn6 Zn3 Zn13 . . . 61.28(3) yes
Zn6 Zn3 Zn12 . . . 64.19(4) yes
Zn6 Zn3 Mg12 . . . 64.19(4) yes
Zn6 Zn3 Zn7 4_555 . . 60.59(5) yes
Zn6 Zn3 Zn8 4_555 . . 116.30(6) yes
Zn6 Zn3 Mg8 4_555 . . 116.30(6) yes
Zn6 Zn3 Zn10 4_555 . . 61.52(3) yes
Zn6 Zn3 Zn13 4_555 . . 124.63(4) yes
Zn6 Zn3 Zn12 4_555 . . 65.16(4) yes
Zn6 Zn3 Mg12 4_555 . . 65.16(4) yes
Zn7 Zn3 Zn8 . . . 59.77(8) yes
Zn7 Zn3 Mg8 . . . 59.77(8) yes
Zn7 Zn3 Zn10 . . . 79.23(7) yes
Zn7 Zn3 Zn13 . . . 170.11(7) yes
Zn7 Zn3 Zn12 . . . 58.20(5) yes
Zn7 Zn3 Mg12 . . . 58.20(5) yes
Zn8 Zn3 Mg8 . . . 0 yes
Zn8 Zn3 Zn10 . . . 123.95(4) yes
Zn8 Zn3 Zn13 . . . 111.74(6) yes
Zn8 Zn3 Zn12 . . . 66.15(5) yes
Zn8 Zn3 Mg12 . . . 66.15(5) yes
Mg8 Zn3 Zn10 . . . 123.95(4) yes
Mg8 Zn3 Zn13 . . . 111.74(6) yes
Mg8 Zn3 Zn12 . . . 66.15(5) yes
Mg8 Zn3 Mg12 . . . 66.15(5) yes
Zn10 Zn3 Zn13 . . . 110.57(4) yes
Zn10 Zn3 Zn12 . . . 123.18(5) yes
Zn10 Zn3 Mg12 . . . 123.18(5) yes
Zn13 Zn3 Zn12 . . . 114.81(4) yes
Zn13 Zn3 Mg12 . . . 114.81(4) yes
Zn12 Zn3 Mg12 . . . 0 yes
Ti1 Zn5 Mg2 . . 4_555 112.79(3) yes
Ti1 Zn5 Mg2 . . 6_565 112.79(3) yes
Ti1 Zn5 Mg2 . . 7_565 112.79(3) yes
Ti1 Zn5 Mg2 . . 8_555 112.79(3) yes
Ti1 Zn5 Zn3 . . . 62.40(3) yes
Ti1 Zn5 Zn3 . . 3_565 62.40(3) yes
Ti1 Zn5 Zn3 . . 14_555 62.40(3) yes
Ti1 Zn5 Zn3 . . 17_565 62.40(3) yes
Ti1 Zn5 Zn5 . . 2_565 180 yes
Ti1 Zn5 Zn10 . . . 114.67(3) yes
Ti1 Zn5 Zn10 . . 3_565 114.67(3) yes
Ti1 Zn5 Zn13 . . . 63.35(3) yes
Ti1 Zn5 Zn13 . . 3_565 63.35(3) yes
Mg2 Zn5 Mg2 4_555 . 6_565 103.29(6) yes
Mg2 Zn5 Mg2 4_555 . 7_565 134.41(5) yes
Mg2 Zn5 Mg2 4_555 . 8_555 57.99(7) yes
Mg2 Zn5 Zn3 4_555 . . 57.37(3) yes
Mg2 Zn5 Zn3 4_555 . 3_565 153.92(5) yes
Mg2 Zn5 Zn3 4_555 . 14_555 101.87(5) yes
Mg2 Zn5 Zn3 4_555 . 17_565 98.81(5) yes
Mg2 Zn5 Zn5 4_555 . 2_565 67.21(3) yes
Mg2 Zn5 Zn10 4_555 . . 52.97(5) yes
Mg2 Zn5 Zn10 4_555 . 3_565 106.19(5) yes
Mg2 Zn5 Zn13 4_555 . . 58.19(3) yes
Mg2 Zn5 Zn13 4_555 . 3_565 151.00(5) yes
Mg2 Zn5 Mg2 6_565 . 7_565 57.99(7) yes
Mg2 Zn5 Mg2 6_565 . 8_555 134.41(5) yes
Mg2 Zn5 Zn3 6_565 . . 98.81(5) yes
Mg2 Zn5 Zn3 6_565 . 3_565 101.87(5) yes
Mg2 Zn5 Zn3 6_565 . 14_555 153.92(5) yes
Mg2 Zn5 Zn3 6_565 . 17_565 57.37(3) yes
Mg2 Zn5 Zn5 6_565 . 2_565 67.21(3) yes
Mg2 Zn5 Zn10 6_565 . . 52.97(5) yes
Mg2 Zn5 Zn10 6_565 . 3_565 106.19(5) yes
Mg2 Zn5 Zn13 6_565 . . 151.00(5) yes
Mg2 Zn5 Zn13 6_565 . 3_565 58.19(3) yes
Mg2 Zn5 Mg2 7_565 . 8_555 103.29(6) yes
Mg2 Zn5 Zn3 7_565 . . 153.92(5) yes
Mg2 Zn5 Zn3 7_565 . 3_565 57.37(3) yes
Mg2 Zn5 Zn3 7_565 . 14_555 98.81(5) yes
Mg2 Zn5 Zn3 7_565 . 17_565 101.87(5) yes
Mg2 Zn5 Zn5 7_565 . 2_565 67.21(3) yes
Mg2 Zn5 Zn10 7_565 . . 106.19(5) yes
Mg2 Zn5 Zn10 7_565 . 3_565 52.97(5) yes
Mg2 Zn5 Zn13 7_565 . . 151.00(5) yes
Mg2 Zn5 Zn13 7_565 . 3_565 58.19(3) yes
Mg2 Zn5 Zn3 8_555 . . 101.87(5) yes
Mg2 Zn5 Zn3 8_555 . 3_565 98.81(5) yes
Mg2 Zn5 Zn3 8_555 . 14_555 57.37(3) yes
Mg2 Zn5 Zn3 8_555 . 17_565 153.92(5) yes
Mg2 Zn5 Zn5 8_555 . 2_565 67.21(3) yes
Mg2 Zn5 Zn10 8_555 . . 106.19(5) yes
Mg2 Zn5 Zn10 8_555 . 3_565 52.97(5) yes
Mg2 Zn5 Zn13 8_555 . . 58.19(3) yes
Mg2 Zn5 Zn13 8_555 . 3_565 151.00(5) yes
Zn3 Zn5 Zn3 . . 3_565 124.80(5) yes
Zn3 Zn5 Zn3 . . 14_555 100.42(4) yes
Zn3 Zn5 Zn3 . . 17_565 52.41(2) yes
Zn3 Zn5 Zn5 . . 2_565 117.60(3) yes
Zn3 Zn5 Zn10 . . . 59.675(18) yes
Zn3 Zn5 Zn10 . . 3_565 153.077(15) yes
Zn3 Zn5 Zn13 . . . 52.956(19) yes
Zn3 Zn5 Zn13 . . 3_565 100.77(4) yes
Zn3 Zn5 Zn3 3_565 . 14_555 52.41(2) yes
Zn3 Zn5 Zn3 3_565 . 17_565 100.42(4) yes
Zn3 Zn5 Zn5 3_565 . 2_565 117.60(3) yes
Zn3 Zn5 Zn10 3_565 . . 153.077(15) yes
Zn3 Zn5 Zn10 3_565 . 3_565 59.675(18) yes
Zn3 Zn5 Zn13 3_565 . . 100.77(4) yes
Zn3 Zn5 Zn13 3_565 . 3_565 52.956(19) yes
Zn3 Zn5 Zn3 14_555 . 17_565 124.80(5) yes
Zn3 Zn5 Zn5 14_555 . 2_565 117.60(3) yes
Zn3 Zn5 Zn10 14_555 . . 153.077(15) yes
Zn3 Zn5 Zn10 14_555 . 3_565 59.675(18) yes
Zn3 Zn5 Zn13 14_555 . . 52.956(19) yes
Zn3 Zn5 Zn13 14_555 . 3_565 100.77(4) yes
Zn3 Zn5 Zn5 17_565 . 2_565 117.60(3) yes
Zn3 Zn5 Zn10 17_565 . . 59.675(18) yes
Zn3 Zn5 Zn10 17_565 . 3_565 153.077(15) yes
Zn3 Zn5 Zn13 17_565 . . 100.77(4) yes
Zn3 Zn5 Zn13 17_565 . 3_565 52.956(19) yes
Zn5 Zn5 Zn10 2_565 . . 65.33(3) yes
Zn5 Zn5 Zn10 2_565 . 3_565 65.33(3) yes
Zn5 Zn5 Zn13 2_565 . . 116.65(3) yes
Zn5 Zn5 Zn13 2_565 . 3_565 116.65(3) yes
Zn10 Zn5 Zn10 . . 3_565 130.66(5) yes
Zn10 Zn5 Zn13 . . . 100.789(9) yes
Zn10 Zn5 Zn13 . . 3_565 100.789(9) yes
Zn10 Zn5 Zn13 3_565 . . 100.789(9) yes
Zn10 Zn5 Zn13 3_565 . 3_565 100.789(9) yes
Zn13 Zn5 Zn13 . . 3_565 126.70(6) yes
Ti1 Zn6 Mg2 . . . 119.98(4) yes
Ti1 Zn6 Ti4 . . . 119.19(5) yes
Ti1 Zn6 Mg4 . . . 119.19(5) yes
Ti1 Zn6 Zn3 . . . 63.92(4) yes
Ti1 Zn6 Zn3 . . 9_555 176.93(4) yes
Ti1 Zn6 Zn6 . . 14_555 62.44(2) yes
Ti1 Zn6 Zn7 . . 9_555 112.78(7) yes
Ti1 Zn6 Zn8 . . . 59.00(5) yes
Ti1 Zn6 Mg8 . . . 59.00(5) yes
Ti1 Zn6 Zn10 . . 9_555 114.38(4) yes
Ti1 Zn6 Zn13 . . . 63.97(4) yes
Ti1 Zn6 Mg14 . . . 60.43(8) yes
Ti1 Zn6 Zn14 . . . 60.43(8) yes
Ti1 Zn6 Zn15 . . . 63.93(7) yes
Ti1 Zn6 Zn12 . . . 115.28(4) yes
Ti1 Zn6 Mg12 . . . 115.28(4) yes
Mg2 Zn6 Ti4 . . . 62.40(5) yes
Mg2 Zn6 Mg4 . . . 62.40(5) yes
Mg2 Zn6 Zn3 . . . 112.26(6) yes
Mg2 Zn6 Zn3 . . 9_555 62.96(4) yes
Mg2 Zn6 Zn6 . . 14_555 64.26(3) yes
Mg2 Zn6 Zn7 . . 9_555 122.84(7) yes
Mg2 Zn6 Zn8 . . . 174.89(8) yes
Mg2 Zn6 Mg8 . . . 174.89(8) yes
Mg2 Zn6 Zn10 . . 9_555 57.13(6) yes
Mg2 Zn6 Zn13 . . . 66.54(5) yes
Mg2 Zn6 Mg14 . . . 145.35(10) yes
Mg2 Zn6 Zn14 . . . 145.35(10) yes
Mg2 Zn6 Zn15 . . . 109.31(7) yes
Mg2 Zn6 Zn12 . . . 111.80(4) yes
Mg2 Zn6 Mg12 . . . 111.80(4) yes
Ti4 Zn6 Mg4 . . . 0 yes
Ti4 Zn6 Zn3 . . . 61.74(4) yes
Ti4 Zn6 Zn3 . . 9_555 62.54(4) yes
Ti4 Zn6 Zn6 . . 14_555 113.61(4) yes
Ti4 Zn6 Zn7 . . 9_555 109.05(6) yes
Ti4 Zn6 Zn8 . . . 113.26(7) yes
Ti4 Zn6 Mg8 . . . 113.26(7) yes
Ti4 Zn6 Zn10 . . 9_555 112.85(5) yes
Ti4 Zn6 Zn13 . . . 64.92(4) yes
Ti4 Zn6 Mg14 . . . 151.35(12) yes
Ti4 Zn6 Zn14 . . . 151.35(12) yes
Ti4 Zn6 Zn15 . . . 171.71(7) yes
Ti4 Zn6 Zn12 . . . 57.33(4) yes
Ti4 Zn6 Mg12 . . . 57.33(4) yes
Mg4 Zn6 Zn3 . . . 61.74(4) yes
Mg4 Zn6 Zn3 . . 9_555 62.54(4) yes
Mg4 Zn6 Zn6 . . 14_555 113.61(4) yes
Mg4 Zn6 Zn7 . . 9_555 109.05(6) yes
Mg4 Zn6 Zn8 . . . 113.26(7) yes
Mg4 Zn6 Mg8 . . . 113.26(7) yes
Mg4 Zn6 Zn10 . . 9_555 112.85(5) yes
Mg4 Zn6 Zn13 . . . 64.92(4) yes
Mg4 Zn6 Mg14 . . . 151.35(12) yes
Mg4 Zn6 Zn14 . . . 151.35(12) yes
Mg4 Zn6 Zn15 . . . 171.71(7) yes
Mg4 Zn6 Zn12 . . . 57.33(4) yes
Mg4 Zn6 Mg12 . . . 57.33(4) yes
Zn3 Zn6 Zn3 . . 9_555 116.30(3) yes
Zn3 Zn6 Zn6 . . 14_555 109.08(3) yes
Zn3 Zn6 Zn7 . . 9_555 109.25(6) yes
Zn3 Zn6 Zn8 . . . 62.65(6) yes
Zn3 Zn6 Mg8 . . . 62.65(6) yes
Zn3 Zn6 Zn10 . . 9_555 167.73(4) yes
Zn3 Zn6 Zn13 . . . 57.11(3) yes
Zn3 Zn6 Mg14 . . . 98.84(5) yes
Zn3 Zn6 Zn14 . . . 98.84(5) yes
Zn3 Zn6 Zn15 . . . 124.40(7) yes
Zn3 Zn6 Zn12 . . . 62.26(4) yes
Zn3 Zn6 Mg12 . . . 62.26(4) yes
Zn3 Zn6 Zn6 9_555 . 14_555 119.64(4) yes
Zn3 Zn6 Zn7 9_555 . 9_555 64.17(6) yes
Zn3 Zn6 Zn8 9_555 . . 118.17(6) yes
Zn3 Zn6 Mg8 9_555 . . 118.17(6) yes
Zn3 Zn6 Zn10 9_555 . 9_555 66.11(3) yes
Zn3 Zn6 Zn13 9_555 . . 118.89(4) yes
Zn3 Zn6 Mg14 9_555 . . 116.75(8) yes
Zn3 Zn6 Zn14 9_555 . . 116.75(8) yes
Zn3 Zn6 Zn15 9_555 . . 114.74(6) yes
Zn3 Zn6 Zn12 9_555 . . 63.15(4) yes
Zn3 Zn6 Mg12 9_555 . . 63.15(4) yes
Zn6 Zn6 Zn7 14_555 . 9_555 132.28(6) yes
Zn6 Zn6 Zn8 14_555 . . 117.07(6) yes
Zn6 Zn6 Mg8 14_555 . . 117.07(6) yes
Zn6 Zn6 Zn10 14_555 . 9_555 61.84(2) yes
Zn6 Zn6 Zn13 14_555 . . 59.44(2) yes
Zn6 Zn6 Mg14 14_555 . . 91.97(13) yes
Zn6 Zn6 Zn14 14_555 . . 91.97(13) yes
Zn6 Zn6 Zn15 14_555 . . 60.12(3) yes
Zn6 Zn6 Zn12 14_555 . . 169.21(5) yes
Zn6 Zn6 Mg12 14_555 . . 169.21(5) yes
Zn7 Zn6 Zn8 9_555 . . 60.42(8) yes
Zn7 Zn6 Mg8 9_555 . . 60.42(8) yes
Zn7 Zn6 Zn10 9_555 . 9_555 82.79(5) yes
Zn7 Zn6 Zn13 9_555 . . 166.32(6) yes
Zn7 Zn6 Mg14 9_555 . . 54.91(12) yes
Zn7 Zn6 Zn14 9_555 . . 54.91(12) yes
Zn7 Zn6 Zn15 9_555 . . 75.05(5) yes
Zn7 Zn6 Zn12 9_555 . . 58.50(6) yes
Zn7 Zn6 Mg12 9_555 . . 58.50(6) yes
Zn8 Zn6 Mg8 . . . 0 yes
Zn8 Zn6 Zn10 . . 9_555 127.99(7) yes
Zn8 Zn6 Zn13 . . . 109.53(6) yes
Zn8 Zn6 Mg14 . . . 39.41(10) yes
Zn8 Zn6 Zn14 . . . 39.41(10) yes
Zn8 Zn6 Zn15 . . . 75.01(8) yes
Zn8 Zn6 Zn12 . . . 65.93(6) yes
Zn8 Zn6 Mg12 . . . 65.93(6) yes
Mg8 Zn6 Zn10 . . 9_555 127.99(7) yes
Mg8 Zn6 Zn13 . . . 109.53(6) yes
Mg8 Zn6 Mg14 . . . 39.41(10) yes
Mg8 Zn6 Zn14 . . . 39.41(10) yes
Mg8 Zn6 Zn15 . . . 75.01(8) yes
Mg8 Zn6 Zn12 . . . 65.93(6) yes
Mg8 Zn6 Mg12 . . . 65.93(6) yes
Zn10 Zn6 Zn13 9_555 . . 110.79(3) yes
Zn10 Zn6 Mg14 9_555 . . 90.02(7) yes
Zn10 Zn6 Zn14 9_555 . . 90.02(7) yes
Zn10 Zn6 Zn15 9_555 . . 59.92(7) yes
Zn10 Zn6 Zn12 9_555 . . 125.57(4) yes
Zn10 Zn6 Mg12 9_555 . . 125.57(4) yes
Zn13 Zn6 Mg14 . . . 124.34(8) yes
Zn13 Zn6 Zn14 . . . 124.34(8) yes
Zn13 Zn6 Zn15 . . . 112.65(3) yes
Zn13 Zn6 Zn12 . . . 109.83(4) yes
Zn13 Zn6 Mg12 . . . 109.83(4) yes
Mg14 Zn6 Zn14 . . . 0 yes
Mg14 Zn6 Zn15 . . . 36.81(12) yes
Mg14 Zn6 Zn12 . . . 95.70(13) yes
Mg14 Zn6 Mg12 . . . 95.70(13) yes
Zn14 Zn6 Zn15 . . . 36.81(12) yes
Zn14 Zn6 Zn12 . . . 95.70(13) yes
Zn14 Zn6 Mg12 . . . 95.70(13) yes
Zn15 Zn6 Zn12 . . . 129.50(5) yes
Zn15 Zn6 Mg12 . . . 129.50(5) yes
Zn12 Zn6 Mg12 . . . 0 yes
Zn3 Zn7 Zn3 . . 17_565 53.72(5) yes
Zn3 Zn7 Zn6 . . 4_555 55.23(5) yes
Zn3 Zn7 Zn6 . . 20_565 95.12(9) yes
Zn3 Zn7 Zn8 . . . 60.55(7) yes
Zn3 Zn7 Zn8 . . 4_555 110.90(6) yes
Zn3 Zn7 Zn8 . . 7_566 154.60(13) yes
Zn3 Zn7 Mg8 . . . 60.55(7) yes
Zn3 Zn7 Mg8 . . 4_555 110.90(6) yes
Zn3 Zn7 Mg8 . . 7_566 154.60(13) yes
Zn3 Zn7 Zn10 . . . 52.18(5) yes
Zn3 Zn7 Mg14 . . 4_555 123.54(14) yes
Zn3 Zn7 Zn14 . . 4_555 123.54(14) yes
Zn3 Zn7 Zn15 . . 4_555 92.65(10) yes
Zn3 Zn7 Zn12 . . . 62.81(5) yes
Zn3 Zn7 Zn12 . . 17_565 111.43(9) yes
Zn3 Zn7 Mg12 . . . 62.81(5) yes
Zn3 Zn7 Mg12 . . 17_565 111.43(9) yes
Zn3 Zn7 Zn17 . . . 105.6(4) yes
Zn3 Zn7 Zn17 . . 4_555 99.3(5) yes
Zn3 Zn7 Zn17 . . 9_555 106.1(6) yes
Zn3 Zn7 Zn17 . . 17_565 136.2(4) yes
Zn3 Zn7 Zn17 . . 20_565 124.0(4) yes
Zn3 Zn7 Zn17 . . 24_565 129.3(6) yes
Zn3 Zn7 Zn18 . . . 147.49(12) yes
Zn3 Zn7 Zn18 . . 3_566 140.9(2) yes
Zn3 Zn7 Zn18 . . 9_555 105.94(16) yes
Zn3 Zn7 Zn18 . . 10_665 100.04(16) yes
Zn3 Zn7 Zn19 . . 4_555 106.9(7) yes
Zn3 Zn7 Zn19 . . 9_555 128.5(7) yes
Zn3 Zn7 Zn19 . . 11_566 153.7(6) yes
Zn3 Zn7 Zn6 17_565 . 4_555 95.12(9) yes
Zn3 Zn7 Zn6 17_565 . 20_565 55.23(5) yes
Zn3 Zn7 Zn8 17_565 . . 60.55(7) yes
Zn3 Zn7 Zn8 17_565 . 4_555 154.60(13) yes
Zn3 Zn7 Zn8 17_565 . 7_566 110.90(6) yes
Zn3 Zn7 Mg8 17_565 . . 60.55(7) yes
Zn3 Zn7 Mg8 17_565 . 4_555 154.60(13) yes
Zn3 Zn7 Mg8 17_565 . 7_566 110.90(6) yes
Zn3 Zn7 Zn10 17_565 . . 52.18(5) yes
Zn3 Zn7 Mg14 17_565 . 4_555 123.54(14) yes
Zn3 Zn7 Zn14 17_565 . 4_555 123.54(14) yes
Zn3 Zn7 Zn15 17_565 . 4_555 92.65(10) yes
Zn3 Zn7 Zn12 17_565 . . 111.43(9) yes
Zn3 Zn7 Zn12 17_565 . 17_565 62.81(5) yes
Zn3 Zn7 Mg12 17_565 . . 111.43(9) yes
Zn3 Zn7 Mg12 17_565 . 17_565 62.81(5) yes
Zn3 Zn7 Zn17 17_565 . . 136.2(4) yes
Zn3 Zn7 Zn17 17_565 . 4_555 124.0(4) yes
Zn3 Zn7 Zn17 17_565 . 9_555 129.3(6) yes
Zn3 Zn7 Zn17 17_565 . 17_565 105.6(4) yes
Zn3 Zn7 Zn17 17_565 . 20_565 99.3(5) yes
Zn3 Zn7 Zn17 17_565 . 24_565 106.1(6) yes
Zn3 Zn7 Zn18 17_565 . . 147.49(12) yes
Zn3 Zn7 Zn18 17_565 . 3_566 140.9(2) yes
Zn3 Zn7 Zn18 17_565 . 9_555 100.04(16) yes
Zn3 Zn7 Zn18 17_565 . 10_665 105.94(16) yes
Zn3 Zn7 Zn19 17_565 . 4_555 106.9(7) yes
Zn3 Zn7 Zn19 17_565 . 9_555 153.7(6) yes
Zn3 Zn7 Zn19 17_565 . 11_566 128.5(7) yes
Zn6 Zn7 Zn6 4_555 . 20_565 93.73(10) yes
Zn6 Zn7 Zn8 4_555 . . 112.07(8) yes
Zn6 Zn7 Zn8 4_555 . 4_555 61.18(6) yes
Zn6 Zn7 Zn8 4_555 . 7_566 113.63(12) yes
Zn6 Zn7 Mg8 4_555 . . 112.07(8) yes
Zn6 Zn7 Mg8 4_555 . 4_555 61.18(6) yes
Zn6 Zn7 Mg8 4_555 . 7_566 113.63(12) yes
Zn6 Zn7 Zn10 4_555 . . 50.08(5) yes
Zn6 Zn7 Mg14 4_555 . 4_555 70.95(10) yes
Zn6 Zn7 Zn14 4_555 . 4_555 70.95(10) yes
Zn6 Zn7 Zn15 4_555 . 4_555 52.16(6) yes
Zn6 Zn7 Zn12 4_555 . . 65.18(4) yes
Zn6 Zn7 Zn12 4_555 . 17_565 155.31(11) yes
Zn6 Zn7 Mg12 4_555 . . 65.18(4) yes
Zn6 Zn7 Mg12 4_555 . 17_565 155.31(11) yes
Zn6 Zn7 Zn17 4_555 . . 101.6(5) yes
Zn6 Zn7 Zn17 4_555 . 4_555 107.0(5) yes
Zn6 Zn7 Zn17 4_555 . 9_555 109.3(4) yes
Zn6 Zn7 Zn17 4_555 . 17_565 158.9(4) yes
Zn6 Zn7 Zn17 4_555 . 20_565 159.0(5) yes
Zn6 Zn7 Zn17 4_555 . 24_565 154.8(4) yes
Zn6 Zn7 Zn18 4_555 . . 117.38(12) yes
Zn6 Zn7 Zn18 4_555 . 3_566 122.98(14) yes
Zn6 Zn7 Zn18 4_555 . 9_555 138.8(2) yes
Zn6 Zn7 Zn18 4_555 . 10_665 126.2(2) yes
Zn6 Zn7 Zn19 4_555 . 4_555 132.99(7) yes
Zn6 Zn7 Zn19 4_555 . 9_555 106.2(8) yes
Zn6 Zn7 Zn19 4_555 . 11_566 136.0(6) yes
Zn6 Zn7 Zn8 20_565 . . 112.07(8) yes
Zn6 Zn7 Zn8 20_565 . 4_555 113.63(12) yes
Zn6 Zn7 Zn8 20_565 . 7_566 61.18(6) yes
Zn6 Zn7 Mg8 20_565 . . 112.07(8) yes
Zn6 Zn7 Mg8 20_565 . 4_555 113.63(12) yes
Zn6 Zn7 Mg8 20_565 . 7_566 61.18(6) yes
Zn6 Zn7 Zn10 20_565 . . 50.08(5) yes
Zn6 Zn7 Mg14 20_565 . 4_555 70.95(10) yes
Zn6 Zn7 Zn14 20_565 . 4_555 70.95(10) yes
Zn6 Zn7 Zn15 20_565 . 4_555 52.16(6) yes
Zn6 Zn7 Zn12 20_565 . . 155.31(11) yes
Zn6 Zn7 Zn12 20_565 . 17_565 65.18(4) yes
Zn6 Zn7 Mg12 20_565 . . 155.31(11) yes
Zn6 Zn7 Mg12 20_565 . 17_565 65.18(4) yes
Zn6 Zn7 Zn17 20_565 . . 158.9(4) yes
Zn6 Zn7 Zn17 20_565 . 4_555 159.0(5) yes
Zn6 Zn7 Zn17 20_565 . 9_555 154.8(4) yes
Zn6 Zn7 Zn17 20_565 . 17_565 101.6(5) yes
Zn6 Zn7 Zn17 20_565 . 20_565 107.0(5) yes
Zn6 Zn7 Zn17 20_565 . 24_565 109.3(4) yes
Zn6 Zn7 Zn18 20_565 . . 117.38(12) yes
Zn6 Zn7 Zn18 20_565 . 3_566 122.98(14) yes
Zn6 Zn7 Zn18 20_565 . 9_555 126.2(2) yes
Zn6 Zn7 Zn18 20_565 . 10_665 138.8(2) yes
Zn6 Zn7 Zn19 20_565 . 4_555 132.99(7) yes
Zn6 Zn7 Zn19 20_565 . 9_555 136.0(6) yes
Zn6 Zn7 Zn19 20_565 . 11_566 106.2(8) yes
Zn8 Zn7 Zn8 . . 4_555 134.12(10) yes
Zn8 Zn7 Zn8 . . 7_566 134.12(10) yes
Zn8 Zn7 Mg8 . . . 0 yes
Zn8 Zn7 Mg8 . . 4_555 134.12(10) yes
Zn8 Zn7 Mg8 . . 7_566 134.12(10) yes
Zn8 Zn7 Zn10 . . . 103.14(10) yes
Zn8 Zn7 Mg14 . . 4_555 175.18(17) yes
Zn8 Zn7 Zn14 . . 4_555 175.18(17) yes
Zn8 Zn7 Zn15 . . 4_555 149.52(13) yes
Zn8 Zn7 Zn12 . . . 68.21(6) yes
Zn8 Zn7 Zn12 . . 17_565 68.21(6) yes
Zn8 Zn7 Mg12 . . . 68.21(6) yes
Zn8 Zn7 Mg12 . . 17_565 68.21(6) yes
Zn8 Zn7 Zn17 . . . 75.7(4) yes
Zn8 Zn7 Zn17 . . 4_555 63.5(4) yes
Zn8 Zn7 Zn17 . . 9_555 69.1(6) yes
Zn8 Zn7 Zn17 . . 17_565 75.7(4) yes
Zn8 Zn7 Zn17 . . 20_565 63.5(4) yes
Zn8 Zn7 Zn17 . . 24_565 69.1(6) yes
Zn8 Zn7 Zn18 . . . 104.4(2) yes
Zn8 Zn7 Zn18 . . 3_566 93.9(3) yes
Zn8 Zn7 Zn18 . . 9_555 48.42(14) yes
Zn8 Zn7 Zn18 . . 10_665 48.42(14) yes
Zn8 Zn7 Zn19 . . 4_555 52.5(7) yes
Zn8 Zn7 Zn19 . . 9_555 96.4(5) yes
Zn8 Zn7 Zn19 . . 11_566 96.4(5) yes
Zn8 Zn7 Zn8 4_555 . 7_566 74.44(9) yes
Zn8 Zn7 Mg8 4_555 . . 134.12(10) yes
Zn8 Zn7 Mg8 4_555 . 4_555 0 yes
Zn8 Zn7 Mg8 4_555 . 7_566 74.44(9) yes
Zn8 Zn7 Zn10 4_555 . . 102.60(10) yes
Zn8 Zn7 Mg14 4_555 . 4_555 43.43(9) yes
Zn8 Zn7 Zn14 4_555 . 4_555 43.43(9) yes
Zn8 Zn7 Zn15 4_555 . 4_555 66.18(9) yes
Zn8 Zn7 Zn12 4_555 . . 68.71(6) yes
Zn8 Zn7 Zn12 4_555 . 17_565 137.56(11) yes
Zn8 Zn7 Mg12 4_555 . . 68.71(6) yes
Zn8 Zn7 Mg12 4_555 . 17_565 137.56(11) yes
Zn8 Zn7 Zn17 4_555 . . 63.2(4) yes
Zn8 Zn7 Zn17 4_555 . 4_555 75.2(4) yes
Zn8 Zn7 Zn17 4_555 . 9_555 71.5(6) yes
Zn8 Zn7 Zn17 4_555 . 17_565 99.0(4) yes
Zn8 Zn7 Zn17 4_555 . 20_565 106.0(5) yes
Zn8 Zn7 Zn17 4_555 . 24_565 99.1(6) yes
Zn8 Zn7 Zn18 4_555 . . 56.80(14) yes
Zn8 Zn7 Zn18 4_555 . 3_566 64.3(2) yes
Zn8 Zn7 Zn18 4_555 . 9_555 104.07(18) yes
Zn8 Zn7 Zn18 4_555 . 10_665 96.25(18) yes
Zn8 Zn7 Zn19 4_555 . 4_555 96.7(6) yes
Zn8 Zn7 Zn19 4_555 . 9_555 51.2(7) yes
Zn8 Zn7 Zn19 4_555 . 11_566 74.9(6) yes
Zn8 Zn7 Mg8 7_566 . . 134.12(10) yes
Zn8 Zn7 Mg8 7_566 . 4_555 74.44(9) yes
Zn8 Zn7 Mg8 7_566 . 7_566 0 yes
Zn8 Zn7 Zn10 7_566 . . 102.60(10) yes
Zn8 Zn7 Mg14 7_566 . 4_555 43.43(9) yes
Zn8 Zn7 Zn14 7_566 . 4_555 43.43(9) yes
Zn8 Zn7 Zn15 7_566 . 4_555 66.18(9) yes
Zn8 Zn7 Zn12 7_566 . . 137.56(11) yes
Zn8 Zn7 Zn12 7_566 . 17_565 68.71(6) yes
Zn8 Zn7 Mg12 7_566 . . 137.56(11) yes
Zn8 Zn7 Mg12 7_566 . 17_565 68.71(6) yes
Zn8 Zn7 Zn17 7_566 . . 99.0(4) yes
Zn8 Zn7 Zn17 7_566 . 4_555 106.0(5) yes
Zn8 Zn7 Zn17 7_566 . 9_555 99.1(6) yes
Zn8 Zn7 Zn17 7_566 . 17_565 63.2(4) yes
Zn8 Zn7 Zn17 7_566 . 20_565 75.2(4) yes
Zn8 Zn7 Zn17 7_566 . 24_565 71.5(6) yes
Zn8 Zn7 Zn18 7_566 . . 56.80(14) yes
Zn8 Zn7 Zn18 7_566 . 3_566 64.3(2) yes
Zn8 Zn7 Zn18 7_566 . 9_555 96.25(18) yes
Zn8 Zn7 Zn18 7_566 . 10_665 104.07(18) yes
Zn8 Zn7 Zn19 7_566 . 4_555 96.7(6) yes
Zn8 Zn7 Zn19 7_566 . 9_555 74.9(6) yes
Zn8 Zn7 Zn19 7_566 . 11_566 51.2(7) yes
Mg8 Zn7 Mg8 . . 4_555 134.12(10) yes
Mg8 Zn7 Mg8 . . 7_566 134.12(10) yes
Mg8 Zn7 Zn10 . . . 103.14(10) yes
Mg8 Zn7 Mg14 . . 4_555 175.18(17) yes
Mg8 Zn7 Zn14 . . 4_555 175.18(17) yes
Mg8 Zn7 Zn15 . . 4_555 149.52(13) yes
Mg8 Zn7 Zn12 . . . 68.21(6) yes
Mg8 Zn7 Zn12 . . 17_565 68.21(6) yes
Mg8 Zn7 Mg12 . . . 68.21(6) yes
Mg8 Zn7 Mg12 . . 17_565 68.21(6) yes
Mg8 Zn7 Zn17 . . . 75.7(4) yes
Mg8 Zn7 Zn17 . . 4_555 63.5(4) yes
Mg8 Zn7 Zn17 . . 9_555 69.1(6) yes
Mg8 Zn7 Zn17 . . 17_565 75.7(4) yes
Mg8 Zn7 Zn17 . . 20_565 63.5(4) yes
Mg8 Zn7 Zn17 . . 24_565 69.1(6) yes
Mg8 Zn7 Zn18 . . . 104.4(2) yes
Mg8 Zn7 Zn18 . . 3_566 93.9(3) yes
Mg8 Zn7 Zn18 . . 9_555 48.42(14) yes
Mg8 Zn7 Zn18 . . 10_665 48.42(14) yes
Mg8 Zn7 Zn19 . . 4_555 52.5(7) yes
Mg8 Zn7 Zn19 . . 9_555 96.4(5) yes
Mg8 Zn7 Zn19 . . 11_566 96.4(5) yes
Mg8 Zn7 Mg8 4_555 . 7_566 74.44(9) yes
Mg8 Zn7 Zn10 4_555 . . 102.60(10) yes
Mg8 Zn7 Mg14 4_555 . 4_555 43.43(9) yes
Mg8 Zn7 Zn14 4_555 . 4_555 43.43(9) yes
Mg8 Zn7 Zn15 4_555 . 4_555 66.18(9) yes
Mg8 Zn7 Zn12 4_555 . . 68.71(6) yes
Mg8 Zn7 Zn12 4_555 . 17_565 137.56(11) yes
Mg8 Zn7 Mg12 4_555 . . 68.71(6) yes
Mg8 Zn7 Mg12 4_555 . 17_565 137.56(11) yes
Mg8 Zn7 Zn17 4_555 . . 63.2(4) yes
Mg8 Zn7 Zn17 4_555 . 4_555 75.2(4) yes
Mg8 Zn7 Zn17 4_555 . 9_555 71.5(6) yes
Mg8 Zn7 Zn17 4_555 . 17_565 99.0(4) yes
Mg8 Zn7 Zn17 4_555 . 20_565 106.0(5) yes
Mg8 Zn7 Zn17 4_555 . 24_565 99.1(6) yes
Mg8 Zn7 Zn18 4_555 . . 56.80(14) yes
Mg8 Zn7 Zn18 4_555 . 3_566 64.3(2) yes
Mg8 Zn7 Zn18 4_555 . 9_555 104.07(18) yes
Mg8 Zn7 Zn18 4_555 . 10_665 96.25(18) yes
Mg8 Zn7 Zn19 4_555 . 4_555 96.7(6) yes
Mg8 Zn7 Zn19 4_555 . 9_555 51.2(7) yes
Mg8 Zn7 Zn19 4_555 . 11_566 74.9(6) yes
Mg8 Zn7 Zn10 7_566 . . 102.60(10) yes
Mg8 Zn7 Mg14 7_566 . 4_555 43.43(9) yes
Mg8 Zn7 Zn14 7_566 . 4_555 43.43(9) yes
Mg8 Zn7 Zn15 7_566 . 4_555 66.18(9) yes
Mg8 Zn7 Zn12 7_566 . . 137.56(11) yes
Mg8 Zn7 Zn12 7_566 . 17_565 68.71(6) yes
Mg8 Zn7 Mg12 7_566 . . 137.56(11) yes
Mg8 Zn7 Mg12 7_566 . 17_565 68.71(6) yes
Mg8 Zn7 Zn17 7_566 . . 99.0(4) yes
Mg8 Zn7 Zn17 7_566 . 4_555 106.0(5) yes
Mg8 Zn7 Zn17 7_566 . 9_555 99.1(6) yes
Mg8 Zn7 Zn17 7_566 . 17_565 63.2(4) yes
Mg8 Zn7 Zn17 7_566 . 20_565 75.2(4) yes
Mg8 Zn7 Zn17 7_566 . 24_565 71.5(6) yes
Mg8 Zn7 Zn18 7_566 . . 56.80(14) yes
Mg8 Zn7 Zn18 7_566 . 3_566 64.3(2) yes
Mg8 Zn7 Zn18 7_566 . 9_555 96.25(18) yes
Mg8 Zn7 Zn18 7_566 . 10_665 104.07(18) yes
Mg8 Zn7 Zn19 7_566 . 4_555 96.7(6) yes
Mg8 Zn7 Zn19 7_566 . 9_555 74.9(6) yes
Mg8 Zn7 Zn19 7_566 . 11_566 51.2(7) yes
Zn10 Zn7 Mg14 . . 4_555 81.68(14) yes
Zn10 Zn7 Zn14 . . 4_555 81.68(14) yes
Zn10 Zn7 Zn15 . . 4_555 46.38(7) yes
Zn10 Zn7 Zn12 . . . 105.26(7) yes
Zn10 Zn7 Zn12 . . 17_565 105.26(7) yes
Zn10 Zn7 Mg12 . . . 105.26(7) yes
Zn10 Zn7 Mg12 . . 17_565 105.26(7) yes
Zn10 Zn7 Zn17 . . . 149.7(4) yes
Zn10 Zn7 Zn17 . . 4_555 149.4(5) yes
Zn10 Zn7 Zn17 . . 9_555 155.0(5) yes
Zn10 Zn7 Zn17 . . 17_565 149.7(4) yes
Zn10 Zn7 Zn17 . . 20_565 149.4(5) yes
Zn10 Zn7 Zn17 . . 24_565 155.0(5) yes
Zn10 Zn7 Zn18 . . . 152.5(2) yes
Zn10 Zn7 Zn18 . . 3_566 162.9(3) yes
Zn10 Zn7 Zn18 . . 9_555 150.61(15) yes
Zn10 Zn7 Zn18 . . 10_665 150.61(15) yes
Zn10 Zn7 Zn19 . . 4_555 155.7(7) yes
Zn10 Zn7 Zn19 . . 9_555 153.7(7) yes
Zn10 Zn7 Zn19 . . 11_566 153.7(7) yes
Mg14 Zn7 Zn14 4_555 . 4_555 0 yes
Mg14 Zn7 Zn15 4_555 . 4_555 35.30(13) yes
Mg14 Zn7 Zn12 4_555 . . 110.76(7) yes
Mg14 Zn7 Zn12 4_555 . 17_565 110.76(7) yes
Mg14 Zn7 Mg12 4_555 . . 110.76(7) yes
Mg14 Zn7 Mg12 4_555 . 17_565 110.76(7) yes
Mg14 Zn7 Zn17 4_555 . . 100.2(4) yes
Mg14 Zn7 Zn17 4_555 . 4_555 112.3(4) yes
Mg14 Zn7 Zn17 4_555 . 9_555 106.5(6) yes
Mg14 Zn7 Zn17 4_555 . 17_565 100.2(4) yes
Mg14 Zn7 Zn17 4_555 . 20_565 112.3(4) yes
Mg14 Zn7 Zn17 4_555 . 24_565 106.5(6) yes
Mg14 Zn7 Zn18 4_555 . . 70.8(2) yes
Mg14 Zn7 Zn18 4_555 . 3_566 81.3(3) yes
Mg14 Zn7 Zn18 4_555 . 9_555 126.80(19) yes
Mg14 Zn7 Zn18 4_555 . 10_665 126.80(19) yes
Mg14 Zn7 Zn19 4_555 . 4_555 122.7(8) yes
Mg14 Zn7 Zn19 4_555 . 9_555 79.0(5) yes
Mg14 Zn7 Zn19 4_555 . 11_566 79.0(5) yes
Zn14 Zn7 Zn15 4_555 . 4_555 35.30(13) yes
Zn14 Zn7 Zn12 4_555 . . 110.76(7) yes
Zn14 Zn7 Zn12 4_555 . 17_565 110.76(7) yes
Zn14 Zn7 Mg12 4_555 . . 110.76(7) yes
Zn14 Zn7 Mg12 4_555 . 17_565 110.76(7) yes
Zn14 Zn7 Zn17 4_555 . . 100.2(4) yes
Zn14 Zn7 Zn17 4_555 . 4_555 112.3(4) yes
Zn14 Zn7 Zn17 4_555 . 9_555 106.5(6) yes
Zn14 Zn7 Zn17 4_555 . 17_565 100.2(4) yes
Zn14 Zn7 Zn17 4_555 . 20_565 112.3(4) yes
Zn14 Zn7 Zn17 4_555 . 24_565 106.5(6) yes
Zn14 Zn7 Zn18 4_555 . . 70.8(2) yes
Zn14 Zn7 Zn18 4_555 . 3_566 81.3(3) yes
Zn14 Zn7 Zn18 4_555 . 9_555 126.80(19) yes
Zn14 Zn7 Zn18 4_555 . 10_665 126.80(19) yes
Zn14 Zn7 Zn19 4_555 . 4_555 122.7(8) yes
Zn14 Zn7 Zn19 4_555 . 9_555 79.0(5) yes
Zn14 Zn7 Zn19 4_555 . 11_566 79.0(5) yes
Zn15 Zn7 Zn12 4_555 . . 114.40(6) yes
Zn15 Zn7 Zn12 4_555 . 17_565 114.40(6) yes
Zn15 Zn7 Mg12 4_555 . . 114.40(6) yes
Zn15 Zn7 Mg12 4_555 . 17_565 114.40(6) yes
Zn15 Zn7 Zn17 4_555 . . 129.3(4) yes
Zn15 Zn7 Zn17 4_555 . 4_555 141.3(4) yes
Zn15 Zn7 Zn17 4_555 . 9_555 137.5(6) yes
Zn15 Zn7 Zn17 4_555 . 17_565 129.3(4) yes
Zn15 Zn7 Zn17 4_555 . 20_565 141.3(4) yes
Zn15 Zn7 Zn17 4_555 . 24_565 137.5(6) yes
Zn15 Zn7 Zn18 4_555 . . 106.1(2) yes
Zn15 Zn7 Zn18 4_555 . 3_566 116.6(3) yes
Zn15 Zn7 Zn18 4_555 . 9_555 161.29(16) yes
Zn15 Zn7 Zn18 4_555 . 10_665 161.29(16) yes
Zn15 Zn7 Zn19 4_555 . 4_555 158.0(7) yes
Zn15 Zn7 Zn19 4_555 . 9_555 112.6(6) yes
Zn15 Zn7 Zn19 4_555 . 11_566 112.6(6) yes
Zn12 Zn7 Zn12 . . 17_565 131.06(12) yes
Zn12 Zn7 Mg12 . . . 0 yes
Zn12 Zn7 Mg12 . . 17_565 131.06(12) yes
Zn12 Zn7 Zn17 . . . 45.5(4) yes
Zn12 Zn7 Zn17 . . 4_555 44.9(5) yes
Zn12 Zn7 Zn17 . . 9_555 49.7(5) yes
Zn12 Zn7 Zn17 . . 17_565 102.3(5) yes
Zn12 Zn7 Zn17 . . 20_565 95.2(5) yes
Zn12 Zn7 Zn17 . . 24_565 94.0(4) yes
Zn12 Zn7 Zn18 . . . 85.09(10) yes
Zn12 Zn7 Zn18 . . 3_566 80.91(12) yes
Zn12 Zn7 Zn18 . . 9_555 73.7(2) yes
Zn12 Zn7 Zn18 . . 10_665 61.1(2) yes
Zn12 Zn7 Zn19 . . 4_555 68.18(16) yes
Zn12 Zn7 Zn19 . . 9_555 66.0(7) yes
Zn12 Zn7 Zn19 . . 11_566 98.2(8) yes
Zn12 Zn7 Mg12 17_565 . . 131.06(12) yes
Zn12 Zn7 Mg12 17_565 . 17_565 0 yes
Zn12 Zn7 Zn17 17_565 . . 102.3(5) yes
Zn12 Zn7 Zn17 17_565 . 4_555 95.2(5) yes
Zn12 Zn7 Zn17 17_565 . 9_555 94.0(4) yes
Zn12 Zn7 Zn17 17_565 . 17_565 45.5(4) yes
Zn12 Zn7 Zn17 17_565 . 20_565 44.9(5) yes
Zn12 Zn7 Zn17 17_565 . 24_565 49.7(5) yes
Zn12 Zn7 Zn18 17_565 . . 85.09(10) yes
Zn12 Zn7 Zn18 17_565 . 3_566 80.91(12) yes
Zn12 Zn7 Zn18 17_565 . 9_555 61.1(2) yes
Zn12 Zn7 Zn18 17_565 . 10_665 73.7(2) yes
Zn12 Zn7 Zn19 17_565 . 4_555 68.18(16) yes
Zn12 Zn7 Zn19 17_565 . 9_555 98.2(8) yes
Zn12 Zn7 Zn19 17_565 . 11_566 66.0(7) yes
Mg12 Zn7 Mg12 . . 17_565 131.06(12) yes
Mg12 Zn7 Zn17 . . . 45.5(4) yes
Mg12 Zn7 Zn17 . . 4_555 44.9(5) yes
Mg12 Zn7 Zn17 . . 9_555 49.7(5) yes
Mg12 Zn7 Zn17 . . 17_565 102.3(5) yes
Mg12 Zn7 Zn17 . . 20_565 95.2(5) yes
Mg12 Zn7 Zn17 . . 24_565 94.0(4) yes
Mg12 Zn7 Zn18 . . . 85.09(10) yes
Mg12 Zn7 Zn18 . . 3_566 80.91(12) yes
Mg12 Zn7 Zn18 . . 9_555 73.7(2) yes
Mg12 Zn7 Zn18 . . 10_665 61.1(2) yes
Mg12 Zn7 Zn19 . . 4_555 68.18(16) yes
Mg12 Zn7 Zn19 . . 9_555 66.0(7) yes
Mg12 Zn7 Zn19 . . 11_566 98.2(8) yes
Mg12 Zn7 Zn17 17_565 . . 102.3(5) yes
Mg12 Zn7 Zn17 17_565 . 4_555 95.2(5) yes
Mg12 Zn7 Zn17 17_565 . 9_555 94.0(4) yes
Mg12 Zn7 Zn17 17_565 . 17_565 45.5(4) yes
Mg12 Zn7 Zn17 17_565 . 20_565 44.9(5) yes
Mg12 Zn7 Zn17 17_565 . 24_565 49.7(5) yes
Mg12 Zn7 Zn18 17_565 . . 85.09(10) yes
Mg12 Zn7 Zn18 17_565 . 3_566 80.91(12) yes
Mg12 Zn7 Zn18 17_565 . 9_555 61.1(2) yes
Mg12 Zn7 Zn18 17_565 . 10_665 73.7(2) yes
Mg12 Zn7 Zn19 17_565 . 4_555 68.18(16) yes
Mg12 Zn7 Zn19 17_565 . 9_555 98.2(8) yes
Mg12 Zn7 Zn19 17_565 . 11_566 66.0(7) yes
Zn17 Zn7 Zn17 . . 4_555 12.3(6) yes
Zn17 Zn7 Zn17 . . 9_555 8.9(7) yes
Zn17 Zn7 Zn17 . . 17_565 60.2(6) yes
Zn17 Zn7 Zn17 . . 20_565 57.6(7) yes
Zn17 Zn7 Zn17 . . 24_565 53.6(6) yes
Zn17 Zn7 Zn18 . . . 42.2(4) yes
Zn17 Zn7 Zn18 . . 3_566 35.9(4) yes
Zn17 Zn7 Zn18 . . 9_555 43.8(5) yes
Zn17 Zn7 Zn18 . . 10_665 33.6(5) yes
Zn17 Zn7 Zn19 . . 4_555 36.1(6) yes
Zn17 Zn7 Zn19 . . 9_555 24.7(7) yes
Zn17 Zn7 Zn19 . . 11_566 52.8(9) yes
Zn17 Zn7 Zn17 4_555 . 9_555 7.0(8) yes
Zn17 Zn7 Zn17 4_555 . 17_565 57.6(7) yes
Zn17 Zn7 Zn17 4_555 . 20_565 52.1(7) yes
Zn17 Zn7 Zn17 4_555 . 24_565 49.7(6) yes
Zn17 Zn7 Zn18 4_555 . . 49.9(5) yes
Zn17 Zn7 Zn18 4_555 . 3_566 41.6(5) yes
Zn17 Zn7 Zn18 4_555 . 9_555 34.5(5) yes
Zn17 Zn7 Zn18 4_555 . 10_665 22.8(5) yes
Zn17 Zn7 Zn19 4_555 . 4_555 27.1(5) yes
Zn17 Zn7 Zn19 4_555 . 9_555 34.8(7) yes
Zn17 Zn7 Zn19 4_555 . 11_566 56.3(9) yes
Zn17 Zn7 Zn17 9_555 . 17_565 53.6(6) yes
Zn17 Zn7 Zn17 9_555 . 20_565 49.7(6) yes
Zn17 Zn7 Zn17 9_555 . 24_565 46.3(6) yes
Zn17 Zn7 Zn18 9_555 . . 42.9(6) yes
Zn17 Zn7 Zn18 9_555 . 3_566 34.8(6) yes
Zn17 Zn7 Zn18 9_555 . 9_555 34.9(5) yes
Zn17 Zn7 Zn18 9_555 . 10_665 24.9(6) yes
Zn17 Zn7 Zn19 9_555 . 4_555 27.2(6) yes
Zn17 Zn7 Zn19 9_555 . 9_555 28.2(8) yes
Zn17 Zn7 Zn19 9_555 . 11_566 50.0(9) yes
Zn17 Zn7 Zn17 17_565 . 20_565 12.3(6) yes
Zn17 Zn7 Zn17 17_565 . 24_565 8.9(7) yes
Zn17 Zn7 Zn18 17_565 . . 42.2(4) yes
Zn17 Zn7 Zn18 17_565 . 3_566 35.9(4) yes
Zn17 Zn7 Zn18 17_565 . 9_555 33.6(5) yes
Zn17 Zn7 Zn18 17_565 . 10_665 43.8(5) yes
Zn17 Zn7 Zn19 17_565 . 4_555 36.1(6) yes
Zn17 Zn7 Zn19 17_565 . 9_555 52.8(9) yes
Zn17 Zn7 Zn19 17_565 . 11_566 24.7(7) yes
Zn17 Zn7 Zn17 20_565 . 24_565 7.0(8) yes
Zn17 Zn7 Zn18 20_565 . . 49.9(5) yes
Zn17 Zn7 Zn18 20_565 . 3_566 41.6(5) yes
Zn17 Zn7 Zn18 20_565 . 9_555 22.8(5) yes
Zn17 Zn7 Zn18 20_565 . 10_665 34.5(5) yes
Zn17 Zn7 Zn19 20_565 . 4_555 27.1(5) yes
Zn17 Zn7 Zn19 20_565 . 9_555 56.3(9) yes
Zn17 Zn7 Zn19 20_565 . 11_566 34.8(7) yes
Zn17 Zn7 Zn18 24_565 . . 42.9(6) yes
Zn17 Zn7 Zn18 24_565 . 3_566 34.8(6) yes
Zn17 Zn7 Zn18 24_565 . 9_555 24.9(6) yes
Zn17 Zn7 Zn18 24_565 . 10_665 34.9(5) yes
Zn17 Zn7 Zn19 24_565 . 4_555 27.2(6) yes
Zn17 Zn7 Zn19 24_565 . 9_555 50.0(9) yes
Zn17 Zn7 Zn19 24_565 . 11_566 28.2(8) yes
Zn18 Zn7 Zn18 . . 3_566 10.5(3) yes
Zn18 Zn7 Zn18 . . 9_555 56.5(2) yes
Zn18 Zn7 Zn18 . . 10_665 56.5(2) yes
Zn18 Zn7 Zn19 . . 4_555 51.9(8) yes
Zn18 Zn7 Zn19 . . 9_555 19.1(7) yes
Zn18 Zn7 Zn19 . . 11_566 19.1(7) yes
Zn18 Zn7 Zn18 3_566 . 9_555 46.1(3) yes
Zn18 Zn7 Zn18 3_566 . 10_665 46.1(3) yes
Zn18 Zn7 Zn19 3_566 . 4_555 41.4(8) yes
Zn18 Zn7 Zn19 3_566 . 9_555 17.8(8) yes
Zn18 Zn7 Zn19 3_566 . 11_566 17.8(8) yes
Zn18 Zn7 Zn18 9_555 . 10_665 12.7(3) yes
Zn18 Zn7 Zn19 9_555 . 4_555 7.7(5) yes
Zn18 Zn7 Zn19 9_555 . 9_555 53.7(6) yes
Zn18 Zn7 Zn19 9_555 . 11_566 48.7(6) yes
Zn18 Zn7 Zn19 10_665 . 4_555 7.7(5) yes
Zn18 Zn7 Zn19 10_665 . 9_555 48.7(6) yes
Zn18 Zn7 Zn19 10_665 . 11_566 53.7(6) yes
Zn19 Zn7 Zn19 4_555 . 9_555 46.9(9) yes
Zn19 Zn7 Zn19 4_555 . 11_566 46.9(9) yes
Zn19 Zn7 Zn19 9_555 . 11_566 35.2(11) yes
Ti1 Zn8 Zn3 . . . 62.97(7) yes
Ti1 Zn8 Zn3 . . 17_565 62.97(7) yes
Ti1 Zn8 Zn6 . . . 62.38(5) yes
Ti1 Zn8 Zn6 . . 17_565 62.38(5) yes
Ti1 Zn8 Zn7 . . . 115.07(12) yes
Ti1 Zn8 Zn7 . . 9_555 113.98(9) yes
Ti1 Zn8 Zn7 . . 10_665 113.98(9) yes
Ti1 Zn8 Zn8 . . 2_665 111.31(10) yes
Ti1 Zn8 Mg8 . . . 0 yes
Ti1 Zn8 Mg8 . . 2_665 111.31(10) yes
Ti1 Zn8 Mg14 . . . 76.58(18) yes
Ti1 Zn8 Zn14 . . . 76.58(18) yes
Ti1 Zn8 Zn15 . . . 56.90(6) yes
Ti1 Zn8 Zn15 . . 2_665 56.90(6) yes
Ti1 Zn8 Zn12 . . . 112.81(7) yes
Ti1 Zn8 Zn12 . . 17_565 112.81(7) yes
Ti1 Zn8 Mg12 . . . 112.81(7) yes
Ti1 Zn8 Mg12 . . 17_565 112.81(7) yes
Ti1 Zn8 Zn17 . . . 151.2(4) yes
Ti1 Zn8 Zn17 . . 4_555 153.6(5) yes
Ti1 Zn8 Zn17 . . 9_555 154.5(4) yes
Ti1 Zn8 Zn17 . . 17_565 151.2(4) yes
Ti1 Zn8 Zn17 . . 20_565 153.6(5) yes
Ti1 Zn8 Zn17 . . 24_565 154.5(4) yes
Ti1 Zn8 Zn18 . . 9_555 161.29(19) yes
Ti1 Zn8 Zn18 . . 10_665 161.29(19) yes
Ti1 Zn8 Zn19 . . 4_555 177.6(10) yes
Ti1 Zn8 Zn19 . . 6_665 153.6(6) yes
Zn3 Zn8 Zn3 . . 17_565 53.21(5) yes
Zn3 Zn8 Zn6 . . . 56.13(4) yes
Zn3 Zn8 Zn6 . . 17_565 103.55(9) yes
Zn3 Zn8 Zn7 . . . 59.68(8) yes
Zn3 Zn8 Zn7 . . 9_555 102.56(4) yes
Zn3 Zn8 Zn7 . . 10_665 155.20(8) yes
Zn3 Zn8 Zn8 . . 2_665 151.94(4) yes
Zn3 Zn8 Mg8 . . . 0 yes
Zn3 Zn8 Mg8 . . 2_665 151.94(4) yes
Zn3 Zn8 Mg14 . . . 130.05(16) yes
Zn3 Zn8 Zn14 . . . 130.05(16) yes
Zn3 Zn8 Zn15 . . . 99.51(7) yes
Zn3 Zn8 Zn15 . . 2_665 119.75(9) yes
Zn3 Zn8 Zn12 . . . 58.17(5) yes
Zn3 Zn8 Zn12 . . 17_565 101.31(8) yes
Zn3 Zn8 Mg12 . . . 58.17(5) yes
Zn3 Zn8 Mg12 . . 17_565 101.31(8) yes
Zn3 Zn8 Zn17 . . . 91.6(4) yes
Zn3 Zn8 Zn17 . . 4_555 97.7(4) yes
Zn3 Zn8 Zn17 . . 9_555 92.7(4) yes
Zn3 Zn8 Zn17 . . 17_565 113.9(4) yes
Zn3 Zn8 Zn17 . . 20_565 121.4(3) yes
Zn3 Zn8 Zn17 . . 24_565 109.6(4) yes
Zn3 Zn8 Zn18 . . 9_555 135.71(19) yes
Zn3 Zn8 Zn18 . . 10_665 125.8(2) yes
Zn3 Zn8 Zn19 . . 4_555 115.0(8) yes
Zn3 Zn8 Zn19 . . 6_665 138.5(5) yes
Zn3 Zn8 Zn6 17_565 . . 103.55(9) yes
Zn3 Zn8 Zn6 17_565 . 17_565 56.13(4) yes
Zn3 Zn8 Zn7 17_565 . . 59.68(8) yes
Zn3 Zn8 Zn7 17_565 . 9_555 155.20(8) yes
Zn3 Zn8 Zn7 17_565 . 10_665 102.56(4) yes
Zn3 Zn8 Zn8 17_565 . 2_665 151.94(4) yes
Zn3 Zn8 Mg8 17_565 . . 0 yes
Zn3 Zn8 Mg8 17_565 . 2_665 151.94(4) yes
Zn3 Zn8 Mg14 17_565 . . 130.05(16) yes
Zn3 Zn8 Zn14 17_565 . . 130.05(16) yes
Zn3 Zn8 Zn15 17_565 . . 119.75(9) yes
Zn3 Zn8 Zn15 17_565 . 2_665 99.51(7) yes
Zn3 Zn8 Zn12 17_565 . . 101.31(8) yes
Zn3 Zn8 Zn12 17_565 . 17_565 58.17(5) yes
Zn3 Zn8 Mg12 17_565 . . 101.31(8) yes
Zn3 Zn8 Mg12 17_565 . 17_565 58.17(5) yes
Zn3 Zn8 Zn17 17_565 . . 113.9(4) yes
Zn3 Zn8 Zn17 17_565 . 4_555 121.4(3) yes
Zn3 Zn8 Zn17 17_565 . 9_555 109.6(4) yes
Zn3 Zn8 Zn17 17_565 . 17_565 91.6(4) yes
Zn3 Zn8 Zn17 17_565 . 20_565 97.7(4) yes
Zn3 Zn8 Zn17 17_565 . 24_565 92.7(4) yes
Zn3 Zn8 Zn18 17_565 . 9_555 125.8(2) yes
Zn3 Zn8 Zn18 17_565 . 10_665 135.71(19) yes
Zn3 Zn8 Zn19 17_565 . 4_555 115.0(8) yes
Zn3 Zn8 Zn19 17_565 . 6_665 138.5(5) yes
Zn6 Zn8 Zn6 . . 17_565 124.19(10) yes
Zn6 Zn8 Zn7 . . . 104.73(7) yes
Zn6 Zn8 Zn7 . . 9_555 58.40(6) yes
Zn6 Zn8 Zn7 . . 10_665 146.95(12) yes
Zn6 Zn8 Zn8 . . 2_665 96.26(7) yes
Zn6 Zn8 Mg8 . . . 0 yes
Zn6 Zn8 Mg8 . . 2_665 96.26(7) yes
Zn6 Zn8 Mg14 . . . 80.23(10) yes
Zn6 Zn8 Zn14 . . . 80.23(10) yes
Zn6 Zn8 Zn15 . . . 51.12(6) yes
Zn6 Zn8 Zn15 . . 2_665 91.45(9) yes
Zn6 Zn8 Zn12 . . . 59.62(3) yes
Zn6 Zn8 Zn12 . . 17_565 157.22(11) yes
Zn6 Zn8 Mg12 . . . 59.62(3) yes
Zn6 Zn8 Mg12 . . 17_565 157.22(11) yes
Zn6 Zn8 Zn17 . . . 92.9(3) yes
Zn6 Zn8 Zn17 . . 4_555 92.3(5) yes
Zn6 Zn8 Zn17 . . 9_555 98.7(3) yes
Zn6 Zn8 Zn17 . . 17_565 142.4(4) yes
Zn6 Zn8 Zn17 . . 20_565 143.5(5) yes
Zn6 Zn8 Zn17 . . 24_565 136.3(3) yes
Zn6 Zn8 Zn18 . . 9_555 123.4(3) yes
Zn6 Zn8 Zn18 . . 10_665 106.9(3) yes
Zn6 Zn8 Zn19 . . 4_555 117.77(7) yes
Zn6 Zn8 Zn19 . . 6_665 112.76(19) yes
Zn6 Zn8 Zn7 17_565 . . 104.73(7) yes
Zn6 Zn8 Zn7 17_565 . 9_555 146.95(12) yes
Zn6 Zn8 Zn7 17_565 . 10_665 58.40(6) yes
Zn6 Zn8 Zn8 17_565 . 2_665 96.26(7) yes
Zn6 Zn8 Mg8 17_565 . . 0 yes
Zn6 Zn8 Mg8 17_565 . 2_665 96.26(7) yes
Zn6 Zn8 Mg14 17_565 . . 80.23(10) yes
Zn6 Zn8 Zn14 17_565 . . 80.23(10) yes
Zn6 Zn8 Zn15 17_565 . . 91.45(9) yes
Zn6 Zn8 Zn15 17_565 . 2_665 51.12(6) yes
Zn6 Zn8 Zn12 17_565 . . 157.22(11) yes
Zn6 Zn8 Zn12 17_565 . 17_565 59.62(3) yes
Zn6 Zn8 Mg12 17_565 . . 157.22(11) yes
Zn6 Zn8 Mg12 17_565 . 17_565 59.62(3) yes
Zn6 Zn8 Zn17 17_565 . . 142.4(4) yes
Zn6 Zn8 Zn17 17_565 . 4_555 143.5(5) yes
Zn6 Zn8 Zn17 17_565 . 9_555 136.3(3) yes
Zn6 Zn8 Zn17 17_565 . 17_565 92.9(3) yes
Zn6 Zn8 Zn17 17_565 . 20_565 92.3(5) yes
Zn6 Zn8 Zn17 17_565 . 24_565 98.7(3) yes
Zn6 Zn8 Zn18 17_565 . 9_555 106.9(3) yes
Zn6 Zn8 Zn18 17_565 . 10_665 123.4(3) yes
Zn6 Zn8 Zn19 17_565 . 4_555 117.77(7) yes
Zn6 Zn8 Zn19 17_565 . 6_665 112.76(19) yes
Zn7 Zn8 Zn7 . . 9_555 105.80(9) yes
Zn7 Zn8 Zn7 . . 10_665 105.80(9) yes
Zn7 Zn8 Zn8 . . 2_665 133.62(12) yes
Zn7 Zn8 Mg8 . . . 0 yes
Zn7 Zn8 Mg8 . . 2_665 133.62(12) yes
Zn7 Zn8 Mg14 . . . 168.3(2) yes
Zn7 Zn8 Zn14 . . . 168.3(2) yes
Zn7 Zn8 Zn15 . . . 155.84(7) yes
Zn7 Zn8 Zn15 . . 2_665 155.84(7) yes
Zn7 Zn8 Zn12 . . . 55.50(5) yes
Zn7 Zn8 Zn12 . . 17_565 55.50(5) yes
Zn7 Zn8 Mg12 . . . 55.50(5) yes
Zn7 Zn8 Mg12 . . 17_565 55.50(5) yes
Zn7 Zn8 Zn17 . . . 54.2(4) yes
Zn7 Zn8 Zn17 . . 4_555 61.7(3) yes
Zn7 Zn8 Zn17 . . 9_555 50.2(4) yes
Zn7 Zn8 Zn17 . . 17_565 54.2(4) yes
Zn7 Zn8 Zn17 . . 20_565 61.7(3) yes
Zn7 Zn8 Zn17 . . 24_565 50.2(4) yes
Zn7 Zn8 Zn18 . . 9_555 81.77(13) yes
Zn7 Zn8 Zn18 . . 10_665 81.77(13) yes
Zn7 Zn8 Zn19 . . 4_555 62.5(9) yes
Zn7 Zn8 Zn19 . . 6_665 91.3(6) yes
Zn7 Zn8 Zn7 9_555 . 10_665 100.83(10) yes
Zn7 Zn8 Zn8 9_555 . 2_665 52.78(6) yes
Zn7 Zn8 Mg8 9_555 . . 0 yes
Zn7 Zn8 Mg8 9_555 . 2_665 52.78(6) yes
Zn7 Zn8 Mg14 9_555 . . 67.48(12) yes
Zn7 Zn8 Zn14 9_555 . . 67.48(12) yes
Zn7 Zn8 Zn15 9_555 . . 64.42(9) yes
Zn7 Zn8 Zn15 9_555 . 2_665 97.91(10) yes
Zn7 Zn8 Zn12 9_555 . . 55.79(5) yes
Zn7 Zn8 Zn12 9_555 . 17_565 133.07(12) yes
Zn7 Zn8 Mg12 9_555 . . 55.79(5) yes
Zn7 Zn8 Mg12 9_555 . 17_565 133.07(12) yes
Zn7 Zn8 Zn17 9_555 . . 55.7(4) yes
Zn7 Zn8 Zn17 9_555 . 4_555 49.7(4) yes
Zn7 Zn8 Zn17 9_555 . 9_555 61.5(4) yes
Zn7 Zn8 Zn17 9_555 . 17_565 94.8(4) yes
Zn7 Zn8 Zn17 9_555 . 20_565 91.1(5) yes
Zn7 Zn8 Zn17 9_555 . 24_565 91.3(4) yes
Zn7 Zn8 Zn18 9_555 . 9_555 65.7(3) yes
Zn7 Zn8 Zn18 9_555 . 10_665 50.4(3) yes
Zn7 Zn8 Zn19 9_555 . 4_555 67.3(5) yes
Zn7 Zn8 Zn19 9_555 . 6_665 54.4(2) yes
Zn7 Zn8 Zn8 10_665 . 2_665 52.78(6) yes
Zn7 Zn8 Mg8 10_665 . . 0 yes
Zn7 Zn8 Mg8 10_665 . 2_665 52.78(6) yes
Zn7 Zn8 Mg14 10_665 . . 67.48(12) yes
Zn7 Zn8 Zn14 10_665 . . 67.48(12) yes
Zn7 Zn8 Zn15 10_665 . . 97.91(10) yes
Zn7 Zn8 Zn15 10_665 . 2_665 64.42(9) yes
Zn7 Zn8 Zn12 10_665 . . 133.07(12) yes
Zn7 Zn8 Zn12 10_665 . 17_565 55.79(5) yes
Zn7 Zn8 Mg12 10_665 . . 133.07(12) yes
Zn7 Zn8 Mg12 10_665 . 17_565 55.79(5) yes
Zn7 Zn8 Zn17 10_665 . . 94.8(4) yes
Zn7 Zn8 Zn17 10_665 . 4_555 91.1(5) yes
Zn7 Zn8 Zn17 10_665 . 9_555 91.3(4) yes
Zn7 Zn8 Zn17 10_665 . 17_565 55.7(4) yes
Zn7 Zn8 Zn17 10_665 . 20_565 49.7(4) yes
Zn7 Zn8 Zn17 10_665 . 24_565 61.5(4) yes
Zn7 Zn8 Zn18 10_665 . 9_555 50.4(3) yes
Zn7 Zn8 Zn18 10_665 . 10_665 65.7(3) yes
Zn7 Zn8 Zn19 10_665 . 4_555 67.3(5) yes
Zn7 Zn8 Zn19 10_665 . 6_665 54.4(2) yes
Zn8 Zn8 Mg8 2_665 . . 0 yes
Zn8 Zn8 Mg8 2_665 . 2_665 0 yes
Zn8 Zn8 Mg14 2_665 . . 34.72(17) yes
Zn8 Zn8 Zn14 2_665 . . 34.72(17) yes
Zn8 Zn8 Zn15 2_665 . . 59.87(6) yes
Zn8 Zn8 Zn15 2_665 . 2_665 59.87(6) yes
Zn8 Zn8 Zn12 2_665 . . 105.83(7) yes
Zn8 Zn8 Zn12 2_665 . 17_565 105.83(7) yes
Zn8 Zn8 Mg12 2_665 . . 105.83(7) yes
Zn8 Zn8 Mg12 2_665 . 17_565 105.83(7) yes
Zn8 Zn8 Zn17 2_665 . . 84.4(5) yes
Zn8 Zn8 Zn17 2_665 . 4_555 76.8(3) yes
Zn8 Zn8 Zn17 2_665 . 9_555 86.4(4) yes
Zn8 Zn8 Zn17 2_665 . 17_565 84.4(5) yes
Zn8 Zn8 Zn17 2_665 . 20_565 76.8(3) yes
Zn8 Zn8 Zn17 2_665 . 24_565 86.4(4) yes
Zn8 Zn8 Zn18 2_665 . 9_555 52.42(12) yes
Zn8 Zn8 Zn18 2_665 . 10_665 52.42(12) yes
Zn8 Zn8 Zn19 2_665 . 4_555 71.1(9) yes
Zn8 Zn8 Zn19 2_665 . 6_665 42.3(6) yes
Mg8 Zn8 Mg8 . . 2_665 0 yes
Mg8 Zn8 Mg14 . . . 0 yes
Mg8 Zn8 Zn14 . . . 0 yes
Mg8 Zn8 Zn15 . . . 0 yes
Mg8 Zn8 Zn15 . . 2_665 0 yes
Mg8 Zn8 Zn12 . . . 0 yes
Mg8 Zn8 Zn12 . . 17_565 0 yes
Mg8 Zn8 Mg12 . . . 0 yes
Mg8 Zn8 Mg12 . . 17_565 0 yes
Mg8 Zn8 Zn17 . . . 0 yes
Mg8 Zn8 Zn17 . . 4_555 0 yes
Mg8 Zn8 Zn17 . . 9_555 0 yes
Mg8 Zn8 Zn17 . . 17_565 0 yes
Mg8 Zn8 Zn17 . . 20_565 0 yes
Mg8 Zn8 Zn17 . . 24_565 0 yes
Mg8 Zn8 Zn18 . . 9_555 0 yes
Mg8 Zn8 Zn18 . . 10_665 0 yes
Mg8 Zn8 Zn19 . . 4_555 0 yes
Mg8 Zn8 Zn19 . . 6_665 0 yes
Mg8 Zn8 Mg14 2_665 . . 34.72(17) yes
Mg8 Zn8 Zn14 2_665 . . 34.72(17) yes
Mg8 Zn8 Zn15 2_665 . . 59.87(6) yes
Mg8 Zn8 Zn15 2_665 . 2_665 59.87(6) yes
Mg8 Zn8 Zn12 2_665 . . 105.83(7) yes
Mg8 Zn8 Zn12 2_665 . 17_565 105.83(7) yes
Mg8 Zn8 Mg12 2_665 . . 105.83(7) yes
Mg8 Zn8 Mg12 2_665 . 17_565 105.83(7) yes
Mg8 Zn8 Zn17 2_665 . . 84.4(5) yes
Mg8 Zn8 Zn17 2_665 . 4_555 76.8(3) yes
Mg8 Zn8 Zn17 2_665 . 9_555 86.4(4) yes
Mg8 Zn8 Zn17 2_665 . 17_565 84.4(5) yes
Mg8 Zn8 Zn17 2_665 . 20_565 76.8(3) yes
Mg8 Zn8 Zn17 2_665 . 24_565 86.4(4) yes
Mg8 Zn8 Zn18 2_665 . 9_555 52.42(12) yes
Mg8 Zn8 Zn18 2_665 . 10_665 52.42(12) yes
Mg8 Zn8 Zn19 2_665 . 4_555 71.1(9) yes
Mg8 Zn8 Zn19 2_665 . 6_665 42.3(6) yes
Mg14 Zn8 Zn14 . . . 0 yes
Mg14 Zn8 Zn15 . . . 30.90(12) yes
Mg14 Zn8 Zn15 . . 2_665 30.90(12) yes
Mg14 Zn8 Zn12 . . . 121.45(8) yes
Mg14 Zn8 Zn12 . . 17_565 121.45(8) yes
Mg14 Zn8 Mg12 . . . 121.45(8) yes
Mg14 Zn8 Mg12 . . 17_565 121.45(8) yes
Mg14 Zn8 Zn17 . . . 115.7(5) yes
Mg14 Zn8 Zn17 . . 4_555 108.0(4) yes
Mg14 Zn8 Zn17 . . 9_555 119.1(5) yes
Mg14 Zn8 Zn17 . . 17_565 115.7(5) yes
Mg14 Zn8 Zn17 . . 20_565 108.0(4) yes
Mg14 Zn8 Zn17 . . 24_565 119.1(5) yes
Mg14 Zn8 Zn18 . . 9_555 86.7(2) yes
Mg14 Zn8 Zn18 . . 10_665 86.7(2) yes
Mg14 Zn8 Zn19 . . 4_555 105.8(10) yes
Mg14 Zn8 Zn19 . . 6_665 77.0(7) yes
Zn14 Zn8 Zn15 . . . 30.90(12) yes
Zn14 Zn8 Zn15 . . 2_665 30.90(12) yes
Zn14 Zn8 Zn12 . . . 121.45(8) yes
Zn14 Zn8 Zn12 . . 17_565 121.45(8) yes
Zn14 Zn8 Mg12 . . . 121.45(8) yes
Zn14 Zn8 Mg12 . . 17_565 121.45(8) yes
Zn14 Zn8 Zn17 . . . 115.7(5) yes
Zn14 Zn8 Zn17 . . 4_555 108.0(4) yes
Zn14 Zn8 Zn17 . . 9_555 119.1(5) yes
Zn14 Zn8 Zn17 . . 17_565 115.7(5) yes
Zn14 Zn8 Zn17 . . 20_565 108.0(4) yes
Zn14 Zn8 Zn17 . . 24_565 119.1(5) yes
Zn14 Zn8 Zn18 . . 9_555 86.7(2) yes
Zn14 Zn8 Zn18 . . 10_665 86.7(2) yes
Zn14 Zn8 Zn19 . . 4_555 105.8(10) yes
Zn14 Zn8 Zn19 . . 6_665 77.0(7) yes
Zn15 Zn8 Zn15 . . 2_665 43.36(9) yes
Zn15 Zn8 Zn12 . . . 104.30(7) yes
Zn15 Zn8 Zn12 . . 17_565 147.56(9) yes
Zn15 Zn8 Mg12 . . . 104.30(7) yes
Zn15 Zn8 Mg12 . . 17_565 147.56(9) yes
Zn15 Zn8 Zn17 . . . 120.1(4) yes
Zn15 Zn8 Zn17 . . 4_555 114.1(4) yes
Zn15 Zn8 Zn17 . . 9_555 125.9(4) yes
Zn15 Zn8 Zn17 . . 17_565 144.2(5) yes
Zn15 Zn8 Zn17 . . 20_565 136.6(3) yes
Zn15 Zn8 Zn17 . . 24_565 145.7(4) yes
Zn15 Zn8 Zn18 . . 9_555 110.92(15) yes
Zn15 Zn8 Zn18 . . 10_665 104.40(17) yes
Zn15 Zn8 Zn19 . . 4_555 125.2(8) yes
Zn15 Zn8 Zn19 . . 6_665 98.9(6) yes
Zn15 Zn8 Zn12 2_665 . . 147.56(9) yes
Zn15 Zn8 Zn12 2_665 . 17_565 104.30(7) yes
Zn15 Zn8 Mg12 2_665 . . 147.56(9) yes
Zn15 Zn8 Mg12 2_665 . 17_565 104.30(7) yes
Zn15 Zn8 Zn17 2_665 . . 144.2(5) yes
Zn15 Zn8 Zn17 2_665 . 4_555 136.6(3) yes
Zn15 Zn8 Zn17 2_665 . 9_555 145.7(4) yes
Zn15 Zn8 Zn17 2_665 . 17_565 120.1(4) yes
Zn15 Zn8 Zn17 2_665 . 20_565 114.1(4) yes
Zn15 Zn8 Zn17 2_665 . 24_565 125.9(4) yes
Zn15 Zn8 Zn18 2_665 . 9_555 104.40(17) yes
Zn15 Zn8 Zn18 2_665 . 10_665 110.92(15) yes
Zn15 Zn8 Zn19 2_665 . 4_555 125.2(8) yes
Zn15 Zn8 Zn19 2_665 . 6_665 98.9(6) yes
Zn12 Zn8 Zn12 . . 17_565 107.77(9) yes
Zn12 Zn8 Mg12 . . . 0 yes
Zn12 Zn8 Mg12 . . 17_565 107.77(9) yes
Zn12 Zn8 Zn17 . . . 38.4(4) yes
Zn12 Zn8 Zn17 . . 4_555 42.1(4) yes
Zn12 Zn8 Zn17 . . 9_555 42.5(4) yes
Zn12 Zn8 Zn17 . . 17_565 83.9(4) yes
Zn12 Zn8 Zn17 . . 20_565 87.5(5) yes
Zn12 Zn8 Zn17 . . 24_565 77.6(4) yes
Zn12 Zn8 Zn18 . . 9_555 83.0(2) yes
Zn12 Zn8 Zn18 . . 10_665 68.9(2) yes
Zn12 Zn8 Zn19 . . 4_555 66.1(4) yes
Zn12 Zn8 Zn19 . . 6_665 81.4(4) yes
Zn12 Zn8 Mg12 17_565 . . 107.77(9) yes
Zn12 Zn8 Mg12 17_565 . 17_565 0 yes
Zn12 Zn8 Zn17 17_565 . . 83.9(4) yes
Zn12 Zn8 Zn17 17_565 . 4_555 87.5(5) yes
Zn12 Zn8 Zn17 17_565 . 9_555 77.6(4) yes
Zn12 Zn8 Zn17 17_565 . 17_565 38.4(4) yes
Zn12 Zn8 Zn17 17_565 . 20_565 42.1(4) yes
Zn12 Zn8 Zn17 17_565 . 24_565 42.5(4) yes
Zn12 Zn8 Zn18 17_565 . 9_555 68.9(2) yes
Zn12 Zn8 Zn18 17_565 . 10_665 83.0(2) yes
Zn12 Zn8 Zn19 17_565 . 4_555 66.1(4) yes
Zn12 Zn8 Zn19 17_565 . 6_665 81.4(4) yes
Mg12 Zn8 Mg12 . . 17_565 107.77(9) yes
Mg12 Zn8 Zn17 . . . 38.4(4) yes
Mg12 Zn8 Zn17 . . 4_555 42.1(4) yes
Mg12 Zn8 Zn17 . . 9_555 42.5(4) yes
Mg12 Zn8 Zn17 . . 17_565 83.9(4) yes
Mg12 Zn8 Zn17 . . 20_565 87.5(5) yes
Mg12 Zn8 Zn17 . . 24_565 77.6(4) yes
Mg12 Zn8 Zn18 . . 9_555 83.0(2) yes
Mg12 Zn8 Zn18 . . 10_665 68.9(2) yes
Mg12 Zn8 Zn19 . . 4_555 66.1(4) yes
Mg12 Zn8 Zn19 . . 6_665 81.4(4) yes
Mg12 Zn8 Zn17 17_565 . . 83.9(4) yes
Mg12 Zn8 Zn17 17_565 . 4_555 87.5(5) yes
Mg12 Zn8 Zn17 17_565 . 9_555 77.6(4) yes
Mg12 Zn8 Zn17 17_565 . 17_565 38.4(4) yes
Mg12 Zn8 Zn17 17_565 . 20_565 42.1(4) yes
Mg12 Zn8 Zn17 17_565 . 24_565 42.5(4) yes
Mg12 Zn8 Zn18 17_565 . 9_555 68.9(2) yes
Mg12 Zn8 Zn18 17_565 . 10_665 83.0(2) yes
Mg12 Zn8 Zn19 17_565 . 4_555 66.1(4) yes
Mg12 Zn8 Zn19 17_565 . 6_665 81.4(4) yes
Zn17 Zn8 Zn17 . . 4_555 7.7(5) yes
Zn17 Zn8 Zn17 . . 9_555 6.3(5) yes
Zn17 Zn8 Zn17 . . 17_565 49.7(5) yes
Zn17 Zn8 Zn17 . . 20_565 51.1(6) yes
Zn17 Zn8 Zn17 . . 24_565 43.8(5) yes
Zn17 Zn8 Zn18 . . 9_555 45.5(5) yes
Zn17 Zn8 Zn18 . . 10_665 34.5(5) yes
Zn17 Zn8 Zn19 . . 4_555 27.7(6) yes
Zn17 Zn8 Zn19 . . 6_665 47.2(7) yes
Zn17 Zn8 Zn17 4_555 . 9_555 12.1(6) yes
Zn17 Zn8 Zn17 4_555 . 17_565 51.1(6) yes
Zn17 Zn8 Zn17 4_555 . 20_565 51.2(7) yes
Zn17 Zn8 Zn17 4_555 . 24_565 45.7(6) yes
Zn17 Zn8 Zn18 4_555 . 9_555 40.9(5) yes
Zn17 Zn8 Zn18 4_555 . 10_665 28.1(4) yes
Zn17 Zn8 Zn19 4_555 . 4_555 25.9(5) yes
Zn17 Zn8 Zn19 4_555 . 6_665 40.9(6) yes
Zn17 Zn8 Zn17 9_555 . 17_565 43.8(5) yes
Zn17 Zn8 Zn17 9_555 . 20_565 45.7(6) yes
Zn17 Zn8 Zn17 9_555 . 24_565 37.8(5) yes
Zn17 Zn8 Zn18 9_555 . 9_555 43.4(4) yes
Zn17 Zn8 Zn18 9_555 . 10_665 34.8(4) yes
Zn17 Zn8 Zn19 9_555 . 4_555 24.0(7) yes
Zn17 Zn8 Zn19 9_555 . 6_665 47.0(7) yes
Zn17 Zn8 Zn17 17_565 . 20_565 7.7(5) yes
Zn17 Zn8 Zn17 17_565 . 24_565 6.3(5) yes
Zn17 Zn8 Zn18 17_565 . 9_555 34.5(5) yes
Zn17 Zn8 Zn18 17_565 . 10_665 45.5(5) yes
Zn17 Zn8 Zn19 17_565 . 4_555 27.7(6) yes
Zn17 Zn8 Zn19 17_565 . 6_665 47.2(7) yes
Zn17 Zn8 Zn17 20_565 . 24_565 12.1(6) yes
Zn17 Zn8 Zn18 20_565 . 9_555 28.1(4) yes
Zn17 Zn8 Zn18 20_565 . 10_665 40.9(5) yes
Zn17 Zn8 Zn19 20_565 . 4_555 25.9(5) yes
Zn17 Zn8 Zn19 20_565 . 6_665 40.9(6) yes
Zn17 Zn8 Zn18 24_565 . 9_555 34.8(4) yes
Zn17 Zn8 Zn18 24_565 . 10_665 43.4(4) yes
Zn17 Zn8 Zn19 24_565 . 4_555 24.0(7) yes
Zn17 Zn8 Zn19 24_565 . 6_665 47.0(7) yes
Zn18 Zn8 Zn18 9_555 . 10_665 16.9(4) yes
Zn18 Zn8 Zn19 9_555 . 4_555 20.9(9) yes
Zn18 Zn8 Zn19 9_555 . 6_665 12.8(5) yes
Zn18 Zn8 Zn19 10_665 . 4_555 20.9(9) yes
Zn18 Zn8 Zn19 10_665 . 6_665 12.8(5) yes
Zn19 Zn8 Zn19 4_555 . 6_665 28.8(11) yes
Ti1 Mg8 Zn3 . . . 62.97(7) yes
Ti1 Mg8 Zn3 . . 17_565 62.97(7) yes
Ti1 Mg8 Zn6 . . . 62.38(5) yes
Ti1 Mg8 Zn6 . . 17_565 62.38(5) yes
Ti1 Mg8 Zn7 . . . 115.07(12) yes
Ti1 Mg8 Zn7 . . 9_555 113.98(9) yes
Ti1 Mg8 Zn7 . . 10_665 113.98(9) yes
Ti1 Mg8 Zn8 . . . 0 yes
Ti1 Mg8 Zn8 . . 2_665 111.31(10) yes
Ti1 Mg8 Mg8 . . 2_665 111.31(10) yes
Ti1 Mg8 Mg14 . . . 76.58(18) yes
Ti1 Mg8 Zn14 . . . 76.58(18) yes
Ti1 Mg8 Zn15 . . . 56.90(6) yes
Ti1 Mg8 Zn15 . . 2_665 56.90(6) yes
Ti1 Mg8 Zn12 . . . 112.81(7) yes
Ti1 Mg8 Zn12 . . 17_565 112.81(7) yes
Ti1 Mg8 Mg12 . . . 112.81(7) yes
Ti1 Mg8 Mg12 . . 17_565 112.81(7) yes
Ti1 Mg8 Zn17 . . . 151.2(4) yes
Ti1 Mg8 Zn17 . . 4_555 153.6(5) yes
Ti1 Mg8 Zn17 . . 9_555 154.5(4) yes
Ti1 Mg8 Zn17 . . 17_565 151.2(4) yes
Ti1 Mg8 Zn17 . . 20_565 153.6(5) yes
Ti1 Mg8 Zn17 . . 24_565 154.5(4) yes
Ti1 Mg8 Zn18 . . 9_555 161.29(19) yes
Ti1 Mg8 Zn18 . . 10_665 161.29(19) yes
Ti1 Mg8 Zn19 . . 4_555 177.6(10) yes
Ti1 Mg8 Zn19 . . 6_665 153.6(6) yes
Zn3 Mg8 Zn3 . . 17_565 53.21(5) yes
Zn3 Mg8 Zn6 . . . 56.13(4) yes
Zn3 Mg8 Zn6 . . 17_565 103.55(9) yes
Zn3 Mg8 Zn7 . . . 59.68(8) yes
Zn3 Mg8 Zn7 . . 9_555 102.56(4) yes
Zn3 Mg8 Zn7 . . 10_665 155.20(8) yes
Zn3 Mg8 Zn8 . . . 0 yes
Zn3 Mg8 Zn8 . . 2_665 151.94(4) yes
Zn3 Mg8 Mg8 . . 2_665 151.94(4) yes
Zn3 Mg8 Mg14 . . . 130.05(16) yes
Zn3 Mg8 Zn14 . . . 130.05(16) yes
Zn3 Mg8 Zn15 . . . 99.51(7) yes
Zn3 Mg8 Zn15 . . 2_665 119.75(9) yes
Zn3 Mg8 Zn12 . . . 58.17(5) yes
Zn3 Mg8 Zn12 . . 17_565 101.31(8) yes
Zn3 Mg8 Mg12 . . . 58.17(5) yes
Zn3 Mg8 Mg12 . . 17_565 101.31(8) yes
Zn3 Mg8 Zn17 . . . 91.6(4) yes
Zn3 Mg8 Zn17 . . 4_555 97.7(4) yes
Zn3 Mg8 Zn17 . . 9_555 92.7(4) yes
Zn3 Mg8 Zn17 . . 17_565 113.9(4) yes
Zn3 Mg8 Zn17 . . 20_565 121.4(3) yes
Zn3 Mg8 Zn17 . . 24_565 109.6(4) yes
Zn3 Mg8 Zn18 . . 9_555 135.71(19) yes
Zn3 Mg8 Zn18 . . 10_665 125.8(2) yes
Zn3 Mg8 Zn19 . . 4_555 115.0(8) yes
Zn3 Mg8 Zn19 . . 6_665 138.5(5) yes
Zn3 Mg8 Zn6 17_565 . . 103.55(9) yes
Zn3 Mg8 Zn6 17_565 . 17_565 56.13(4) yes
Zn3 Mg8 Zn7 17_565 . . 59.68(8) yes
Zn3 Mg8 Zn7 17_565 . 9_555 155.20(8) yes
Zn3 Mg8 Zn7 17_565 . 10_665 102.56(4) yes
Zn3 Mg8 Zn8 17_565 . . 0 yes
Zn3 Mg8 Zn8 17_565 . 2_665 151.94(4) yes
Zn3 Mg8 Mg8 17_565 . 2_665 151.94(4) yes
Zn3 Mg8 Mg14 17_565 . . 130.05(16) yes
Zn3 Mg8 Zn14 17_565 . . 130.05(16) yes
Zn3 Mg8 Zn15 17_565 . . 119.75(9) yes
Zn3 Mg8 Zn15 17_565 . 2_665 99.51(7) yes
Zn3 Mg8 Zn12 17_565 . . 101.31(8) yes
Zn3 Mg8 Zn12 17_565 . 17_565 58.17(5) yes
Zn3 Mg8 Mg12 17_565 . . 101.31(8) yes
Zn3 Mg8 Mg12 17_565 . 17_565 58.17(5) yes
Zn3 Mg8 Zn17 17_565 . . 113.9(4) yes
Zn3 Mg8 Zn17 17_565 . 4_555 121.4(3) yes
Zn3 Mg8 Zn17 17_565 . 9_555 109.6(4) yes
Zn3 Mg8 Zn17 17_565 . 17_565 91.6(4) yes
Zn3 Mg8 Zn17 17_565 . 20_565 97.7(4) yes
Zn3 Mg8 Zn17 17_565 . 24_565 92.7(4) yes
Zn3 Mg8 Zn18 17_565 . 9_555 125.8(2) yes
Zn3 Mg8 Zn18 17_565 . 10_665 135.71(19) yes
Zn3 Mg8 Zn19 17_565 . 4_555 115.0(8) yes
Zn3 Mg8 Zn19 17_565 . 6_665 138.5(5) yes
Zn6 Mg8 Zn6 . . 17_565 124.19(10) yes
Zn6 Mg8 Zn7 . . . 104.73(7) yes
Zn6 Mg8 Zn7 . . 9_555 58.40(6) yes
Zn6 Mg8 Zn7 . . 10_665 146.95(12) yes
Zn6 Mg8 Zn8 . . . 0 yes
Zn6 Mg8 Zn8 . . 2_665 96.26(7) yes
Zn6 Mg8 Mg8 . . 2_665 96.26(7) yes
Zn6 Mg8 Mg14 . . . 80.23(10) yes
Zn6 Mg8 Zn14 . . . 80.23(10) yes
Zn6 Mg8 Zn15 . . . 51.12(6) yes
Zn6 Mg8 Zn15 . . 2_665 91.45(9) yes
Zn6 Mg8 Zn12 . . . 59.62(3) yes
Zn6 Mg8 Zn12 . . 17_565 157.22(11) yes
Zn6 Mg8 Mg12 . . . 59.62(3) yes
Zn6 Mg8 Mg12 . . 17_565 157.22(11) yes
Zn6 Mg8 Zn17 . . . 92.9(3) yes
Zn6 Mg8 Zn17 . . 4_555 92.3(5) yes
Zn6 Mg8 Zn17 . . 9_555 98.7(3) yes
Zn6 Mg8 Zn17 . . 17_565 142.4(4) yes
Zn6 Mg8 Zn17 . . 20_565 143.5(5) yes
Zn6 Mg8 Zn17 . . 24_565 136.3(3) yes
Zn6 Mg8 Zn18 . . 9_555 123.4(3) yes
Zn6 Mg8 Zn18 . . 10_665 106.9(3) yes
Zn6 Mg8 Zn19 . . 4_555 117.77(7) yes
Zn6 Mg8 Zn19 . . 6_665 112.76(19) yes
Zn6 Mg8 Zn7 17_565 . . 104.73(7) yes
Zn6 Mg8 Zn7 17_565 . 9_555 146.95(12) yes
Zn6 Mg8 Zn7 17_565 . 10_665 58.40(6) yes
Zn6 Mg8 Zn8 17_565 . . 0 yes
Zn6 Mg8 Zn8 17_565 . 2_665 96.26(7) yes
Zn6 Mg8 Mg8 17_565 . 2_665 96.26(7) yes
Zn6 Mg8 Mg14 17_565 . . 80.23(10) yes
Zn6 Mg8 Zn14 17_565 . . 80.23(10) yes
Zn6 Mg8 Zn15 17_565 . . 91.45(9) yes
Zn6 Mg8 Zn15 17_565 . 2_665 51.12(6) yes
Zn6 Mg8 Zn12 17_565 . . 157.22(11) yes
Zn6 Mg8 Zn12 17_565 . 17_565 59.62(3) yes
Zn6 Mg8 Mg12 17_565 . . 157.22(11) yes
Zn6 Mg8 Mg12 17_565 . 17_565 59.62(3) yes
Zn6 Mg8 Zn17 17_565 . . 142.4(4) yes
Zn6 Mg8 Zn17 17_565 . 4_555 143.5(5) yes
Zn6 Mg8 Zn17 17_565 . 9_555 136.3(3) yes
Zn6 Mg8 Zn17 17_565 . 17_565 92.9(3) yes
Zn6 Mg8 Zn17 17_565 . 20_565 92.3(5) yes
Zn6 Mg8 Zn17 17_565 . 24_565 98.7(3) yes
Zn6 Mg8 Zn18 17_565 . 9_555 106.9(3) yes
Zn6 Mg8 Zn18 17_565 . 10_665 123.4(3) yes
Zn6 Mg8 Zn19 17_565 . 4_555 117.77(7) yes
Zn6 Mg8 Zn19 17_565 . 6_665 112.76(19) yes
Zn7 Mg8 Zn7 . . 9_555 105.80(9) yes
Zn7 Mg8 Zn7 . . 10_665 105.80(9) yes
Zn7 Mg8 Zn8 . . . 0 yes
Zn7 Mg8 Zn8 . . 2_665 133.62(12) yes
Zn7 Mg8 Mg8 . . 2_665 133.62(12) yes
Zn7 Mg8 Mg14 . . . 168.3(2) yes
Zn7 Mg8 Zn14 . . . 168.3(2) yes
Zn7 Mg8 Zn15 . . . 155.84(7) yes
Zn7 Mg8 Zn15 . . 2_665 155.84(7) yes
Zn7 Mg8 Zn12 . . . 55.50(5) yes
Zn7 Mg8 Zn12 . . 17_565 55.50(5) yes
Zn7 Mg8 Mg12 . . . 55.50(5) yes
Zn7 Mg8 Mg12 . . 17_565 55.50(5) yes
Zn7 Mg8 Zn17 . . . 54.2(4) yes
Zn7 Mg8 Zn17 . . 4_555 61.7(3) yes
Zn7 Mg8 Zn17 . . 9_555 50.2(4) yes
Zn7 Mg8 Zn17 . . 17_565 54.2(4) yes
Zn7 Mg8 Zn17 . . 20_565 61.7(3) yes
Zn7 Mg8 Zn17 . . 24_565 50.2(4) yes
Zn7 Mg8 Zn18 . . 9_555 81.77(13) yes
Zn7 Mg8 Zn18 . . 10_665 81.77(13) yes
Zn7 Mg8 Zn19 . . 4_555 62.5(9) yes
Zn7 Mg8 Zn19 . . 6_665 91.3(6) yes
Zn7 Mg8 Zn7 9_555 . 10_665 100.83(10) yes
Zn7 Mg8 Zn8 9_555 . . 0 yes
Zn7 Mg8 Zn8 9_555 . 2_665 52.78(6) yes
Zn7 Mg8 Mg8 9_555 . 2_665 52.78(6) yes
Zn7 Mg8 Mg14 9_555 . . 67.48(12) yes
Zn7 Mg8 Zn14 9_555 . . 67.48(12) yes
Zn7 Mg8 Zn15 9_555 . . 64.42(9) yes
Zn7 Mg8 Zn15 9_555 . 2_665 97.91(10) yes
Zn7 Mg8 Zn12 9_555 . . 55.79(5) yes
Zn7 Mg8 Zn12 9_555 . 17_565 133.07(12) yes
Zn7 Mg8 Mg12 9_555 . . 55.79(5) yes
Zn7 Mg8 Mg12 9_555 . 17_565 133.07(12) yes
Zn7 Mg8 Zn17 9_555 . . 55.7(4) yes
Zn7 Mg8 Zn17 9_555 . 4_555 49.7(4) yes
Zn7 Mg8 Zn17 9_555 . 9_555 61.5(4) yes
Zn7 Mg8 Zn17 9_555 . 17_565 94.8(4) yes
Zn7 Mg8 Zn17 9_555 . 20_565 91.1(5) yes
Zn7 Mg8 Zn17 9_555 . 24_565 91.3(4) yes
Zn7 Mg8 Zn18 9_555 . 9_555 65.7(3) yes
Zn7 Mg8 Zn18 9_555 . 10_665 50.4(3) yes
Zn7 Mg8 Zn19 9_555 . 4_555 67.3(5) yes
Zn7 Mg8 Zn19 9_555 . 6_665 54.4(2) yes
Zn7 Mg8 Zn8 10_665 . . 0 yes
Zn7 Mg8 Zn8 10_665 . 2_665 52.78(6) yes
Zn7 Mg8 Mg8 10_665 . 2_665 52.78(6) yes
Zn7 Mg8 Mg14 10_665 . . 67.48(12) yes
Zn7 Mg8 Zn14 10_665 . . 67.48(12) yes
Zn7 Mg8 Zn15 10_665 . . 97.91(10) yes
Zn7 Mg8 Zn15 10_665 . 2_665 64.42(9) yes
Zn7 Mg8 Zn12 10_665 . . 133.07(12) yes
Zn7 Mg8 Zn12 10_665 . 17_565 55.79(5) yes
Zn7 Mg8 Mg12 10_665 . . 133.07(12) yes
Zn7 Mg8 Mg12 10_665 . 17_565 55.79(5) yes
Zn7 Mg8 Zn17 10_665 . . 94.8(4) yes
Zn7 Mg8 Zn17 10_665 . 4_555 91.1(5) yes
Zn7 Mg8 Zn17 10_665 . 9_555 91.3(4) yes
Zn7 Mg8 Zn17 10_665 . 17_565 55.7(4) yes
Zn7 Mg8 Zn17 10_665 . 20_565 49.7(4) yes
Zn7 Mg8 Zn17 10_665 . 24_565 61.5(4) yes
Zn7 Mg8 Zn18 10_665 . 9_555 50.4(3) yes
Zn7 Mg8 Zn18 10_665 . 10_665 65.7(3) yes
Zn7 Mg8 Zn19 10_665 . 4_555 67.3(5) yes
Zn7 Mg8 Zn19 10_665 . 6_665 54.4(2) yes
Zn8 Mg8 Zn8 . . 2_665 0 yes
Zn8 Mg8 Mg8 . . 2_665 0 yes
Zn8 Mg8 Mg14 . . . 0 yes
Zn8 Mg8 Zn14 . . . 0 yes
Zn8 Mg8 Zn15 . . . 0 yes
Zn8 Mg8 Zn15 . . 2_665 0 yes
Zn8 Mg8 Zn12 . . . 0 yes
Zn8 Mg8 Zn12 . . 17_565 0 yes
Zn8 Mg8 Mg12 . . . 0 yes
Zn8 Mg8 Mg12 . . 17_565 0 yes
Zn8 Mg8 Zn17 . . . 0 yes
Zn8 Mg8 Zn17 . . 4_555 0 yes
Zn8 Mg8 Zn17 . . 9_555 0 yes
Zn8 Mg8 Zn17 . . 17_565 0 yes
Zn8 Mg8 Zn17 . . 20_565 0 yes
Zn8 Mg8 Zn17 . . 24_565 0 yes
Zn8 Mg8 Zn18 . . 9_555 0 yes
Zn8 Mg8 Zn18 . . 10_665 0 yes
Zn8 Mg8 Zn19 . . 4_555 0 yes
Zn8 Mg8 Zn19 . . 6_665 0 yes
Zn8 Mg8 Mg8 2_665 . 2_665 0 yes
Zn8 Mg8 Mg14 2_665 . . 34.72(17) yes
Zn8 Mg8 Zn14 2_665 . . 34.72(17) yes
Zn8 Mg8 Zn15 2_665 . . 59.87(6) yes
Zn8 Mg8 Zn15 2_665 . 2_665 59.87(6) yes
Zn8 Mg8 Zn12 2_665 . . 105.83(7) yes
Zn8 Mg8 Zn12 2_665 . 17_565 105.83(7) yes
Zn8 Mg8 Mg12 2_665 . . 105.83(7) yes
Zn8 Mg8 Mg12 2_665 . 17_565 105.83(7) yes
Zn8 Mg8 Zn17 2_665 . . 84.4(5) yes
Zn8 Mg8 Zn17 2_665 . 4_555 76.8(3) yes
Zn8 Mg8 Zn17 2_665 . 9_555 86.4(4) yes
Zn8 Mg8 Zn17 2_665 . 17_565 84.4(5) yes
Zn8 Mg8 Zn17 2_665 . 20_565 76.8(3) yes
Zn8 Mg8 Zn17 2_665 . 24_565 86.4(4) yes
Zn8 Mg8 Zn18 2_665 . 9_555 52.42(12) yes
Zn8 Mg8 Zn18 2_665 . 10_665 52.42(12) yes
Zn8 Mg8 Zn19 2_665 . 4_555 71.1(9) yes
Zn8 Mg8 Zn19 2_665 . 6_665 42.3(6) yes
Mg8 Mg8 Mg14 2_665 . . 34.72(17) yes
Mg8 Mg8 Zn14 2_665 . . 34.72(17) yes
Mg8 Mg8 Zn15 2_665 . . 59.87(6) yes
Mg8 Mg8 Zn15 2_665 . 2_665 59.87(6) yes
Mg8 Mg8 Zn12 2_665 . . 105.83(7) yes
Mg8 Mg8 Zn12 2_665 . 17_565 105.83(7) yes
Mg8 Mg8 Mg12 2_665 . . 105.83(7) yes
Mg8 Mg8 Mg12 2_665 . 17_565 105.83(7) yes
Mg8 Mg8 Zn17 2_665 . . 84.4(5) yes
Mg8 Mg8 Zn17 2_665 . 4_555 76.8(3) yes
Mg8 Mg8 Zn17 2_665 . 9_555 86.4(4) yes
Mg8 Mg8 Zn17 2_665 . 17_565 84.4(5) yes
Mg8 Mg8 Zn17 2_665 . 20_565 76.8(3) yes
Mg8 Mg8 Zn17 2_665 . 24_565 86.4(4) yes
Mg8 Mg8 Zn18 2_665 . 9_555 52.42(12) yes
Mg8 Mg8 Zn18 2_665 . 10_665 52.42(12) yes
Mg8 Mg8 Zn19 2_665 . 4_555 71.1(9) yes
Mg8 Mg8 Zn19 2_665 . 6_665 42.3(6) yes
Mg14 Mg8 Zn14 . . . 0 yes
Mg14 Mg8 Zn15 . . . 30.90(12) yes
Mg14 Mg8 Zn15 . . 2_665 30.90(12) yes
Mg14 Mg8 Zn12 . . . 121.45(8) yes
Mg14 Mg8 Zn12 . . 17_565 121.45(8) yes
Mg14 Mg8 Mg12 . . . 121.45(8) yes
Mg14 Mg8 Mg12 . . 17_565 121.45(8) yes
Mg14 Mg8 Zn17 . . . 115.7(5) yes
Mg14 Mg8 Zn17 . . 4_555 108.0(4) yes
Mg14 Mg8 Zn17 . . 9_555 119.1(5) yes
Mg14 Mg8 Zn17 . . 17_565 115.7(5) yes
Mg14 Mg8 Zn17 . . 20_565 108.0(4) yes
Mg14 Mg8 Zn17 . . 24_565 119.1(5) yes
Mg14 Mg8 Zn18 . . 9_555 86.7(2) yes
Mg14 Mg8 Zn18 . . 10_665 86.7(2) yes
Mg14 Mg8 Zn19 . . 4_555 105.8(10) yes
Mg14 Mg8 Zn19 . . 6_665 77.0(7) yes
Zn14 Mg8 Zn15 . . . 30.90(12) yes
Zn14 Mg8 Zn15 . . 2_665 30.90(12) yes
Zn14 Mg8 Zn12 . . . 121.45(8) yes
Zn14 Mg8 Zn12 . . 17_565 121.45(8) yes
Zn14 Mg8 Mg12 . . . 121.45(8) yes
Zn14 Mg8 Mg12 . . 17_565 121.45(8) yes
Zn14 Mg8 Zn17 . . . 115.7(5) yes
Zn14 Mg8 Zn17 . . 4_555 108.0(4) yes
Zn14 Mg8 Zn17 . . 9_555 119.1(5) yes
Zn14 Mg8 Zn17 . . 17_565 115.7(5) yes
Zn14 Mg8 Zn17 . . 20_565 108.0(4) yes
Zn14 Mg8 Zn17 . . 24_565 119.1(5) yes
Zn14 Mg8 Zn18 . . 9_555 86.7(2) yes
Zn14 Mg8 Zn18 . . 10_665 86.7(2) yes
Zn14 Mg8 Zn19 . . 4_555 105.8(10) yes
Zn14 Mg8 Zn19 . . 6_665 77.0(7) yes
Zn15 Mg8 Zn15 . . 2_665 43.36(9) yes
Zn15 Mg8 Zn12 . . . 104.30(7) yes
Zn15 Mg8 Zn12 . . 17_565 147.56(9) yes
Zn15 Mg8 Mg12 . . . 104.30(7) yes
Zn15 Mg8 Mg12 . . 17_565 147.56(9) yes
Zn15 Mg8 Zn17 . . . 120.1(4) yes
Zn15 Mg8 Zn17 . . 4_555 114.1(4) yes
Zn15 Mg8 Zn17 . . 9_555 125.9(4) yes
Zn15 Mg8 Zn17 . . 17_565 144.2(5) yes
Zn15 Mg8 Zn17 . . 20_565 136.6(3) yes
Zn15 Mg8 Zn17 . . 24_565 145.7(4) yes
Zn15 Mg8 Zn18 . . 9_555 110.92(15) yes
Zn15 Mg8 Zn18 . . 10_665 104.40(17) yes
Zn15 Mg8 Zn19 . . 4_555 125.2(8) yes
Zn15 Mg8 Zn19 . . 6_665 98.9(6) yes
Zn15 Mg8 Zn12 2_665 . . 147.56(9) yes
Zn15 Mg8 Zn12 2_665 . 17_565 104.30(7) yes
Zn15 Mg8 Mg12 2_665 . . 147.56(9) yes
Zn15 Mg8 Mg12 2_665 . 17_565 104.30(7) yes
Zn15 Mg8 Zn17 2_665 . . 144.2(5) yes
Zn15 Mg8 Zn17 2_665 . 4_555 136.6(3) yes
Zn15 Mg8 Zn17 2_665 . 9_555 145.7(4) yes
Zn15 Mg8 Zn17 2_665 . 17_565 120.1(4) yes
Zn15 Mg8 Zn17 2_665 . 20_565 114.1(4) yes
Zn15 Mg8 Zn17 2_665 . 24_565 125.9(4) yes
Zn15 Mg8 Zn18 2_665 . 9_555 104.40(17) yes
Zn15 Mg8 Zn18 2_665 . 10_665 110.92(15) yes
Zn15 Mg8 Zn19 2_665 . 4_555 125.2(8) yes
Zn15 Mg8 Zn19 2_665 . 6_665 98.9(6) yes
Zn12 Mg8 Zn12 . . 17_565 107.77(9) yes
Zn12 Mg8 Mg12 . . . 0 yes
Zn12 Mg8 Mg12 . . 17_565 107.77(9) yes
Zn12 Mg8 Zn17 . . . 38.4(4) yes
Zn12 Mg8 Zn17 . . 4_555 42.1(4) yes
Zn12 Mg8 Zn17 . . 9_555 42.5(4) yes
Zn12 Mg8 Zn17 . . 17_565 83.9(4) yes
Zn12 Mg8 Zn17 . . 20_565 87.5(5) yes
Zn12 Mg8 Zn17 . . 24_565 77.6(4) yes
Zn12 Mg8 Zn18 . . 9_555 83.0(2) yes
Zn12 Mg8 Zn18 . . 10_665 68.9(2) yes
Zn12 Mg8 Zn19 . . 4_555 66.1(4) yes
Zn12 Mg8 Zn19 . . 6_665 81.4(4) yes
Zn12 Mg8 Mg12 17_565 . . 107.77(9) yes
Zn12 Mg8 Mg12 17_565 . 17_565 0 yes
Zn12 Mg8 Zn17 17_565 . . 83.9(4) yes
Zn12 Mg8 Zn17 17_565 . 4_555 87.5(5) yes
Zn12 Mg8 Zn17 17_565 . 9_555 77.6(4) yes
Zn12 Mg8 Zn17 17_565 . 17_565 38.4(4) yes
Zn12 Mg8 Zn17 17_565 . 20_565 42.1(4) yes
Zn12 Mg8 Zn17 17_565 . 24_565 42.5(4) yes
Zn12 Mg8 Zn18 17_565 . 9_555 68.9(2) yes
Zn12 Mg8 Zn18 17_565 . 10_665 83.0(2) yes
Zn12 Mg8 Zn19 17_565 . 4_555 66.1(4) yes
Zn12 Mg8 Zn19 17_565 . 6_665 81.4(4) yes
Mg12 Mg8 Mg12 . . 17_565 107.77(9) yes
Mg12 Mg8 Zn17 . . . 38.4(4) yes
Mg12 Mg8 Zn17 . . 4_555 42.1(4) yes
Mg12 Mg8 Zn17 . . 9_555 42.5(4) yes
Mg12 Mg8 Zn17 . . 17_565 83.9(4) yes
Mg12 Mg8 Zn17 . . 20_565 87.5(5) yes
Mg12 Mg8 Zn17 . . 24_565 77.6(4) yes
Mg12 Mg8 Zn18 . . 9_555 83.0(2) yes
Mg12 Mg8 Zn18 . . 10_665 68.9(2) yes
Mg12 Mg8 Zn19 . . 4_555 66.1(4) yes
Mg12 Mg8 Zn19 . . 6_665 81.4(4) yes
Mg12 Mg8 Zn17 17_565 . . 83.9(4) yes
Mg12 Mg8 Zn17 17_565 . 4_555 87.5(5) yes
Mg12 Mg8 Zn17 17_565 . 9_555 77.6(4) yes
Mg12 Mg8 Zn17 17_565 . 17_565 38.4(4) yes
Mg12 Mg8 Zn17 17_565 . 20_565 42.1(4) yes
Mg12 Mg8 Zn17 17_565 . 24_565 42.5(4) yes
Mg12 Mg8 Zn18 17_565 . 9_555 68.9(2) yes
Mg12 Mg8 Zn18 17_565 . 10_665 83.0(2) yes
Mg12 Mg8 Zn19 17_565 . 4_555 66.1(4) yes
Mg12 Mg8 Zn19 17_565 . 6_665 81.4(4) yes
Zn17 Mg8 Zn17 . . 4_555 7.7(5) yes
Zn17 Mg8 Zn17 . . 9_555 6.3(5) yes
Zn17 Mg8 Zn17 . . 17_565 49.7(5) yes
Zn17 Mg8 Zn17 . . 20_565 51.1(6) yes
Zn17 Mg8 Zn17 . . 24_565 43.8(5) yes
Zn17 Mg8 Zn18 . . 9_555 45.5(5) yes
Zn17 Mg8 Zn18 . . 10_665 34.5(5) yes
Zn17 Mg8 Zn19 . . 4_555 27.7(6) yes
Zn17 Mg8 Zn19 . . 6_665 47.2(7) yes
Zn17 Mg8 Zn17 4_555 . 9_555 12.1(6) yes
Zn17 Mg8 Zn17 4_555 . 17_565 51.1(6) yes
Zn17 Mg8 Zn17 4_555 . 20_565 51.2(7) yes
Zn17 Mg8 Zn17 4_555 . 24_565 45.7(6) yes
Zn17 Mg8 Zn18 4_555 . 9_555 40.9(5) yes
Zn17 Mg8 Zn18 4_555 . 10_665 28.1(4) yes
Zn17 Mg8 Zn19 4_555 . 4_555 25.9(5) yes
Zn17 Mg8 Zn19 4_555 . 6_665 40.9(6) yes
Zn17 Mg8 Zn17 9_555 . 17_565 43.8(5) yes
Zn17 Mg8 Zn17 9_555 . 20_565 45.7(6) yes
Zn17 Mg8 Zn17 9_555 . 24_565 37.8(5) yes
Zn17 Mg8 Zn18 9_555 . 9_555 43.4(4) yes
Zn17 Mg8 Zn18 9_555 . 10_665 34.8(4) yes
Zn17 Mg8 Zn19 9_555 . 4_555 24.0(7) yes
Zn17 Mg8 Zn19 9_555 . 6_665 47.0(7) yes
Zn17 Mg8 Zn17 17_565 . 20_565 7.7(5) yes
Zn17 Mg8 Zn17 17_565 . 24_565 6.3(5) yes
Zn17 Mg8 Zn18 17_565 . 9_555 34.5(5) yes
Zn17 Mg8 Zn18 17_565 . 10_665 45.5(5) yes
Zn17 Mg8 Zn19 17_565 . 4_555 27.7(6) yes
Zn17 Mg8 Zn19 17_565 . 6_665 47.2(7) yes
Zn17 Mg8 Zn17 20_565 . 24_565 12.1(6) yes
Zn17 Mg8 Zn18 20_565 . 9_555 28.1(4) yes
Zn17 Mg8 Zn18 20_565 . 10_665 40.9(5) yes
Zn17 Mg8 Zn19 20_565 . 4_555 25.9(5) yes
Zn17 Mg8 Zn19 20_565 . 6_665 40.9(6) yes
Zn17 Mg8 Zn18 24_565 . 9_555 34.8(4) yes
Zn17 Mg8 Zn18 24_565 . 10_665 43.4(4) yes
Zn17 Mg8 Zn19 24_565 . 4_555 24.0(7) yes
Zn17 Mg8 Zn19 24_565 . 6_665 47.0(7) yes
Zn18 Mg8 Zn18 9_555 . 10_665 16.9(4) yes
Zn18 Mg8 Zn19 9_555 . 4_555 20.9(9) yes
Zn18 Mg8 Zn19 9_555 . 6_665 12.8(5) yes
Zn18 Mg8 Zn19 10_665 . 4_555 20.9(9) yes
Zn18 Mg8 Zn19 10_665 . 6_665 12.8(5) yes
Zn19 Mg8 Zn19 4_555 . 6_665 28.8(11) yes
Mg2 Zn10 Mg2 4_555 . 6_565 130.83(10) yes
Mg2 Zn10 Zn3 4_555 . . 61.902(18) yes
Mg2 Zn10 Zn3 4_555 . 2_565 108.00(4) yes
Mg2 Zn10 Zn3 4_555 . 15_555 61.902(18) yes
Mg2 Zn10 Zn3 4_555 . 17_565 108.00(4) yes
Mg2 Zn10 Zn5 4_555 . . 67.79(6) yes
Mg2 Zn10 Zn5 4_555 . 2_565 67.79(6) yes
Mg2 Zn10 Zn6 4_555 . 4_555 65.81(5) yes
Mg2 Zn10 Zn6 4_555 . 6_565 149.15(3) yes
Mg2 Zn10 Zn6 4_555 . 19_555 65.81(5) yes
Mg2 Zn10 Zn6 4_555 . 20_565 149.15(3) yes
Mg2 Zn10 Zn7 4_555 . . 102.18(3) yes
Mg2 Zn10 Zn7 4_555 . 2_565 102.18(3) yes
Mg2 Zn10 Zn15 4_555 . 4_555 114.58(6) yes
Mg2 Zn10 Zn3 6_565 . . 108.00(4) yes
Mg2 Zn10 Zn3 6_565 . 2_565 61.902(18) yes
Mg2 Zn10 Zn3 6_565 . 15_555 108.00(4) yes
Mg2 Zn10 Zn3 6_565 . 17_565 61.902(18) yes
Mg2 Zn10 Zn5 6_565 . . 67.79(6) yes
Mg2 Zn10 Zn5 6_565 . 2_565 67.79(6) yes
Mg2 Zn10 Zn6 6_565 . 4_555 149.15(3) yes
Mg2 Zn10 Zn6 6_565 . 6_565 65.81(5) yes
Mg2 Zn10 Zn6 6_565 . 19_555 149.15(3) yes
Mg2 Zn10 Zn6 6_565 . 20_565 65.81(5) yes
Mg2 Zn10 Zn7 6_565 . . 102.18(3) yes
Mg2 Zn10 Zn7 6_565 . 2_565 102.18(3) yes
Mg2 Zn10 Zn15 6_565 . 4_555 114.58(6) yes
Zn3 Zn10 Zn3 . . 2_565 157.55(6) yes
Zn3 Zn10 Zn3 . . 15_555 123.80(3) yes
Zn3 Zn10 Zn3 . . 17_565 50.79(2) yes
Zn3 Zn10 Zn5 . . . 56.97(3) yes
Zn3 Zn10 Zn5 . . 2_565 101.03(5) yes
Zn3 Zn10 Zn6 . . 4_555 52.38(2) yes
Zn3 Zn10 Zn6 . . 6_565 145.13(4) yes
Zn3 Zn10 Zn6 . . 19_555 102.84(2) yes
Zn3 Zn10 Zn6 . . 20_565 89.30(2) yes
Zn3 Zn10 Zn7 . . . 48.58(4) yes
Zn3 Zn10 Zn7 . . 2_565 149.21(4) yes
Zn3 Zn10 Zn15 . . 4_555 101.23(3) yes
Zn3 Zn10 Zn3 2_565 . 15_555 50.79(2) yes
Zn3 Zn10 Zn3 2_565 . 17_565 123.80(3) yes
Zn3 Zn10 Zn5 2_565 . . 101.03(5) yes
Zn3 Zn10 Zn5 2_565 . 2_565 56.97(3) yes
Zn3 Zn10 Zn6 2_565 . 4_555 145.13(4) yes
Zn3 Zn10 Zn6 2_565 . 6_565 52.38(2) yes
Zn3 Zn10 Zn6 2_565 . 19_555 89.30(2) yes
Zn3 Zn10 Zn6 2_565 . 20_565 102.84(2) yes
Zn3 Zn10 Zn7 2_565 . . 149.21(4) yes
Zn3 Zn10 Zn7 2_565 . 2_565 48.58(4) yes
Zn3 Zn10 Zn15 2_565 . 4_555 101.23(3) yes
Zn3 Zn10 Zn3 15_555 . 17_565 157.55(6) yes
Zn3 Zn10 Zn5 15_555 . . 101.03(5) yes
Zn3 Zn10 Zn5 15_555 . 2_565 56.97(3) yes
Zn3 Zn10 Zn6 15_555 . 4_555 102.84(2) yes
Zn3 Zn10 Zn6 15_555 . 6_565 89.30(2) yes
Zn3 Zn10 Zn6 15_555 . 19_555 52.38(2) yes
Zn3 Zn10 Zn6 15_555 . 20_565 145.13(4) yes
Zn3 Zn10 Zn7 15_555 . . 149.21(4) yes
Zn3 Zn10 Zn7 15_555 . 2_565 48.58(4) yes
Zn3 Zn10 Zn15 15_555 . 4_555 101.23(3) yes
Zn3 Zn10 Zn5 17_565 . . 56.97(3) yes
Zn3 Zn10 Zn5 17_565 . 2_565 101.03(5) yes
Zn3 Zn10 Zn6 17_565 . 4_555 89.30(2) yes
Zn3 Zn10 Zn6 17_565 . 6_565 102.84(2) yes
Zn3 Zn10 Zn6 17_565 . 19_555 145.13(4) yes
Zn3 Zn10 Zn6 17_565 . 20_565 52.38(2) yes
Zn3 Zn10 Zn7 17_565 . . 48.58(4) yes
Zn3 Zn10 Zn7 17_565 . 2_565 149.21(4) yes
Zn3 Zn10 Zn15 17_565 . 4_555 101.23(3) yes
Zn5 Zn10 Zn5 . . 2_565 49.34(4) yes
Zn5 Zn10 Zn6 . . 4_555 107.05(3) yes
Zn5 Zn10 Zn6 . . 6_565 133.40(3) yes
Zn5 Zn10 Zn6 . . 19_555 133.40(3) yes
Zn5 Zn10 Zn6 . . 20_565 107.05(3) yes
Zn5 Zn10 Zn7 . . . 95.81(5) yes
Zn5 Zn10 Zn7 . . 2_565 145.14(6) yes
Zn5 Zn10 Zn15 . . 4_555 155.33(3) yes
Zn5 Zn10 Zn6 2_565 . 4_555 133.40(3) yes
Zn5 Zn10 Zn6 2_565 . 6_565 107.05(3) yes
Zn5 Zn10 Zn6 2_565 . 19_555 107.05(3) yes
Zn5 Zn10 Zn6 2_565 . 20_565 133.40(3) yes
Zn5 Zn10 Zn7 2_565 . . 145.14(6) yes
Zn5 Zn10 Zn7 2_565 . 2_565 95.81(5) yes
Zn5 Zn10 Zn15 2_565 . 4_555 155.33(3) yes
Zn6 Zn10 Zn6 4_555 . 6_565 114.72(6) yes
Zn6 Zn10 Zn6 4_555 . 19_555 56.33(3) yes
Zn6 Zn10 Zn6 4_555 . 20_565 88.43(4) yes
Zn6 Zn10 Zn7 4_555 . . 47.13(2) yes
Zn6 Zn10 Zn7 4_555 . 2_565 97.66(5) yes
Zn6 Zn10 Zn15 4_555 . 4_555 57.36(3) yes
Zn6 Zn10 Zn6 6_565 . 19_555 88.43(4) yes
Zn6 Zn10 Zn6 6_565 . 20_565 56.33(3) yes
Zn6 Zn10 Zn7 6_565 . . 97.66(5) yes
Zn6 Zn10 Zn7 6_565 . 2_565 47.13(2) yes
Zn6 Zn10 Zn15 6_565 . 4_555 57.36(3) yes
Zn6 Zn10 Zn6 19_555 . 20_565 114.72(6) yes
Zn6 Zn10 Zn7 19_555 . . 97.66(5) yes
Zn6 Zn10 Zn7 19_555 . 2_565 47.13(2) yes
Zn6 Zn10 Zn15 19_555 . 4_555 57.36(3) yes
Zn6 Zn10 Zn7 20_565 . . 47.13(2) yes
Zn6 Zn10 Zn7 20_565 . 2_565 97.66(5) yes
Zn6 Zn10 Zn15 20_565 . 4_555 57.36(3) yes
Zn7 Zn10 Zn7 . . 2_565 119.05(7) yes
Zn7 Zn10 Zn15 . . 4_555 59.53(5) yes
Zn7 Zn10 Zn15 2_565 . 4_555 59.53(5) yes
Ti1 Zn13 Mg2 . . . 116.24(7) yes
Ti1 Zn13 Mg2 . . 4_555 118.22(6) yes
Ti1 Zn13 Mg2 . . 8_555 118.22(6) yes
Ti1 Zn13 Ti4 . . . 117.50(4) yes
Ti1 Zn13 Ti4 . . 14_555 117.50(4) yes
Ti1 Zn13 Mg4 . . . 117.50(4) yes
Ti1 Zn13 Mg4 . . 14_555 117.50(4) yes
Ti1 Zn13 Zn1 . . . 177.14(6) yes
Ti1 Zn13 Zn3 . . . 64.62(3) yes
Ti1 Zn13 Zn3 . . 14_555 64.62(3) yes
Ti1 Zn13 Zn5 . . . 58.61(5) yes
Ti1 Zn13 Zn6 . . . 62.33(4) yes
Ti1 Zn13 Zn6 . . 14_555 62.33(4) yes
Mg2 Zn13 Mg2 . . 4_555 114.81(7) yes
Mg2 Zn13 Mg2 . . 8_555 114.81(7) yes
Mg2 Zn13 Ti4 . . . 61.43(4) yes
Mg2 Zn13 Ti4 . . 14_555 61.43(4) yes
Mg2 Zn13 Mg4 . . . 61.43(4) yes
Mg2 Zn13 Mg4 . . 14_555 61.43(4) yes
Mg2 Zn13 Zn1 . . . 60.89(6) yes
Mg2 Zn13 Zn3 . . . 113.38(3) yes
Mg2 Zn13 Zn3 . . 14_555 113.38(3) yes
Mg2 Zn13 Zn5 . . . 174.85(7) yes
Mg2 Zn13 Zn6 . . . 63.57(5) yes
Mg2 Zn13 Zn6 . . 14_555 63.57(5) yes
Mg2 Zn13 Mg2 4_555 . 8_555 64.55(7) yes
Mg2 Zn13 Ti4 4_555 . . 63.33(6) yes
Mg2 Zn13 Ti4 4_555 . 14_555 116.13(6) yes
Mg2 Zn13 Mg4 4_555 . . 63.33(6) yes
Mg2 Zn13 Mg4 4_555 . 14_555 116.13(6) yes
Mg2 Zn13 Zn1 4_555 . . 64.07(6) yes
Mg2 Zn13 Zn3 4_555 . . 64.81(5) yes
Mg2 Zn13 Zn3 4_555 . 14_555 120.47(6) yes
Mg2 Zn13 Zn5 4_555 . . 69.39(6) yes
Mg2 Zn13 Zn6 4_555 . . 117.15(5) yes
Mg2 Zn13 Zn6 4_555 . 14_555 177.93(6) yes
Mg2 Zn13 Ti4 8_555 . . 116.13(6) yes
Mg2 Zn13 Ti4 8_555 . 14_555 63.33(6) yes
Mg2 Zn13 Mg4 8_555 . . 116.13(6) yes
Mg2 Zn13 Mg4 8_555 . 14_555 63.33(6) yes
Mg2 Zn13 Zn1 8_555 . . 64.07(6) yes
Mg2 Zn13 Zn3 8_555 . . 120.47(6) yes
Mg2 Zn13 Zn3 8_555 . 14_555 64.81(5) yes
Mg2 Zn13 Zn5 8_555 . . 69.39(6) yes
Mg2 Zn13 Zn6 8_555 . . 177.93(6) yes
Mg2 Zn13 Zn6 8_555 . 14_555 117.15(5) yes
Ti4 Zn13 Ti4 . . 14_555 112.77(5) yes
Ti4 Zn13 Mg4 . . . 0 yes
Ti4 Zn13 Mg4 . . 14_555 112.77(5) yes
Ti4 Zn13 Zn1 . . . 61.55(3) yes
Ti4 Zn13 Zn3 . . . 62.69(3) yes
Ti4 Zn13 Zn3 . . 14_555 174.79(5) yes
Ti4 Zn13 Zn5 . . . 120.09(3) yes
Ti4 Zn13 Zn6 . . . 64.50(4) yes
Ti4 Zn13 Zn6 . . 14_555 114.60(5) yes
Ti4 Zn13 Mg4 14_555 . . 112.77(5) yes
Ti4 Zn13 Mg4 14_555 . 14_555 0 yes
Ti4 Zn13 Zn1 14_555 . . 61.55(3) yes
Ti4 Zn13 Zn3 14_555 . . 174.79(5) yes
Ti4 Zn13 Zn3 14_555 . 14_555 62.69(3) yes
Ti4 Zn13 Zn5 14_555 . . 120.09(3) yes
Ti4 Zn13 Zn6 14_555 . . 114.60(5) yes
Ti4 Zn13 Zn6 14_555 . 14_555 64.50(4) yes
Mg4 Zn13 Mg4 . . 14_555 112.77(5) yes
Mg4 Zn13 Zn1 . . . 61.55(3) yes
Mg4 Zn13 Zn3 . . . 62.69(3) yes
Mg4 Zn13 Zn3 . . 14_555 174.79(5) yes
Mg4 Zn13 Zn5 . . . 120.09(3) yes
Mg4 Zn13 Zn6 . . . 64.50(4) yes
Mg4 Zn13 Zn6 . . 14_555 114.60(5) yes
Mg4 Zn13 Zn1 14_555 . . 61.55(3) yes
Mg4 Zn13 Zn3 14_555 . . 174.79(5) yes
Mg4 Zn13 Zn3 14_555 . 14_555 62.69(3) yes
Mg4 Zn13 Zn5 14_555 . . 120.09(3) yes
Mg4 Zn13 Zn6 14_555 . . 114.60(5) yes
Mg4 Zn13 Zn6 14_555 . 14_555 64.50(4) yes
Zn1 Zn13 Zn3 . . . 116.08(3) yes
Zn1 Zn13 Zn3 . . 14_555 116.08(3) yes
Zn1 Zn13 Zn5 . . . 124.26(5) yes
Zn1 Zn13 Zn6 . . . 115.31(4) yes
Zn1 Zn13 Zn6 . . 14_555 115.31(4) yes
Zn3 Zn13 Zn3 . . 14_555 121.71(4) yes
Zn3 Zn13 Zn5 . . . 65.13(3) yes
Zn3 Zn13 Zn6 . . . 61.60(3) yes
Zn3 Zn13 Zn6 . . 14_555 114.37(4) yes
Zn3 Zn13 Zn5 14_555 . . 65.13(3) yes
Zn3 Zn13 Zn6 14_555 . . 114.37(4) yes
Zn3 Zn13 Zn6 14_555 . 14_555 61.60(3) yes
Zn5 Zn13 Zn6 . . . 112.15(4) yes
Zn5 Zn13 Zn6 . . 14_555 112.15(4) yes
Zn6 Zn13 Zn6 . . 14_555 61.12(3) yes
Ti1 Mg14 Ti1 . . 2_665 123.5(2) yes
Ti1 Mg14 Zn6 . . . 55.44(4) yes
Ti1 Mg14 Zn6 . . 2_665 122.32(12) yes
Ti1 Mg14 Zn6 . . 15_655 122.32(12) yes
Ti1 Mg14 Zn6 . . 17_565 55.44(4) yes
Ti1 Mg14 Zn7 . . 9_555 107.26(3) yes
Ti1 Mg14 Zn7 . . 10_665 107.26(3) yes
Ti1 Mg14 Zn8 . . . 63.00(9) yes
Ti1 Mg14 Zn8 . . 2_665 173.6(3) yes
Ti1 Mg14 Mg8 . . . 63.00(9) yes
Ti1 Mg14 Mg8 . . 2_665 173.6(3) yes
Ti1 Mg14 Mg14 . . 3_565 61.73(12) yes
Ti1 Mg14 Zn14 . . . 0 yes
Ti1 Mg14 Zn14 . . 3_565 61.73(12) yes
Ti1 Mg14 Zn15 . . . 68.86(13) yes
Ti1 Mg14 Zn15 . . 2_665 68.86(13) yes
Ti1 Mg14 Zn18 . . 9_555 118.05(11) yes
Ti1 Mg14 Zn18 . . 10_665 118.05(11) yes
Ti1 Mg14 Zn19 . . 4_555 104.1(7) yes
Ti1 Mg14 Zn19 . . 6_665 132.4(7) yes
Ti1 Mg14 Zn6 2_665 . . 122.32(12) yes
Ti1 Mg14 Zn6 2_665 . 2_665 55.44(4) yes
Ti1 Mg14 Zn6 2_665 . 15_655 55.44(4) yes
Ti1 Mg14 Zn6 2_665 . 17_565 122.32(12) yes
Ti1 Mg14 Zn7 2_665 . 9_555 107.26(3) yes
Ti1 Mg14 Zn7 2_665 . 10_665 107.26(3) yes
Ti1 Mg14 Zn8 2_665 . . 173.6(3) yes
Ti1 Mg14 Zn8 2_665 . 2_665 63.00(9) yes
Ti1 Mg14 Mg8 2_665 . . 173.6(3) yes
Ti1 Mg14 Mg8 2_665 . 2_665 63.00(9) yes
Ti1 Mg14 Mg14 2_665 . 3_565 61.73(12) yes
Ti1 Mg14 Zn14 2_665 . . 0 yes
Ti1 Mg14 Zn14 2_665 . 3_565 61.73(12) yes
Ti1 Mg14 Zn15 2_665 . . 68.86(13) yes
Ti1 Mg14 Zn15 2_665 . 2_665 68.86(13) yes
Ti1 Mg14 Zn18 2_665 . 9_555 118.05(11) yes
Ti1 Mg14 Zn18 2_665 . 10_665 118.05(11) yes
Ti1 Mg14 Zn19 2_665 . 4_555 132.4(7) yes
Ti1 Mg14 Zn19 2_665 . 6_665 104.1(7) yes
Zn6 Mg14 Zn6 . . 2_665 176.1(3) yes
Zn6 Mg14 Zn6 . . 15_655 77.46(2) yes
Zn6 Mg14 Zn6 . . 17_565 102.40(2) yes
Zn6 Mg14 Zn7 . . 9_555 54.14(5) yes
Zn6 Mg14 Zn7 . . 10_665 128.97(17) yes
Zn6 Mg14 Zn8 . . . 60.35(4) yes
Zn6 Mg14 Zn8 . . 2_665 122.26(15) yes
Zn6 Mg14 Mg8 . . . 60.35(4) yes
Zn6 Mg14 Mg8 . . 2_665 122.26(15) yes
Zn6 Mg14 Mg14 . . 3_565 88.03(13) yes
Zn6 Mg14 Zn14 . . . 0 yes
Zn6 Mg14 Zn14 . . 3_565 88.03(13) yes
Zn6 Mg14 Zn15 . . . 57.90(6) yes
Zn6 Mg14 Zn15 . . 2_665 118.6(2) yes
Zn6 Mg14 Zn18 . . 9_555 97.4(2) yes
Zn6 Mg14 Zn18 . . 10_665 86.5(2) yes
Zn6 Mg14 Zn19 . . 4_555 83.1(4) yes
Zn6 Mg14 Zn19 . . 6_665 100.7(4) yes
Zn6 Mg14 Zn6 2_665 . 15_655 102.40(2) yes
Zn6 Mg14 Zn6 2_665 . 17_565 77.46(2) yes
Zn6 Mg14 Zn7 2_665 . 9_555 128.97(17) yes
Zn6 Mg14 Zn7 2_665 . 10_665 54.14(5) yes
Zn6 Mg14 Zn8 2_665 . . 122.26(15) yes
Zn6 Mg14 Zn8 2_665 . 2_665 60.35(4) yes
Zn6 Mg14 Mg8 2_665 . . 122.26(15) yes
Zn6 Mg14 Mg8 2_665 . 2_665 60.35(4) yes
Zn6 Mg14 Mg14 2_665 . 3_565 88.03(13) yes
Zn6 Mg14 Zn14 2_665 . . 0 yes
Zn6 Mg14 Zn14 2_665 . 3_565 88.03(13) yes
Zn6 Mg14 Zn15 2_665 . . 118.6(2) yes
Zn6 Mg14 Zn15 2_665 . 2_665 57.90(6) yes
Zn6 Mg14 Zn18 2_665 . 9_555 86.5(2) yes
Zn6 Mg14 Zn18 2_665 . 10_665 97.4(2) yes
Zn6 Mg14 Zn19 2_665 . 4_555 100.7(4) yes
Zn6 Mg14 Zn19 2_665 . 6_665 83.1(4) yes
Zn6 Mg14 Zn6 15_655 . 17_565 176.1(3) yes
Zn6 Mg14 Zn7 15_655 . 9_555 54.14(5) yes
Zn6 Mg14 Zn7 15_655 . 10_665 128.97(17) yes
Zn6 Mg14 Zn8 15_655 . . 122.26(15) yes
Zn6 Mg14 Zn8 15_655 . 2_665 60.35(4) yes
Zn6 Mg14 Mg8 15_655 . . 122.26(15) yes
Zn6 Mg14 Mg8 15_655 . 2_665 60.35(4) yes
Zn6 Mg14 Mg14 15_655 . 3_565 88.03(13) yes
Zn6 Mg14 Zn14 15_655 . . 0 yes
Zn6 Mg14 Zn14 15_655 . 3_565 88.03(13) yes
Zn6 Mg14 Zn15 15_655 . . 57.90(6) yes
Zn6 Mg14 Zn15 15_655 . 2_665 118.6(2) yes
Zn6 Mg14 Zn18 15_655 . 9_555 97.4(2) yes
Zn6 Mg14 Zn18 15_655 . 10_665 86.5(2) yes
Zn6 Mg14 Zn19 15_655 . 4_555 100.7(4) yes
Zn6 Mg14 Zn19 15_655 . 6_665 83.1(4) yes
Zn6 Mg14 Zn7 17_565 . 9_555 128.97(17) yes
Zn6 Mg14 Zn7 17_565 . 10_665 54.14(5) yes
Zn6 Mg14 Zn8 17_565 . . 60.35(4) yes
Zn6 Mg14 Zn8 17_565 . 2_665 122.26(15) yes
Zn6 Mg14 Mg8 17_565 . . 60.35(4) yes
Zn6 Mg14 Mg8 17_565 . 2_665 122.26(15) yes
Zn6 Mg14 Mg14 17_565 . 3_565 88.03(13) yes
Zn6 Mg14 Zn14 17_565 . . 0 yes
Zn6 Mg14 Zn14 17_565 . 3_565 88.03(13) yes
Zn6 Mg14 Zn15 17_565 . . 118.6(2) yes
Zn6 Mg14 Zn15 17_565 . 2_665 57.90(6) yes
Zn6 Mg14 Zn18 17_565 . 9_555 86.5(2) yes
Zn6 Mg14 Zn18 17_565 . 10_665 97.4(2) yes
Zn6 Mg14 Zn19 17_565 . 4_555 83.1(4) yes
Zn6 Mg14 Zn19 17_565 . 6_665 100.7(4) yes
Zn7 Mg14 Zn7 9_555 . 10_665 102.4(2) yes
Zn7 Mg14 Zn8 9_555 . . 69.09(15) yes
Zn7 Mg14 Zn8 9_555 . 2_665 69.09(15) yes
Zn7 Mg14 Mg8 9_555 . . 69.09(15) yes
Zn7 Mg14 Mg8 9_555 . 2_665 69.09(15) yes
Zn7 Mg14 Mg14 9_555 . 3_565 128.79(13) yes
Zn7 Mg14 Zn14 9_555 . . 0 yes
Zn7 Mg14 Zn14 9_555 . 3_565 128.79(13) yes
Zn7 Mg14 Zn15 9_555 . . 88.39(10) yes
Zn7 Mg14 Zn15 9_555 . 2_665 169.2(3) yes
Zn7 Mg14 Zn18 9_555 . 9_555 58.2(3) yes
Zn7 Mg14 Zn18 9_555 . 10_665 44.2(3) yes
Zn7 Mg14 Zn19 9_555 . 4_555 52.59(18) yes
Zn7 Mg14 Zn19 9_555 . 6_665 52.59(18) yes
Zn7 Mg14 Zn8 10_665 . . 69.09(15) yes
Zn7 Mg14 Zn8 10_665 . 2_665 69.09(15) yes
Zn7 Mg14 Mg8 10_665 . . 69.09(15) yes
Zn7 Mg14 Mg8 10_665 . 2_665 69.09(15) yes
Zn7 Mg14 Mg14 10_665 . 3_565 128.79(13) yes
Zn7 Mg14 Zn14 10_665 . . 0 yes
Zn7 Mg14 Zn14 10_665 . 3_565 128.79(13) yes
Zn7 Mg14 Zn15 10_665 . . 169.2(3) yes
Zn7 Mg14 Zn15 10_665 . 2_665 88.39(10) yes
Zn7 Mg14 Zn18 10_665 . 9_555 44.2(3) yes
Zn7 Mg14 Zn18 10_665 . 10_665 58.2(3) yes
Zn7 Mg14 Zn19 10_665 . 4_555 52.59(18) yes
Zn7 Mg14 Zn19 10_665 . 6_665 52.59(18) yes
Zn8 Mg14 Zn8 . . 2_665 110.6(3) yes
Zn8 Mg14 Mg8 . . . 0 yes
Zn8 Mg14 Mg8 . . 2_665 110.6(3) yes
Zn8 Mg14 Mg14 . . 3_565 124.72(18) yes
Zn8 Mg14 Zn14 . . . 0 yes
Zn8 Mg14 Zn14 . . 3_565 124.72(18) yes
Zn8 Mg14 Zn15 . . . 115.71(8) yes
Zn8 Mg14 Zn15 . . 2_665 115.71(8) yes
Zn8 Mg14 Zn18 . . 9_555 55.57(18) yes
Zn8 Mg14 Zn18 . . 10_665 55.57(18) yes
Zn8 Mg14 Zn19 . . 4_555 41.1(7) yes
Zn8 Mg14 Zn19 . . 6_665 69.4(7) yes
Zn8 Mg14 Mg8 2_665 . . 110.6(3) yes
Zn8 Mg14 Mg8 2_665 . 2_665 0 yes
Zn8 Mg14 Mg14 2_665 . 3_565 124.72(18) yes
Zn8 Mg14 Zn14 2_665 . . 0 yes
Zn8 Mg14 Zn14 2_665 . 3_565 124.72(18) yes
Zn8 Mg14 Zn15 2_665 . . 115.71(8) yes
Zn8 Mg14 Zn15 2_665 . 2_665 115.71(8) yes
Zn8 Mg14 Zn18 2_665 . 9_555 55.57(18) yes
Zn8 Mg14 Zn18 2_665 . 10_665 55.57(18) yes
Zn8 Mg14 Zn19 2_665 . 4_555 69.4(7) yes
Zn8 Mg14 Zn19 2_665 . 6_665 41.1(7) yes
Mg8 Mg14 Mg8 . . 2_665 110.6(3) yes
Mg8 Mg14 Mg14 . . 3_565 124.72(18) yes
Mg8 Mg14 Zn14 . . . 0 yes
Mg8 Mg14 Zn14 . . 3_565 124.72(18) yes
Mg8 Mg14 Zn15 . . . 115.71(8) yes
Mg8 Mg14 Zn15 . . 2_665 115.71(8) yes
Mg8 Mg14 Zn18 . . 9_555 55.57(18) yes
Mg8 Mg14 Zn18 . . 10_665 55.57(18) yes
Mg8 Mg14 Zn19 . . 4_555 41.1(7) yes
Mg8 Mg14 Zn19 . . 6_665 69.4(7) yes
Mg8 Mg14 Mg14 2_665 . 3_565 124.72(18) yes
Mg8 Mg14 Zn14 2_665 . . 0 yes
Mg8 Mg14 Zn14 2_665 . 3_565 124.72(18) yes
Mg8 Mg14 Zn15 2_665 . . 115.71(8) yes
Mg8 Mg14 Zn15 2_665 . 2_665 115.71(8) yes
Mg8 Mg14 Zn18 2_665 . 9_555 55.57(18) yes
Mg8 Mg14 Zn18 2_665 . 10_665 55.57(18) yes
Mg8 Mg14 Zn19 2_665 . 4_555 69.4(7) yes
Mg8 Mg14 Zn19 2_665 . 6_665 41.1(7) yes
Mg14 Mg14 Zn14 3_565 . . 0 yes
Mg14 Mg14 Zn14 3_565 . 3_565 0 yes
Mg14 Mg14 Zn15 3_565 . . 40.40(16) yes
Mg14 Mg14 Zn15 3_565 . 2_665 40.40(16) yes
Mg14 Mg14 Zn18 3_565 . 9_555 173.0(2) yes
Mg14 Mg14 Zn18 3_565 . 10_665 173.0(2) yes
Mg14 Mg14 Zn19 3_565 . 4_555 165.8(6) yes
Mg14 Mg14 Zn19 3_565 . 6_665 165.8(6) yes
Zn14 Mg14 Zn14 . . 3_565 0 yes
Zn14 Mg14 Zn15 . . . 0 yes
Zn14 Mg14 Zn15 . . 2_665 0 yes
Zn14 Mg14 Zn18 . . 9_555 0 yes
Zn14 Mg14 Zn18 . . 10_665 0 yes
Zn14 Mg14 Zn19 . . 4_555 0 yes
Zn14 Mg14 Zn19 . . 6_665 0 yes
Zn14 Mg14 Zn15 3_565 . . 40.40(16) yes
Zn14 Mg14 Zn15 3_565 . 2_665 40.40(16) yes
Zn14 Mg14 Zn18 3_565 . 9_555 173.0(2) yes
Zn14 Mg14 Zn18 3_565 . 10_665 173.0(2) yes
Zn14 Mg14 Zn19 3_565 . 4_555 165.8(6) yes
Zn14 Mg14 Zn19 3_565 . 6_665 165.8(6) yes
Zn15 Mg14 Zn15 . . 2_665 80.8(3) yes
Zn15 Mg14 Zn18 . . 9_555 146.6(3) yes
Zn15 Mg14 Zn18 . . 10_665 132.6(3) yes
Zn15 Mg14 Zn19 . . 4_555 137.6(2) yes
Zn15 Mg14 Zn19 . . 6_665 137.6(2) yes
Zn15 Mg14 Zn18 2_665 . 9_555 132.6(3) yes
Zn15 Mg14 Zn18 2_665 . 10_665 146.6(3) yes
Zn15 Mg14 Zn19 2_665 . 4_555 137.6(2) yes
Zn15 Mg14 Zn19 2_665 . 6_665 137.6(2) yes
Zn18 Mg14 Zn18 9_555 . 10_665 13.9(3) yes
Zn18 Mg14 Zn19 9_555 . 4_555 15.7(6) yes
Zn18 Mg14 Zn19 9_555 . 6_665 15.7(6) yes
Zn18 Mg14 Zn19 10_665 . 4_555 15.7(6) yes
Zn18 Mg14 Zn19 10_665 . 6_665 15.7(6) yes
Zn19 Mg14 Zn19 4_555 . 6_665 28.3(9) yes
Ti1 Zn14 Ti1 . . 2_665 123.5(2) yes
Ti1 Zn14 Zn6 . . . 55.44(4) yes
Ti1 Zn14 Zn6 . . 2_665 122.32(12) yes
Ti1 Zn14 Zn6 . . 15_655 122.32(12) yes
Ti1 Zn14 Zn6 . . 17_565 55.44(4) yes
Ti1 Zn14 Zn7 . . 9_555 107.26(3) yes
Ti1 Zn14 Zn7 . . 10_665 107.26(3) yes
Ti1 Zn14 Zn8 . . . 63.00(9) yes
Ti1 Zn14 Zn8 . . 2_665 173.6(3) yes
Ti1 Zn14 Mg8 . . . 63.00(9) yes
Ti1 Zn14 Mg8 . . 2_665 173.6(3) yes
Ti1 Zn14 Mg14 . . . 0 yes
Ti1 Zn14 Mg14 . . 3_565 61.73(12) yes
Ti1 Zn14 Zn14 . . 3_565 61.73(12) yes
Ti1 Zn14 Zn15 . . . 68.86(13) yes
Ti1 Zn14 Zn15 . . 2_665 68.86(13) yes
Ti1 Zn14 Zn18 . . 9_555 118.05(11) yes
Ti1 Zn14 Zn18 . . 10_665 118.05(11) yes
Ti1 Zn14 Zn19 . . 4_555 104.1(7) yes
Ti1 Zn14 Zn19 . . 6_665 132.4(7) yes
Ti1 Zn14 Zn6 2_665 . . 122.32(12) yes
Ti1 Zn14 Zn6 2_665 . 2_665 55.44(4) yes
Ti1 Zn14 Zn6 2_665 . 15_655 55.44(4) yes
Ti1 Zn14 Zn6 2_665 . 17_565 122.32(12) yes
Ti1 Zn14 Zn7 2_665 . 9_555 107.26(3) yes
Ti1 Zn14 Zn7 2_665 . 10_665 107.26(3) yes
Ti1 Zn14 Zn8 2_665 . . 173.6(3) yes
Ti1 Zn14 Zn8 2_665 . 2_665 63.00(9) yes
Ti1 Zn14 Mg8 2_665 . . 173.6(3) yes
Ti1 Zn14 Mg8 2_665 . 2_665 63.00(9) yes
Ti1 Zn14 Mg14 2_665 . . 0 yes
Ti1 Zn14 Mg14 2_665 . 3_565 61.73(12) yes
Ti1 Zn14 Zn14 2_665 . 3_565 61.73(12) yes
Ti1 Zn14 Zn15 2_665 . . 68.86(13) yes
Ti1 Zn14 Zn15 2_665 . 2_665 68.86(13) yes
Ti1 Zn14 Zn18 2_665 . 9_555 118.05(11) yes
Ti1 Zn14 Zn18 2_665 . 10_665 118.05(11) yes
Ti1 Zn14 Zn19 2_665 . 4_555 132.4(7) yes
Ti1 Zn14 Zn19 2_665 . 6_665 104.1(7) yes
Zn6 Zn14 Zn6 . . 2_665 176.1(3) yes
Zn6 Zn14 Zn6 . . 15_655 77.46(2) yes
Zn6 Zn14 Zn6 . . 17_565 102.40(2) yes
Zn6 Zn14 Zn7 . . 9_555 54.14(5) yes
Zn6 Zn14 Zn7 . . 10_665 128.97(17) yes
Zn6 Zn14 Zn8 . . . 60.35(4) yes
Zn6 Zn14 Zn8 . . 2_665 122.26(15) yes
Zn6 Zn14 Mg8 . . . 60.35(4) yes
Zn6 Zn14 Mg8 . . 2_665 122.26(15) yes
Zn6 Zn14 Mg14 . . . 0 yes
Zn6 Zn14 Mg14 . . 3_565 88.03(13) yes
Zn6 Zn14 Zn14 . . 3_565 88.03(13) yes
Zn6 Zn14 Zn15 . . . 57.90(6) yes
Zn6 Zn14 Zn15 . . 2_665 118.6(2) yes
Zn6 Zn14 Zn18 . . 9_555 97.4(2) yes
Zn6 Zn14 Zn18 . . 10_665 86.5(2) yes
Zn6 Zn14 Zn19 . . 4_555 83.1(4) yes
Zn6 Zn14 Zn19 . . 6_665 100.7(4) yes
Zn6 Zn14 Zn6 2_665 . 15_655 102.40(2) yes
Zn6 Zn14 Zn6 2_665 . 17_565 77.46(2) yes
Zn6 Zn14 Zn7 2_665 . 9_555 128.97(17) yes
Zn6 Zn14 Zn7 2_665 . 10_665 54.14(5) yes
Zn6 Zn14 Zn8 2_665 . . 122.26(15) yes
Zn6 Zn14 Zn8 2_665 . 2_665 60.35(4) yes
Zn6 Zn14 Mg8 2_665 . . 122.26(15) yes
Zn6 Zn14 Mg8 2_665 . 2_665 60.35(4) yes
Zn6 Zn14 Mg14 2_665 . . 0 yes
Zn6 Zn14 Mg14 2_665 . 3_565 88.03(13) yes
Zn6 Zn14 Zn14 2_665 . 3_565 88.03(13) yes
Zn6 Zn14 Zn15 2_665 . . 118.6(2) yes
Zn6 Zn14 Zn15 2_665 . 2_665 57.90(6) yes
Zn6 Zn14 Zn18 2_665 . 9_555 86.5(2) yes
Zn6 Zn14 Zn18 2_665 . 10_665 97.4(2) yes
Zn6 Zn14 Zn19 2_665 . 4_555 100.7(4) yes
Zn6 Zn14 Zn19 2_665 . 6_665 83.1(4) yes
Zn6 Zn14 Zn6 15_655 . 17_565 176.1(3) yes
Zn6 Zn14 Zn7 15_655 . 9_555 54.14(5) yes
Zn6 Zn14 Zn7 15_655 . 10_665 128.97(17) yes
Zn6 Zn14 Zn8 15_655 . . 122.26(15) yes
Zn6 Zn14 Zn8 15_655 . 2_665 60.35(4) yes
Zn6 Zn14 Mg8 15_655 . . 122.26(15) yes
Zn6 Zn14 Mg8 15_655 . 2_665 60.35(4) yes
Zn6 Zn14 Mg14 15_655 . . 0 yes
Zn6 Zn14 Mg14 15_655 . 3_565 88.03(13) yes
Zn6 Zn14 Zn14 15_655 . 3_565 88.03(13) yes
Zn6 Zn14 Zn15 15_655 . . 57.90(6) yes
Zn6 Zn14 Zn15 15_655 . 2_665 118.6(2) yes
Zn6 Zn14 Zn18 15_655 . 9_555 97.4(2) yes
Zn6 Zn14 Zn18 15_655 . 10_665 86.5(2) yes
Zn6 Zn14 Zn19 15_655 . 4_555 100.7(4) yes
Zn6 Zn14 Zn19 15_655 . 6_665 83.1(4) yes
Zn6 Zn14 Zn7 17_565 . 9_555 128.97(17) yes
Zn6 Zn14 Zn7 17_565 . 10_665 54.14(5) yes
Zn6 Zn14 Zn8 17_565 . . 60.35(4) yes
Zn6 Zn14 Zn8 17_565 . 2_665 122.26(15) yes
Zn6 Zn14 Mg8 17_565 . . 60.35(4) yes
Zn6 Zn14 Mg8 17_565 . 2_665 122.26(15) yes
Zn6 Zn14 Mg14 17_565 . . 0 yes
Zn6 Zn14 Mg14 17_565 . 3_565 88.03(13) yes
Zn6 Zn14 Zn14 17_565 . 3_565 88.03(13) yes
Zn6 Zn14 Zn15 17_565 . . 118.6(2) yes
Zn6 Zn14 Zn15 17_565 . 2_665 57.90(6) yes
Zn6 Zn14 Zn18 17_565 . 9_555 86.5(2) yes
Zn6 Zn14 Zn18 17_565 . 10_665 97.4(2) yes
Zn6 Zn14 Zn19 17_565 . 4_555 83.1(4) yes
Zn6 Zn14 Zn19 17_565 . 6_665 100.7(4) yes
Zn7 Zn14 Zn7 9_555 . 10_665 102.4(2) yes
Zn7 Zn14 Zn8 9_555 . . 69.09(15) yes
Zn7 Zn14 Zn8 9_555 . 2_665 69.09(15) yes
Zn7 Zn14 Mg8 9_555 . . 69.09(15) yes
Zn7 Zn14 Mg8 9_555 . 2_665 69.09(15) yes
Zn7 Zn14 Mg14 9_555 . . 0 yes
Zn7 Zn14 Mg14 9_555 . 3_565 128.79(13) yes
Zn7 Zn14 Zn14 9_555 . 3_565 128.79(13) yes
Zn7 Zn14 Zn15 9_555 . . 88.39(10) yes
Zn7 Zn14 Zn15 9_555 . 2_665 169.2(3) yes
Zn7 Zn14 Zn18 9_555 . 9_555 58.2(3) yes
Zn7 Zn14 Zn18 9_555 . 10_665 44.2(3) yes
Zn7 Zn14 Zn19 9_555 . 4_555 52.59(18) yes
Zn7 Zn14 Zn19 9_555 . 6_665 52.59(18) yes
Zn7 Zn14 Zn8 10_665 . . 69.09(15) yes
Zn7 Zn14 Zn8 10_665 . 2_665 69.09(15) yes
Zn7 Zn14 Mg8 10_665 . . 69.09(15) yes
Zn7 Zn14 Mg8 10_665 . 2_665 69.09(15) yes
Zn7 Zn14 Mg14 10_665 . . 0 yes
Zn7 Zn14 Mg14 10_665 . 3_565 128.79(13) yes
Zn7 Zn14 Zn14 10_665 . 3_565 128.79(13) yes
Zn7 Zn14 Zn15 10_665 . . 169.2(3) yes
Zn7 Zn14 Zn15 10_665 . 2_665 88.39(10) yes
Zn7 Zn14 Zn18 10_665 . 9_555 44.2(3) yes
Zn7 Zn14 Zn18 10_665 . 10_665 58.2(3) yes
Zn7 Zn14 Zn19 10_665 . 4_555 52.59(18) yes
Zn7 Zn14 Zn19 10_665 . 6_665 52.59(18) yes
Zn8 Zn14 Zn8 . . 2_665 110.6(3) yes
Zn8 Zn14 Mg8 . . . 0 yes
Zn8 Zn14 Mg8 . . 2_665 110.6(3) yes
Zn8 Zn14 Mg14 . . . 0 yes
Zn8 Zn14 Mg14 . . 3_565 124.72(18) yes
Zn8 Zn14 Zn14 . . 3_565 124.72(18) yes
Zn8 Zn14 Zn15 . . . 115.71(8) yes
Zn8 Zn14 Zn15 . . 2_665 115.71(8) yes
Zn8 Zn14 Zn18 . . 9_555 55.57(18) yes
Zn8 Zn14 Zn18 . . 10_665 55.57(18) yes
Zn8 Zn14 Zn19 . . 4_555 41.1(7) yes
Zn8 Zn14 Zn19 . . 6_665 69.4(7) yes
Zn8 Zn14 Mg8 2_665 . . 110.6(3) yes
Zn8 Zn14 Mg8 2_665 . 2_665 0 yes
Zn8 Zn14 Mg14 2_665 . . 0 yes
Zn8 Zn14 Mg14 2_665 . 3_565 124.72(18) yes
Zn8 Zn14 Zn14 2_665 . 3_565 124.72(18) yes
Zn8 Zn14 Zn15 2_665 . . 115.71(8) yes
Zn8 Zn14 Zn15 2_665 . 2_665 115.71(8) yes
Zn8 Zn14 Zn18 2_665 . 9_555 55.57(18) yes
Zn8 Zn14 Zn18 2_665 . 10_665 55.57(18) yes
Zn8 Zn14 Zn19 2_665 . 4_555 69.4(7) yes
Zn8 Zn14 Zn19 2_665 . 6_665 41.1(7) yes
Mg8 Zn14 Mg8 . . 2_665 110.6(3) yes
Mg8 Zn14 Mg14 . . . 0 yes
Mg8 Zn14 Mg14 . . 3_565 124.72(18) yes
Mg8 Zn14 Zn14 . . 3_565 124.72(18) yes
Mg8 Zn14 Zn15 . . . 115.71(8) yes
Mg8 Zn14 Zn15 . . 2_665 115.71(8) yes
Mg8 Zn14 Zn18 . . 9_555 55.57(18) yes
Mg8 Zn14 Zn18 . . 10_665 55.57(18) yes
Mg8 Zn14 Zn19 . . 4_555 41.1(7) yes
Mg8 Zn14 Zn19 . . 6_665 69.4(7) yes
Mg8 Zn14 Mg14 2_665 . . 0 yes
Mg8 Zn14 Mg14 2_665 . 3_565 124.72(18) yes
Mg8 Zn14 Zn14 2_665 . 3_565 124.72(18) yes
Mg8 Zn14 Zn15 2_665 . . 115.71(8) yes
Mg8 Zn14 Zn15 2_665 . 2_665 115.71(8) yes
Mg8 Zn14 Zn18 2_665 . 9_555 55.57(18) yes
Mg8 Zn14 Zn18 2_665 . 10_665 55.57(18) yes
Mg8 Zn14 Zn19 2_665 . 4_555 69.4(7) yes
Mg8 Zn14 Zn19 2_665 . 6_665 41.1(7) yes
Mg14 Zn14 Mg14 . . 3_565 0 yes
Mg14 Zn14 Zn14 . . 3_565 0 yes
Mg14 Zn14 Zn15 . . . 0 yes
Mg14 Zn14 Zn15 . . 2_665 0 yes
Mg14 Zn14 Zn18 . . 9_555 0 yes
Mg14 Zn14 Zn18 . . 10_665 0 yes
Mg14 Zn14 Zn19 . . 4_555 0 yes
Mg14 Zn14 Zn19 . . 6_665 0 yes
Mg14 Zn14 Zn14 3_565 . 3_565 0 yes
Mg14 Zn14 Zn15 3_565 . . 40.40(16) yes
Mg14 Zn14 Zn15 3_565 . 2_665 40.40(16) yes
Mg14 Zn14 Zn18 3_565 . 9_555 173.0(2) yes
Mg14 Zn14 Zn18 3_565 . 10_665 173.0(2) yes
Mg14 Zn14 Zn19 3_565 . 4_555 165.8(6) yes
Mg14 Zn14 Zn19 3_565 . 6_665 165.8(6) yes
Zn14 Zn14 Zn15 3_565 . . 40.40(16) yes
Zn14 Zn14 Zn15 3_565 . 2_665 40.40(16) yes
Zn14 Zn14 Zn18 3_565 . 9_555 173.0(2) yes
Zn14 Zn14 Zn18 3_565 . 10_665 173.0(2) yes
Zn14 Zn14 Zn19 3_565 . 4_555 165.8(6) yes
Zn14 Zn14 Zn19 3_565 . 6_665 165.8(6) yes
Zn15 Zn14 Zn15 . . 2_665 80.8(3) yes
Zn15 Zn14 Zn18 . . 9_555 146.6(3) yes
Zn15 Zn14 Zn18 . . 10_665 132.6(3) yes
Zn15 Zn14 Zn19 . . 4_555 137.6(2) yes
Zn15 Zn14 Zn19 . . 6_665 137.6(2) yes
Zn15 Zn14 Zn18 2_665 . 9_555 132.6(3) yes
Zn15 Zn14 Zn18 2_665 . 10_665 146.6(3) yes
Zn15 Zn14 Zn19 2_665 . 4_555 137.6(2) yes
Zn15 Zn14 Zn19 2_665 . 6_665 137.6(2) yes
Zn18 Zn14 Zn18 9_555 . 10_665 13.9(3) yes
Zn18 Zn14 Zn19 9_555 . 4_555 15.7(6) yes
Zn18 Zn14 Zn19 9_555 . 6_665 15.7(6) yes
Zn18 Zn14 Zn19 10_665 . 4_555 15.7(6) yes
Zn18 Zn14 Zn19 10_665 . 6_665 15.7(6) yes
Zn19 Zn14 Zn19 4_555 . 6_665 28.3(9) yes
Ti1 Zn15 Ti1 . . 2_665 130.80(12) yes
Ti1 Zn15 Zn6 . . . 61.42(2) yes
Ti1 Zn15 Zn6 . . 5_655 149.320(19) yes
Ti1 Zn15 Zn6 . . 14_555 61.42(2) yes
Ti1 Zn15 Zn6 . . 15_655 149.320(19) yes
Ti1 Zn15 Zn7 . . 9_555 96.55(2) yes
Ti1 Zn15 Zn7 . . 12_655 96.55(2) yes
Ti1 Zn15 Zn8 . . . 52.39(5) yes
Ti1 Zn15 Zn8 . . 2_665 107.62(8) yes
Ti1 Zn15 Zn8 . . 3_565 52.39(5) yes
Ti1 Zn15 Zn8 . . 5_655 107.62(8) yes
Ti1 Zn15 Mg8 . . . 52.39(5) yes
Ti1 Zn15 Mg8 . . 2_665 107.62(8) yes
Ti1 Zn15 Mg8 . . 3_565 52.39(5) yes
Ti1 Zn15 Mg8 . . 5_655 107.62(8) yes
Ti1 Zn15 Zn10 . . 9_555 114.60(6) yes
Ti1 Zn15 Mg14 . . . 74.35(8) yes
Ti1 Zn15 Mg14 . . 3_565 74.35(8) yes
Ti1 Zn15 Zn14 . . . 74.35(8) yes
Ti1 Zn15 Zn14 . . 3_565 74.35(8) yes
Ti1 Zn15 Zn15 . . 2_665 65.40(6) yes
Ti1 Zn15 Zn6 2_665 . . 149.320(19) yes
Ti1 Zn15 Zn6 2_665 . 5_655 61.42(2) yes
Ti1 Zn15 Zn6 2_665 . 14_555 149.320(19) yes
Ti1 Zn15 Zn6 2_665 . 15_655 61.42(2) yes
Ti1 Zn15 Zn7 2_665 . 9_555 96.55(2) yes
Ti1 Zn15 Zn7 2_665 . 12_655 96.55(2) yes
Ti1 Zn15 Zn8 2_665 . . 107.62(8) yes
Ti1 Zn15 Zn8 2_665 . 2_665 52.39(5) yes
Ti1 Zn15 Zn8 2_665 . 3_565 107.62(8) yes
Ti1 Zn15 Zn8 2_665 . 5_655 52.39(5) yes
Ti1 Zn15 Mg8 2_665 . . 107.62(8) yes
Ti1 Zn15 Mg8 2_665 . 2_665 52.39(5) yes
Ti1 Zn15 Mg8 2_665 . 3_565 107.62(8) yes
Ti1 Zn15 Mg8 2_665 . 5_655 52.39(5) yes
Ti1 Zn15 Zn10 2_665 . 9_555 114.60(6) yes
Ti1 Zn15 Mg14 2_665 . . 74.35(8) yes
Ti1 Zn15 Mg14 2_665 . 3_565 74.35(8) yes
Ti1 Zn15 Zn14 2_665 . . 74.35(8) yes
Ti1 Zn15 Zn14 2_665 . 3_565 74.35(8) yes
Ti1 Zn15 Zn15 2_665 . 2_665 65.40(6) yes
Zn6 Zn15 Zn6 . . 5_655 125.43(13) yes
Zn6 Zn15 Zn6 . . 14_555 59.75(4) yes
Zn6 Zn15 Zn6 . . 15_655 94.79(8) yes
Zn6 Zn15 Zn7 . . 9_555 52.79(3) yes
Zn6 Zn15 Zn7 . . 12_655 110.70(8) yes
Zn6 Zn15 Zn8 . . . 53.87(3) yes
Zn6 Zn15 Zn8 . . 2_665 98.59(5) yes
Zn6 Zn15 Zn8 . . 3_565 100.92(5) yes
Zn6 Zn15 Zn8 . . 5_655 158.18(6) yes
Zn6 Zn15 Mg8 . . . 53.87(3) yes
Zn6 Zn15 Mg8 . . 2_665 98.59(5) yes
Zn6 Zn15 Mg8 . . 3_565 100.92(5) yes
Zn6 Zn15 Mg8 . . 5_655 158.18(6) yes
Zn6 Zn15 Zn10 . . 9_555 62.72(7) yes
Zn6 Zn15 Mg14 . . . 85.28(9) yes
Zn6 Zn15 Mg14 . . 3_565 132.57(4) yes
Zn6 Zn15 Zn14 . . . 85.28(9) yes
Zn6 Zn15 Zn14 . . 3_565 132.57(4) yes
Zn6 Zn15 Zn15 . . 2_665 117.28(7) yes
Zn6 Zn15 Zn6 5_655 . 14_555 94.79(8) yes
Zn6 Zn15 Zn6 5_655 . 15_655 59.75(4) yes
Zn6 Zn15 Zn7 5_655 . 9_555 110.70(8) yes
Zn6 Zn15 Zn7 5_655 . 12_655 52.79(3) yes
Zn6 Zn15 Zn8 5_655 . . 158.18(6) yes
Zn6 Zn15 Zn8 5_655 . 2_665 100.92(5) yes
Zn6 Zn15 Zn8 5_655 . 3_565 98.59(5) yes
Zn6 Zn15 Zn8 5_655 . 5_655 53.87(3) yes
Zn6 Zn15 Mg8 5_655 . . 158.18(6) yes
Zn6 Zn15 Mg8 5_655 . 2_665 100.92(5) yes
Zn6 Zn15 Mg8 5_655 . 3_565 98.59(5) yes
Zn6 Zn15 Mg8 5_655 . 5_655 53.87(3) yes
Zn6 Zn15 Zn10 5_655 . 9_555 62.72(7) yes
Zn6 Zn15 Mg14 5_655 . . 132.57(4) yes
Zn6 Zn15 Mg14 5_655 . 3_565 85.28(9) yes
Zn6 Zn15 Zn14 5_655 . . 132.57(4) yes
Zn6 Zn15 Zn14 5_655 . 3_565 85.28(9) yes
Zn6 Zn15 Zn15 5_655 . 2_665 117.28(7) yes
Zn6 Zn15 Zn6 14_555 . 15_655 125.43(13) yes
Zn6 Zn15 Zn7 14_555 . 9_555 110.70(8) yes
Zn6 Zn15 Zn7 14_555 . 12_655 52.79(3) yes
Zn6 Zn15 Zn8 14_555 . . 100.92(5) yes
Zn6 Zn15 Zn8 14_555 . 2_665 158.18(6) yes
Zn6 Zn15 Zn8 14_555 . 3_565 53.87(3) yes
Zn6 Zn15 Zn8 14_555 . 5_655 98.59(5) yes
Zn6 Zn15 Mg8 14_555 . . 100.92(5) yes
Zn6 Zn15 Mg8 14_555 . 2_665 158.18(6) yes
Zn6 Zn15 Mg8 14_555 . 3_565 53.87(3) yes
Zn6 Zn15 Mg8 14_555 . 5_655 98.59(5) yes
Zn6 Zn15 Zn10 14_555 . 9_555 62.72(7) yes
Zn6 Zn15 Mg14 14_555 . . 132.57(4) yes
Zn6 Zn15 Mg14 14_555 . 3_565 85.28(9) yes
Zn6 Zn15 Zn14 14_555 . . 132.57(4) yes
Zn6 Zn15 Zn14 14_555 . 3_565 85.28(9) yes
Zn6 Zn15 Zn15 14_555 . 2_665 117.28(7) yes
Zn6 Zn15 Zn7 15_655 . 9_555 52.79(3) yes
Zn6 Zn15 Zn7 15_655 . 12_655 110.70(8) yes
Zn6 Zn15 Zn8 15_655 . . 98.59(5) yes
Zn6 Zn15 Zn8 15_655 . 2_665 53.87(3) yes
Zn6 Zn15 Zn8 15_655 . 3_565 158.18(6) yes
Zn6 Zn15 Zn8 15_655 . 5_655 100.92(5) yes
Zn6 Zn15 Mg8 15_655 . . 98.59(5) yes
Zn6 Zn15 Mg8 15_655 . 2_665 53.87(3) yes
Zn6 Zn15 Mg8 15_655 . 3_565 158.18(6) yes
Zn6 Zn15 Mg8 15_655 . 5_655 100.92(5) yes
Zn6 Zn15 Zn10 15_655 . 9_555 62.72(7) yes
Zn6 Zn15 Mg14 15_655 . . 85.28(9) yes
Zn6 Zn15 Mg14 15_655 . 3_565 132.57(4) yes
Zn6 Zn15 Zn14 15_655 . . 85.28(9) yes
Zn6 Zn15 Zn14 15_655 . 3_565 132.57(4) yes
Zn6 Zn15 Zn15 15_655 . 2_665 117.28(7) yes
Zn7 Zn15 Zn7 9_555 . 12_655 148.19(13) yes
Zn7 Zn15 Zn8 9_555 . . 49.40(5) yes
Zn7 Zn15 Zn8 9_555 . 2_665 49.40(5) yes
Zn7 Zn15 Zn8 9_555 . 3_565 148.57(5) yes
Zn7 Zn15 Zn8 9_555 . 5_655 148.57(5) yes
Zn7 Zn15 Mg8 9_555 . . 49.40(5) yes
Zn7 Zn15 Mg8 9_555 . 2_665 49.40(5) yes
Zn7 Zn15 Mg8 9_555 . 3_565 148.57(5) yes
Zn7 Zn15 Mg8 9_555 . 5_655 148.57(5) yes
Zn7 Zn15 Zn10 9_555 . 9_555 74.10(7) yes
Zn7 Zn15 Mg14 9_555 . . 56.31(14) yes
Zn7 Zn15 Mg14 9_555 . 3_565 155.5(2) yes
Zn7 Zn15 Zn14 9_555 . . 56.31(14) yes
Zn7 Zn15 Zn14 9_555 . 3_565 155.5(2) yes
Zn7 Zn15 Zn15 9_555 . 2_665 105.90(7) yes
Zn7 Zn15 Zn8 12_655 . . 148.57(5) yes
Zn7 Zn15 Zn8 12_655 . 2_665 148.57(5) yes
Zn7 Zn15 Zn8 12_655 . 3_565 49.40(5) yes
Zn7 Zn15 Zn8 12_655 . 5_655 49.40(5) yes
Zn7 Zn15 Mg8 12_655 . . 148.57(5) yes
Zn7 Zn15 Mg8 12_655 . 2_665 148.57(5) yes
Zn7 Zn15 Mg8 12_655 . 3_565 49.40(5) yes
Zn7 Zn15 Mg8 12_655 . 5_655 49.40(5) yes
Zn7 Zn15 Zn10 12_655 . 9_555 74.10(7) yes
Zn7 Zn15 Mg14 12_655 . . 155.5(2) yes
Zn7 Zn15 Mg14 12_655 . 3_565 56.31(14) yes
Zn7 Zn15 Zn14 12_655 . . 155.5(2) yes
Zn7 Zn15 Zn14 12_655 . 3_565 56.31(14) yes
Zn7 Zn15 Zn15 12_655 . 2_665 105.90(7) yes
Zn8 Zn15 Zn8 . . 2_665 60.27(7) yes
Zn8 Zn15 Zn8 . . 3_565 102.88(8) yes
Zn8 Zn15 Zn8 . . 5_655 136.64(11) yes
Zn8 Zn15 Mg8 . . . 0 yes
Zn8 Zn15 Mg8 . . 2_665 60.27(7) yes
Zn8 Zn15 Mg8 . . 3_565 102.88(8) yes
Zn8 Zn15 Mg8 . . 5_655 136.64(11) yes
Zn8 Zn15 Zn10 . . 9_555 111.68(6) yes
Zn8 Zn15 Mg14 . . . 33.39(7) yes
Zn8 Zn15 Mg14 . . 3_565 110.86(17) yes
Zn8 Zn15 Zn14 . . . 33.39(7) yes
Zn8 Zn15 Zn14 . . 3_565 110.86(17) yes
Zn8 Zn15 Zn15 . . 2_665 68.32(6) yes
Zn8 Zn15 Zn8 2_665 . 3_565 136.64(11) yes
Zn8 Zn15 Zn8 2_665 . 5_655 102.88(8) yes
Zn8 Zn15 Mg8 2_665 . . 60.27(7) yes
Zn8 Zn15 Mg8 2_665 . 2_665 0 yes
Zn8 Zn15 Mg8 2_665 . 3_565 136.64(11) yes
Zn8 Zn15 Mg8 2_665 . 5_655 102.88(8) yes
Zn8 Zn15 Zn10 2_665 . 9_555 111.68(6) yes
Zn8 Zn15 Mg14 2_665 . . 33.39(7) yes
Zn8 Zn15 Mg14 2_665 . 3_565 110.86(17) yes
Zn8 Zn15 Zn14 2_665 . . 33.39(7) yes
Zn8 Zn15 Zn14 2_665 . 3_565 110.86(17) yes
Zn8 Zn15 Zn15 2_665 . 2_665 68.32(6) yes
Zn8 Zn15 Zn8 3_565 . 5_655 60.27(7) yes
Zn8 Zn15 Mg8 3_565 . . 102.88(8) yes
Zn8 Zn15 Mg8 3_565 . 2_665 136.64(11) yes
Zn8 Zn15 Mg8 3_565 . 3_565 0 yes
Zn8 Zn15 Mg8 3_565 . 5_655 60.27(7) yes
Zn8 Zn15 Zn10 3_565 . 9_555 111.68(6) yes
Zn8 Zn15 Mg14 3_565 . . 110.86(17) yes
Zn8 Zn15 Mg14 3_565 . 3_565 33.39(7) yes
Zn8 Zn15 Zn14 3_565 . . 110.86(17) yes
Zn8 Zn15 Zn14 3_565 . 3_565 33.39(7) yes
Zn8 Zn15 Zn15 3_565 . 2_665 68.32(6) yes
Zn8 Zn15 Mg8 5_655 . . 136.64(11) yes
Zn8 Zn15 Mg8 5_655 . 2_665 102.88(8) yes
Zn8 Zn15 Mg8 5_655 . 3_565 60.27(7) yes
Zn8 Zn15 Mg8 5_655 . 5_655 0 yes
Zn8 Zn15 Zn10 5_655 . 9_555 111.68(6) yes
Zn8 Zn15 Mg14 5_655 . . 110.86(17) yes
Zn8 Zn15 Mg14 5_655 . 3_565 33.39(7) yes
Zn8 Zn15 Zn14 5_655 . . 110.86(17) yes
Zn8 Zn15 Zn14 5_655 . 3_565 33.39(7) yes
Zn8 Zn15 Zn15 5_655 . 2_665 68.32(6) yes
Mg8 Zn15 Mg8 . . 2_665 60.27(7) yes
Mg8 Zn15 Mg8 . . 3_565 102.88(8) yes
Mg8 Zn15 Mg8 . . 5_655 136.64(11) yes
Mg8 Zn15 Zn10 . . 9_555 111.68(6) yes
Mg8 Zn15 Mg14 . . . 33.39(7) yes
Mg8 Zn15 Mg14 . . 3_565 110.86(17) yes
Mg8 Zn15 Zn14 . . . 33.39(7) yes
Mg8 Zn15 Zn14 . . 3_565 110.86(17) yes
Mg8 Zn15 Zn15 . . 2_665 68.32(6) yes
Mg8 Zn15 Mg8 2_665 . 3_565 136.64(11) yes
Mg8 Zn15 Mg8 2_665 . 5_655 102.88(8) yes
Mg8 Zn15 Zn10 2_665 . 9_555 111.68(6) yes
Mg8 Zn15 Mg14 2_665 . . 33.39(7) yes
Mg8 Zn15 Mg14 2_665 . 3_565 110.86(17) yes
Mg8 Zn15 Zn14 2_665 . . 33.39(7) yes
Mg8 Zn15 Zn14 2_665 . 3_565 110.86(17) yes
Mg8 Zn15 Zn15 2_665 . 2_665 68.32(6) yes
Mg8 Zn15 Mg8 3_565 . 5_655 60.27(7) yes
Mg8 Zn15 Zn10 3_565 . 9_555 111.68(6) yes
Mg8 Zn15 Mg14 3_565 . . 110.86(17) yes
Mg8 Zn15 Mg14 3_565 . 3_565 33.39(7) yes
Mg8 Zn15 Zn14 3_565 . . 110.86(17) yes
Mg8 Zn15 Zn14 3_565 . 3_565 33.39(7) yes
Mg8 Zn15 Zn15 3_565 . 2_665 68.32(6) yes
Mg8 Zn15 Zn10 5_655 . 9_555 111.68(6) yes
Mg8 Zn15 Mg14 5_655 . . 110.86(17) yes
Mg8 Zn15 Mg14 5_655 . 3_565 33.39(7) yes
Mg8 Zn15 Zn14 5_655 . . 110.86(17) yes
Mg8 Zn15 Zn14 5_655 . 3_565 33.39(7) yes
Mg8 Zn15 Zn15 5_655 . 2_665 68.32(6) yes
Zn10 Zn15 Mg14 9_555 . . 130.40(16) yes
Zn10 Zn15 Mg14 9_555 . 3_565 130.40(16) yes
Zn10 Zn15 Zn14 9_555 . . 130.40(16) yes
Zn10 Zn15 Zn14 9_555 . 3_565 130.40(16) yes
Zn10 Zn15 Zn15 9_555 . 2_665 180 yes
Mg14 Zn15 Mg14 . . 3_565 99.2(2) yes
Mg14 Zn15 Zn14 . . . 0 yes
Mg14 Zn15 Zn14 . . 3_565 99.2(2) yes
Mg14 Zn15 Zn15 . . 2_665 49.60(16) yes
Mg14 Zn15 Zn14 3_565 . . 99.2(2) yes
Mg14 Zn15 Zn14 3_565 . 3_565 0 yes
Mg14 Zn15 Zn15 3_565 . 2_665 49.60(16) yes
Zn14 Zn15 Zn14 . . 3_565 99.2(2) yes
Zn14 Zn15 Zn15 . . 2_665 49.60(16) yes
Zn14 Zn15 Zn15 3_565 . 2_665 49.60(16) yes
Ti4 Zn12 Mg4 . . . 0 yes
Ti4 Zn12 Zn3 . . . 61.29(5) yes
Ti4 Zn12 Zn3 . . 4_555 61.29(5) yes
Ti4 Zn12 Zn3 . . 9_555 61.29(5) yes
Ti4 Zn12 Zn6 . . . 63.42(5) yes
Ti4 Zn12 Zn6 . . 4_555 63.42(5) yes
Ti4 Zn12 Zn6 . . 9_555 63.42(5) yes
Ti4 Zn12 Zn7 . . . 112.51(8) yes
Ti4 Zn12 Zn7 . . 4_555 112.51(8) yes
Ti4 Zn12 Zn7 . . 9_555 112.51(8) yes
Ti4 Zn12 Zn8 . . . 108.80(7) yes
Ti4 Zn12 Zn8 . . 4_555 108.80(7) yes
Ti4 Zn12 Zn8 . . 9_555 108.80(7) yes
Ti4 Zn12 Mg8 . . . 108.80(7) yes
Ti4 Zn12 Mg8 . . 4_555 108.80(7) yes
Ti4 Zn12 Mg8 . . 9_555 108.80(7) yes
Ti4 Zn12 Mg12 . . . 0 yes
Ti4 Zn12 Zn17 . . . 170.4(5) yes
Ti4 Zn12 Zn17 . . 4_555 170.4(5) yes
Ti4 Zn12 Zn17 . . 9_555 170.4(5) yes
Ti4 Zn12 Zn18 . . 3_566 153.02(14) yes
Ti4 Zn12 Zn18 . . 8_656 153.02(14) yes
Ti4 Zn12 Zn18 . . 10_665 153.02(14) yes
Ti4 Zn12 Zn19 . . . 155.1(6) yes
Ti4 Zn12 Zn19 . . 4_555 155.1(6) yes
Ti4 Zn12 Zn19 . . 9_555 155.1(6) yes
Mg4 Zn12 Zn3 . . . 61.29(5) yes
Mg4 Zn12 Zn3 . . 4_555 61.29(5) yes
Mg4 Zn12 Zn3 . . 9_555 61.29(5) yes
Mg4 Zn12 Zn6 . . . 63.42(5) yes
Mg4 Zn12 Zn6 . . 4_555 63.42(5) yes
Mg4 Zn12 Zn6 . . 9_555 63.42(5) yes
Mg4 Zn12 Zn7 . . . 112.51(8) yes
Mg4 Zn12 Zn7 . . 4_555 112.51(8) yes
Mg4 Zn12 Zn7 . . 9_555 112.51(8) yes
Mg4 Zn12 Zn8 . . . 108.80(7) yes
Mg4 Zn12 Zn8 . . 4_555 108.80(7) yes
Mg4 Zn12 Zn8 . . 9_555 108.80(7) yes
Mg4 Zn12 Mg8 . . . 108.80(7) yes
Mg4 Zn12 Mg8 . . 4_555 108.80(7) yes
Mg4 Zn12 Mg8 . . 9_555 108.80(7) yes
Mg4 Zn12 Mg12 . . . 0 yes
Mg4 Zn12 Zn17 . . . 170.4(5) yes
Mg4 Zn12 Zn17 . . 4_555 170.4(5) yes
Mg4 Zn12 Zn17 . . 9_555 170.4(5) yes
Mg4 Zn12 Zn18 . . 3_566 153.02(14) yes
Mg4 Zn12 Zn18 . . 8_656 153.02(14) yes
Mg4 Zn12 Zn18 . . 10_665 153.02(14) yes
Mg4 Zn12 Zn19 . . . 155.1(6) yes
Mg4 Zn12 Zn19 . . 4_555 155.1(6) yes
Mg4 Zn12 Zn19 . . 9_555 155.1(6) yes
Zn3 Zn12 Zn3 . . 4_555 98.85(5) yes
Zn3 Zn12 Zn3 . . 9_555 98.85(5) yes
Zn3 Zn12 Zn6 . . . 53.54(3) yes
Zn3 Zn12 Zn6 . . 4_555 51.69(3) yes
Zn3 Zn12 Zn6 . . 9_555 124.70(6) yes
Zn3 Zn12 Zn7 . . . 59.00(7) yes
Zn3 Zn12 Zn7 . . 4_555 152.65(8) yes
Zn3 Zn12 Zn7 . . 9_555 100.29(7) yes
Zn3 Zn12 Zn8 . . . 55.68(6) yes
Zn3 Zn12 Zn8 . . 4_555 98.85(6) yes
Zn3 Zn12 Zn8 . . 9_555 150.96(7) yes
Zn3 Zn12 Mg8 . . . 55.68(6) yes
Zn3 Zn12 Mg8 . . 4_555 98.85(6) yes
Zn3 Zn12 Mg8 . . 9_555 150.96(7) yes
Zn3 Zn12 Mg12 . . . 0 yes
Zn3 Zn12 Zn17 . . . 126.3(6) yes
Zn3 Zn12 Zn17 . . 4_555 119.3(7) yes
Zn3 Zn12 Zn17 . . 9_555 109.9(6) yes
Zn3 Zn12 Zn18 . . 3_566 101.71(16) yes
Zn3 Zn12 Zn18 . . 8_656 145.57(14) yes
Zn3 Zn12 Zn18 . . 10_665 104.86(17) yes
Zn3 Zn12 Zn19 . . . 137.6(7) yes
Zn3 Zn12 Zn19 . . 4_555 95.9(6) yes
Zn3 Zn12 Zn19 . . 9_555 117.9(7) yes
Zn3 Zn12 Zn3 4_555 . 9_555 98.85(5) yes
Zn3 Zn12 Zn6 4_555 . . 124.70(6) yes
Zn3 Zn12 Zn6 4_555 . 4_555 53.54(3) yes
Zn3 Zn12 Zn6 4_555 . 9_555 51.69(3) yes
Zn3 Zn12 Zn7 4_555 . . 100.29(7) yes
Zn3 Zn12 Zn7 4_555 . 4_555 59.00(7) yes
Zn3 Zn12 Zn7 4_555 . 9_555 152.65(8) yes
Zn3 Zn12 Zn8 4_555 . . 150.96(7) yes
Zn3 Zn12 Zn8 4_555 . 4_555 55.68(6) yes
Zn3 Zn12 Zn8 4_555 . 9_555 98.85(6) yes
Zn3 Zn12 Mg8 4_555 . . 150.96(7) yes
Zn3 Zn12 Mg8 4_555 . 4_555 55.68(6) yes
Zn3 Zn12 Mg8 4_555 . 9_555 98.85(6) yes
Zn3 Zn12 Mg12 4_555 . . 0 yes
Zn3 Zn12 Zn17 4_555 . . 109.9(6) yes
Zn3 Zn12 Zn17 4_555 . 4_555 126.3(6) yes
Zn3 Zn12 Zn17 4_555 . 9_555 119.3(7) yes
Zn3 Zn12 Zn18 4_555 . 3_566 104.86(17) yes
Zn3 Zn12 Zn18 4_555 . 8_656 101.71(16) yes
Zn3 Zn12 Zn18 4_555 . 10_665 145.57(14) yes
Zn3 Zn12 Zn19 4_555 . . 117.9(7) yes
Zn3 Zn12 Zn19 4_555 . 4_555 137.6(7) yes
Zn3 Zn12 Zn19 4_555 . 9_555 95.9(6) yes
Zn3 Zn12 Zn6 9_555 . . 51.69(3) yes
Zn3 Zn12 Zn6 9_555 . 4_555 124.70(6) yes
Zn3 Zn12 Zn6 9_555 . 9_555 53.54(3) yes
Zn3 Zn12 Zn7 9_555 . . 152.65(8) yes
Zn3 Zn12 Zn7 9_555 . 4_555 100.29(7) yes
Zn3 Zn12 Zn7 9_555 . 9_555 59.00(7) yes
Zn3 Zn12 Zn8 9_555 . . 98.85(6) yes
Zn3 Zn12 Zn8 9_555 . 4_555 150.96(7) yes
Zn3 Zn12 Zn8 9_555 . 9_555 55.68(6) yes
Zn3 Zn12 Mg8 9_555 . . 98.85(6) yes
Zn3 Zn12 Mg8 9_555 . 4_555 150.96(7) yes
Zn3 Zn12 Mg8 9_555 . 9_555 55.68(6) yes
Zn3 Zn12 Mg12 9_555 . . 0 yes
Zn3 Zn12 Zn17 9_555 . . 119.3(7) yes
Zn3 Zn12 Zn17 9_555 . 4_555 109.9(6) yes
Zn3 Zn12 Zn17 9_555 . 9_555 126.3(6) yes
Zn3 Zn12 Zn18 9_555 . 3_566 145.57(14) yes
Zn3 Zn12 Zn18 9_555 . 8_656 104.86(17) yes
Zn3 Zn12 Zn18 9_555 . 10_665 101.71(16) yes
Zn3 Zn12 Zn19 9_555 . . 95.9(6) yes
Zn3 Zn12 Zn19 9_555 . 4_555 117.9(7) yes
Zn3 Zn12 Zn19 9_555 . 9_555 137.6(7) yes
Zn6 Zn12 Zn6 . . 4_555 101.52(5) yes
Zn6 Zn12 Zn6 . . 9_555 101.52(5) yes
Zn6 Zn12 Zn7 . . . 101.09(7) yes
Zn6 Zn12 Zn7 . . 4_555 151.17(8) yes
Zn6 Zn12 Zn7 . . 9_555 56.33(7) yes
Zn6 Zn12 Zn8 . . . 54.45(5) yes
Zn6 Zn12 Zn8 . . 4_555 152.23(7) yes
Zn6 Zn12 Zn8 . . 9_555 97.41(7) yes
Zn6 Zn12 Mg8 . . . 54.45(5) yes
Zn6 Zn12 Mg8 . . 4_555 152.23(7) yes
Zn6 Zn12 Mg8 . . 9_555 97.41(7) yes
Zn6 Zn12 Mg12 . . . 0 yes
Zn6 Zn12 Zn17 . . . 125.2(6) yes
Zn6 Zn12 Zn17 . . 4_555 108.6(6) yes
Zn6 Zn12 Zn17 . . 9_555 115.3(7) yes
Zn6 Zn12 Zn18 . . 3_566 125.49(18) yes
Zn6 Zn12 Zn18 . . 8_656 128.46(18) yes
Zn6 Zn12 Zn18 . . 10_665 89.64(13) yes
Zn6 Zn12 Zn19 . . . 111.5(6) yes
Zn6 Zn12 Zn19 . . 4_555 95.8(7) yes
Zn6 Zn12 Zn19 . . 9_555 138.5(6) yes
Zn6 Zn12 Zn6 4_555 . 9_555 101.52(5) yes
Zn6 Zn12 Zn7 4_555 . . 56.33(7) yes
Zn6 Zn12 Zn7 4_555 . 4_555 101.09(7) yes
Zn6 Zn12 Zn7 4_555 . 9_555 151.17(8) yes
Zn6 Zn12 Zn8 4_555 . . 97.41(7) yes
Zn6 Zn12 Zn8 4_555 . 4_555 54.45(5) yes
Zn6 Zn12 Zn8 4_555 . 9_555 152.23(7) yes
Zn6 Zn12 Mg8 4_555 . . 97.41(7) yes
Zn6 Zn12 Mg8 4_555 . 4_555 54.45(5) yes
Zn6 Zn12 Mg8 4_555 . 9_555 152.23(7) yes
Zn6 Zn12 Mg12 4_555 . . 0 yes
Zn6 Zn12 Zn17 4_555 . . 115.3(7) yes
Zn6 Zn12 Zn17 4_555 . 4_555 125.2(6) yes
Zn6 Zn12 Zn17 4_555 . 9_555 108.6(6) yes
Zn6 Zn12 Zn18 4_555 . 3_566 89.64(13) yes
Zn6 Zn12 Zn18 4_555 . 8_656 125.49(18) yes
Zn6 Zn12 Zn18 4_555 . 10_665 128.46(18) yes
Zn6 Zn12 Zn19 4_555 . . 138.5(6) yes
Zn6 Zn12 Zn19 4_555 . 4_555 111.5(6) yes
Zn6 Zn12 Zn19 4_555 . 9_555 95.8(7) yes
Zn6 Zn12 Zn7 9_555 . . 151.17(8) yes
Zn6 Zn12 Zn7 9_555 . 4_555 56.33(7) yes
Zn6 Zn12 Zn7 9_555 . 9_555 101.09(7) yes
Zn6 Zn12 Zn8 9_555 . . 152.23(7) yes
Zn6 Zn12 Zn8 9_555 . 4_555 97.41(7) yes
Zn6 Zn12 Zn8 9_555 . 9_555 54.45(5) yes
Zn6 Zn12 Mg8 9_555 . . 152.23(7) yes
Zn6 Zn12 Mg8 9_555 . 4_555 97.41(7) yes
Zn6 Zn12 Mg8 9_555 . 9_555 54.45(5) yes
Zn6 Zn12 Mg12 9_555 . . 0 yes
Zn6 Zn12 Zn17 9_555 . . 108.6(6) yes
Zn6 Zn12 Zn17 9_555 . 4_555 115.3(7) yes
Zn6 Zn12 Zn17 9_555 . 9_555 125.2(6) yes
Zn6 Zn12 Zn18 9_555 . 3_566 128.46(18) yes
Zn6 Zn12 Zn18 9_555 . 8_656 89.64(13) yes
Zn6 Zn12 Zn18 9_555 . 10_665 125.49(18) yes
Zn6 Zn12 Zn19 9_555 . . 95.8(7) yes
Zn6 Zn12 Zn19 9_555 . 4_555 138.5(6) yes
Zn6 Zn12 Zn19 9_555 . 9_555 111.5(6) yes
Zn7 Zn12 Zn7 . . 4_555 106.27(9) yes
Zn7 Zn12 Zn7 . . 9_555 106.27(9) yes
Zn7 Zn12 Zn8 . . . 56.29(7) yes
Zn7 Zn12 Zn8 . . 4_555 55.51(8) yes
Zn7 Zn12 Zn8 . . 9_555 138.69(9) yes
Zn7 Zn12 Mg8 . . . 56.29(7) yes
Zn7 Zn12 Mg8 . . 4_555 55.51(8) yes
Zn7 Zn12 Mg8 . . 9_555 138.69(9) yes
Zn7 Zn12 Mg12 . . . 0 yes
Zn7 Zn12 Zn17 . . . 71.6(6) yes
Zn7 Zn12 Zn17 . . 4_555 73.4(6) yes
Zn7 Zn12 Zn17 . . 9_555 57.9(5) yes
Zn7 Zn12 Zn18 . . 3_566 43.90(15) yes
Zn7 Zn12 Zn18 . . 8_656 90.16(16) yes
Zn7 Zn12 Zn18 . . 10_665 72.19(18) yes
Zn7 Zn12 Zn19 . . . 92.3(6) yes
Zn7 Zn12 Zn19 . . 4_555 55.4(6) yes
Zn7 Zn12 Zn19 . . 9_555 59.0(7) yes
Zn7 Zn12 Zn7 4_555 . 9_555 106.27(9) yes
Zn7 Zn12 Zn8 4_555 . . 138.69(9) yes
Zn7 Zn12 Zn8 4_555 . 4_555 56.29(7) yes
Zn7 Zn12 Zn8 4_555 . 9_555 55.51(8) yes
Zn7 Zn12 Mg8 4_555 . . 138.69(9) yes
Zn7 Zn12 Mg8 4_555 . 4_555 56.29(7) yes
Zn7 Zn12 Mg8 4_555 . 9_555 55.51(8) yes
Zn7 Zn12 Mg12 4_555 . . 0 yes
Zn7 Zn12 Zn17 4_555 . . 57.9(5) yes
Zn7 Zn12 Zn17 4_555 . 4_555 71.6(6) yes
Zn7 Zn12 Zn17 4_555 . 9_555 73.4(6) yes
Zn7 Zn12 Zn18 4_555 . 3_566 72.19(18) yes
Zn7 Zn12 Zn18 4_555 . 8_656 43.90(15) yes
Zn7 Zn12 Zn18 4_555 . 10_665 90.16(16) yes
Zn7 Zn12 Zn19 4_555 . . 59.0(7) yes
Zn7 Zn12 Zn19 4_555 . 4_555 92.3(6) yes
Zn7 Zn12 Zn19 4_555 . 9_555 55.4(6) yes
Zn7 Zn12 Zn8 9_555 . . 55.51(8) yes
Zn7 Zn12 Zn8 9_555 . 4_555 138.69(9) yes
Zn7 Zn12 Zn8 9_555 . 9_555 56.29(7) yes
Zn7 Zn12 Mg8 9_555 . . 55.51(8) yes
Zn7 Zn12 Mg8 9_555 . 4_555 138.69(9) yes
Zn7 Zn12 Mg8 9_555 . 9_555 56.29(7) yes
Zn7 Zn12 Mg12 9_555 . . 0 yes
Zn7 Zn12 Zn17 9_555 . . 73.4(6) yes
Zn7 Zn12 Zn17 9_555 . 4_555 57.9(5) yes
Zn7 Zn12 Zn17 9_555 . 9_555 71.6(6) yes
Zn7 Zn12 Zn18 9_555 . 3_566 90.16(16) yes
Zn7 Zn12 Zn18 9_555 . 8_656 72.19(18) yes
Zn7 Zn12 Zn18 9_555 . 10_665 43.90(15) yes
Zn7 Zn12 Zn19 9_555 . . 55.4(6) yes
Zn7 Zn12 Zn19 9_555 . 4_555 59.0(7) yes
Zn7 Zn12 Zn19 9_555 . 9_555 92.3(6) yes
Zn8 Zn12 Zn8 . . 4_555 110.14(8) yes
Zn8 Zn12 Zn8 . . 9_555 110.14(8) yes
Zn8 Zn12 Mg8 . . . 0 yes
Zn8 Zn12 Mg8 . . 4_555 110.14(8) yes
Zn8 Zn12 Mg8 . . 9_555 110.14(8) yes
Zn8 Zn12 Mg12 . . . 0 yes
Zn8 Zn12 Zn17 . . . 80.8(5) yes
Zn8 Zn12 Zn17 . . 4_555 67.6(6) yes
Zn8 Zn12 Zn17 . . 9_555 65.8(6) yes
Zn8 Zn12 Zn18 . . 3_566 71.33(18) yes
Zn8 Zn12 Zn18 . . 8_656 95.75(15) yes
Zn8 Zn12 Zn18 . . 10_665 50.09(17) yes
Zn8 Zn12 Zn19 . . . 82.9(7) yes
Zn8 Zn12 Zn19 . . 4_555 46.5(6) yes
Zn8 Zn12 Zn19 . . 9_555 86.3(6) yes
Zn8 Zn12 Zn8 4_555 . 9_555 110.14(8) yes
Zn8 Zn12 Mg8 4_555 . . 110.14(8) yes
Zn8 Zn12 Mg8 4_555 . 4_555 0 yes
Zn8 Zn12 Mg8 4_555 . 9_555 110.14(8) yes
Zn8 Zn12 Mg12 4_555 . . 0 yes
Zn8 Zn12 Zn17 4_555 . . 65.8(6) yes
Zn8 Zn12 Zn17 4_555 . 4_555 80.8(5) yes
Zn8 Zn12 Zn17 4_555 . 9_555 67.6(6) yes
Zn8 Zn12 Zn18 4_555 . 3_566 50.09(17) yes
Zn8 Zn12 Zn18 4_555 . 8_656 71.33(18) yes
Zn8 Zn12 Zn18 4_555 . 10_665 95.75(15) yes
Zn8 Zn12 Zn19 4_555 . . 86.3(6) yes
Zn8 Zn12 Zn19 4_555 . 4_555 82.9(7) yes
Zn8 Zn12 Zn19 4_555 . 9_555 46.5(6) yes
Zn8 Zn12 Mg8 9_555 . . 110.14(8) yes
Zn8 Zn12 Mg8 9_555 . 4_555 110.14(8) yes
Zn8 Zn12 Mg8 9_555 . 9_555 0 yes
Zn8 Zn12 Mg12 9_555 . . 0 yes
Zn8 Zn12 Zn17 9_555 . . 67.6(6) yes
Zn8 Zn12 Zn17 9_555 . 4_555 65.8(6) yes
Zn8 Zn12 Zn17 9_555 . 9_555 80.8(5) yes
Zn8 Zn12 Zn18 9_555 . 3_566 95.75(15) yes
Zn8 Zn12 Zn18 9_555 . 8_656 50.09(17) yes
Zn8 Zn12 Zn18 9_555 . 10_665 71.33(18) yes
Zn8 Zn12 Zn19 9_555 . . 46.5(6) yes
Zn8 Zn12 Zn19 9_555 . 4_555 86.3(6) yes
Zn8 Zn12 Zn19 9_555 . 9_555 82.9(7) yes
Mg8 Zn12 Mg8 . . 4_555 110.14(8) yes
Mg8 Zn12 Mg8 . . 9_555 110.14(8) yes
Mg8 Zn12 Mg12 . . . 0 yes
Mg8 Zn12 Zn17 . . . 80.8(5) yes
Mg8 Zn12 Zn17 . . 4_555 67.6(6) yes
Mg8 Zn12 Zn17 . . 9_555 65.8(6) yes
Mg8 Zn12 Zn18 . . 3_566 71.33(18) yes
Mg8 Zn12 Zn18 . . 8_656 95.75(15) yes
Mg8 Zn12 Zn18 . . 10_665 50.09(17) yes
Mg8 Zn12 Zn19 . . . 82.9(7) yes
Mg8 Zn12 Zn19 . . 4_555 46.5(6) yes
Mg8 Zn12 Zn19 . . 9_555 86.3(6) yes
Mg8 Zn12 Mg8 4_555 . 9_555 110.14(8) yes
Mg8 Zn12 Mg12 4_555 . . 0 yes
Mg8 Zn12 Zn17 4_555 . . 65.8(6) yes
Mg8 Zn12 Zn17 4_555 . 4_555 80.8(5) yes
Mg8 Zn12 Zn17 4_555 . 9_555 67.6(6) yes
Mg8 Zn12 Zn18 4_555 . 3_566 50.09(17) yes
Mg8 Zn12 Zn18 4_555 . 8_656 71.33(18) yes
Mg8 Zn12 Zn18 4_555 . 10_665 95.75(15) yes
Mg8 Zn12 Zn19 4_555 . . 86.3(6) yes
Mg8 Zn12 Zn19 4_555 . 4_555 82.9(7) yes
Mg8 Zn12 Zn19 4_555 . 9_555 46.5(6) yes
Mg8 Zn12 Mg12 9_555 . . 0 yes
Mg8 Zn12 Zn17 9_555 . . 67.6(6) yes
Mg8 Zn12 Zn17 9_555 . 4_555 65.8(6) yes
Mg8 Zn12 Zn17 9_555 . 9_555 80.8(5) yes
Mg8 Zn12 Zn18 9_555 . 3_566 95.75(15) yes
Mg8 Zn12 Zn18 9_555 . 8_656 50.09(17) yes
Mg8 Zn12 Zn18 9_555 . 10_665 71.33(18) yes
Mg8 Zn12 Zn19 9_555 . . 46.5(6) yes
Mg8 Zn12 Zn19 9_555 . 4_555 86.3(6) yes
Mg8 Zn12 Zn19 9_555 . 9_555 82.9(7) yes
Mg12 Zn12 Zn17 . . . 0 yes
Mg12 Zn12 Zn17 . . 4_555 0 yes
Mg12 Zn12 Zn17 . . 9_555 0 yes
Mg12 Zn12 Zn18 . . 3_566 0 yes
Mg12 Zn12 Zn18 . . 8_656 0 yes
Mg12 Zn12 Zn18 . . 10_665 0 yes
Mg12 Zn12 Zn19 . . . 0 yes
Mg12 Zn12 Zn19 . . 4_555 0 yes
Mg12 Zn12 Zn19 . . 9_555 0 yes
Zn17 Zn12 Zn17 . . 4_555 16.6(8) yes
Zn17 Zn12 Zn17 . . 9_555 16.6(8) yes
Zn17 Zn12 Zn18 . . 3_566 28.3(7) yes
Zn17 Zn12 Zn18 . . 8_656 19.4(6) yes
Zn17 Zn12 Zn18 . . 10_665 35.7(6) yes
Zn17 Zn12 Zn19 . . . 23.4(9) yes
Zn17 Zn12 Zn19 . . 4_555 34.3(8) yes
Zn17 Zn12 Zn19 . . 9_555 19.8(9) yes
Zn17 Zn12 Zn17 4_555 . 9_555 16.6(8) yes
Zn17 Zn12 Zn18 4_555 . 3_566 35.7(6) yes
Zn17 Zn12 Zn18 4_555 . 8_656 28.3(7) yes
Zn17 Zn12 Zn18 4_555 . 10_665 19.4(6) yes
Zn17 Zn12 Zn19 4_555 . . 19.8(9) yes
Zn17 Zn12 Zn19 4_555 . 4_555 23.4(9) yes
Zn17 Zn12 Zn19 4_555 . 9_555 34.3(8) yes
Zn17 Zn12 Zn18 9_555 . 3_566 19.4(6) yes
Zn17 Zn12 Zn18 9_555 . 8_656 35.7(6) yes
Zn17 Zn12 Zn18 9_555 . 10_665 28.3(7) yes
Zn17 Zn12 Zn19 9_555 . . 34.3(8) yes
Zn17 Zn12 Zn19 9_555 . 4_555 19.8(9) yes
Zn17 Zn12 Zn19 9_555 . 9_555 23.4(9) yes
Zn18 Zn12 Zn18 3_566 . 8_656 46.3(2) yes
Zn18 Zn12 Zn18 3_566 . 10_665 46.3(2) yes
Zn18 Zn12 Zn19 3_566 . . 50.9(6) yes
Zn18 Zn12 Zn19 3_566 . 4_555 32.9(7) yes
Zn18 Zn12 Zn19 3_566 . 9_555 17.0(7) yes
Zn18 Zn12 Zn18 8_656 . 10_665 46.3(2) yes
Zn18 Zn12 Zn19 8_656 . . 17.0(7) yes
Zn18 Zn12 Zn19 8_656 . 4_555 50.9(6) yes
Zn18 Zn12 Zn19 8_656 . 9_555 32.9(7) yes
Zn18 Zn12 Zn19 10_665 . . 32.9(7) yes
Zn18 Zn12 Zn19 10_665 . 4_555 17.0(7) yes
Zn18 Zn12 Zn19 10_665 . 9_555 50.9(6) yes
Zn19 Zn12 Zn19 . . 4_555 42.7(9) yes
Zn19 Zn12 Zn19 . . 9_555 42.7(9) yes
Zn19 Zn12 Zn19 4_555 . 9_555 42.7(9) yes
Ti4 Mg12 Mg4 . . . 0 yes
Ti4 Mg12 Zn3 . . . 61.29(5) yes
Ti4 Mg12 Zn3 . . 4_555 61.29(5) yes
Ti4 Mg12 Zn3 . . 9_555 61.29(5) yes
Ti4 Mg12 Zn6 . . . 63.42(5) yes
Ti4 Mg12 Zn6 . . 4_555 63.42(5) yes
Ti4 Mg12 Zn6 . . 9_555 63.42(5) yes
Ti4 Mg12 Zn7 . . . 112.51(8) yes
Ti4 Mg12 Zn7 . . 4_555 112.51(8) yes
Ti4 Mg12 Zn7 . . 9_555 112.51(8) yes
Ti4 Mg12 Zn8 . . . 108.80(7) yes
Ti4 Mg12 Zn8 . . 4_555 108.80(7) yes
Ti4 Mg12 Zn8 . . 9_555 108.80(7) yes
Ti4 Mg12 Mg8 . . . 108.80(7) yes
Ti4 Mg12 Mg8 . . 4_555 108.80(7) yes
Ti4 Mg12 Mg8 . . 9_555 108.80(7) yes
Ti4 Mg12 Zn12 . . . 0 yes
Ti4 Mg12 Zn17 . . . 170.4(5) yes
Ti4 Mg12 Zn17 . . 4_555 170.4(5) yes
Ti4 Mg12 Zn17 . . 9_555 170.4(5) yes
Ti4 Mg12 Zn18 . . 3_566 153.02(14) yes
Ti4 Mg12 Zn18 . . 8_656 153.02(14) yes
Ti4 Mg12 Zn18 . . 10_665 153.02(14) yes
Ti4 Mg12 Zn19 . . . 155.1(6) yes
Ti4 Mg12 Zn19 . . 4_555 155.1(6) yes
Ti4 Mg12 Zn19 . . 9_555 155.1(6) yes
Mg4 Mg12 Zn3 . . . 61.29(5) yes
Mg4 Mg12 Zn3 . . 4_555 61.29(5) yes
Mg4 Mg12 Zn3 . . 9_555 61.29(5) yes
Mg4 Mg12 Zn6 . . . 63.42(5) yes
Mg4 Mg12 Zn6 . . 4_555 63.42(5) yes
Mg4 Mg12 Zn6 . . 9_555 63.42(5) yes
Mg4 Mg12 Zn7 . . . 112.51(8) yes
Mg4 Mg12 Zn7 . . 4_555 112.51(8) yes
Mg4 Mg12 Zn7 . . 9_555 112.51(8) yes
Mg4 Mg12 Zn8 . . . 108.80(7) yes
Mg4 Mg12 Zn8 . . 4_555 108.80(7) yes
Mg4 Mg12 Zn8 . . 9_555 108.80(7) yes
Mg4 Mg12 Mg8 . . . 108.80(7) yes
Mg4 Mg12 Mg8 . . 4_555 108.80(7) yes
Mg4 Mg12 Mg8 . . 9_555 108.80(7) yes
Mg4 Mg12 Zn12 . . . 0 yes
Mg4 Mg12 Zn17 . . . 170.4(5) yes
Mg4 Mg12 Zn17 . . 4_555 170.4(5) yes
Mg4 Mg12 Zn17 . . 9_555 170.4(5) yes
Mg4 Mg12 Zn18 . . 3_566 153.02(14) yes
Mg4 Mg12 Zn18 . . 8_656 153.02(14) yes
Mg4 Mg12 Zn18 . . 10_665 153.02(14) yes
Mg4 Mg12 Zn19 . . . 155.1(6) yes
Mg4 Mg12 Zn19 . . 4_555 155.1(6) yes
Mg4 Mg12 Zn19 . . 9_555 155.1(6) yes
Zn3 Mg12 Zn3 . . 4_555 98.85(5) yes
Zn3 Mg12 Zn3 . . 9_555 98.85(5) yes
Zn3 Mg12 Zn6 . . . 53.54(3) yes
Zn3 Mg12 Zn6 . . 4_555 51.69(3) yes
Zn3 Mg12 Zn6 . . 9_555 124.70(6) yes
Zn3 Mg12 Zn7 . . . 59.00(7) yes
Zn3 Mg12 Zn7 . . 4_555 152.65(8) yes
Zn3 Mg12 Zn7 . . 9_555 100.29(7) yes
Zn3 Mg12 Zn8 . . . 55.68(6) yes
Zn3 Mg12 Zn8 . . 4_555 98.85(6) yes
Zn3 Mg12 Zn8 . . 9_555 150.96(7) yes
Zn3 Mg12 Mg8 . . . 55.68(6) yes
Zn3 Mg12 Mg8 . . 4_555 98.85(6) yes
Zn3 Mg12 Mg8 . . 9_555 150.96(7) yes
Zn3 Mg12 Zn12 . . . 0 yes
Zn3 Mg12 Zn17 . . . 126.3(6) yes
Zn3 Mg12 Zn17 . . 4_555 119.3(7) yes
Zn3 Mg12 Zn17 . . 9_555 109.9(6) yes
Zn3 Mg12 Zn18 . . 3_566 101.71(16) yes
Zn3 Mg12 Zn18 . . 8_656 145.57(14) yes
Zn3 Mg12 Zn18 . . 10_665 104.86(17) yes
Zn3 Mg12 Zn19 . . . 137.6(7) yes
Zn3 Mg12 Zn19 . . 4_555 95.9(6) yes
Zn3 Mg12 Zn19 . . 9_555 117.9(7) yes
Zn3 Mg12 Zn3 4_555 . 9_555 98.85(5) yes
Zn3 Mg12 Zn6 4_555 . . 124.70(6) yes
Zn3 Mg12 Zn6 4_555 . 4_555 53.54(3) yes
Zn3 Mg12 Zn6 4_555 . 9_555 51.69(3) yes
Zn3 Mg12 Zn7 4_555 . . 100.29(7) yes
Zn3 Mg12 Zn7 4_555 . 4_555 59.00(7) yes
Zn3 Mg12 Zn7 4_555 . 9_555 152.65(8) yes
Zn3 Mg12 Zn8 4_555 . . 150.96(7) yes
Zn3 Mg12 Zn8 4_555 . 4_555 55.68(6) yes
Zn3 Mg12 Zn8 4_555 . 9_555 98.85(6) yes
Zn3 Mg12 Mg8 4_555 . . 150.96(7) yes
Zn3 Mg12 Mg8 4_555 . 4_555 55.68(6) yes
Zn3 Mg12 Mg8 4_555 . 9_555 98.85(6) yes
Zn3 Mg12 Zn12 4_555 . . 0 yes
Zn3 Mg12 Zn17 4_555 . . 109.9(6) yes
Zn3 Mg12 Zn17 4_555 . 4_555 126.3(6) yes
Zn3 Mg12 Zn17 4_555 . 9_555 119.3(7) yes
Zn3 Mg12 Zn18 4_555 . 3_566 104.86(17) yes
Zn3 Mg12 Zn18 4_555 . 8_656 101.71(16) yes
Zn3 Mg12 Zn18 4_555 . 10_665 145.57(14) yes
Zn3 Mg12 Zn19 4_555 . . 117.9(7) yes
Zn3 Mg12 Zn19 4_555 . 4_555 137.6(7) yes
Zn3 Mg12 Zn19 4_555 . 9_555 95.9(6) yes
Zn3 Mg12 Zn6 9_555 . . 51.69(3) yes
Zn3 Mg12 Zn6 9_555 . 4_555 124.70(6) yes
Zn3 Mg12 Zn6 9_555 . 9_555 53.54(3) yes
Zn3 Mg12 Zn7 9_555 . . 152.65(8) yes
Zn3 Mg12 Zn7 9_555 . 4_555 100.29(7) yes
Zn3 Mg12 Zn7 9_555 . 9_555 59.00(7) yes
Zn3 Mg12 Zn8 9_555 . . 98.85(6) yes
Zn3 Mg12 Zn8 9_555 . 4_555 150.96(7) yes
Zn3 Mg12 Zn8 9_555 . 9_555 55.68(6) yes
Zn3 Mg12 Mg8 9_555 . . 98.85(6) yes
Zn3 Mg12 Mg8 9_555 . 4_555 150.96(7) yes
Zn3 Mg12 Mg8 9_555 . 9_555 55.68(6) yes
Zn3 Mg12 Zn12 9_555 . . 0 yes
Zn3 Mg12 Zn17 9_555 . . 119.3(7) yes
Zn3 Mg12 Zn17 9_555 . 4_555 109.9(6) yes
Zn3 Mg12 Zn17 9_555 . 9_555 126.3(6) yes
Zn3 Mg12 Zn18 9_555 . 3_566 145.57(14) yes
Zn3 Mg12 Zn18 9_555 . 8_656 104.86(17) yes
Zn3 Mg12 Zn18 9_555 . 10_665 101.71(16) yes
Zn3 Mg12 Zn19 9_555 . . 95.9(6) yes
Zn3 Mg12 Zn19 9_555 . 4_555 117.9(7) yes
Zn3 Mg12 Zn19 9_555 . 9_555 137.6(7) yes
Zn6 Mg12 Zn6 . . 4_555 101.52(5) yes
Zn6 Mg12 Zn6 . . 9_555 101.52(5) yes
Zn6 Mg12 Zn7 . . . 101.09(7) yes
Zn6 Mg12 Zn7 . . 4_555 151.17(8) yes
Zn6 Mg12 Zn7 . . 9_555 56.33(7) yes
Zn6 Mg12 Zn8 . . . 54.45(5) yes
Zn6 Mg12 Zn8 . . 4_555 152.23(7) yes
Zn6 Mg12 Zn8 . . 9_555 97.41(7) yes
Zn6 Mg12 Mg8 . . . 54.45(5) yes
Zn6 Mg12 Mg8 . . 4_555 152.23(7) yes
Zn6 Mg12 Mg8 . . 9_555 97.41(7) yes
Zn6 Mg12 Zn12 . . . 0 yes
Zn6 Mg12 Zn17 . . . 125.2(6) yes
Zn6 Mg12 Zn17 . . 4_555 108.6(6) yes
Zn6 Mg12 Zn17 . . 9_555 115.3(7) yes
Zn6 Mg12 Zn18 . . 3_566 125.49(18) yes
Zn6 Mg12 Zn18 . . 8_656 128.46(18) yes
Zn6 Mg12 Zn18 . . 10_665 89.64(13) yes
Zn6 Mg12 Zn19 . . . 111.5(6) yes
Zn6 Mg12 Zn19 . . 4_555 95.8(7) yes
Zn6 Mg12 Zn19 . . 9_555 138.5(6) yes
Zn6 Mg12 Zn6 4_555 . 9_555 101.52(5) yes
Zn6 Mg12 Zn7 4_555 . . 56.33(7) yes
Zn6 Mg12 Zn7 4_555 . 4_555 101.09(7) yes
Zn6 Mg12 Zn7 4_555 . 9_555 151.17(8) yes
Zn6 Mg12 Zn8 4_555 . . 97.41(7) yes
Zn6 Mg12 Zn8 4_555 . 4_555 54.45(5) yes
Zn6 Mg12 Zn8 4_555 . 9_555 152.23(7) yes
Zn6 Mg12 Mg8 4_555 . . 97.41(7) yes
Zn6 Mg12 Mg8 4_555 . 4_555 54.45(5) yes
Zn6 Mg12 Mg8 4_555 . 9_555 152.23(7) yes
Zn6 Mg12 Zn12 4_555 . . 0 yes
Zn6 Mg12 Zn17 4_555 . . 115.3(7) yes
Zn6 Mg12 Zn17 4_555 . 4_555 125.2(6) yes
Zn6 Mg12 Zn17 4_555 . 9_555 108.6(6) yes
Zn6 Mg12 Zn18 4_555 . 3_566 89.64(13) yes
Zn6 Mg12 Zn18 4_555 . 8_656 125.49(18) yes
Zn6 Mg12 Zn18 4_555 . 10_665 128.46(18) yes
Zn6 Mg12 Zn19 4_555 . . 138.5(6) yes
Zn6 Mg12 Zn19 4_555 . 4_555 111.5(6) yes
Zn6 Mg12 Zn19 4_555 . 9_555 95.8(7) yes
Zn6 Mg12 Zn7 9_555 . . 151.17(8) yes
Zn6 Mg12 Zn7 9_555 . 4_555 56.33(7) yes
Zn6 Mg12 Zn7 9_555 . 9_555 101.09(7) yes
Zn6 Mg12 Zn8 9_555 . . 152.23(7) yes
Zn6 Mg12 Zn8 9_555 . 4_555 97.41(7) yes
Zn6 Mg12 Zn8 9_555 . 9_555 54.45(5) yes
Zn6 Mg12 Mg8 9_555 . . 152.23(7) yes
Zn6 Mg12 Mg8 9_555 . 4_555 97.41(7) yes
Zn6 Mg12 Mg8 9_555 . 9_555 54.45(5) yes
Zn6 Mg12 Zn12 9_555 . . 0 yes
Zn6 Mg12 Zn17 9_555 . . 108.6(6) yes
Zn6 Mg12 Zn17 9_555 . 4_555 115.3(7) yes
Zn6 Mg12 Zn17 9_555 . 9_555 125.2(6) yes
Zn6 Mg12 Zn18 9_555 . 3_566 128.46(18) yes
Zn6 Mg12 Zn18 9_555 . 8_656 89.64(13) yes
Zn6 Mg12 Zn18 9_555 . 10_665 125.49(18) yes
Zn6 Mg12 Zn19 9_555 . . 95.8(7) yes
Zn6 Mg12 Zn19 9_555 . 4_555 138.5(6) yes
Zn6 Mg12 Zn19 9_555 . 9_555 111.5(6) yes
Zn7 Mg12 Zn7 . . 4_555 106.27(9) yes
Zn7 Mg12 Zn7 . . 9_555 106.27(9) yes
Zn7 Mg12 Zn8 . . . 56.29(7) yes
Zn7 Mg12 Zn8 . . 4_555 55.51(8) yes
Zn7 Mg12 Zn8 . . 9_555 138.69(9) yes
Zn7 Mg12 Mg8 . . . 56.29(7) yes
Zn7 Mg12 Mg8 . . 4_555 55.51(8) yes
Zn7 Mg12 Mg8 . . 9_555 138.69(9) yes
Zn7 Mg12 Zn12 . . . 0 yes
Zn7 Mg12 Zn17 . . . 71.6(6) yes
Zn7 Mg12 Zn17 . . 4_555 73.4(6) yes
Zn7 Mg12 Zn17 . . 9_555 57.9(5) yes
Zn7 Mg12 Zn18 . . 3_566 43.90(15) yes
Zn7 Mg12 Zn18 . . 8_656 90.16(16) yes
Zn7 Mg12 Zn18 . . 10_665 72.19(18) yes
Zn7 Mg12 Zn19 . . . 92.3(6) yes
Zn7 Mg12 Zn19 . . 4_555 55.4(6) yes
Zn7 Mg12 Zn19 . . 9_555 59.0(7) yes
Zn7 Mg12 Zn7 4_555 . 9_555 106.27(9) yes
Zn7 Mg12 Zn8 4_555 . . 138.69(9) yes
Zn7 Mg12 Zn8 4_555 . 4_555 56.29(7) yes
Zn7 Mg12 Zn8 4_555 . 9_555 55.51(8) yes
Zn7 Mg12 Mg8 4_555 . . 138.69(9) yes
Zn7 Mg12 Mg8 4_555 . 4_555 56.29(7) yes
Zn7 Mg12 Mg8 4_555 . 9_555 55.51(8) yes
Zn7 Mg12 Zn12 4_555 . . 0 yes
Zn7 Mg12 Zn17 4_555 . . 57.9(5) yes
Zn7 Mg12 Zn17 4_555 . 4_555 71.6(6) yes
Zn7 Mg12 Zn17 4_555 . 9_555 73.4(6) yes
Zn7 Mg12 Zn18 4_555 . 3_566 72.19(18) yes
Zn7 Mg12 Zn18 4_555 . 8_656 43.90(15) yes
Zn7 Mg12 Zn18 4_555 . 10_665 90.16(16) yes
Zn7 Mg12 Zn19 4_555 . . 59.0(7) yes
Zn7 Mg12 Zn19 4_555 . 4_555 92.3(6) yes
Zn7 Mg12 Zn19 4_555 . 9_555 55.4(6) yes
Zn7 Mg12 Zn8 9_555 . . 55.51(8) yes
Zn7 Mg12 Zn8 9_555 . 4_555 138.69(9) yes
Zn7 Mg12 Zn8 9_555 . 9_555 56.29(7) yes
Zn7 Mg12 Mg8 9_555 . . 55.51(8) yes
Zn7 Mg12 Mg8 9_555 . 4_555 138.69(9) yes
Zn7 Mg12 Mg8 9_555 . 9_555 56.29(7) yes
Zn7 Mg12 Zn12 9_555 . . 0 yes
Zn7 Mg12 Zn17 9_555 . . 73.4(6) yes
Zn7 Mg12 Zn17 9_555 . 4_555 57.9(5) yes
Zn7 Mg12 Zn17 9_555 . 9_555 71.6(6) yes
Zn7 Mg12 Zn18 9_555 . 3_566 90.16(16) yes
Zn7 Mg12 Zn18 9_555 . 8_656 72.19(18) yes
Zn7 Mg12 Zn18 9_555 . 10_665 43.90(15) yes
Zn7 Mg12 Zn19 9_555 . . 55.4(6) yes
Zn7 Mg12 Zn19 9_555 . 4_555 59.0(7) yes
Zn7 Mg12 Zn19 9_555 . 9_555 92.3(6) yes
Zn8 Mg12 Zn8 . . 4_555 110.14(8) yes
Zn8 Mg12 Zn8 . . 9_555 110.14(8) yes
Zn8 Mg12 Mg8 . . . 0 yes
Zn8 Mg12 Mg8 . . 4_555 110.14(8) yes
Zn8 Mg12 Mg8 . . 9_555 110.14(8) yes
Zn8 Mg12 Zn12 . . . 0 yes
Zn8 Mg12 Zn17 . . . 80.8(5) yes
Zn8 Mg12 Zn17 . . 4_555 67.6(6) yes
Zn8 Mg12 Zn17 . . 9_555 65.8(6) yes
Zn8 Mg12 Zn18 . . 3_566 71.33(18) yes
Zn8 Mg12 Zn18 . . 8_656 95.75(15) yes
Zn8 Mg12 Zn18 . . 10_665 50.09(17) yes
Zn8 Mg12 Zn19 . . . 82.9(7) yes
Zn8 Mg12 Zn19 . . 4_555 46.5(6) yes
Zn8 Mg12 Zn19 . . 9_555 86.3(6) yes
Zn8 Mg12 Zn8 4_555 . 9_555 110.14(8) yes
Zn8 Mg12 Mg8 4_555 . . 110.14(8) yes
Zn8 Mg12 Mg8 4_555 . 4_555 0 yes
Zn8 Mg12 Mg8 4_555 . 9_555 110.14(8) yes
Zn8 Mg12 Zn12 4_555 . . 0 yes
Zn8 Mg12 Zn17 4_555 . . 65.8(6) yes
Zn8 Mg12 Zn17 4_555 . 4_555 80.8(5) yes
Zn8 Mg12 Zn17 4_555 . 9_555 67.6(6) yes
Zn8 Mg12 Zn18 4_555 . 3_566 50.09(17) yes
Zn8 Mg12 Zn18 4_555 . 8_656 71.33(18) yes
Zn8 Mg12 Zn18 4_555 . 10_665 95.75(15) yes
Zn8 Mg12 Zn19 4_555 . . 86.3(6) yes
Zn8 Mg12 Zn19 4_555 . 4_555 82.9(7) yes
Zn8 Mg12 Zn19 4_555 . 9_555 46.5(6) yes
Zn8 Mg12 Mg8 9_555 . . 110.14(8) yes
Zn8 Mg12 Mg8 9_555 . 4_555 110.14(8) yes
Zn8 Mg12 Mg8 9_555 . 9_555 0 yes
Zn8 Mg12 Zn12 9_555 . . 0 yes
Zn8 Mg12 Zn17 9_555 . . 67.6(6) yes
Zn8 Mg12 Zn17 9_555 . 4_555 65.8(6) yes
Zn8 Mg12 Zn17 9_555 . 9_555 80.8(5) yes
Zn8 Mg12 Zn18 9_555 . 3_566 95.75(15) yes
Zn8 Mg12 Zn18 9_555 . 8_656 50.09(17) yes
Zn8 Mg12 Zn18 9_555 . 10_665 71.33(18) yes
Zn8 Mg12 Zn19 9_555 . . 46.5(6) yes
Zn8 Mg12 Zn19 9_555 . 4_555 86.3(6) yes
Zn8 Mg12 Zn19 9_555 . 9_555 82.9(7) yes
Mg8 Mg12 Mg8 . . 4_555 110.14(8) yes
Mg8 Mg12 Mg8 . . 9_555 110.14(8) yes
Mg8 Mg12 Zn12 . . . 0 yes
Mg8 Mg12 Zn17 . . . 80.8(5) yes
Mg8 Mg12 Zn17 . . 4_555 67.6(6) yes
Mg8 Mg12 Zn17 . . 9_555 65.8(6) yes
Mg8 Mg12 Zn18 . . 3_566 71.33(18) yes
Mg8 Mg12 Zn18 . . 8_656 95.75(15) yes
Mg8 Mg12 Zn18 . . 10_665 50.09(17) yes
Mg8 Mg12 Zn19 . . . 82.9(7) yes
Mg8 Mg12 Zn19 . . 4_555 46.5(6) yes
Mg8 Mg12 Zn19 . . 9_555 86.3(6) yes
Mg8 Mg12 Mg8 4_555 . 9_555 110.14(8) yes
Mg8 Mg12 Zn12 4_555 . . 0 yes
Mg8 Mg12 Zn17 4_555 . . 65.8(6) yes
Mg8 Mg12 Zn17 4_555 . 4_555 80.8(5) yes
Mg8 Mg12 Zn17 4_555 . 9_555 67.6(6) yes
Mg8 Mg12 Zn18 4_555 . 3_566 50.09(17) yes
Mg8 Mg12 Zn18 4_555 . 8_656 71.33(18) yes
Mg8 Mg12 Zn18 4_555 . 10_665 95.75(15) yes
Mg8 Mg12 Zn19 4_555 . . 86.3(6) yes
Mg8 Mg12 Zn19 4_555 . 4_555 82.9(7) yes
Mg8 Mg12 Zn19 4_555 . 9_555 46.5(6) yes
Mg8 Mg12 Zn12 9_555 . . 0 yes
Mg8 Mg12 Zn17 9_555 . . 67.6(6) yes
Mg8 Mg12 Zn17 9_555 . 4_555 65.8(6) yes
Mg8 Mg12 Zn17 9_555 . 9_555 80.8(5) yes
Mg8 Mg12 Zn18 9_555 . 3_566 95.75(15) yes
Mg8 Mg12 Zn18 9_555 . 8_656 50.09(17) yes
Mg8 Mg12 Zn18 9_555 . 10_665 71.33(18) yes
Mg8 Mg12 Zn19 9_555 . . 46.5(6) yes
Mg8 Mg12 Zn19 9_555 . 4_555 86.3(6) yes
Mg8 Mg12 Zn19 9_555 . 9_555 82.9(7) yes
Zn12 Mg12 Zn17 . . . 0 yes
Zn12 Mg12 Zn17 . . 4_555 0 yes
Zn12 Mg12 Zn17 . . 9_555 0 yes
Zn12 Mg12 Zn18 . . 3_566 0 yes
Zn12 Mg12 Zn18 . . 8_656 0 yes
Zn12 Mg12 Zn18 . . 10_665 0 yes
Zn12 Mg12 Zn19 . . . 0 yes
Zn12 Mg12 Zn19 . . 4_555 0 yes
Zn12 Mg12 Zn19 . . 9_555 0 yes
Zn17 Mg12 Zn17 . . 4_555 16.6(8) yes
Zn17 Mg12 Zn17 . . 9_555 16.6(8) yes
Zn17 Mg12 Zn18 . . 3_566 28.3(7) yes
Zn17 Mg12 Zn18 . . 8_656 19.4(6) yes
Zn17 Mg12 Zn18 . . 10_665 35.7(6) yes
Zn17 Mg12 Zn19 . . . 23.4(9) yes
Zn17 Mg12 Zn19 . . 4_555 34.3(8) yes
Zn17 Mg12 Zn19 . . 9_555 19.8(9) yes
Zn17 Mg12 Zn17 4_555 . 9_555 16.6(8) yes
Zn17 Mg12 Zn18 4_555 . 3_566 35.7(6) yes
Zn17 Mg12 Zn18 4_555 . 8_656 28.3(7) yes
Zn17 Mg12 Zn18 4_555 . 10_665 19.4(6) yes
Zn17 Mg12 Zn19 4_555 . . 19.8(9) yes
Zn17 Mg12 Zn19 4_555 . 4_555 23.4(9) yes
Zn17 Mg12 Zn19 4_555 . 9_555 34.3(8) yes
Zn17 Mg12 Zn18 9_555 . 3_566 19.4(6) yes
Zn17 Mg12 Zn18 9_555 . 8_656 35.7(6) yes
Zn17 Mg12 Zn18 9_555 . 10_665 28.3(7) yes
Zn17 Mg12 Zn19 9_555 . . 34.3(8) yes
Zn17 Mg12 Zn19 9_555 . 4_555 19.8(9) yes
Zn17 Mg12 Zn19 9_555 . 9_555 23.4(9) yes
Zn18 Mg12 Zn18 3_566 . 8_656 46.3(2) yes
Zn18 Mg12 Zn18 3_566 . 10_665 46.3(2) yes
Zn18 Mg12 Zn19 3_566 . . 50.9(6) yes
Zn18 Mg12 Zn19 3_566 . 4_555 32.9(7) yes
Zn18 Mg12 Zn19 3_566 . 9_555 17.0(7) yes
Zn18 Mg12 Zn18 8_656 . 10_665 46.3(2) yes
Zn18 Mg12 Zn19 8_656 . . 17.0(7) yes
Zn18 Mg12 Zn19 8_656 . 4_555 50.9(6) yes
Zn18 Mg12 Zn19 8_656 . 9_555 32.9(7) yes
Zn18 Mg12 Zn19 10_665 . . 32.9(7) yes
Zn18 Mg12 Zn19 10_665 . 4_555 17.0(7) yes
Zn18 Mg12 Zn19 10_665 . 9_555 50.9(6) yes
Zn19 Mg12 Zn19 . . 4_555 42.7(9) yes
Zn19 Mg12 Zn19 . . 9_555 42.7(9) yes
Zn19 Mg12 Zn19 4_555 . 9_555 42.7(9) yes
Zn7 Zn17 Zn7 . . 4_555 109.5(10) yes
Zn7 Zn17 Zn7 . . 9_555 96.0(5) yes
Zn7 Zn17 Zn8 . . . 50.2(3) yes
Zn7 Zn17 Zn8 . . 4_555 55.3(5) yes
Zn7 Zn17 Zn8 . . 9_555 132.9(7) yes
Zn7 Zn17 Mg8 . . . 50.2(3) yes
Zn7 Zn17 Mg8 . . 4_555 55.3(5) yes
Zn7 Zn17 Mg8 . . 9_555 132.9(7) yes
Zn7 Zn17 Zn12 . . . 62.9(6) yes
Zn7 Zn17 Mg12 . . . 62.9(6) yes
Zn7 Zn17 Zn17 . . 3_566 78.2(7) yes
Zn7 Zn17 Zn17 . . 4_555 89(3) yes
Zn7 Zn17 Zn17 . . 5_656 148.6(9) yes
Zn7 Zn17 Zn17 . . 6_665 92.5(6) yes
Zn7 Zn17 Zn17 . . 8_656 142.1(8) yes
Zn7 Zn17 Zn17 . . 9_555 36(3) yes
Zn7 Zn17 Zn17 . . 11_566 82.3(7) yes
Zn7 Zn17 Zn17 . . 12_656 140.1(8) yes
Zn7 Zn17 Zn17 . . 14_556 113.1(13) yes
Zn7 Zn17 Zn17 . . 15_655 140.4(9) yes
Zn7 Zn17 Zn17 . . 17_565 59.9(7) yes
Zn7 Zn17 Zn17 . . 18_556 117.7(10) yes
Zn7 Zn17 Zn17 . . 19_655 129.2(10) yes
Zn7 Zn17 Zn17 . . 20_565 62.3(6) yes
Zn7 Zn17 Zn17 . . 22_556 102.8(10) yes
Zn7 Zn17 Zn17 . . 23_655 128.0(8) yes
Zn7 Zn17 Zn17 . . 24_565 53.1(7) yes
Zn7 Zn17 Zn18 . . . 69.7(7) yes
Zn7 Zn17 Zn18 . . 3_566 52.4(8) yes
Zn7 Zn17 Zn18 . . 4_555 164.9(11) yes
Zn7 Zn17 Zn18 . . 5_656 123.8(7) yes
Zn7 Zn17 Zn18 . . 8_656 160.7(12) yes
Zn7 Zn17 Zn18 . . 9_555 82.4(6) yes
Zn7 Zn17 Zn18 . . 10_665 91.9(7) yes
Zn7 Zn17 Zn18 . . 11_566 118.7(7) yes
Zn7 Zn17 Zn19 . . . 154(2) yes
Zn7 Zn17 Zn19 . . 2_665 80.2(6) yes
Zn7 Zn17 Zn19 . . 4_555 65.4(15) yes
Zn7 Zn17 Zn19 . . 5_656 146.7(12) yes
Zn7 Zn17 Zn19 . . 6_665 102.7(9) yes
Zn7 Zn17 Zn19 . . 7_566 102.7(9) yes
Zn7 Zn17 Zn19 . . 9_555 75.3(18) yes
Zn7 Zn17 Zn19 . . 11_566 62.6(8) yes
Zn7 Zn17 Zn19 . . 12_656 138.4(10) yes
Zn7 Zn17 Zn7 4_555 . 9_555 107.6(7) yes
Zn7 Zn17 Zn8 4_555 . . 133.1(8) yes
Zn7 Zn17 Zn8 4_555 . 4_555 60.7(6) yes
Zn7 Zn17 Zn8 4_555 . 9_555 58.8(5) yes
Zn7 Zn17 Mg8 4_555 . . 133.1(8) yes
Zn7 Zn17 Mg8 4_555 . 4_555 60.7(6) yes
Zn7 Zn17 Mg8 4_555 . 9_555 58.8(5) yes
Zn7 Zn17 Zn12 4_555 . . 72.3(7) yes
Zn7 Zn17 Mg12 4_555 . . 72.3(7) yes
Zn7 Zn17 Zn17 4_555 . 3_566 120.2(7) yes
Zn7 Zn17 Zn17 4_555 . 4_555 135(3) yes
Zn7 Zn17 Zn17 4_555 . 5_656 91.8(7) yes
Zn7 Zn17 Zn17 4_555 . 6_665 156.7(10) yes
Zn7 Zn17 Zn17 4_555 . 8_656 88.6(7) yes
Zn7 Zn17 Zn17 4_555 . 9_555 145(4) yes
Zn7 Zn17 Zn17 4_555 . 11_566 110.1(7) yes
Zn7 Zn17 Zn17 4_555 . 12_656 97.1(7) yes
Zn7 Zn17 Zn17 4_555 . 14_556 66.8(9) yes
Zn7 Zn17 Zn17 4_555 . 15_655 109.1(10) yes
Zn7 Zn17 Zn17 4_555 . 17_565 149.3(10) yes
Zn7 Zn17 Zn17 4_555 . 18_556 73.3(8) yes
Zn7 Zn17 Zn17 4_555 . 19_655 117.4(12) yes
Zn7 Zn17 Zn17 4_555 . 20_565 161.7(10) yes
Zn7 Zn17 Zn17 4_555 . 22_556 77.4(7) yes
Zn7 Zn17 Zn17 4_555 . 23_655 121.3(10) yes
Zn7 Zn17 Zn17 4_555 . 24_565 152.2(13) yes
Zn7 Zn17 Zn18 4_555 . . 103.7(8) yes
Zn7 Zn17 Zn18 4_555 . 3_566 118.3(11) yes
Zn7 Zn17 Zn18 4_555 . 4_555 82.1(7) yes
Zn7 Zn17 Zn18 4_555 . 5_656 125.3(8) yes
Zn7 Zn17 Zn18 4_555 . 8_656 67.9(9) yes
Zn7 Zn17 Zn18 4_555 . 9_555 166.9(12) yes
Zn7 Zn17 Zn18 4_555 . 10_665 152.2(13) yes
Zn7 Zn17 Zn18 4_555 . 11_566 93.1(5) yes
Zn7 Zn17 Zn19 4_555 . . 93.8(18) yes
Zn7 Zn17 Zn19 4_555 . 2_665 155.3(9) yes
Zn7 Zn17 Zn19 4_555 . 4_555 173.0(17) yes
Zn7 Zn17 Zn19 4_555 . 5_656 74.9(10) yes
Zn7 Zn17 Zn19 4_555 . 6_665 146.7(12) yes
Zn7 Zn17 Zn19 4_555 . 7_566 95.6(6) yes
Zn7 Zn17 Zn19 4_555 . 9_555 89(2) yes
Zn7 Zn17 Zn19 4_555 . 11_566 124.6(10) yes
Zn7 Zn17 Zn19 4_555 . 12_656 110.4(10) yes
Zn7 Zn17 Zn8 9_555 . . 49.2(2) yes
Zn7 Zn17 Zn8 9_555 . 4_555 133.1(8) yes
Zn7 Zn17 Zn8 9_555 . 9_555 54.8(4) yes
Zn7 Zn17 Mg8 9_555 . . 49.2(2) yes
Zn7 Zn17 Mg8 9_555 . 4_555 133.1(8) yes
Zn7 Zn17 Mg8 9_555 . 9_555 54.8(4) yes
Zn7 Zn17 Zn12 9_555 . . 61.7(4) yes
Zn7 Zn17 Mg12 9_555 . . 61.7(4) yes
Zn7 Zn17 Zn17 9_555 . 3_566 131.1(8) yes
Zn7 Zn17 Zn17 9_555 . 4_555 28(3) yes
Zn7 Zn17 Zn17 9_555 . 5_656 99.3(9) yes
Zn7 Zn17 Zn17 9_555 . 6_665 76.5(6) yes
Zn7 Zn17 Zn17 9_555 . 8_656 110.3(9) yes
Zn7 Zn17 Zn17 9_555 . 9_555 78(3) yes
Zn7 Zn17 Zn17 9_555 . 11_566 140.6(9) yes
Zn7 Zn17 Zn17 9_555 . 12_656 103.9(9) yes
Zn7 Zn17 Zn17 9_555 . 14_556 150.7(15) yes
Zn7 Zn17 Zn17 9_555 . 15_655 64.0(6) yes
Zn7 Zn17 Zn17 9_555 . 17_565 102.4(7) yes
Zn7 Zn17 Zn17 9_555 . 18_556 144.4(12) yes
Zn7 Zn17 Zn17 9_555 . 19_655 52.9(7) yes
Zn7 Zn17 Zn17 9_555 . 20_565 90.0(7) yes
Zn7 Zn17 Zn17 9_555 . 22_556 157.8(13) yes
Zn7 Zn17 Zn17 9_555 . 23_655 60.1(7) yes
Zn7 Zn17 Zn17 9_555 . 24_565 96.6(9) yes
Zn7 Zn17 Zn18 9_555 . . 148.5(10) yes
Zn7 Zn17 Zn18 9_555 . 3_566 130.2(10) yes
Zn7 Zn17 Zn18 9_555 . 4_555 89.2(9) yes
Zn7 Zn17 Zn18 9_555 . 5_656 79.8(6) yes
Zn7 Zn17 Zn18 9_555 . 8_656 103.1(13) yes
Zn7 Zn17 Zn18 9_555 . 9_555 64.4(5) yes
Zn7 Zn17 Zn18 9_555 . 10_665 50.9(5) yes
Zn7 Zn17 Zn18 9_555 . 11_566 131.0(9) yes
Zn7 Zn17 Zn19 9_555 . . 65.2(19) yes
Zn7 Zn17 Zn19 9_555 . 2_665 93.4(8) yes
Zn7 Zn17 Zn19 9_555 . 4_555 69.1(11) yes
Zn7 Zn17 Zn19 9_555 . 5_656 114.5(12) yes
Zn7 Zn17 Zn19 9_555 . 6_665 59.8(7) yes
Zn7 Zn17 Zn19 9_555 . 7_566 143.3(12) yes
Zn7 Zn17 Zn19 9_555 . 9_555 163(2) yes
Zn7 Zn17 Zn19 9_555 . 11_566 127.3(9) yes
Zn7 Zn17 Zn19 9_555 . 12_656 83.0(7) yes
Zn8 Zn17 Zn8 . . 4_555 103.0(7) yes
Zn8 Zn17 Zn8 . . 9_555 101.7(5) yes
Zn8 Zn17 Mg8 . . . 0 yes
Zn8 Zn17 Mg8 . . 4_555 103.0(7) yes
Zn8 Zn17 Mg8 . . 9_555 101.7(5) yes
Zn8 Zn17 Zn12 . . . 60.9(4) yes
Zn8 Zn17 Mg12 . . . 60.9(4) yes
Zn8 Zn17 Zn17 . . 3_566 98.2(6) yes
Zn8 Zn17 Zn17 . . 4_555 40(3) yes
Zn8 Zn17 Zn17 . . 5_656 127.8(9) yes
Zn8 Zn17 Zn17 . . 6_665 67.3(5) yes
Zn8 Zn17 Zn17 . . 8_656 134.9(9) yes
Zn8 Zn17 Zn17 . . 9_555 31(3) yes
Zn8 Zn17 Zn17 . . 11_566 107.8(7) yes
Zn8 Zn17 Zn17 . . 12_656 125.6(8) yes
Zn8 Zn17 Zn17 . . 14_556 154.5(12) yes
Zn8 Zn17 Zn17 . . 15_655 95.6(7) yes
Zn8 Zn17 Zn17 . . 17_565 65.2(5) yes
Zn8 Zn17 Zn17 . . 18_556 151.5(11) yes
Zn8 Zn17 Zn17 . . 19_655 82.6(8) yes
Zn8 Zn17 Zn17 . . 20_565 56.1(6) yes
Zn8 Zn17 Zn17 . . 22_556 141.3(10) yes
Zn8 Zn17 Zn17 . . 23_655 84.8(7) yes
Zn8 Zn17 Zn17 . . 24_565 56.7(7) yes
Zn8 Zn17 Zn18 . . . 104.9(8) yes
Zn8 Zn17 Zn18 . . 3_566 84.1(8) yes
Zn8 Zn17 Zn18 . . 4_555 128.3(10) yes
Zn8 Zn17 Zn18 . . 5_656 93.4(6) yes
Zn8 Zn17 Zn18 . . 8_656 145.7(14) yes
Zn8 Zn17 Zn18 . . 9_555 50.5(3) yes
Zn8 Zn17 Zn18 . . 10_665 50.7(4) yes
Zn8 Zn17 Zn18 . . 11_566 133.6(7) yes
Zn8 Zn17 Zn19 . . . 105.3(19) yes
Zn8 Zn17 Zn19 . . 2_665 70.7(7) yes
Zn8 Zn17 Zn19 . . 4_555 40.0(12) yes
Zn8 Zn17 Zn19 . . 5_656 147.8(12) yes
Zn8 Zn17 Zn19 . . 6_665 64.8(8) yes
Zn8 Zn17 Zn19 . . 7_566 127.6(7) yes
Zn8 Zn17 Zn19 . . 9_555 117.1(19) yes
Zn8 Zn17 Zn19 . . 11_566 86.4(6) yes
Zn8 Zn17 Zn19 . . 12_656 106.1(7) yes
Zn8 Zn17 Zn8 4_555 . 9_555 115.3(8) yes
Zn8 Zn17 Mg8 4_555 . . 103.0(7) yes
Zn8 Zn17 Mg8 4_555 . 4_555 0 yes
Zn8 Zn17 Mg8 4_555 . 9_555 115.3(8) yes
Zn8 Zn17 Zn12 4_555 . . 71.8(7) yes
Zn8 Zn17 Mg12 4_555 . . 71.8(7) yes
Zn8 Zn17 Zn17 4_555 . 3_566 82.8(7) yes
Zn8 Zn17 Zn17 4_555 . 4_555 143(3) yes
Zn8 Zn17 Zn17 4_555 . 5_656 124.8(6) yes
Zn8 Zn17 Zn17 4_555 . 6_665 133.3(8) yes
Zn8 Zn17 Zn17 4_555 . 8_656 114.3(6) yes
Zn8 Zn17 Zn17 4_555 . 9_555 90(3) yes
Zn8 Zn17 Zn17 4_555 . 11_566 77.3(6) yes
Zn8 Zn17 Zn17 4_555 . 12_656 122.0(6) yes
Zn8 Zn17 Zn17 4_555 . 14_556 71.1(11) yes
Zn8 Zn17 Zn17 4_555 . 15_655 160.7(7) yes
Zn8 Zn17 Zn17 4_555 . 17_565 93.6(9) yes
Zn8 Zn17 Zn17 4_555 . 18_556 79.6(7) yes
Zn8 Zn17 Zn17 4_555 . 19_655 173.7(9) yes
Zn8 Zn17 Zn17 4_555 . 20_565 103.6(8) yes
Zn8 Zn17 Zn17 4_555 . 22_556 68.6(8) yes
Zn8 Zn17 Zn17 4_555 . 23_655 166.6(9) yes
Zn8 Zn17 Zn17 4_555 . 24_565 92.8(10) yes
Zn8 Zn17 Zn18 4_555 . . 61.8(7) yes
Zn8 Zn17 Zn18 4_555 . 3_566 64.4(8) yes
Zn8 Zn17 Zn18 4_555 . 4_555 128.7(8) yes
Zn8 Zn17 Zn18 4_555 . 5_656 145.9(6) yes
Zn8 Zn17 Zn18 4_555 . 8_656 111.2(11) yes
Zn8 Zn17 Zn18 4_555 . 9_555 132.5(9) yes
Zn8 Zn17 Zn18 4_555 . 10_665 145.8(11) yes
Zn8 Zn17 Zn18 4_555 . 11_566 95.8(5) yes
Zn8 Zn17 Zn19 4_555 . . 150.6(19) yes
Zn8 Zn17 Zn19 4_555 . 2_665 113.6(8) yes
Zn8 Zn17 Zn19 4_555 . 4_555 116.7(17) yes
Zn8 Zn17 Zn19 4_555 . 5_656 105.9(9) yes
Zn8 Zn17 Zn19 4_555 . 6_665 151.4(10) yes
Zn8 Zn17 Zn19 4_555 . 7_566 83.0(9) yes
Zn8 Zn17 Zn19 4_555 . 9_555 52.7(19) yes
Zn8 Zn17 Zn19 4_555 . 11_566 75.6(10) yes
Zn8 Zn17 Zn19 4_555 . 12_656 143.7(6) yes
Zn8 Zn17 Mg8 9_555 . . 101.7(5) yes
Zn8 Zn17 Mg8 9_555 . 4_555 115.3(8) yes
Zn8 Zn17 Mg8 9_555 . 9_555 0 yes
Zn8 Zn17 Zn12 9_555 . . 70.4(6) yes
Zn8 Zn17 Mg12 9_555 . . 70.4(6) yes
Zn8 Zn17 Zn17 9_555 . 3_566 148.8(9) yes
Zn8 Zn17 Zn17 9_555 . 4_555 78(3) yes
Zn8 Zn17 Zn17 9_555 . 5_656 77.7(7) yes
Zn8 Zn17 Zn17 9_555 . 6_665 111.5(8) yes
Zn8 Zn17 Zn17 9_555 . 8_656 85.0(8) yes
Zn8 Zn17 Zn17 9_555 . 9_555 132(3) yes
Zn8 Zn17 Zn17 9_555 . 11_566 144.4(8) yes
Zn8 Zn17 Zn17 9_555 . 12_656 86.2(7) yes
Zn8 Zn17 Zn17 9_555 . 14_556 103.2(11) yes
Zn8 Zn17 Zn17 9_555 . 15_655 64.4(7) yes
Zn8 Zn17 Zn17 9_555 . 17_565 150.7(11) yes
Zn8 Zn17 Zn17 9_555 . 18_556 102.7(9) yes
Zn8 Zn17 Zn17 9_555 . 19_655 65.7(9) yes
Zn8 Zn17 Zn17 9_555 . 20_565 139.3(10) yes
Zn8 Zn17 Zn17 9_555 . 22_556 116.2(9) yes
Zn8 Zn17 Zn17 9_555 . 23_655 72.9(7) yes
Zn8 Zn17 Zn17 9_555 . 24_565 148.9(11) yes
Zn8 Zn17 Zn18 9_555 . . 153.2(8) yes
Zn8 Zn17 Zn18 9_555 . 3_566 174.0(10) yes
Zn8 Zn17 Zn18 9_555 . 4_555 61.0(6) yes
Zn8 Zn17 Zn18 9_555 . 5_656 89.6(7) yes
Zn8 Zn17 Zn18 9_555 . 8_656 63.4(9) yes
Zn8 Zn17 Zn18 9_555 . 9_555 109.2(9) yes
Zn8 Zn17 Zn18 9_555 . 10_665 93.7(9) yes
Zn8 Zn17 Zn18 9_555 . 11_566 107.8(7) yes
Zn8 Zn17 Zn19 9_555 . . 51.2(16) yes
Zn8 Zn17 Zn19 9_555 . 2_665 131.0(9) yes
Zn8 Zn17 Zn19 9_555 . 4_555 120.5(15) yes
Zn8 Zn17 Zn19 9_555 . 5_656 78.5(11) yes
Zn8 Zn17 Zn19 9_555 . 6_665 92.9(9) yes
Zn8 Zn17 Zn19 9_555 . 7_566 122.9(9) yes
Zn8 Zn17 Zn19 9_555 . 9_555 140.8(19) yes
Zn8 Zn17 Zn19 9_555 . 11_566 164.0(12) yes
Zn8 Zn17 Zn19 9_555 . 12_656 79.4(9) yes
Mg8 Zn17 Mg8 . . 4_555 103.0(7) yes
Mg8 Zn17 Mg8 . . 9_555 101.7(5) yes
Mg8 Zn17 Zn12 . . . 60.9(4) yes
Mg8 Zn17 Mg12 . . . 60.9(4) yes
Mg8 Zn17 Zn17 . . 3_566 98.2(6) yes
Mg8 Zn17 Zn17 . . 4_555 40(3) yes
Mg8 Zn17 Zn17 . . 5_656 127.8(9) yes
Mg8 Zn17 Zn17 . . 6_665 67.3(5) yes
Mg8 Zn17 Zn17 . . 8_656 134.9(9) yes
Mg8 Zn17 Zn17 . . 9_555 31(3) yes
Mg8 Zn17 Zn17 . . 11_566 107.8(7) yes
Mg8 Zn17 Zn17 . . 12_656 125.6(8) yes
Mg8 Zn17 Zn17 . . 14_556 154.5(12) yes
Mg8 Zn17 Zn17 . . 15_655 95.6(7) yes
Mg8 Zn17 Zn17 . . 17_565 65.2(5) yes
Mg8 Zn17 Zn17 . . 18_556 151.5(11) yes
Mg8 Zn17 Zn17 . . 19_655 82.6(8) yes
Mg8 Zn17 Zn17 . . 20_565 56.1(6) yes
Mg8 Zn17 Zn17 . . 22_556 141.3(10) yes
Mg8 Zn17 Zn17 . . 23_655 84.8(7) yes
Mg8 Zn17 Zn17 . . 24_565 56.7(7) yes
Mg8 Zn17 Zn18 . . . 104.9(8) yes
Mg8 Zn17 Zn18 . . 3_566 84.1(8) yes
Mg8 Zn17 Zn18 . . 4_555 128.3(10) yes
Mg8 Zn17 Zn18 . . 5_656 93.4(6) yes
Mg8 Zn17 Zn18 . . 8_656 145.7(14) yes
Mg8 Zn17 Zn18 . . 9_555 50.5(3) yes
Mg8 Zn17 Zn18 . . 10_665 50.7(4) yes
Mg8 Zn17 Zn18 . . 11_566 133.6(7) yes
Mg8 Zn17 Zn19 . . . 105.3(19) yes
Mg8 Zn17 Zn19 . . 2_665 70.7(7) yes
Mg8 Zn17 Zn19 . . 4_555 40.0(12) yes
Mg8 Zn17 Zn19 . . 5_656 147.8(12) yes
Mg8 Zn17 Zn19 . . 6_665 64.8(8) yes
Mg8 Zn17 Zn19 . . 7_566 127.6(7) yes
Mg8 Zn17 Zn19 . . 9_555 117.1(19) yes
Mg8 Zn17 Zn19 . . 11_566 86.4(6) yes
Mg8 Zn17 Zn19 . . 12_656 106.1(7) yes
Mg8 Zn17 Mg8 4_555 . 9_555 115.3(8) yes
Mg8 Zn17 Zn12 4_555 . . 71.8(7) yes
Mg8 Zn17 Mg12 4_555 . . 71.8(7) yes
Mg8 Zn17 Zn17 4_555 . 3_566 82.8(7) yes
Mg8 Zn17 Zn17 4_555 . 4_555 143(3) yes
Mg8 Zn17 Zn17 4_555 . 5_656 124.8(6) yes
Mg8 Zn17 Zn17 4_555 . 6_665 133.3(8) yes
Mg8 Zn17 Zn17 4_555 . 8_656 114.3(6) yes
Mg8 Zn17 Zn17 4_555 . 9_555 90(3) yes
Mg8 Zn17 Zn17 4_555 . 11_566 77.3(6) yes
Mg8 Zn17 Zn17 4_555 . 12_656 122.0(6) yes
Mg8 Zn17 Zn17 4_555 . 14_556 71.1(11) yes
Mg8 Zn17 Zn17 4_555 . 15_655 160.7(7) yes
Mg8 Zn17 Zn17 4_555 . 17_565 93.6(9) yes
Mg8 Zn17 Zn17 4_555 . 18_556 79.6(7) yes
Mg8 Zn17 Zn17 4_555 . 19_655 173.7(9) yes
Mg8 Zn17 Zn17 4_555 . 20_565 103.6(8) yes
Mg8 Zn17 Zn17 4_555 . 22_556 68.6(8) yes
Mg8 Zn17 Zn17 4_555 . 23_655 166.6(9) yes
Mg8 Zn17 Zn17 4_555 . 24_565 92.8(10) yes
Mg8 Zn17 Zn18 4_555 . . 61.8(7) yes
Mg8 Zn17 Zn18 4_555 . 3_566 64.4(8) yes
Mg8 Zn17 Zn18 4_555 . 4_555 128.7(8) yes
Mg8 Zn17 Zn18 4_555 . 5_656 145.9(6) yes
Mg8 Zn17 Zn18 4_555 . 8_656 111.2(11) yes
Mg8 Zn17 Zn18 4_555 . 9_555 132.5(9) yes
Mg8 Zn17 Zn18 4_555 . 10_665 145.8(11) yes
Mg8 Zn17 Zn18 4_555 . 11_566 95.8(5) yes
Mg8 Zn17 Zn19 4_555 . . 150.6(19) yes
Mg8 Zn17 Zn19 4_555 . 2_665 113.6(8) yes
Mg8 Zn17 Zn19 4_555 . 4_555 116.7(17) yes
Mg8 Zn17 Zn19 4_555 . 5_656 105.9(9) yes
Mg8 Zn17 Zn19 4_555 . 6_665 151.4(10) yes
Mg8 Zn17 Zn19 4_555 . 7_566 83.0(9) yes
Mg8 Zn17 Zn19 4_555 . 9_555 52.7(19) yes
Mg8 Zn17 Zn19 4_555 . 11_566 75.6(10) yes
Mg8 Zn17 Zn19 4_555 . 12_656 143.7(6) yes
Mg8 Zn17 Zn12 9_555 . . 70.4(6) yes
Mg8 Zn17 Mg12 9_555 . . 70.4(6) yes
Mg8 Zn17 Zn17 9_555 . 3_566 148.8(9) yes
Mg8 Zn17 Zn17 9_555 . 4_555 78(3) yes
Mg8 Zn17 Zn17 9_555 . 5_656 77.7(7) yes
Mg8 Zn17 Zn17 9_555 . 6_665 111.5(8) yes
Mg8 Zn17 Zn17 9_555 . 8_656 85.0(8) yes
Mg8 Zn17 Zn17 9_555 . 9_555 132(3) yes
Mg8 Zn17 Zn17 9_555 . 11_566 144.4(8) yes
Mg8 Zn17 Zn17 9_555 . 12_656 86.2(7) yes
Mg8 Zn17 Zn17 9_555 . 14_556 103.2(11) yes
Mg8 Zn17 Zn17 9_555 . 15_655 64.4(7) yes
Mg8 Zn17 Zn17 9_555 . 17_565 150.7(11) yes
Mg8 Zn17 Zn17 9_555 . 18_556 102.7(9) yes
Mg8 Zn17 Zn17 9_555 . 19_655 65.7(9) yes
Mg8 Zn17 Zn17 9_555 . 20_565 139.3(10) yes
Mg8 Zn17 Zn17 9_555 . 22_556 116.2(9) yes
Mg8 Zn17 Zn17 9_555 . 23_655 72.9(7) yes
Mg8 Zn17 Zn17 9_555 . 24_565 148.9(11) yes
Mg8 Zn17 Zn18 9_555 . . 153.2(8) yes
Mg8 Zn17 Zn18 9_555 . 3_566 174.0(10) yes
Mg8 Zn17 Zn18 9_555 . 4_555 61.0(6) yes
Mg8 Zn17 Zn18 9_555 . 5_656 89.6(7) yes
Mg8 Zn17 Zn18 9_555 . 8_656 63.4(9) yes
Mg8 Zn17 Zn18 9_555 . 9_555 109.2(9) yes
Mg8 Zn17 Zn18 9_555 . 10_665 93.7(9) yes
Mg8 Zn17 Zn18 9_555 . 11_566 107.8(7) yes
Mg8 Zn17 Zn19 9_555 . . 51.2(16) yes
Mg8 Zn17 Zn19 9_555 . 2_665 131.0(9) yes
Mg8 Zn17 Zn19 9_555 . 4_555 120.5(15) yes
Mg8 Zn17 Zn19 9_555 . 5_656 78.5(11) yes
Mg8 Zn17 Zn19 9_555 . 6_665 92.9(9) yes
Mg8 Zn17 Zn19 9_555 . 7_566 122.9(9) yes
Mg8 Zn17 Zn19 9_555 . 9_555 140.8(19) yes
Mg8 Zn17 Zn19 9_555 . 11_566 164.0(12) yes
Mg8 Zn17 Zn19 9_555 . 12_656 79.4(9) yes
Zn12 Zn17 Mg12 . . . 0 yes
Zn12 Zn17 Zn17 . . 3_566 140.8(11) yes
Zn12 Zn17 Zn17 . . 4_555 82(3) yes
Zn12 Zn17 Zn17 . . 5_656 148.1(11) yes
Zn12 Zn17 Zn17 . . 6_665 126.9(7) yes
Zn12 Zn17 Zn17 . . 8_656 154.2(11) yes
Zn12 Zn17 Zn17 . . 9_555 82(3) yes
Zn12 Zn17 Zn17 . . 11_566 142.5(12) yes
Zn12 Zn17 Zn17 . . 12_656 156.6(10) yes
Zn12 Zn17 Zn17 . . 14_556 134.4(15) yes
Zn12 Zn17 Zn17 . . 15_655 122.7(10) yes
Zn12 Zn17 Zn17 . . 17_565 118.0(9) yes
Zn12 Zn17 Zn17 . . 18_556 142.9(12) yes
Zn12 Zn17 Zn17 . . 19_655 113.9(10) yes
Zn12 Zn17 Zn17 . . 20_565 113.6(9) yes
Zn12 Zn17 Zn17 . . 22_556 138.3(13) yes
Zn12 Zn17 Zn17 . . 23_655 121.6(10) yes
Zn12 Zn17 Zn17 . . 24_565 109.2(10) yes
Zn12 Zn17 Zn18 . . . 126.8(13) yes
Zn12 Zn17 Zn18 . . 3_566 114.4(13) yes
Zn12 Zn17 Zn18 . . 4_555 131.4(11) yes
Zn12 Zn17 Zn18 . . 5_656 141.5(9) yes
Zn12 Zn17 Zn18 . . 8_656 129.8(14) yes
Zn12 Zn17 Zn18 . . 9_555 110.0(7) yes
Zn12 Zn17 Zn18 . . 10_665 104.0(7) yes
Zn12 Zn17 Zn18 . . 11_566 164.1(9) yes
Zn12 Zn17 Zn19 . . . 117(2) yes
Zn12 Zn17 Zn19 . . 2_665 130.8(9) yes
Zn12 Zn17 Zn19 . . 4_555 100.7(14) yes
Zn12 Zn17 Zn19 . . 5_656 143.1(14) yes
Zn12 Zn17 Zn19 . . 6_665 117.2(10) yes
Zn12 Zn17 Zn19 . . 7_566 154.7(13) yes
Zn12 Zn17 Zn19 . . 9_555 123(2) yes
Zn12 Zn17 Zn19 . . 11_566 125.4(13) yes
Zn12 Zn17 Zn19 . . 12_656 142.5(10) yes
Mg12 Zn17 Zn17 . . 3_566 140.8(11) yes
Mg12 Zn17 Zn17 . . 4_555 82(3) yes
Mg12 Zn17 Zn17 . . 5_656 148.1(11) yes
Mg12 Zn17 Zn17 . . 6_665 126.9(7) yes
Mg12 Zn17 Zn17 . . 8_656 154.2(11) yes
Mg12 Zn17 Zn17 . . 9_555 82(3) yes
Mg12 Zn17 Zn17 . . 11_566 142.5(12) yes
Mg12 Zn17 Zn17 . . 12_656 156.6(10) yes
Mg12 Zn17 Zn17 . . 14_556 134.4(15) yes
Mg12 Zn17 Zn17 . . 15_655 122.7(10) yes
Mg12 Zn17 Zn17 . . 17_565 118.0(9) yes
Mg12 Zn17 Zn17 . . 18_556 142.9(12) yes
Mg12 Zn17 Zn17 . . 19_655 113.9(10) yes
Mg12 Zn17 Zn17 . . 20_565 113.6(9) yes
Mg12 Zn17 Zn17 . . 22_556 138.3(13) yes
Mg12 Zn17 Zn17 . . 23_655 121.6(10) yes
Mg12 Zn17 Zn17 . . 24_565 109.2(10) yes
Mg12 Zn17 Zn18 . . . 126.8(13) yes
Mg12 Zn17 Zn18 . . 3_566 114.4(13) yes
Mg12 Zn17 Zn18 . . 4_555 131.4(11) yes
Mg12 Zn17 Zn18 . . 5_656 141.5(9) yes
Mg12 Zn17 Zn18 . . 8_656 129.8(14) yes
Mg12 Zn17 Zn18 . . 9_555 110.0(7) yes
Mg12 Zn17 Zn18 . . 10_665 104.0(7) yes
Mg12 Zn17 Zn18 . . 11_566 164.1(9) yes
Mg12 Zn17 Zn19 . . . 117(2) yes
Mg12 Zn17 Zn19 . . 2_665 130.8(9) yes
Mg12 Zn17 Zn19 . . 4_555 100.7(14) yes
Mg12 Zn17 Zn19 . . 5_656 143.1(14) yes
Mg12 Zn17 Zn19 . . 6_665 117.2(10) yes
Mg12 Zn17 Zn19 . . 7_566 154.7(13) yes
Mg12 Zn17 Zn19 . . 9_555 123(2) yes
Mg12 Zn17 Zn19 . . 11_566 125.4(13) yes
Mg12 Zn17 Zn19 . . 12_656 142.5(10) yes
Zn17 Zn17 Zn17 3_566 . 4_555 103(3) yes
Zn17 Zn17 Zn17 3_566 . 5_656 71.1(7) yes
Zn17 Zn17 Zn17 3_566 . 6_665 55.6(6) yes
Zn17 Zn17 Zn17 3_566 . 8_656 64.0(7) yes
Zn17 Zn17 Zn17 3_566 . 9_555 69(3) yes
Zn17 Zn17 Zn17 3_566 . 11_566 10.2(5) yes
Zn17 Zn17 Zn17 3_566 . 12_656 62.6(6) yes
Zn17 Zn17 Zn17 3_566 . 14_556 56.8(9) yes
Zn17 Zn17 Zn17 3_566 . 15_655 90 yes
Zn17 Zn17 Zn17 3_566 . 17_565 33.2(5) yes
Zn17 Zn17 Zn17 3_566 . 18_556 53.5(8) yes
Zn17 Zn17 Zn17 3_566 . 19_655 93.6(11) yes
Zn17 Zn17 Zn17 3_566 . 20_565 44.0(6) yes
Zn17 Zn17 Zn17 3_566 . 22_556 44.3(6) yes
Zn17 Zn17 Zn17 3_566 . 23_655 85.3(8) yes
Zn17 Zn17 Zn17 3_566 . 24_565 41.6(8) yes
Zn17 Zn17 Zn18 3_566 . . 21.2(6) yes
Zn17 Zn17 Zn18 3_566 . 3_566 26.5(7) yes
Zn17 Zn17 Zn18 3_566 . 4_555 87.7(8) yes
Zn17 Zn17 Zn18 3_566 . 5_656 65.2(6) yes
Zn17 Zn17 Zn18 3_566 . 8_656 86.8(9) yes
Zn17 Zn17 Zn18 3_566 . 9_555 66.7(6) yes
Zn17 Zn17 Zn18 3_566 . 10_665 80.6(8) yes
Zn17 Zn17 Zn18 3_566 . 11_566 42.4(5) yes
Zn17 Zn17 Zn19 3_566 . . 100.3(19) yes
Zn17 Zn17 Zn19 3_566 . 2_665 37.7(7) yes
Zn17 Zn17 Zn19 3_566 . 4_555 64.4(12) yes
Zn17 Zn17 Zn19 3_566 . 5_656 71.9(11) yes
Zn17 Zn17 Zn19 3_566 . 6_665 74.1(8) yes
Zn17 Zn17 Zn19 3_566 . 7_566 30.0(5) yes
Zn17 Zn17 Zn19 3_566 . 9_555 34(2) yes
Zn17 Zn17 Zn19 3_566 . 11_566 15.7(7) yes
Zn17 Zn17 Zn19 3_566 . 12_656 72.0(9) yes
Zn17 Zn17 Zn17 4_555 . 5_656 92(3) yes
Zn17 Zn17 Zn17 4_555 . 6_665 50(3) yes
Zn17 Zn17 Zn17 4_555 . 8_656 101(3) yes
Zn17 Zn17 Zn17 4_555 . 9_555 60(3) yes
Zn17 Zn17 Zn17 4_555 . 11_566 113(3) yes
Zn17 Zn17 Zn17 4_555 . 12_656 92(3) yes
Zn17 Zn17 Zn17 4_555 . 14_556 143(3) yes
Zn17 Zn17 Zn17 4_555 . 15_655 57(3) yes
Zn17 Zn17 Zn17 4_555 . 17_565 76(3) yes
Zn17 Zn17 Zn17 4_555 . 18_556 134(3) yes
Zn17 Zn17 Zn17 4_555 . 19_655 43(3) yes
Zn17 Zn17 Zn17 4_555 . 20_565 63(3) yes
Zn17 Zn17 Zn17 4_555 . 22_556 139(3) yes
Zn17 Zn17 Zn17 4_555 . 23_655 47(3) yes
Zn17 Zn17 Zn17 4_555 . 24_565 71(3) yes
Zn17 Zn17 Zn18 4_555 . . 121(3) yes
Zn17 Zn17 Zn18 4_555 . 3_566 106(3) yes
Zn17 Zn17 Zn18 4_555 . 4_555 89(3) yes
Zn17 Zn17 Zn18 4_555 . 5_656 62(3) yes
Zn17 Zn17 Zn18 4_555 . 8_656 106(3) yes
Zn17 Zn17 Zn18 4_555 . 9_555 37(3) yes
Zn17 Zn17 Zn18 4_555 . 10_665 24(3) yes
Zn17 Zn17 Zn18 4_555 . 11_566 114(3) yes
Zn17 Zn17 Zn19 4_555 . . 66(3) yes
Zn17 Zn17 Zn19 4_555 . 2_665 66(3) yes
Zn17 Zn17 Zn19 4_555 . 4_555 43(3) yes
Zn17 Zn17 Zn19 4_555 . 5_656 111(3) yes
Zn17 Zn17 Zn19 4_555 . 6_665 36(3) yes
Zn17 Zn17 Zn19 4_555 . 7_566 120(3) yes
Zn17 Zn17 Zn19 4_555 . 9_555 136(4) yes
Zn17 Zn17 Zn19 4_555 . 11_566 101(3) yes
Zn17 Zn17 Zn19 4_555 . 12_656 71(3) yes
Zn17 Zn17 Zn17 5_656 . 6_665 65.0(7) yes
Zn17 Zn17 Zn17 5_656 . 8_656 11.0(5) yes
Zn17 Zn17 Zn17 5_656 . 9_555 122(3) yes
Zn17 Zn17 Zn17 5_656 . 11_566 68.6(7) yes
Zn17 Zn17 Zn17 5_656 . 12_656 8.6(5) yes
Zn17 Zn17 Zn17 5_656 . 14_556 53.8(11) yes
Zn17 Zn17 Zn17 5_656 . 15_655 36.2(6) yes
Zn17 Zn17 Zn17 5_656 . 17_565 90 yes
Zn17 Zn17 Zn17 5_656 . 18_556 45.7(6) yes
Zn17 Zn17 Zn17 5_656 . 19_655 48.9(8) yes
Zn17 Zn17 Zn17 5_656 . 20_565 90.3(8) yes
Zn17 Zn17 Zn17 5_656 . 22_556 58.6(8) yes
Zn17 Zn17 Zn17 5_656 . 23_655 44.4(8) yes
Zn17 Zn17 Zn17 5_656 . 24_565 97.8(10) yes
Zn17 Zn17 Zn18 5_656 . . 83.3(8) yes
Zn17 Zn17 Zn18 5_656 . 3_566 97.5(10) yes
Zn17 Zn17 Zn18 5_656 . 4_555 16.7(5) yes
Zn17 Zn17 Zn18 5_656 . 5_656 35.0(5) yes
Zn17 Zn17 Zn18 5_656 . 8_656 24.1(8) yes
Zn17 Zn17 Zn18 5_656 . 9_555 79.8(8) yes
Zn17 Zn17 Zn18 5_656 . 10_665 77.1(9) yes
Zn17 Zn17 Zn18 5_656 . 11_566 34.6(4) yes
Zn17 Zn17 Zn19 5_656 . . 35.2(18) yes
Zn17 Zn17 Zn19 5_656 . 2_665 71.7(8) yes
Zn17 Zn17 Zn19 5_656 . 4_555 94.9(17) yes
Zn17 Zn17 Zn19 5_656 . 5_656 20.1(8) yes
Zn17 Zn17 Zn19 5_656 . 6_665 63.1(10) yes
Zn17 Zn17 Zn19 5_656 . 7_566 50.9(8) yes
Zn17 Zn17 Zn19 5_656 . 9_555 82.7(18) yes
Zn17 Zn17 Zn19 5_656 . 11_566 86.5(9) yes
Zn17 Zn17 Zn19 5_656 . 12_656 21.7(5) yes
Zn17 Zn17 Zn17 6_665 . 8_656 68.8(7) yes
Zn17 Zn17 Zn17 6_665 . 9_555 58(3) yes
Zn17 Zn17 Zn17 6_665 . 11_566 64.3(7) yes
Zn17 Zn17 Zn17 6_665 . 12_656 60.0(6) yes
Zn17 Zn17 Zn17 6_665 . 14_556 98.0(12) yes
Zn17 Zn17 Zn17 6_665 . 15_655 51.2(7) yes
Zn17 Zn17 Zn17 6_665 . 17_565 40.0(7) yes
Zn17 Zn17 Zn17 6_665 . 18_556 90 yes
Zn17 Zn17 Zn17 6_665 . 19_655 46.2(9) yes
Zn17 Zn17 Zn17 6_665 . 20_565 31.7(5) yes
Zn17 Zn17 Zn17 6_665 . 22_556 90.7(9) yes
Zn17 Zn17 Zn17 6_665 . 23_655 40.0(6) yes
Zn17 Zn17 Zn17 6_665 . 24_565 42.5(7) yes
Zn17 Zn17 Zn18 6_665 . . 76.3(8) yes
Zn17 Zn17 Zn18 6_665 . 3_566 69.0(9) yes
Zn17 Zn17 Zn18 6_665 . 4_555 74.9(8) yes
Zn17 Zn17 Zn18 6_665 . 5_656 31.6(4) yes
Zn17 Zn17 Zn18 6_665 . 8_656 88.8(12) yes
Zn17 Zn17 Zn18 6_665 . 9_555 17.0(4) yes
Zn17 Zn17 Zn18 6_665 . 10_665 25.9(6) yes
Zn17 Zn17 Zn18 6_665 . 11_566 68.9(6) yes
Zn17 Zn17 Zn19 6_665 . . 66.6(17) yes
Zn17 Zn17 Zn19 6_665 . 2_665 19.9(5) yes
Zn17 Zn17 Zn19 6_665 . 4_555 29.9(14) yes
Zn17 Zn17 Zn19 6_665 . 5_656 82.5(11) yes
Zn17 Zn17 Zn19 6_665 . 6_665 19.2(6) yes
Zn17 Zn17 Zn19 6_665 . 7_566 71.4(8) yes
Zn17 Zn17 Zn19 6_665 . 9_555 90(2) yes
Zn17 Zn17 Zn19 6_665 . 11_566 58.7(9) yes
Zn17 Zn17 Zn19 6_665 . 12_656 46.6(8) yes
Zn17 Zn17 Zn17 8_656 . 9_555 122(3) yes
Zn17 Zn17 Zn17 8_656 . 11_566 60.0(7) yes
Zn17 Zn17 Zn17 8_656 . 12_656 9.3(5) yes
Zn17 Zn17 Zn17 8_656 . 14_556 43.2(10) yes
Zn17 Zn17 Zn17 8_656 . 15_655 47.0(6) yes
Zn17 Zn17 Zn17 8_656 . 17_565 87.3(9) yes
Zn17 Zn17 Zn17 8_656 . 18_556 34.8(6) yes
Zn17 Zn17 Zn17 8_656 . 19_655 59.4(8) yes
Zn17 Zn17 Zn17 8_656 . 20_565 90 yes
Zn17 Zn17 Zn17 8_656 . 22_556 47.6(7) yes
Zn17 Zn17 Zn17 8_656 . 23_655 54.2(8) yes
Zn17 Zn17 Zn17 8_656 . 24_565 95.8(10) yes
Zn17 Zn17 Zn18 8_656 . . 73.8(7) yes
Zn17 Zn17 Zn18 8_656 . 3_566 89.7(9) yes
Zn17 Zn17 Zn18 8_656 . 4_555 25.0(5) yes
Zn17 Zn17 Zn18 8_656 . 5_656 41.6(5) yes
Zn17 Zn17 Zn18 8_656 . 8_656 24.6(8) yes
Zn17 Zn17 Zn18 8_656 . 9_555 84.9(8) yes
Zn17 Zn17 Zn18 8_656 . 10_665 84.6(9) yes
Zn17 Zn17 Zn18 8_656 . 11_566 24.4(4) yes
Zn17 Zn17 Zn19 8_656 . . 46.0(18) yes
Zn17 Zn17 Zn19 8_656 . 2_665 71.6(8) yes
Zn17 Zn17 Zn19 8_656 . 4_555 98.3(16) yes
Zn17 Zn17 Zn19 8_656 . 5_656 13.7(9) yes
Zn17 Zn17 Zn19 8_656 . 6_665 70.3(10) yes
Zn17 Zn17 Zn19 8_656 . 7_566 40.9(8) yes
Zn17 Zn17 Zn19 8_656 . 9_555 72.0(17) yes
Zn17 Zn17 Zn19 8_656 . 11_566 79.6(9) yes
Zn17 Zn17 Zn19 8_656 . 12_656 30.6(5) yes
Zn17 Zn17 Zn17 9_555 . 11_566 77(3) yes
Zn17 Zn17 Zn17 9_555 . 12_656 115(3) yes
Zn17 Zn17 Zn17 9_555 . 14_556 123(3) yes
Zn17 Zn17 Zn17 9_555 . 15_655 104(3) yes
Zn17 Zn17 Zn17 9_555 . 17_565 37(3) yes
Zn17 Zn17 Zn17 9_555 . 18_556 122(3) yes
Zn17 Zn17 Zn17 9_555 . 19_655 94(3) yes
Zn17 Zn17 Zn17 9_555 . 20_565 32(3) yes
Zn17 Zn17 Zn17 9_555 . 22_556 110(3) yes
Zn17 Zn17 Zn17 9_555 . 23_655 92(3) yes
Zn17 Zn17 Zn17 9_555 . 24_565 28(3) yes
Zn17 Zn17 Zn18 9_555 . . 74(3) yes
Zn17 Zn17 Zn18 9_555 . 3_566 53(3) yes
Zn17 Zn17 Zn18 9_555 . 4_555 133(4) yes
Zn17 Zn17 Zn18 9_555 . 5_656 89(3) yes
Zn17 Zn17 Zn18 9_555 . 8_656 146(4) yes
Zn17 Zn17 Zn18 9_555 . 9_555 46(3) yes
Zn17 Zn17 Zn18 9_555 . 10_665 56(3) yes
Zn17 Zn17 Zn18 9_555 . 11_566 109(3) yes
Zn17 Zn17 Zn19 9_555 . . 119(4) yes
Zn17 Zn17 Zn19 9_555 . 2_665 51(3) yes
Zn17 Zn17 Zn19 9_555 . 4_555 29(3) yes
Zn17 Zn17 Zn19 9_555 . 5_656 135(3) yes
Zn17 Zn17 Zn19 9_555 . 6_665 66(3) yes
Zn17 Zn17 Zn19 9_555 . 7_566 99(3) yes
Zn17 Zn17 Zn19 9_555 . 9_555 87(3) yes
Zn17 Zn17 Zn19 9_555 . 11_566 56(3) yes
Zn17 Zn17 Zn19 9_555 . 12_656 104(3) yes
Zn17 Zn17 Zn17 11_566 . 12_656 60.4(6) yes
Zn17 Zn17 Zn17 11_566 . 14_556 47.0(9) yes
Zn17 Zn17 Zn17 11_566 . 15_655 92.7(9) yes
Zn17 Zn17 Zn17 11_566 . 17_565 43.2(6) yes
Zn17 Zn17 Zn17 11_566 . 18_556 44.5(8) yes
Zn17 Zn17 Zn17 11_566 . 19_655 98.3(10) yes
Zn17 Zn17 Zn17 11_566 . 20_565 54.2(7) yes
Zn17 Zn17 Zn17 11_566 . 22_556 34.3(6) yes
Zn17 Zn17 Zn17 11_566 . 23_655 90 yes
Zn17 Zn17 Zn17 11_566 . 24_565 51.2(8) yes
Zn17 Zn17 Zn18 11_566 . . 16.3(5) yes
Zn17 Zn17 Zn18 11_566 . 3_566 30.0(7) yes
Zn17 Zn17 Zn18 11_566 . 4_555 84.7(7) yes
Zn17 Zn17 Zn18 11_566 . 5_656 69.3(6) yes
Zn17 Zn17 Zn18 11_566 . 8_656 81.0(9) yes
Zn17 Zn17 Zn18 11_566 . 9_555 76.4(7) yes
Zn17 Zn17 Zn18 11_566 . 10_665 89.8(9) yes
Zn17 Zn17 Zn18 11_566 . 11_566 36.6(5) yes
Zn17 Zn17 Zn19 11_566 . . 100.8(19) yes
Zn17 Zn17 Zn19 11_566 . 2_665 47.3(8) yes
Zn17 Zn17 Zn19 11_566 . 4_555 74.7(12) yes
Zn17 Zn17 Zn19 11_566 . 5_656 65.9(10) yes
Zn17 Zn17 Zn19 11_566 . 6_665 82.0(9) yes
Zn17 Zn17 Zn19 11_566 . 7_566 21.8(6) yes
Zn17 Zn17 Zn19 11_566 . 9_555 25.9(19) yes
Zn17 Zn17 Zn19 11_566 . 11_566 22.3(6) yes
Zn17 Zn17 Zn19 11_566 . 12_656 73.5(8) yes
Zn17 Zn17 Zn17 12_656 . 14_556 51.2(11) yes
Zn17 Zn17 Zn17 12_656 . 15_655 40.0(6) yes
Zn17 Zn17 Zn17 12_656 . 17_565 82.0(7) yes
Zn17 Zn17 Zn17 12_656 . 18_556 42.5(7) yes
Zn17 Zn17 Zn17 12_656 . 19_655 51.7(8) yes
Zn17 Zn17 Zn17 12_656 . 20_565 83.2(7) yes
Zn17 Zn17 Zn17 12_656 . 22_556 53.9(8) yes
Zn17 Zn17 Zn17 12_656 . 23_655 45.9(8) yes
Zn17 Zn17 Zn17 12_656 . 24_565 90 yes
Zn17 Zn17 Zn18 12_656 . . 75.5(7) yes
Zn17 Zn17 Zn18 12_656 . 3_566 89.0(9) yes
Zn17 Zn17 Zn18 12_656 . 4_555 25.2(5) yes
Zn17 Zn17 Zn18 12_656 . 5_656 32.4(5) yes
Zn17 Zn17 Zn18 12_656 . 8_656 30.8(8) yes
Zn17 Zn17 Zn18 12_656 . 9_555 75.8(7) yes
Zn17 Zn17 Zn18 12_656 . 10_665 75.3(9) yes
Zn17 Zn17 Zn18 12_656 . 11_566 28.0(4) yes
Zn17 Zn17 Zn19 12_656 . . 41.8(18) yes
Zn17 Zn17 Zn19 12_656 . 2_665 64.5(7) yes
Zn17 Zn17 Zn19 12_656 . 4_555 89.8(16) yes
Zn17 Zn17 Zn19 12_656 . 5_656 22.6(8) yes
Zn17 Zn17 Zn19 12_656 . 6_665 61.0(10) yes
Zn17 Zn17 Zn19 12_656 . 7_566 43.9(8) yes
Zn17 Zn17 Zn19 12_656 . 9_555 76.1(18) yes
Zn17 Zn17 Zn19 12_656 . 11_566 77.9(9) yes
Zn17 Zn17 Zn19 12_656 . 12_656 22.0(5) yes
Zn17 Zn17 Zn17 14_556 . 15_655 90 yes
Zn17 Zn17 Zn17 14_556 . 17_565 90 yes
Zn17 Zn17 Zn17 14_556 . 18_556 9.0(9) yes
Zn17 Zn17 Zn17 14_556 . 19_655 102.5(14) yes
Zn17 Zn17 Zn17 14_556 . 20_565 100.3(11) yes
Zn17 Zn17 Zn17 14_556 . 22_556 13.1(8) yes
Zn17 Zn17 Zn17 14_556 . 23_655 97.1(14) yes
Zn17 Zn17 Zn17 14_556 . 24_565 98.2(12) yes
Zn17 Zn17 Zn18 14_556 . . 50.0(9) yes
Zn17 Zn17 Zn18 14_556 . 3_566 70.9(10) yes
Zn17 Zn17 Zn18 14_556 . 4_555 61.8(10) yes
Zn17 Zn17 Zn18 14_556 . 5_656 81.2(11) yes
Zn17 Zn17 Zn18 14_556 . 8_656 47.7(10) yes
Zn17 Zn17 Zn18 14_556 . 9_555 114.5(12) yes
Zn17 Zn17 Zn18 14_556 . 10_665 121.6(15) yes
Zn17 Zn17 Zn18 14_556 . 11_566 29.7(9) yes
Zn17 Zn17 Zn19 14_556 . . 86(2) yes
Zn17 Zn17 Zn19 14_556 . 2_665 88.5(12) yes
Zn17 Zn17 Zn19 14_556 . 4_555 119.2(17) yes
Zn17 Zn17 Zn19 14_556 . 5_656 36.6(11) yes
Zn17 Zn17 Zn19 14_556 . 6_665 108.1(15) yes
Zn17 Zn17 Zn19 14_556 . 7_566 28.9(8) yes
Zn17 Zn17 Zn19 14_556 . 9_555 39.3(16) yes
Zn17 Zn17 Zn19 14_556 . 11_566 68.1(9) yes
Zn17 Zn17 Zn19 14_556 . 12_656 73.2(11) yes
Zn17 Zn17 Zn17 15_655 . 17_565 90 yes
Zn17 Zn17 Zn17 15_655 . 18_556 81.8(9) yes
Zn17 Zn17 Zn17 15_655 . 19_655 13.1(7) yes
Zn17 Zn17 Zn17 15_655 . 20_565 82.9(9) yes
Zn17 Zn17 Zn17 15_655 . 22_556 93.8(10) yes
Zn17 Zn17 Zn17 15_655 . 23_655 12.5(6) yes
Zn17 Zn17 Zn17 15_655 . 24_565 93.6(11) yes
Zn17 Zn17 Zn18 15_655 . . 109.0(10) yes
Zn17 Zn17 Zn18 15_655 . 3_566 113.7(13) yes
Zn17 Zn17 Zn18 15_655 . 4_555 32.7(6) yes
Zn17 Zn17 Zn18 15_655 . 5_656 25.4(5) yes
Zn17 Zn17 Zn18 15_655 . 8_656 50.3(10) yes
Zn17 Zn17 Zn18 15_655 . 9_555 58.5(7) yes
Zn17 Zn17 Zn18 15_655 . 10_665 48.7(8) yes
Zn17 Zn17 Zn18 15_655 . 11_566 67.4(6) yes
Zn17 Zn17 Zn19 15_655 . . 15.5(16) yes
Zn17 Zn17 Zn19 15_655 . 2_665 68.3(8) yes
Zn17 Zn17 Zn19 15_655 . 4_555 75.4(16) yes
Zn17 Zn17 Zn19 15_655 . 5_656 54.9(9) yes
Zn17 Zn17 Zn19 15_655 . 6_665 38.0(8) yes
Zn17 Zn17 Zn19 15_655 . 7_566 82.0(10) yes
Zn17 Zn17 Zn19 15_655 . 9_555 114(2) yes
Zn17 Zn17 Zn19 15_655 . 11_566 101.4(12) yes
Zn17 Zn17 Zn19 15_655 . 12_656 19.9(6) yes
Zn17 Zn17 Zn17 17_565 . 18_556 86.4(9) yes
Zn17 Zn17 Zn17 17_565 . 19_655 86.2(11) yes
Zn17 Zn17 Zn17 17_565 . 20_565 12.5(6) yes
Zn17 Zn17 Zn17 17_565 . 22_556 77.5(8) yes
Zn17 Zn17 Zn17 17_565 . 23_655 79.7(9) yes
Zn17 Zn17 Zn17 17_565 . 24_565 9.0(7) yes
Zn17 Zn17 Zn18 17_565 . . 46.1(6) yes
Zn17 Zn17 Zn18 17_565 . 3_566 31.2(7) yes
Zn17 Zn17 Zn18 17_565 . 4_555 105.2(11) yes
Zn17 Zn17 Zn18 17_565 . 5_656 66.4(7) yes
Zn17 Zn17 Zn18 17_565 . 8_656 111.9(12) yes
Zn17 Zn17 Zn18 17_565 . 9_555 41.9(6) yes
Zn17 Zn17 Zn18 17_565 . 10_665 57.4(8) yes
Zn17 Zn17 Zn18 17_565 . 11_566 71.7(6) yes
Zn17 Zn17 Zn19 17_565 . . 105(2) yes
Zn17 Zn17 Zn19 17_565 . 2_665 21.8(6) yes
Zn17 Zn17 Zn19 17_565 . 4_555 33.3(11) yes
Zn17 Zn17 Zn19 17_565 . 5_656 98.9(12) yes
Zn17 Zn17 Zn19 17_565 . 6_665 57.9(8) yes
Zn17 Zn17 Zn19 17_565 . 7_566 62.5(6) yes
Zn17 Zn17 Zn19 17_565 . 9_555 61.1(19) yes
Zn17 Zn17 Zn19 17_565 . 11_566 24.9(7) yes
Zn17 Zn17 Zn19 17_565 . 12_656 79.6(10) yes
Zn17 Zn17 Zn17 18_556 . 19_655 94.1(11) yes
Zn17 Zn17 Zn17 18_556 . 20_565 95.5(10) yes
Zn17 Zn17 Zn17 18_556 . 22_556 14.9(7) yes
Zn17 Zn17 Zn17 18_556 . 23_655 88.3(10) yes
Zn17 Zn17 Zn17 18_556 . 24_565 95.0(11) yes
Zn17 Zn17 Zn18 18_556 . . 50.8(7) yes
Zn17 Zn17 Zn18 18_556 . 3_566 71.3(9) yes
Zn17 Zn17 Zn18 18_556 . 4_555 55.2(6) yes
Zn17 Zn17 Zn18 18_556 . 5_656 72.2(8) yes
Zn17 Zn17 Zn18 18_556 . 8_656 43.0(7) yes
Zn17 Zn17 Zn18 18_556 . 9_555 106.7(10) yes
Zn17 Zn17 Zn18 18_556 . 10_665 112.9(12) yes
Zn17 Zn17 Zn18 18_556 . 11_566 21.2(6) yes
Zn17 Zn17 Zn19 18_556 . . 79.2(19) yes
Zn17 Zn17 Zn19 18_556 . 2_665 82.1(11) yes
Zn17 Zn17 Zn19 18_556 . 4_555 113.2(16) yes
Zn17 Zn17 Zn19 18_556 . 5_656 30.1(8) yes
Zn17 Zn17 Zn19 18_556 . 6_665 99.2(12) yes
Zn17 Zn17 Zn19 18_556 . 7_566 23.9(7) yes
Zn17 Zn17 Zn19 18_556 . 9_555 42.5(15) yes
Zn17 Zn17 Zn19 18_556 . 11_566 66.5(9) yes
Zn17 Zn17 Zn19 18_556 . 12_656 64.5(7) yes
Zn17 Zn17 Zn17 19_655 . 20_565 77.1(10) yes
Zn17 Zn17 Zn17 19_655 . 22_556 105.2(12) yes
Zn17 Zn17 Zn17 19_655 . 23_655 8.3(8) yes
Zn17 Zn17 Zn17 19_655 . 24_565 88.0(12) yes
Zn17 Zn17 Zn18 19_655 . . 114.2(12) yes
Zn17 Zn17 Zn18 19_655 . 3_566 113.9(14) yes
Zn17 Zn17 Zn18 19_655 . 4_555 45.7(8) yes
Zn17 Zn17 Zn18 19_655 . 5_656 29.2(7) yes
Zn17 Zn17 Zn18 19_655 . 8_656 63.2(12) yes
Zn17 Zn17 Zn18 19_655 . 9_555 49.5(8) yes
Zn17 Zn17 Zn18 19_655 . 10_665 37.6(8) yes
Zn17 Zn17 Zn18 19_655 . 11_566 78.1(8) yes
Zn17 Zn17 Zn19 19_655 . . 25.0(17) yes
Zn17 Zn17 Zn19 19_655 . 2_665 65.3(9) yes
Zn17 Zn17 Zn19 19_655 . 4_555 65.9(16) yes
Zn17 Zn17 Zn19 19_655 . 5_656 67.9(11) yes
Zn17 Zn17 Zn19 19_655 . 6_665 29.4(9) yes
Zn17 Zn17 Zn19 19_655 . 7_566 91.3(12) yes
Zn17 Zn17 Zn19 19_655 . 9_555 122(2) yes
Zn17 Zn17 Zn19 19_655 . 11_566 102.2(14) yes
Zn17 Zn17 Zn19 19_655 . 12_656 30.1(7) yes
Zn17 Zn17 Zn17 20_565 . 22_556 88.3(9) yes
Zn17 Zn17 Zn17 20_565 . 23_655 71.6(7) yes
Zn17 Zn17 Zn17 20_565 . 24_565 10.9(6) yes
Zn17 Zn17 Zn18 20_565 . . 58.5(7) yes
Zn17 Zn17 Zn18 20_565 . 3_566 43.4(7) yes
Zn17 Zn17 Zn18 20_565 . 4_555 103.7(10) yes
Zn17 Zn17 Zn18 20_565 . 5_656 61.7(6) yes
Zn17 Zn17 Zn18 20_565 . 8_656 113.9(13) yes
Zn17 Zn17 Zn18 20_565 . 9_555 30.1(5) yes
Zn17 Zn17 Zn18 20_565 . 10_665 45.6(7) yes
Zn17 Zn17 Zn18 20_565 . 11_566 78.5(7) yes
Zn17 Zn17 Zn19 20_565 . . 98.4(19) yes
Zn17 Zn17 Zn19 20_565 . 2_665 18.7(6) yes
Zn17 Zn17 Zn19 20_565 . 4_555 21.0(11) yes
Zn17 Zn17 Zn19 20_565 . 5_656 102.9(12) yes
Zn17 Zn17 Zn19 20_565 . 6_665 47.9(7) yes
Zn17 Zn17 Zn19 20_565 . 7_566 71.8(7) yes
Zn17 Zn17 Zn19 20_565 . 9_555 74(2) yes
Zn17 Zn17 Zn19 20_565 . 11_566 37.4(7) yes
Zn17 Zn17 Zn19 20_565 . 12_656 76.1(10) yes
Zn17 Zn17 Zn17 22_556 . 23_655 98.4(11) yes
Zn17 Zn17 Zn17 22_556 . 24_565 85.4(10) yes
Zn17 Zn17 Zn18 22_556 . . 37.1(6) yes
Zn17 Zn17 Zn18 22_556 . 3_566 57.9(8) yes
Zn17 Zn17 Zn18 22_556 . 4_555 69.7(8) yes
Zn17 Zn17 Zn18 22_556 . 5_656 79.9(8) yes
Zn17 Zn17 Zn18 22_556 . 8_656 57.9(8) yes
Zn17 Zn17 Zn18 22_556 . 9_555 106.1(10) yes
Zn17 Zn17 Zn18 22_556 . 10_665 115.9(12) yes
Zn17 Zn17 Zn18 22_556 . 11_566 27.4(6) yes
Zn17 Zn17 Zn19 22_556 . . 93(2) yes
Zn17 Zn17 Zn19 22_556 . 2_665 78.3(10) yes
Zn17 Zn17 Zn19 22_556 . 4_555 108.1(14) yes
Zn17 Zn17 Zn19 22_556 . 5_656 44.8(9) yes
Zn17 Zn17 Zn19 22_556 . 6_665 103.9(12) yes
Zn17 Zn17 Zn19 22_556 . 7_566 19.3(7) yes
Zn17 Zn17 Zn19 22_556 . 9_555 27.6(15) yes
Zn17 Zn17 Zn19 22_556 . 11_566 55.0(7) yes
Zn17 Zn17 Zn19 22_556 . 12_656 75.1(8) yes
Zn17 Zn17 Zn17 23_655 . 24_565 82.5(9) yes
Zn17 Zn17 Zn18 23_655 . . 105.9(10) yes
Zn17 Zn17 Zn18 23_655 . 3_566 106.3(11) yes
Zn17 Zn17 Zn18 23_655 . 4_555 44.2(8) yes
Zn17 Zn17 Zn18 23_655 . 5_656 20.9(5) yes
Zn17 Zn17 Zn18 23_655 . 8_656 61.7(12) yes
Zn17 Zn17 Zn18 23_655 . 9_555 46.0(6) yes
Zn17 Zn17 Zn18 23_655 . 10_665 36.4(7) yes
Zn17 Zn17 Zn18 23_655 . 11_566 71.1(8) yes
Zn17 Zn17 Zn19 23_655 . . 27.6(16) yes
Zn17 Zn17 Zn19 23_655 . 2_665 58.4(6) yes
Zn17 Zn17 Zn19 23_655 . 4_555 62.9(16) yes
Zn17 Zn17 Zn19 23_655 . 5_656 64.2(10) yes
Zn17 Zn17 Zn19 23_655 . 6_665 25.5(7) yes
Zn17 Zn17 Zn19 23_655 . 7_566 83.6(11) yes
Zn17 Zn17 Zn19 23_655 . 9_555 114(2) yes
Zn17 Zn17 Zn19 23_655 . 11_566 94.4(11) yes
Zn17 Zn17 Zn19 23_655 . 12_656 23.9(6) yes
Zn17 Zn17 Zn18 24_565 . . 52.1(8) yes
Zn17 Zn17 Zn18 24_565 . 3_566 34.6(8) yes
Zn17 Zn17 Zn18 24_565 . 4_555 112.3(12) yes
Zn17 Zn17 Zn18 24_565 . 5_656 71.6(8) yes
Zn17 Zn17 Zn18 24_565 . 8_656 120.3(14) yes
Zn17 Zn17 Zn18 24_565 . 9_555 40.4(7) yes
Zn17 Zn17 Zn18 24_565 . 10_665 55.6(8) yes
Zn17 Zn17 Zn18 24_565 . 11_566 80.7(9) yes
Zn17 Zn17 Zn19 24_565 . . 109(2) yes
Zn17 Zn17 Zn19 24_565 . 2_665 27.1(7) yes
Zn17 Zn17 Zn19 24_565 . 4_555 28.5(13) yes
Zn17 Zn17 Zn19 24_565 . 5_656 107.7(14) yes
Zn17 Zn17 Zn19 24_565 . 6_665 58.8(9) yes
Zn17 Zn17 Zn19 24_565 . 7_566 71.2(9) yes
Zn17 Zn17 Zn19 24_565 . 9_555 67(2) yes
Zn17 Zn17 Zn19 24_565 . 11_566 31.2(8) yes
Zn17 Zn17 Zn19 24_565 . 12_656 85.6(11) yes
Zn18 Zn17 Zn18 . . 3_566 20.8(5) yes
Zn18 Zn17 Zn18 . . 4_555 98.8(8) yes
Zn18 Zn17 Zn18 . . 5_656 85.3(7) yes
Zn18 Zn17 Zn18 . . 8_656 92.0(9) yes
Zn18 Zn17 Zn18 . . 9_555 85.5(8) yes
Zn18 Zn17 Zn18 . . 10_665 100.3(10) yes
Zn18 Zn17 Zn18 . . 11_566 49.5(5) yes
Zn18 Zn17 Zn19 . . . 117(2) yes
Zn18 Zn17 Zn19 . . 2_665 57.3(7) yes
Zn18 Zn17 Zn19 . . 4_555 79.4(13) yes
Zn18 Zn17 Zn19 . . 5_656 77.2(10) yes
Zn18 Zn17 Zn19 . . 6_665 95.1(10) yes
Zn18 Zn17 Zn19 . . 7_566 33.1(7) yes
Zn18 Zn17 Zn19 . . 9_555 15.1(18) yes
Zn18 Zn17 Zn19 . . 11_566 21.1(6) yes
Zn18 Zn17 Zn19 . . 12_656 89.8(9) yes
Zn18 Zn17 Zn18 3_566 . 4_555 114.0(11) yes
Zn18 Zn17 Zn18 3_566 . 5_656 88.3(9) yes
Zn18 Zn17 Zn18 3_566 . 8_656 110.8(12) yes
Zn18 Zn17 Zn18 3_566 . 9_555 73.1(8) yes
Zn18 Zn17 Zn18 3_566 . 10_665 88.7(11) yes
Zn18 Zn17 Zn18 3_566 . 11_566 66.5(7) yes
Zn18 Zn17 Zn19 3_566 . . 126(2) yes
Zn18 Zn17 Zn19 3_566 . 2_665 49.2(7) yes
Zn18 Zn17 Zn19 3_566 . 4_555 63.1(13) yes
Zn18 Zn17 Zn19 3_566 . 5_656 95.7(12) yes
Zn18 Zn17 Zn19 3_566 . 6_665 88.0(10) yes
Zn18 Zn17 Zn19 3_566 . 7_566 51.2(8) yes
Zn18 Zn17 Zn19 3_566 . 9_555 33.8(17) yes
Zn18 Zn17 Zn19 3_566 . 11_566 12.4(9) yes
Zn18 Zn17 Zn19 3_566 . 12_656 97.4(12) yes
Zn18 Zn17 Zn18 4_555 . 5_656 43.3(6) yes
Zn18 Zn17 Zn18 4_555 . 8_656 17.6(6) yes
Zn18 Zn17 Zn18 4_555 . 9_555 87.2(10) yes
Zn18 Zn17 Zn18 4_555 . 10_665 80.4(11) yes
Zn18 Zn17 Zn18 4_555 . 11_566 49.3(4) yes
Zn18 Zn17 Zn19 4_555 . . 24.4(17) yes
Zn18 Zn17 Zn19 4_555 . 2_665 85.4(9) yes
Zn18 Zn17 Zn19 4_555 . 4_555 103.8(18) yes
Zn18 Zn17 Zn19 4_555 . 5_656 25.3(7) yes
Zn18 Zn17 Zn19 4_555 . 6_665 67.8(10) yes
Zn18 Zn17 Zn19 4_555 . 7_566 65.8(8) yes
Zn18 Zn17 Zn19 4_555 . 9_555 96.0(17) yes
Zn18 Zn17 Zn19 4_555 . 11_566 103.1(11) yes
Zn18 Zn17 Zn19 4_555 . 12_656 28.3(8) yes
Zn18 Zn17 Zn18 5_656 . 8_656 57.9(10) yes
Zn18 Zn17 Zn18 5_656 . 9_555 45.0(5) yes
Zn18 Zn17 Zn18 5_656 . 10_665 43.0(6) yes
Zn18 Zn17 Zn18 5_656 . 11_566 52.7(4) yes
Zn18 Zn17 Zn19 5_656 . . 38.9(16) yes
Zn18 Zn17 Zn19 5_656 . 2_665 44.7(4) yes
Zn18 Zn17 Zn19 5_656 . 4_555 60.8(15) yes
Zn18 Zn17 Zn19 5_656 . 5_656 54.4(9) yes
Zn18 Zn17 Zn19 5_656 . 6_665 28.7(8) yes
Zn18 Zn17 Zn19 5_656 . 7_566 63.5(8) yes
Zn18 Zn17 Zn19 5_656 . 9_555 93(2) yes
Zn18 Zn17 Zn19 5_656 . 11_566 76.0(10) yes
Zn18 Zn17 Zn19 5_656 . 12_656 15.0(6) yes
Zn18 Zn17 Zn18 8_656 . 9_555 102.9(14) yes
Zn18 Zn17 Zn18 8_656 . 10_665 97.5(15) yes
Zn18 Zn17 Zn18 8_656 . 11_566 44.6(6) yes
Zn18 Zn17 Zn19 8_656 . . 40.7(19) yes
Zn18 Zn17 Zn19 8_656 . 2_665 95.3(12) yes
Zn18 Zn17 Zn19 8_656 . 4_555 119(2) yes
Zn18 Zn17 Zn19 8_656 . 5_656 15.1(9) yes
Zn18 Zn17 Zn19 8_656 . 6_665 84.4(14) yes
Zn18 Zn17 Zn19 8_656 . 7_566 59.6(8) yes
Zn18 Zn17 Zn19 8_656 . 9_555 85.5(17) yes
Zn18 Zn17 Zn19 8_656 . 11_566 102.3(11) yes
Zn18 Zn17 Zn19 8_656 . 12_656 43.3(10) yes
Zn18 Zn17 Zn18 9_555 . 10_665 15.5(4) yes
Zn18 Zn17 Zn18 9_555 . 11_566 85.7(7) yes
Zn18 Zn17 Zn19 9_555 . . 73.5(18) yes
Zn18 Zn17 Zn19 9_555 . 2_665 29.1(7) yes
Zn18 Zn17 Zn19 9_555 . 4_555 17.0(13) yes
Zn18 Zn17 Zn19 9_555 . 5_656 98.4(12) yes
Zn18 Zn17 Zn19 9_555 . 6_665 20.5(6) yes
Zn18 Zn17 Zn19 9_555 . 7_566 86.9(8) yes
Zn18 Zn17 Zn19 9_555 . 9_555 100(2) yes
Zn18 Zn17 Zn19 9_555 . 11_566 65.3(9) yes
Zn18 Zn17 Zn19 9_555 . 12_656 59.6(8) yes
Zn18 Zn17 Zn18 10_665 . 11_566 91.8(8) yes
Zn18 Zn17 Zn19 10_665 . . 62.5(18) yes
Zn18 Zn17 Zn19 10_665 . 2_665 43.1(8) yes
Zn18 Zn17 Zn19 10_665 . 4_555 29.3(13) yes
Zn18 Zn17 Zn19 10_665 . 5_656 97.1(13) yes
Zn18 Zn17 Zn19 10_665 . 6_665 14.3(8) yes
Zn18 Zn17 Zn19 10_665 . 7_566 96.7(10) yes
Zn18 Zn17 Zn19 10_665 . 9_555 115(2) yes
Zn18 Zn17 Zn19 10_665 . 11_566 80.6(10) yes
Zn18 Zn17 Zn19 10_665 . 12_656 55.5(8) yes
Zn18 Zn17 Zn19 11_566 . . 69.6(18) yes
Zn18 Zn17 Zn19 11_566 . 2_665 62.9(8) yes
Zn18 Zn17 Zn19 11_566 . 4_555 93.7(14) yes
Zn18 Zn17 Zn19 11_566 . 5_656 29.5(9) yes
Zn18 Zn17 Zn19 11_566 . 6_665 78.5(9) yes
Zn18 Zn17 Zn19 11_566 . 7_566 16.5(7) yes
Zn18 Zn17 Zn19 11_566 . 9_555 48.2(17) yes
Zn18 Zn17 Zn19 11_566 . 11_566 57.8(6) yes
Zn18 Zn17 Zn19 11_566 . 12_656 48.0(4) yes
Zn19 Zn17 Zn19 . . 2_665 83.2(18) yes
Zn19 Zn17 Zn19 . . 4_555 90(2) yes
Zn19 Zn17 Zn19 . . 5_656 49.5(19) yes
Zn19 Zn17 Zn19 . . 6_665 53.0(18) yes
Zn19 Zn17 Zn19 . . 7_566 86(2) yes
Zn19 Zn17 Zn19 . . 9_555 118(3) yes
Zn19 Zn17 Zn19 . . 11_566 113(2) yes
Zn19 Zn17 Zn19 . . 12_656 28.4(17) yes
Zn19 Zn17 Zn19 2_665 . 4_555 31.1(13) yes
Zn19 Zn17 Zn19 2_665 . 5_656 84.8(12) yes
Zn19 Zn17 Zn19 2_665 . 6_665 39.0(7) yes
Zn19 Zn17 Zn19 2_665 . 7_566 59.7(8) yes
Zn19 Zn17 Zn19 2_665 . 9_555 72(2) yes
Zn19 Zn17 Zn19 2_665 . 11_566 38.9(9) yes
Zn19 Zn17 Zn19 2_665 . 12_656 58.5(9) yes
Zn19 Zn17 Zn19 4_555 . 5_656 112.1(19) yes
Zn19 Zn17 Zn19 4_555 . 6_665 37.4(15) yes
Zn19 Zn17 Zn19 4_555 . 7_566 90.4(13) yes
Zn19 Zn17 Zn19 4_555 . 9_555 94(2) yes
Zn19 Zn17 Zn19 4_555 . 11_566 58.3(13) yes
Zn19 Zn17 Zn19 4_555 . 12_656 75.7(17) yes
Zn19 Zn17 Zn19 5_656 . 6_665 82.9(13) yes
Zn19 Zn17 Zn19 5_656 . 7_566 44.6(10) yes
Zn19 Zn17 Zn19 5_656 . 9_555 71.8(17) yes
Zn19 Zn17 Zn19 5_656 . 11_566 87.3(12) yes
Zn19 Zn17 Zn19 5_656 . 12_656 41.8(8) yes
Zn19 Zn17 Zn19 6_665 . 7_566 85.2(11) yes
Zn19 Zn17 Zn19 6_665 . 9_555 108(2) yes
Zn19 Zn17 Zn19 6_665 . 11_566 77.9(11) yes
Zn19 Zn17 Zn19 6_665 . 12_656 41.6(9) yes
Zn19 Zn17 Zn19 7_566 . 9_555 32.4(18) yes
Zn19 Zn17 Zn19 7_566 . 11_566 44.1(6) yes
Zn19 Zn17 Zn19 7_566 . 12_656 62.1(9) yes
Zn19 Zn17 Zn19 9_555 . 11_566 36.2(19) yes
Zn19 Zn17 Zn19 9_555 . 12_656 94(2) yes
Zn19 Zn17 Zn19 11_566 . 12_656 85.1(12) yes
Zn7 Zn18 Zn7 . . 3_566 105.5(3) yes
Zn7 Zn18 Zn7 . . 4_555 83.69(19) yes
Zn7 Zn18 Zn7 . . 7_566 83.69(19) yes
Zn7 Zn18 Zn8 . . 4_555 57.52(19) yes
Zn7 Zn18 Zn8 . . 7_566 57.52(19) yes
Zn7 Zn18 Mg8 . . 4_555 57.52(19) yes
Zn7 Zn18 Mg8 . . 7_566 57.52(19) yes
Zn7 Zn18 Mg14 . . 4_555 51.05(15) yes
Zn7 Zn18 Zn14 . . 4_555 51.05(15) yes
Zn7 Zn18 Zn12 . . 3_566 117.37(17) yes
Zn7 Zn18 Zn12 . . 14_556 117.37(17) yes
Zn7 Zn18 Mg12 . . 3_566 117.37(17) yes
Zn7 Zn18 Mg12 . . 14_556 117.37(17) yes
Zn7 Zn18 Zn17 . . . 68.1(7) yes
Zn7 Zn18 Zn17 . . 3_566 119.4(7) yes
Zn7 Zn18 Zn17 . . 4_555 65.7(5) yes
Zn7 Zn18 Zn17 . . 5_656 127.5(4) yes
Zn7 Zn18 Zn17 . . 7_566 137.2(8) yes
Zn7 Zn18 Zn17 . . 8_656 136.5(5) yes
Zn7 Zn18 Zn17 . . 9_555 54.9(7) yes
Zn7 Zn18 Zn17 . . 11_566 137.7(9) yes
Zn7 Zn18 Zn17 . . 13_666 127.5(4) yes
Zn7 Zn18 Zn17 . . 14_556 119.4(7) yes
Zn7 Zn18 Zn17 . . 16_666 136.5(5) yes
Zn7 Zn18 Zn17 . . 17_565 68.1(7) yes
Zn7 Zn18 Zn17 . . 18_556 137.2(8) yes
Zn7 Zn18 Zn17 . . 20_565 65.7(5) yes
Zn7 Zn18 Zn17 . . 22_556 137.7(9) yes
Zn7 Zn18 Zn17 . . 24_565 54.9(7) yes
Zn7 Zn18 Zn18 . . 3_566 32.0(7) yes
Zn7 Zn18 Zn18 . . 4_555 107.2(3) yes
Zn7 Zn18 Zn18 . . 6_665 101.4(4) yes
Zn7 Zn18 Zn18 . . 7_566 107.2(3) yes
Zn7 Zn18 Zn18 . . 8_656 101.4(4) yes
Zn7 Zn18 Zn18 . . 9_555 72.0(3) yes
Zn7 Zn18 Zn18 . . 10_665 72.0(3) yes
Zn7 Zn18 Zn18 . . 11_566 158.8(4) yes
Zn7 Zn18 Zn18 . . 12_656 158.8(4) yes
Zn7 Zn18 Zn19 . . . 89.7(7) yes
Zn7 Zn18 Zn19 . . 2_665 89.7(7) yes
Zn7 Zn18 Zn19 . . 3_566 122.1(9) yes
Zn7 Zn18 Zn19 . . 4_555 59.0(9) yes
Zn7 Zn18 Zn19 . . 5_656 122.1(9) yes
Zn7 Zn18 Zn19 . . 6_665 84.3(7) yes
Zn7 Zn18 Zn19 . . 7_566 173.4(13) yes
Zn7 Zn18 Zn19 . . 8_656 148.3(8) yes
Zn7 Zn18 Zn19 . . 9_555 75.6(15) yes
Zn7 Zn18 Zn19 . . 11_566 75.6(15) yes
Zn7 Zn18 Zn7 3_566 . 4_555 93.53(16) yes
Zn7 Zn18 Zn7 3_566 . 7_566 93.53(16) yes
Zn7 Zn18 Zn8 3_566 . 4_555 65.32(19) yes
Zn7 Zn18 Zn8 3_566 . 7_566 65.32(19) yes
Zn7 Zn18 Mg8 3_566 . 4_555 65.32(19) yes
Zn7 Zn18 Mg8 3_566 . 7_566 65.32(19) yes
Zn7 Zn18 Mg14 3_566 . 4_555 54.50(17) yes
Zn7 Zn18 Zn14 3_566 . 4_555 54.50(17) yes
Zn7 Zn18 Zn12 3_566 . 3_566 55.19(19) yes
Zn7 Zn18 Zn12 3_566 . 14_556 55.19(19) yes
Zn7 Zn18 Mg12 3_566 . 3_566 55.19(19) yes
Zn7 Zn18 Mg12 3_566 . 14_556 55.19(19) yes
Zn7 Zn18 Zn17 3_566 . . 133.9(7) yes
Zn7 Zn18 Zn17 3_566 . 3_566 91.7(9) yes
Zn7 Zn18 Zn17 3_566 . 4_555 146.0(6) yes
Zn7 Zn18 Zn17 3_566 . 5_656 119.8(5) yes
Zn7 Zn18 Zn17 3_566 . 7_566 87.5(7) yes
Zn7 Zn18 Zn17 3_566 . 8_656 110.8(5) yes
Zn7 Zn18 Zn17 3_566 . 9_555 142.9(6) yes
Zn7 Zn18 Zn17 3_566 . 11_566 77.3(11) yes
Zn7 Zn18 Zn17 3_566 . 13_666 119.8(5) yes
Zn7 Zn18 Zn17 3_566 . 14_556 91.7(9) yes
Zn7 Zn18 Zn17 3_566 . 16_666 110.8(5) yes
Zn7 Zn18 Zn17 3_566 . 17_565 133.9(7) yes
Zn7 Zn18 Zn17 3_566 . 18_556 87.5(7) yes
Zn7 Zn18 Zn17 3_566 . 20_565 146.0(6) yes
Zn7 Zn18 Zn17 3_566 . 22_556 77.3(11) yes
Zn7 Zn18 Zn17 3_566 . 24_565 142.9(6) yes
Zn7 Zn18 Zn18 3_566 . 3_566 137.5(9) yes
Zn7 Zn18 Zn18 3_566 . 4_555 127.4(3) yes
Zn7 Zn18 Zn18 3_566 . 6_665 122.0(3) yes
Zn7 Zn18 Zn18 3_566 . 7_566 127.4(3) yes
Zn7 Zn18 Zn18 3_566 . 8_656 122.0(3) yes
Zn7 Zn18 Zn18 3_566 . 9_555 172.3(3) yes
Zn7 Zn18 Zn18 3_566 . 10_665 172.3(3) yes
Zn7 Zn18 Zn18 3_566 . 11_566 93.7(5) yes
Zn7 Zn18 Zn18 3_566 . 12_656 93.7(5) yes
Zn7 Zn18 Zn19 3_566 . . 139.9(7) yes
Zn7 Zn18 Zn19 3_566 . 2_665 139.9(7) yes
Zn7 Zn18 Zn19 3_566 . 3_566 111.5(8) yes
Zn7 Zn18 Zn19 3_566 . 4_555 164.6(10) yes
Zn7 Zn18 Zn19 3_566 . 5_656 111.5(8) yes
Zn7 Zn18 Zn19 3_566 . 6_665 170.2(7) yes
Zn7 Zn18 Zn19 3_566 . 7_566 81.0(13) yes
Zn7 Zn18 Zn19 3_566 . 8_656 106.1(8) yes
Zn7 Zn18 Zn19 3_566 . 9_555 115.4(18) yes
Zn7 Zn18 Zn19 3_566 . 11_566 115.4(18) yes
Zn7 Zn18 Zn7 4_555 . 7_566 166.8(4) yes
Zn7 Zn18 Zn8 4_555 . 4_555 49.80(8) yes
Zn7 Zn18 Zn8 4_555 . 7_566 124.5(2) yes
Zn7 Zn18 Mg8 4_555 . 4_555 49.80(8) yes
Zn7 Zn18 Mg8 4_555 . 7_566 124.5(2) yes
Zn7 Zn18 Mg14 4_555 . 4_555 87.53(13) yes
Zn7 Zn18 Zn14 4_555 . 4_555 87.53(13) yes
Zn7 Zn18 Zn12 4_555 . 3_566 144.9(4) yes
Zn7 Zn18 Zn12 4_555 . 14_556 46.71(4) yes
Zn7 Zn18 Mg12 4_555 . 3_566 144.9(4) yes
Zn7 Zn18 Mg12 4_555 . 14_556 46.71(4) yes
Zn7 Zn18 Zn17 4_555 . . 41.4(6) yes
Zn7 Zn18 Zn17 4_555 . 3_566 153.9(9) yes
Zn7 Zn18 Zn17 4_555 . 4_555 53.9(6) yes
Zn7 Zn18 Zn17 4_555 . 5_656 69.3(4) yes
Zn7 Zn18 Zn17 4_555 . 7_566 137.0(8) yes
Zn7 Zn18 Zn17 4_555 . 8_656 71.3(5) yes
Zn7 Zn18 Zn17 4_555 . 9_555 56.3(5) yes
Zn7 Zn18 Zn17 4_555 . 11_566 138.6(10) yes
Zn7 Zn18 Zn17 4_555 . 13_666 116.2(4) yes
Zn7 Zn18 Zn17 4_555 . 14_556 36.8(8) yes
Zn7 Zn18 Zn17 4_555 . 16_666 116.3(5) yes
Zn7 Zn18 Zn17 4_555 . 17_565 128.9(7) yes
Zn7 Zn18 Zn17 4_555 . 18_556 54.5(7) yes
Zn7 Zn18 Zn17 4_555 . 20_565 116.7(7) yes
Zn7 Zn18 Zn17 4_555 . 22_556 54.1(9) yes
Zn7 Zn18 Zn17 4_555 . 24_565 112.6(7) yes
Zn7 Zn18 Zn18 4_555 . 3_566 83.6(2) yes
Zn7 Zn18 Zn18 4_555 . 4_555 51.51(19) yes
Zn7 Zn18 Zn18 4_555 . 6_665 140.1(4) yes
Zn7 Zn18 Zn18 4_555 . 7_566 129.8(3) yes
Zn7 Zn18 Zn18 4_555 . 8_656 40.1(3) yes
Zn7 Zn18 Zn18 4_555 . 9_555 93.4(3) yes
Zn7 Zn18 Zn18 4_555 . 10_665 79.0(3) yes
Zn7 Zn18 Zn18 4_555 . 11_566 86.5(3) yes
Zn7 Zn18 Zn18 4_555 . 12_656 104.1(3) yes
Zn7 Zn18 Zn19 4_555 . . 50.8(6) yes
Zn7 Zn18 Zn19 4_555 . 2_665 125.3(7) yes
Zn7 Zn18 Zn19 4_555 . 3_566 134.4(6) yes
Zn7 Zn18 Zn19 4_555 . 4_555 85.1(2) yes
Zn7 Zn18 Zn19 4_555 . 5_656 51.9(6) yes
Zn7 Zn18 Zn19 4_555 . 6_665 87.47(18) yes
Zn7 Zn18 Zn19 4_555 . 7_566 96.05(18) yes
Zn7 Zn18 Zn19 4_555 . 8_656 94.36(15) yes
Zn7 Zn18 Zn19 4_555 . 9_555 22.1(16) yes
Zn7 Zn18 Zn19 4_555 . 11_566 147.9(15) yes
Zn7 Zn18 Zn8 7_566 . 4_555 124.5(2) yes
Zn7 Zn18 Zn8 7_566 . 7_566 49.80(8) yes
Zn7 Zn18 Mg8 7_566 . 4_555 124.5(2) yes
Zn7 Zn18 Mg8 7_566 . 7_566 49.80(8) yes
Zn7 Zn18 Mg14 7_566 . 4_555 87.53(13) yes
Zn7 Zn18 Zn14 7_566 . 4_555 87.53(13) yes
Zn7 Zn18 Zn12 7_566 . 3_566 46.71(4) yes
Zn7 Zn18 Zn12 7_566 . 14_556 144.9(4) yes
Zn7 Zn18 Mg12 7_566 . 3_566 46.71(4) yes
Zn7 Zn18 Mg12 7_566 . 14_556 144.9(4) yes
Zn7 Zn18 Zn17 7_566 . . 128.9(7) yes
Zn7 Zn18 Zn17 7_566 . 3_566 36.8(8) yes
Zn7 Zn18 Zn17 7_566 . 4_555 116.7(7) yes
Zn7 Zn18 Zn17 7_566 . 5_656 116.2(4) yes
Zn7 Zn18 Zn17 7_566 . 7_566 54.5(7) yes
Zn7 Zn18 Zn17 7_566 . 8_656 116.3(5) yes
Zn7 Zn18 Zn17 7_566 . 9_555 112.6(7) yes
Zn7 Zn18 Zn17 7_566 . 11_566 54.1(9) yes
Zn7 Zn18 Zn17 7_566 . 13_666 69.3(4) yes
Zn7 Zn18 Zn17 7_566 . 14_556 153.9(9) yes
Zn7 Zn18 Zn17 7_566 . 16_666 71.3(5) yes
Zn7 Zn18 Zn17 7_566 . 17_565 41.4(6) yes
Zn7 Zn18 Zn17 7_566 . 18_556 137.0(8) yes
Zn7 Zn18 Zn17 7_566 . 20_565 53.9(6) yes
Zn7 Zn18 Zn17 7_566 . 22_556 138.6(10) yes
Zn7 Zn18 Zn17 7_566 . 24_565 56.3(5) yes
Zn7 Zn18 Zn18 7_566 . 3_566 83.6(2) yes
Zn7 Zn18 Zn18 7_566 . 4_555 129.8(3) yes
Zn7 Zn18 Zn18 7_566 . 6_665 40.1(3) yes
Zn7 Zn18 Zn18 7_566 . 7_566 51.51(19) yes
Zn7 Zn18 Zn18 7_566 . 8_656 140.1(4) yes
Zn7 Zn18 Zn18 7_566 . 9_555 79.0(3) yes
Zn7 Zn18 Zn18 7_566 . 10_665 93.4(3) yes
Zn7 Zn18 Zn18 7_566 . 11_566 104.1(3) yes
Zn7 Zn18 Zn18 7_566 . 12_656 86.5(3) yes
Zn7 Zn18 Zn19 7_566 . . 125.3(7) yes
Zn7 Zn18 Zn19 7_566 . 2_665 50.8(6) yes
Zn7 Zn18 Zn19 7_566 . 3_566 51.9(6) yes
Zn7 Zn18 Zn19 7_566 . 4_555 85.1(2) yes
Zn7 Zn18 Zn19 7_566 . 5_656 134.4(6) yes
Zn7 Zn18 Zn19 7_566 . 6_665 87.47(18) yes
Zn7 Zn18 Zn19 7_566 . 7_566 96.05(18) yes
Zn7 Zn18 Zn19 7_566 . 8_656 94.36(15) yes
Zn7 Zn18 Zn19 7_566 . 9_555 147.9(15) yes
Zn7 Zn18 Zn19 7_566 . 11_566 22.1(16) yes
Zn8 Zn18 Zn8 4_555 . 7_566 75.2(2) yes
Zn8 Zn18 Mg8 4_555 . 4_555 0 yes
Zn8 Zn18 Mg8 4_555 . 7_566 75.2(2) yes
Zn8 Zn18 Mg14 4_555 . 4_555 37.73(11) yes
Zn8 Zn18 Zn14 4_555 . 4_555 37.73(11) yes
Zn8 Zn18 Zn12 4_555 . 3_566 115.9(3) yes
Zn8 Zn18 Zn12 4_555 . 14_556 60.96(13) yes
Zn8 Zn18 Mg12 4_555 . 3_566 115.9(3) yes
Zn8 Zn18 Mg12 4_555 . 14_556 60.96(13) yes
Zn8 Zn18 Zn17 4_555 . . 74.7(8) yes
Zn8 Zn18 Zn17 4_555 . 3_566 151.9(10) yes
Zn8 Zn18 Zn17 4_555 . 4_555 84.0(5) yes
Zn8 Zn18 Zn17 4_555 . 5_656 118.8(4) yes
Zn8 Zn18 Zn17 4_555 . 7_566 152.8(8) yes
Zn8 Zn18 Zn17 4_555 . 8_656 119.2(5) yes
Zn8 Zn18 Zn17 4_555 . 9_555 78.0(6) yes
Zn8 Zn18 Zn17 4_555 . 11_566 142.6(12) yes
Zn8 Zn18 Zn17 4_555 . 13_666 166.0(4) yes
Zn8 Zn18 Zn17 4_555 . 14_556 80.8(9) yes
Zn8 Zn18 Zn17 4_555 . 16_666 163.1(5) yes
Zn8 Zn18 Zn17 4_555 . 17_565 125.6(8) yes
Zn8 Zn18 Zn17 4_555 . 18_556 94.8(6) yes
Zn8 Zn18 Zn17 4_555 . 20_565 122.2(7) yes
Zn8 Zn18 Zn17 4_555 . 22_556 88.5(8) yes
Zn8 Zn18 Zn17 4_555 . 24_565 111.7(8) yes
Zn8 Zn18 Zn18 4_555 . 3_566 81.6(6) yes
Zn8 Zn18 Zn18 4_555 . 4_555 100.8(2) yes
Zn8 Zn18 Zn18 4_555 . 6_665 158.3(5) yes
Zn8 Zn18 Zn18 4_555 . 7_566 164.2(5) yes
Zn8 Zn18 Zn18 4_555 . 8_656 89.3(3) yes
Zn8 Zn18 Zn18 4_555 . 9_555 117.4(4) yes
Zn8 Zn18 Zn18 4_555 . 10_665 107.8(4) yes
Zn8 Zn18 Zn18 4_555 . 11_566 126.7(4) yes
Zn8 Zn18 Zn18 4_555 . 12_656 141.7(5) yes
Zn8 Zn18 Zn19 4_555 . . 95.1(5) yes
Zn8 Zn18 Zn19 4_555 . 2_665 146.2(9) yes
Zn8 Zn18 Zn19 4_555 . 3_566 175.6(6) yes
Zn8 Zn18 Zn19 4_555 . 4_555 102.9(8) yes
Zn8 Zn18 Zn19 4_555 . 5_656 100.9(6) yes
Zn8 Zn18 Zn19 4_555 . 6_665 121.8(5) yes
Zn8 Zn18 Zn19 4_555 . 7_566 126.9(9) yes
Zn8 Zn18 Zn19 4_555 . 8_656 139.7(3) yes
Zn8 Zn18 Zn19 4_555 . 9_555 63(2) yes
Zn8 Zn18 Zn19 4_555 . 11_566 129.1(19) yes
Zn8 Zn18 Mg8 7_566 . 4_555 75.2(2) yes
Zn8 Zn18 Mg8 7_566 . 7_566 0 yes
Zn8 Zn18 Mg14 7_566 . 4_555 37.73(11) yes
Zn8 Zn18 Zn14 7_566 . 4_555 37.73(11) yes
Zn8 Zn18 Zn12 7_566 . 3_566 60.96(13) yes
Zn8 Zn18 Zn12 7_566 . 14_556 115.9(3) yes
Zn8 Zn18 Mg12 7_566 . 3_566 60.96(13) yes
Zn8 Zn18 Mg12 7_566 . 14_556 115.9(3) yes
Zn8 Zn18 Zn17 7_566 . . 125.6(8) yes
Zn8 Zn18 Zn17 7_566 . 3_566 80.8(9) yes
Zn8 Zn18 Zn17 7_566 . 4_555 122.2(7) yes
Zn8 Zn18 Zn17 7_566 . 5_656 166.0(4) yes
Zn8 Zn18 Zn17 7_566 . 7_566 94.8(6) yes
Zn8 Zn18 Zn17 7_566 . 8_656 163.1(5) yes
Zn8 Zn18 Zn17 7_566 . 9_555 111.7(8) yes
Zn8 Zn18 Zn17 7_566 . 11_566 88.5(8) yes
Zn8 Zn18 Zn17 7_566 . 13_666 118.8(4) yes
Zn8 Zn18 Zn17 7_566 . 14_556 151.9(10) yes
Zn8 Zn18 Zn17 7_566 . 16_666 119.2(5) yes
Zn8 Zn18 Zn17 7_566 . 17_565 74.7(8) yes
Zn8 Zn18 Zn17 7_566 . 18_556 152.8(8) yes
Zn8 Zn18 Zn17 7_566 . 20_565 84.0(5) yes
Zn8 Zn18 Zn17 7_566 . 22_556 142.6(12) yes
Zn8 Zn18 Zn17 7_566 . 24_565 78.0(6) yes
Zn8 Zn18 Zn18 7_566 . 3_566 81.6(6) yes
Zn8 Zn18 Zn18 7_566 . 4_555 164.2(5) yes
Zn8 Zn18 Zn18 7_566 . 6_665 89.3(3) yes
Zn8 Zn18 Zn18 7_566 . 7_566 100.8(2) yes
Zn8 Zn18 Zn18 7_566 . 8_656 158.3(5) yes
Zn8 Zn18 Zn18 7_566 . 9_555 107.8(4) yes
Zn8 Zn18 Zn18 7_566 . 10_665 117.4(4) yes
Zn8 Zn18 Zn18 7_566 . 11_566 141.7(5) yes
Zn8 Zn18 Zn18 7_566 . 12_656 126.7(4) yes
Zn8 Zn18 Zn19 7_566 . . 146.2(9) yes
Zn8 Zn18 Zn19 7_566 . 2_665 95.1(5) yes
Zn8 Zn18 Zn19 7_566 . 3_566 100.9(6) yes
Zn8 Zn18 Zn19 7_566 . 4_555 102.9(8) yes
Zn8 Zn18 Zn19 7_566 . 5_656 175.6(6) yes
Zn8 Zn18 Zn19 7_566 . 6_665 121.8(5) yes
Zn8 Zn18 Zn19 7_566 . 7_566 126.9(9) yes
Zn8 Zn18 Zn19 7_566 . 8_656 139.7(3) yes
Zn8 Zn18 Zn19 7_566 . 9_555 129.1(19) yes
Zn8 Zn18 Zn19 7_566 . 11_566 63(2) yes
Mg8 Zn18 Mg8 4_555 . 7_566 75.2(2) yes
Mg8 Zn18 Mg14 4_555 . 4_555 37.73(11) yes
Mg8 Zn18 Zn14 4_555 . 4_555 37.73(11) yes
Mg8 Zn18 Zn12 4_555 . 3_566 115.9(3) yes
Mg8 Zn18 Zn12 4_555 . 14_556 60.96(13) yes
Mg8 Zn18 Mg12 4_555 . 3_566 115.9(3) yes
Mg8 Zn18 Mg12 4_555 . 14_556 60.96(13) yes
Mg8 Zn18 Zn17 4_555 . . 74.7(8) yes
Mg8 Zn18 Zn17 4_555 . 3_566 151.9(10) yes
Mg8 Zn18 Zn17 4_555 . 4_555 84.0(5) yes
Mg8 Zn18 Zn17 4_555 . 5_656 118.8(4) yes
Mg8 Zn18 Zn17 4_555 . 7_566 152.8(8) yes
Mg8 Zn18 Zn17 4_555 . 8_656 119.2(5) yes
Mg8 Zn18 Zn17 4_555 . 9_555 78.0(6) yes
Mg8 Zn18 Zn17 4_555 . 11_566 142.6(12) yes
Mg8 Zn18 Zn17 4_555 . 13_666 166.0(4) yes
Mg8 Zn18 Zn17 4_555 . 14_556 80.8(9) yes
Mg8 Zn18 Zn17 4_555 . 16_666 163.1(5) yes
Mg8 Zn18 Zn17 4_555 . 17_565 125.6(8) yes
Mg8 Zn18 Zn17 4_555 . 18_556 94.8(6) yes
Mg8 Zn18 Zn17 4_555 . 20_565 122.2(7) yes
Mg8 Zn18 Zn17 4_555 . 22_556 88.5(8) yes
Mg8 Zn18 Zn17 4_555 . 24_565 111.7(8) yes
Mg8 Zn18 Zn18 4_555 . 3_566 81.6(6) yes
Mg8 Zn18 Zn18 4_555 . 4_555 100.8(2) yes
Mg8 Zn18 Zn18 4_555 . 6_665 158.3(5) yes
Mg8 Zn18 Zn18 4_555 . 7_566 164.2(5) yes
Mg8 Zn18 Zn18 4_555 . 8_656 89.3(3) yes
Mg8 Zn18 Zn18 4_555 . 9_555 117.4(4) yes
Mg8 Zn18 Zn18 4_555 . 10_665 107.8(4) yes
Mg8 Zn18 Zn18 4_555 . 11_566 126.7(4) yes
Mg8 Zn18 Zn18 4_555 . 12_656 141.7(5) yes
Mg8 Zn18 Zn19 4_555 . . 95.1(5) yes
Mg8 Zn18 Zn19 4_555 . 2_665 146.2(9) yes
Mg8 Zn18 Zn19 4_555 . 3_566 175.6(6) yes
Mg8 Zn18 Zn19 4_555 . 4_555 102.9(8) yes
Mg8 Zn18 Zn19 4_555 . 5_656 100.9(6) yes
Mg8 Zn18 Zn19 4_555 . 6_665 121.8(5) yes
Mg8 Zn18 Zn19 4_555 . 7_566 126.9(9) yes
Mg8 Zn18 Zn19 4_555 . 8_656 139.7(3) yes
Mg8 Zn18 Zn19 4_555 . 9_555 63(2) yes
Mg8 Zn18 Zn19 4_555 . 11_566 129.1(19) yes
Mg8 Zn18 Mg14 7_566 . 4_555 37.73(11) yes
Mg8 Zn18 Zn14 7_566 . 4_555 37.73(11) yes
Mg8 Zn18 Zn12 7_566 . 3_566 60.96(13) yes
Mg8 Zn18 Zn12 7_566 . 14_556 115.9(3) yes
Mg8 Zn18 Mg12 7_566 . 3_566 60.96(13) yes
Mg8 Zn18 Mg12 7_566 . 14_556 115.9(3) yes
Mg8 Zn18 Zn17 7_566 . . 125.6(8) yes
Mg8 Zn18 Zn17 7_566 . 3_566 80.8(9) yes
Mg8 Zn18 Zn17 7_566 . 4_555 122.2(7) yes
Mg8 Zn18 Zn17 7_566 . 5_656 166.0(4) yes
Mg8 Zn18 Zn17 7_566 . 7_566 94.8(6) yes
Mg8 Zn18 Zn17 7_566 . 8_656 163.1(5) yes
Mg8 Zn18 Zn17 7_566 . 9_555 111.7(8) yes
Mg8 Zn18 Zn17 7_566 . 11_566 88.5(8) yes
Mg8 Zn18 Zn17 7_566 . 13_666 118.8(4) yes
Mg8 Zn18 Zn17 7_566 . 14_556 151.9(10) yes
Mg8 Zn18 Zn17 7_566 . 16_666 119.2(5) yes
Mg8 Zn18 Zn17 7_566 . 17_565 74.7(8) yes
Mg8 Zn18 Zn17 7_566 . 18_556 152.8(8) yes
Mg8 Zn18 Zn17 7_566 . 20_565 84.0(5) yes
Mg8 Zn18 Zn17 7_566 . 22_556 142.6(12) yes
Mg8 Zn18 Zn17 7_566 . 24_565 78.0(6) yes
Mg8 Zn18 Zn18 7_566 . 3_566 81.6(6) yes
Mg8 Zn18 Zn18 7_566 . 4_555 164.2(5) yes
Mg8 Zn18 Zn18 7_566 . 6_665 89.3(3) yes
Mg8 Zn18 Zn18 7_566 . 7_566 100.8(2) yes
Mg8 Zn18 Zn18 7_566 . 8_656 158.3(5) yes
Mg8 Zn18 Zn18 7_566 . 9_555 107.8(4) yes
Mg8 Zn18 Zn18 7_566 . 10_665 117.4(4) yes
Mg8 Zn18 Zn18 7_566 . 11_566 141.7(5) yes
Mg8 Zn18 Zn18 7_566 . 12_656 126.7(4) yes
Mg8 Zn18 Zn19 7_566 . . 146.2(9) yes
Mg8 Zn18 Zn19 7_566 . 2_665 95.1(5) yes
Mg8 Zn18 Zn19 7_566 . 3_566 100.9(6) yes
Mg8 Zn18 Zn19 7_566 . 4_555 102.9(8) yes
Mg8 Zn18 Zn19 7_566 . 5_656 175.6(6) yes
Mg8 Zn18 Zn19 7_566 . 6_665 121.8(5) yes
Mg8 Zn18 Zn19 7_566 . 7_566 126.9(9) yes
Mg8 Zn18 Zn19 7_566 . 8_656 139.7(3) yes
Mg8 Zn18 Zn19 7_566 . 9_555 129.1(19) yes
Mg8 Zn18 Zn19 7_566 . 11_566 63(2) yes
Mg14 Zn18 Zn14 4_555 . 4_555 0 yes
Mg14 Zn18 Zn12 4_555 . 3_566 85.85(18) yes
Mg14 Zn18 Zn12 4_555 . 14_556 85.85(18) yes
Mg14 Zn18 Mg12 4_555 . 3_566 85.85(18) yes
Mg14 Zn18 Mg12 4_555 . 14_556 85.85(18) yes
Mg14 Zn18 Zn17 4_555 . . 104.2(8) yes
Mg14 Zn18 Zn17 4_555 . 3_566 116.0(9) yes
Mg14 Zn18 Zn17 4_555 . 4_555 108.8(5) yes
Mg14 Zn18 Zn17 4_555 . 5_656 156.3(4) yes
Mg14 Zn18 Zn17 4_555 . 7_566 125.8(6) yes
Mg14 Zn18 Zn17 4_555 . 8_656 154.1(5) yes
Mg14 Zn18 Zn17 4_555 . 9_555 99.1(7) yes
Mg14 Zn18 Zn17 4_555 . 11_566 116.6(9) yes
Mg14 Zn18 Zn17 4_555 . 13_666 156.3(4) yes
Mg14 Zn18 Zn17 4_555 . 14_556 116.0(9) yes
Mg14 Zn18 Zn17 4_555 . 16_666 154.1(5) yes
Mg14 Zn18 Zn17 4_555 . 17_565 104.2(8) yes
Mg14 Zn18 Zn17 4_555 . 18_556 125.8(6) yes
Mg14 Zn18 Zn17 4_555 . 20_565 108.8(5) yes
Mg14 Zn18 Zn17 4_555 . 22_556 116.6(9) yes
Mg14 Zn18 Zn17 4_555 . 24_565 99.1(7) yes
Mg14 Zn18 Zn18 4_555 . 3_566 83.0(8) yes
Mg14 Zn18 Zn18 4_555 . 4_555 137.8(2) yes
Mg14 Zn18 Zn18 4_555 . 6_665 126.5(3) yes
Mg14 Zn18 Zn18 4_555 . 7_566 137.8(2) yes
Mg14 Zn18 Zn18 4_555 . 8_656 126.5(3) yes
Mg14 Zn18 Zn18 4_555 . 9_555 122.6(4) yes
Mg14 Zn18 Zn18 4_555 . 10_665 122.6(4) yes
Mg14 Zn18 Zn18 4_555 . 11_566 147.2(5) yes
Mg14 Zn18 Zn18 4_555 . 12_656 147.2(5) yes
Mg14 Zn18 Zn19 4_555 . . 127.9(6) yes
Mg14 Zn18 Zn19 4_555 . 2_665 127.9(6) yes
Mg14 Zn18 Zn19 4_555 . 3_566 138.1(6) yes
Mg14 Zn18 Zn19 4_555 . 4_555 110.1(10) yes
Mg14 Zn18 Zn19 4_555 . 5_656 138.1(6) yes
Mg14 Zn18 Zn19 4_555 . 6_665 135.3(7) yes
Mg14 Zn18 Zn19 4_555 . 7_566 135.5(13) yes
Mg14 Zn18 Zn19 4_555 . 8_656 160.6(8) yes
Mg14 Zn18 Zn19 4_555 . 9_555 98(2) yes
Mg14 Zn18 Zn19 4_555 . 11_566 98(2) yes
Zn14 Zn18 Zn12 4_555 . 3_566 85.85(18) yes
Zn14 Zn18 Zn12 4_555 . 14_556 85.85(18) yes
Zn14 Zn18 Mg12 4_555 . 3_566 85.85(18) yes
Zn14 Zn18 Mg12 4_555 . 14_556 85.85(18) yes
Zn14 Zn18 Zn17 4_555 . . 104.2(8) yes
Zn14 Zn18 Zn17 4_555 . 3_566 116.0(9) yes
Zn14 Zn18 Zn17 4_555 . 4_555 108.8(5) yes
Zn14 Zn18 Zn17 4_555 . 5_656 156.3(4) yes
Zn14 Zn18 Zn17 4_555 . 7_566 125.8(6) yes
Zn14 Zn18 Zn17 4_555 . 8_656 154.1(5) yes
Zn14 Zn18 Zn17 4_555 . 9_555 99.1(7) yes
Zn14 Zn18 Zn17 4_555 . 11_566 116.6(9) yes
Zn14 Zn18 Zn17 4_555 . 13_666 156.3(4) yes
Zn14 Zn18 Zn17 4_555 . 14_556 116.0(9) yes
Zn14 Zn18 Zn17 4_555 . 16_666 154.1(5) yes
Zn14 Zn18 Zn17 4_555 . 17_565 104.2(8) yes
Zn14 Zn18 Zn17 4_555 . 18_556 125.8(6) yes
Zn14 Zn18 Zn17 4_555 . 20_565 108.8(5) yes
Zn14 Zn18 Zn17 4_555 . 22_556 116.6(9) yes
Zn14 Zn18 Zn17 4_555 . 24_565 99.1(7) yes
Zn14 Zn18 Zn18 4_555 . 3_566 83.0(8) yes
Zn14 Zn18 Zn18 4_555 . 4_555 137.8(2) yes
Zn14 Zn18 Zn18 4_555 . 6_665 126.5(3) yes
Zn14 Zn18 Zn18 4_555 . 7_566 137.8(2) yes
Zn14 Zn18 Zn18 4_555 . 8_656 126.5(3) yes
Zn14 Zn18 Zn18 4_555 . 9_555 122.6(4) yes
Zn14 Zn18 Zn18 4_555 . 10_665 122.6(4) yes
Zn14 Zn18 Zn18 4_555 . 11_566 147.2(5) yes
Zn14 Zn18 Zn18 4_555 . 12_656 147.2(5) yes
Zn14 Zn18 Zn19 4_555 . . 127.9(6) yes
Zn14 Zn18 Zn19 4_555 . 2_665 127.9(6) yes
Zn14 Zn18 Zn19 4_555 . 3_566 138.1(6) yes
Zn14 Zn18 Zn19 4_555 . 4_555 110.1(10) yes
Zn14 Zn18 Zn19 4_555 . 5_656 138.1(6) yes
Zn14 Zn18 Zn19 4_555 . 6_665 135.3(7) yes
Zn14 Zn18 Zn19 4_555 . 7_566 135.5(13) yes
Zn14 Zn18 Zn19 4_555 . 8_656 160.6(8) yes
Zn14 Zn18 Zn19 4_555 . 9_555 98(2) yes
Zn14 Zn18 Zn19 4_555 . 11_566 98(2) yes
Zn12 Zn18 Zn12 3_566 . 14_556 98.4(3) yes
Zn12 Zn18 Mg12 3_566 . 3_566 0 yes
Zn12 Zn18 Mg12 3_566 . 14_556 98.4(3) yes
Zn12 Zn18 Zn17 3_566 . . 169.3(8) yes
Zn12 Zn18 Zn17 3_566 . 3_566 37.3(8) yes
Zn12 Zn18 Zn17 3_566 . 4_555 158.7(6) yes
Zn12 Zn18 Zn17 3_566 . 5_656 110.0(4) yes
Zn12 Zn18 Zn17 3_566 . 7_566 40.3(6) yes
Zn12 Zn18 Zn17 3_566 . 8_656 102.8(5) yes
Zn12 Zn18 Zn17 3_566 . 9_555 158.8(6) yes
Zn12 Zn18 Zn17 3_566 . 11_566 30.8(9) yes
Zn12 Zn18 Zn17 3_566 . 13_666 74.7(4) yes
Zn12 Zn18 Zn17 3_566 . 14_556 119.9(8) yes
Zn12 Zn18 Zn17 3_566 . 16_666 68.9(4) yes
Zn12 Zn18 Zn17 3_566 . 17_565 86.1(5) yes
Zn12 Zn18 Zn17 3_566 . 18_556 103.7(8) yes
Zn12 Zn18 Zn17 3_566 . 20_565 98.1(6) yes
Zn12 Zn18 Zn17 3_566 . 22_556 99.1(11) yes
Zn12 Zn18 Zn17 3_566 . 24_565 102.5(5) yes
Zn12 Zn18 Zn18 3_566 . 3_566 129.5(2) yes
Zn12 Zn18 Zn18 3_566 . 4_555 132.5(4) yes
Zn12 Zn18 Zn18 3_566 . 6_665 66.86(19) yes
Zn12 Zn18 Zn18 3_566 . 7_566 73.41(17) yes
Zn12 Zn18 Zn18 3_566 . 8_656 140.8(4) yes
Zn12 Zn18 Zn18 3_566 . 9_555 119.0(3) yes
Zn12 Zn18 Zn18 3_566 . 10_665 132.5(3) yes
Zn12 Zn18 Zn18 3_566 . 11_566 80.8(4) yes
Zn12 Zn18 Zn18 3_566 . 12_656 66.9(3) yes
Zn12 Zn18 Zn19 3_566 . . 146.3(6) yes
Zn12 Zn18 Zn19 3_566 . 2_665 84.8(7) yes
Zn12 Zn18 Zn19 3_566 . 3_566 60.0(7) yes
Zn12 Zn18 Zn19 3_566 . 4_555 129.4(2) yes
Zn12 Zn18 Zn19 3_566 . 5_656 120.2(9) yes
Zn12 Zn18 Zn19 3_566 . 6_665 120.5(3) yes
Zn12 Zn18 Zn19 3_566 . 7_566 66.2(7) yes
Zn12 Zn18 Zn19 3_566 . 8_656 81.5(5) yes
Zn12 Zn18 Zn19 3_566 . 9_555 164.7(13) yes
Zn12 Zn18 Zn19 3_566 . 11_566 67.2(13) yes
Zn12 Zn18 Mg12 14_556 . 3_566 98.4(3) yes
Zn12 Zn18 Mg12 14_556 . 14_556 0 yes
Zn12 Zn18 Zn17 14_556 . . 86.1(5) yes
Zn12 Zn18 Zn17 14_556 . 3_566 119.9(8) yes
Zn12 Zn18 Zn17 14_556 . 4_555 98.1(6) yes
Zn12 Zn18 Zn17 14_556 . 5_656 74.7(4) yes
Zn12 Zn18 Zn17 14_556 . 7_566 103.7(8) yes
Zn12 Zn18 Zn17 14_556 . 8_656 68.9(4) yes
Zn12 Zn18 Zn17 14_556 . 9_555 102.5(5) yes
Zn12 Zn18 Zn17 14_556 . 11_566 99.1(11) yes
Zn12 Zn18 Zn17 14_556 . 13_666 110.0(4) yes
Zn12 Zn18 Zn17 14_556 . 14_556 37.3(8) yes
Zn12 Zn18 Zn17 14_556 . 16_666 102.8(5) yes
Zn12 Zn18 Zn17 14_556 . 17_565 169.3(8) yes
Zn12 Zn18 Zn17 14_556 . 18_556 40.3(6) yes
Zn12 Zn18 Zn17 14_556 . 20_565 158.7(6) yes
Zn12 Zn18 Zn17 14_556 . 22_556 30.8(9) yes
Zn12 Zn18 Zn17 14_556 . 24_565 158.8(6) yes
Zn12 Zn18 Zn18 14_556 . 3_566 129.5(2) yes
Zn12 Zn18 Zn18 14_556 . 4_555 73.41(17) yes
Zn12 Zn18 Zn18 14_556 . 6_665 140.8(4) yes
Zn12 Zn18 Zn18 14_556 . 7_566 132.5(4) yes
Zn12 Zn18 Zn18 14_556 . 8_656 66.86(19) yes
Zn12 Zn18 Zn18 14_556 . 9_555 132.5(3) yes
Zn12 Zn18 Zn18 14_556 . 10_665 119.0(3) yes
Zn12 Zn18 Zn18 14_556 . 11_566 66.9(3) yes
Zn12 Zn18 Zn18 14_556 . 12_656 80.8(4) yes
Zn12 Zn18 Zn19 14_556 . . 84.8(7) yes
Zn12 Zn18 Zn19 14_556 . 2_665 146.3(6) yes
Zn12 Zn18 Zn19 14_556 . 3_566 120.2(9) yes
Zn12 Zn18 Zn19 14_556 . 4_555 129.4(2) yes
Zn12 Zn18 Zn19 14_556 . 5_656 60.0(7) yes
Zn12 Zn18 Zn19 14_556 . 6_665 120.5(3) yes
Zn12 Zn18 Zn19 14_556 . 7_566 66.2(7) yes
Zn12 Zn18 Zn19 14_556 . 8_656 81.5(5) yes
Zn12 Zn18 Zn19 14_556 . 9_555 67.2(13) yes
Zn12 Zn18 Zn19 14_556 . 11_566 164.7(13) yes
Mg12 Zn18 Mg12 3_566 . 14_556 98.4(3) yes
Mg12 Zn18 Zn17 3_566 . . 169.3(8) yes
Mg12 Zn18 Zn17 3_566 . 3_566 37.3(8) yes
Mg12 Zn18 Zn17 3_566 . 4_555 158.7(6) yes
Mg12 Zn18 Zn17 3_566 . 5_656 110.0(4) yes
Mg12 Zn18 Zn17 3_566 . 7_566 40.3(6) yes
Mg12 Zn18 Zn17 3_566 . 8_656 102.8(5) yes
Mg12 Zn18 Zn17 3_566 . 9_555 158.8(6) yes
Mg12 Zn18 Zn17 3_566 . 11_566 30.8(9) yes
Mg12 Zn18 Zn17 3_566 . 13_666 74.7(4) yes
Mg12 Zn18 Zn17 3_566 . 14_556 119.9(8) yes
Mg12 Zn18 Zn17 3_566 . 16_666 68.9(4) yes
Mg12 Zn18 Zn17 3_566 . 17_565 86.1(5) yes
Mg12 Zn18 Zn17 3_566 . 18_556 103.7(8) yes
Mg12 Zn18 Zn17 3_566 . 20_565 98.1(6) yes
Mg12 Zn18 Zn17 3_566 . 22_556 99.1(11) yes
Mg12 Zn18 Zn17 3_566 . 24_565 102.5(5) yes
Mg12 Zn18 Zn18 3_566 . 3_566 129.5(2) yes
Mg12 Zn18 Zn18 3_566 . 4_555 132.5(4) yes
Mg12 Zn18 Zn18 3_566 . 6_665 66.86(19) yes
Mg12 Zn18 Zn18 3_566 . 7_566 73.41(17) yes
Mg12 Zn18 Zn18 3_566 . 8_656 140.8(4) yes
Mg12 Zn18 Zn18 3_566 . 9_555 119.0(3) yes
Mg12 Zn18 Zn18 3_566 . 10_665 132.5(3) yes
Mg12 Zn18 Zn18 3_566 . 11_566 80.8(4) yes
Mg12 Zn18 Zn18 3_566 . 12_656 66.9(3) yes
Mg12 Zn18 Zn19 3_566 . . 146.3(6) yes
Mg12 Zn18 Zn19 3_566 . 2_665 84.8(7) yes
Mg12 Zn18 Zn19 3_566 . 3_566 60.0(7) yes
Mg12 Zn18 Zn19 3_566 . 4_555 129.4(2) yes
Mg12 Zn18 Zn19 3_566 . 5_656 120.2(9) yes
Mg12 Zn18 Zn19 3_566 . 6_665 120.5(3) yes
Mg12 Zn18 Zn19 3_566 . 7_566 66.2(7) yes
Mg12 Zn18 Zn19 3_566 . 8_656 81.5(5) yes
Mg12 Zn18 Zn19 3_566 . 9_555 164.7(13) yes
Mg12 Zn18 Zn19 3_566 . 11_566 67.2(13) yes
Mg12 Zn18 Zn17 14_556 . . 86.1(5) yes
Mg12 Zn18 Zn17 14_556 . 3_566 119.9(8) yes
Mg12 Zn18 Zn17 14_556 . 4_555 98.1(6) yes
Mg12 Zn18 Zn17 14_556 . 5_656 74.7(4) yes
Mg12 Zn18 Zn17 14_556 . 7_566 103.7(8) yes
Mg12 Zn18 Zn17 14_556 . 8_656 68.9(4) yes
Mg12 Zn18 Zn17 14_556 . 9_555 102.5(5) yes
Mg12 Zn18 Zn17 14_556 . 11_566 99.1(11) yes
Mg12 Zn18 Zn17 14_556 . 13_666 110.0(4) yes
Mg12 Zn18 Zn17 14_556 . 14_556 37.3(8) yes
Mg12 Zn18 Zn17 14_556 . 16_666 102.8(5) yes
Mg12 Zn18 Zn17 14_556 . 17_565 169.3(8) yes
Mg12 Zn18 Zn17 14_556 . 18_556 40.3(6) yes
Mg12 Zn18 Zn17 14_556 . 20_565 158.7(6) yes
Mg12 Zn18 Zn17 14_556 . 22_556 30.8(9) yes
Mg12 Zn18 Zn17 14_556 . 24_565 158.8(6) yes
Mg12 Zn18 Zn18 14_556 . 3_566 129.5(2) yes
Mg12 Zn18 Zn18 14_556 . 4_555 73.41(17) yes
Mg12 Zn18 Zn18 14_556 . 6_665 140.8(4) yes
Mg12 Zn18 Zn18 14_556 . 7_566 132.5(4) yes
Mg12 Zn18 Zn18 14_556 . 8_656 66.86(19) yes
Mg12 Zn18 Zn18 14_556 . 9_555 132.5(3) yes
Mg12 Zn18 Zn18 14_556 . 10_665 119.0(3) yes
Mg12 Zn18 Zn18 14_556 . 11_566 66.9(3) yes
Mg12 Zn18 Zn18 14_556 . 12_656 80.8(4) yes
Mg12 Zn18 Zn19 14_556 . . 84.8(7) yes
Mg12 Zn18 Zn19 14_556 . 2_665 146.3(6) yes
Mg12 Zn18 Zn19 14_556 . 3_566 120.2(9) yes
Mg12 Zn18 Zn19 14_556 . 4_555 129.4(2) yes
Mg12 Zn18 Zn19 14_556 . 5_656 60.0(7) yes
Mg12 Zn18 Zn19 14_556 . 6_665 120.5(3) yes
Mg12 Zn18 Zn19 14_556 . 7_566 66.2(7) yes
Mg12 Zn18 Zn19 14_556 . 8_656 81.5(5) yes
Mg12 Zn18 Zn19 14_556 . 9_555 67.2(13) yes
Mg12 Zn18 Zn19 14_556 . 11_566 164.7(13) yes
Zn17 Zn18 Zn17 . . 3_566 132.3(12) yes
Zn17 Zn18 Zn17 . . 4_555 12.5(8) yes
Zn17 Zn18 Zn17 . . 5_656 61.7(8) yes
Zn17 Zn18 Zn17 . . 7_566 129.3(10) yes
Zn17 Zn18 Zn17 . . 8_656 69.6(8) yes
Zn17 Zn18 Zn17 . . 9_555 17.5(8) yes
Zn17 Zn18 Zn17 . . 11_566 139.0(12) yes
Zn17 Zn18 Zn17 . . 13_666 94.7(8) yes
Zn17 Zn18 Zn17 . . 14_556 59.1(8) yes
Zn17 Zn18 Zn17 . . 16_666 100.7(9) yes
Zn17 Zn18 Zn17 . . 17_565 87.8(9) yes
Zn17 Zn18 Zn17 . . 18_556 73.6(9) yes
Zn17 Zn18 Zn17 . . 20_565 75.5(9) yes
Zn17 Zn18 Zn17 . . 22_556 79.8(11) yes
Zn17 Zn18 Zn17 . . 24_565 72.7(8) yes
Zn17 Zn18 Zn18 . . 3_566 50.0(6) yes
Zn17 Zn18 Zn18 . . 4_555 39.6(7) yes
Zn17 Zn18 Zn18 . . 6_665 103.6(8) yes
Zn17 Zn18 Zn18 . . 7_566 96.4(8) yes
Zn17 Zn18 Zn18 . . 8_656 33.4(6) yes
Zn17 Zn18 Zn18 . . 9_555 52.5(7) yes
Zn17 Zn18 Zn18 . . 10_665 38.4(7) yes
Zn17 Zn18 Zn18 . . 11_566 92.2(7) yes
Zn17 Zn18 Zn18 . . 12_656 104.6(8) yes
Zn17 Zn18 Zn19 . . . 24.0(9) yes
Zn17 Zn18 Zn19 . . 2_665 86.1(10) yes
Zn17 Zn18 Zn19 . . 3_566 109.4(10) yes
Zn17 Zn18 Zn19 . . 4_555 43.9(6) yes
Zn17 Zn18 Zn19 . . 5_656 54.0(10) yes
Zn17 Zn18 Zn19 . . 6_665 49.4(8) yes
Zn17 Zn18 Zn19 . . 7_566 107.4(11) yes
Zn17 Zn18 Zn19 . . 8_656 89.6(9) yes
Zn17 Zn18 Zn19 . . 9_555 19.4(16) yes
Zn17 Zn18 Zn19 . . 11_566 107.2(17) yes
Zn17 Zn18 Zn17 3_566 . 4_555 121.6(10) yes
Zn17 Zn18 Zn17 3_566 . 5_656 85.9(10) yes
Zn17 Zn18 Zn17 3_566 . 7_566 17.9(10) yes
Zn17 Zn18 Zn17 3_566 . 8_656 82.9(10) yes
Zn17 Zn18 Zn17 3_566 . 9_555 125.1(10) yes
Zn17 Zn18 Zn17 3_566 . 11_566 20.9(11) yes
Zn17 Zn18 Zn17 3_566 . 13_666 40.9(10) yes
Zn17 Zn18 Zn17 3_566 . 14_556 117.5(12) yes
Zn17 Zn18 Zn17 3_566 . 16_666 38.7(10) yes
Zn17 Zn18 Zn17 3_566 . 17_565 59.1(8) yes
Zn17 Zn18 Zn17 3_566 . 18_556 100.2(11) yes
Zn17 Zn18 Zn17 3_566 . 20_565 68.3(8) yes
Zn17 Zn18 Zn17 3_566 . 22_556 102.5(12) yes
Zn17 Zn18 Zn17 3_566 . 24_565 76.5(8) yes
Zn17 Zn18 Zn18 3_566 . 3_566 109.1(8) yes
Zn17 Zn18 Zn18 3_566 . 4_555 106.2(10) yes
Zn17 Zn18 Zn18 3_566 . 6_665 31.0(7) yes
Zn17 Zn18 Zn18 3_566 . 7_566 36.1(8) yes
Zn17 Zn18 Zn18 3_566 . 8_656 117.5(10) yes
Zn17 Zn18 Zn18 3_566 . 9_555 83.5(8) yes
Zn17 Zn18 Zn18 3_566 . 10_665 95.9(8) yes
Zn17 Zn18 Zn18 3_566 . 11_566 67.6(9) yes
Zn17 Zn18 Zn18 3_566 . 12_656 49.9(9) yes
Zn17 Zn18 Zn19 3_566 . . 113.0(11) yes
Zn17 Zn18 Zn19 3_566 . 2_665 49.4(10) yes
Zn17 Zn18 Zn19 3_566 . 3_566 23.7(11) yes
Zn17 Zn18 Zn19 3_566 . 4_555 96.3(9) yes
Zn17 Zn18 Zn19 3_566 . 5_656 102.6(11) yes
Zn17 Zn18 Zn19 3_566 . 6_665 83.2(9) yes
Zn17 Zn18 Zn19 3_566 . 7_566 59.6(8) yes
Zn17 Zn18 Zn19 3_566 . 8_656 59.6(9) yes
Zn17 Zn18 Zn19 3_566 . 9_555 145(2) yes
Zn17 Zn18 Zn19 3_566 . 11_566 45.2(13) yes
Zn17 Zn18 Zn17 4_555 . 5_656 62.0(5) yes
Zn17 Zn18 Zn17 4_555 . 7_566 121.9(8) yes
Zn17 Zn18 Zn17 4_555 . 8_656 70.8(6) yes
Zn17 Zn18 Zn17 4_555 . 9_555 10.8(8) yes
Zn17 Zn18 Zn17 4_555 . 11_566 132.3(11) yes
Zn17 Zn18 Zn17 4_555 . 13_666 87.1(6) yes
Zn17 Zn18 Zn17 4_555 . 14_556 68.3(8) yes
Zn17 Zn18 Zn17 4_555 . 16_666 94.3(6) yes
Zn17 Zn18 Zn17 4_555 . 17_565 75.5(9) yes
Zn17 Zn18 Zn17 4_555 . 18_556 80.7(9) yes
Zn17 Zn18 Zn17 4_555 . 20_565 63.1(9) yes
Zn17 Zn18 Zn17 4_555 . 22_556 88.2(12) yes
Zn17 Zn18 Zn17 4_555 . 24_565 60.8(9) yes
Zn17 Zn18 Zn18 4_555 . 3_566 41.9(7) yes
Zn17 Zn18 Zn18 4_555 . 4_555 42.0(5) yes
Zn17 Zn18 Zn18 4_555 . 6_665 91.9(6) yes
Zn17 Zn18 Zn18 4_555 . 7_566 85.5(6) yes
Zn17 Zn18 Zn18 4_555 . 8_656 39.3(5) yes
Zn17 Zn18 Zn18 4_555 . 9_555 40.1(6) yes
Zn17 Zn18 Zn18 4_555 . 10_665 26.2(6) yes
Zn17 Zn18 Zn18 4_555 . 11_566 93.4(5) yes
Zn17 Zn18 Zn18 4_555 . 12_656 102.7(5) yes
Zn17 Zn18 Zn19 4_555 . . 24.1(8) yes
Zn17 Zn18 Zn19 4_555 . 2_665 74.0(9) yes
Zn17 Zn18 Zn19 4_555 . 3_566 99.9(9) yes
Zn17 Zn18 Zn19 4_555 . 4_555 31.6(6) yes
Zn17 Zn18 Zn19 4_555 . 5_656 58.6(10) yes
Zn17 Zn18 Zn19 4_555 . 6_665 38.4(6) yes
Zn17 Zn18 Zn19 4_555 . 7_566 108.9(11) yes
Zn17 Zn18 Zn19 4_555 . 8_656 87.6(7) yes
Zn17 Zn18 Zn19 4_555 . 9_555 31.8(16) yes
Zn17 Zn18 Zn19 4_555 . 11_566 94.8(17) yes
Zn17 Zn18 Zn17 5_656 . 7_566 73.1(7) yes
Zn17 Zn18 Zn17 5_656 . 8_656 9.4(4) yes
Zn17 Zn18 Zn17 5_656 . 9_555 72.7(7) yes
Zn17 Zn18 Zn17 5_656 . 11_566 80.4(9) yes
Zn17 Zn18 Zn17 5_656 . 13_666 47.2(5) yes
Zn17 Zn18 Zn17 5_656 . 14_556 40.9(10) yes
Zn17 Zn18 Zn17 5_656 . 16_666 47.3(6) yes
Zn17 Zn18 Zn17 5_656 . 17_565 94.7(8) yes
Zn17 Zn18 Zn17 5_656 . 18_556 34.9(6) yes
Zn17 Zn18 Zn17 5_656 . 20_565 87.1(6) yes
Zn17 Zn18 Zn17 5_656 . 22_556 45.2(10) yes
Zn17 Zn18 Zn17 5_656 . 24_565 94.7(7) yes
Zn17 Zn18 Zn18 5_656 . 3_566 98.8(8) yes
Zn17 Zn18 Zn18 5_656 . 4_555 22.6(3) yes
Zn17 Zn18 Zn18 5_656 . 6_665 77.0(5) yes
Zn17 Zn18 Zn18 5_656 . 7_566 65.5(4) yes
Zn17 Zn18 Zn18 5_656 . 8_656 32.5(4) yes
Zn17 Zn18 Zn18 5_656 . 9_555 66.0(3) yes
Zn17 Zn18 Zn18 5_656 . 10_665 59.5(3) yes
Zn17 Zn18 Zn18 5_656 . 11_566 31.5(3) yes
Zn17 Zn18 Zn18 5_656 . 12_656 43.1(4) yes
Zn17 Zn18 Zn19 5_656 . . 38.4(7) yes
Zn17 Zn18 Zn19 5_656 . 2_665 72.7(6) yes
Zn17 Zn18 Zn19 5_656 . 3_566 65.2(7) yes
Zn17 Zn18 Zn19 5_656 . 4_555 74.1(9) yes
Zn17 Zn18 Zn19 5_656 . 5_656 18.2(7) yes
Zn17 Zn18 Zn19 5_656 . 6_665 51.6(6) yes
Zn17 Zn18 Zn19 5_656 . 7_566 46.9(11) yes
Zn17 Zn18 Zn19 5_656 . 8_656 28.6(5) yes
Zn17 Zn18 Zn19 5_656 . 9_555 62(2) yes
Zn17 Zn18 Zn19 5_656 . 11_566 105(2) yes
Zn17 Zn18 Zn17 7_566 . 8_656 68.3(8) yes
Zn17 Zn18 Zn17 7_566 . 9_555 128.9(9) yes
Zn17 Zn18 Zn17 7_566 . 11_566 10.4(11) yes
Zn17 Zn18 Zn17 7_566 . 13_666 34.9(6) yes
Zn17 Zn18 Zn17 7_566 . 14_556 100.2(11) yes
Zn17 Zn18 Zn17 7_566 . 16_666 28.7(7) yes
Zn17 Zn18 Zn17 7_566 . 17_565 73.6(9) yes
Zn17 Zn18 Zn17 7_566 . 18_556 82.6(11) yes
Zn17 Zn18 Zn17 7_566 . 20_565 80.7(9) yes
Zn17 Zn18 Zn17 7_566 . 22_556 84.5(12) yes
Zn17 Zn18 Zn17 7_566 . 24_565 90.2(9) yes
Zn17 Zn18 Zn18 7_566 . 3_566 122.6(9) yes
Zn17 Zn18 Zn18 7_566 . 4_555 95.1(7) yes
Zn17 Zn18 Zn18 7_566 . 6_665 41.4(7) yes
Zn17 Zn18 Zn18 7_566 . 7_566 41.4(6) yes
Zn17 Zn18 Zn18 7_566 . 8_656 105.6(7) yes
Zn17 Zn18 Zn18 7_566 . 9_555 89.6(7) yes
Zn17 Zn18 Zn18 7_566 . 10_665 99.3(6) yes
Zn17 Zn18 Zn18 7_566 . 11_566 50.6(8) yes
Zn17 Zn18 Zn18 7_566 . 12_656 33.1(7) yes
Zn17 Zn18 Zn19 7_566 . . 106.2(8) yes
Zn17 Zn18 Zn19 7_566 . 2_665 58.3(10) yes
Zn17 Zn18 Zn19 7_566 . 3_566 24.3(10) yes
Zn17 Zn18 Zn19 7_566 . 4_555 104.0(9) yes
Zn17 Zn18 Zn19 7_566 . 5_656 87.9(10) yes
Zn17 Zn18 Zn19 7_566 . 6_665 85.1(7) yes
Zn17 Zn18 Zn19 7_566 . 7_566 41.6(8) yes
Zn17 Zn18 Zn19 7_566 . 8_656 44.9(7) yes
Zn17 Zn18 Zn19 7_566 . 9_555 135(2) yes
Zn17 Zn18 Zn19 7_566 . 11_566 62.2(15) yes
Zn17 Zn18 Zn17 8_656 . 9_555 81.6(8) yes
Zn17 Zn18 Zn17 8_656 . 11_566 74.6(10) yes
Zn17 Zn18 Zn17 8_656 . 13_666 47.3(6) yes
Zn17 Zn18 Zn17 8_656 . 14_556 38.7(10) yes
Zn17 Zn18 Zn17 8_656 . 16_666 45.2(6) yes
Zn17 Zn18 Zn17 8_656 . 17_565 100.7(9) yes
Zn17 Zn18 Zn17 8_656 . 18_556 28.7(7) yes
Zn17 Zn18 Zn17 8_656 . 20_565 94.3(6) yes
Zn17 Zn18 Zn17 8_656 . 22_556 38.5(10) yes
Zn17 Zn18 Zn17 8_656 . 24_565 102.6(8) yes
Zn17 Zn18 Zn18 8_656 . 3_566 108.3(8) yes
Zn17 Zn18 Zn18 8_656 . 4_555 30.0(4) yes
Zn17 Zn18 Zn18 8_656 . 6_665 78.9(5) yes
Zn17 Zn18 Zn18 8_656 . 7_566 67.8(5) yes
Zn17 Zn18 Zn18 8_656 . 8_656 38.3(5) yes
Zn17 Zn18 Zn18 8_656 . 9_555 74.7(4) yes
Zn17 Zn18 Zn18 8_656 . 10_665 68.8(4) yes
Zn17 Zn18 Zn18 8_656 . 11_566 22.7(5) yes
Zn17 Zn18 Zn18 8_656 . 12_656 36.5(5) yes
Zn17 Zn18 Zn19 8_656 . . 46.9(8) yes
Zn17 Zn18 Zn19 8_656 . 2_665 77.6(6) yes
Zn17 Zn18 Zn19 8_656 . 3_566 64.4(8) yes
Zn17 Zn18 Zn19 8_656 . 4_555 83.3(9) yes
Zn17 Zn18 Zn19 8_656 . 5_656 19.7(8) yes
Zn17 Zn18 Zn19 8_656 . 6_665 60.3(6) yes
Zn17 Zn18 Zn19 8_656 . 7_566 38.1(10) yes
Zn17 Zn18 Zn19 8_656 . 8_656 23.5(5) yes
Zn17 Zn18 Zn19 8_656 . 9_555 67.8(19) yes
Zn17 Zn18 Zn19 8_656 . 11_566 108(2) yes
Zn17 Zn18 Zn17 9_555 . 11_566 139.2(12) yes
Zn17 Zn18 Zn17 9_555 . 13_666 94.7(7) yes
Zn17 Zn18 Zn17 9_555 . 14_556 76.5(8) yes
Zn17 Zn18 Zn17 9_555 . 16_666 102.6(8) yes
Zn17 Zn18 Zn17 9_555 . 17_565 72.7(8) yes
Zn17 Zn18 Zn17 9_555 . 18_556 90.2(9) yes
Zn17 Zn18 Zn17 9_555 . 20_565 60.8(9) yes
Zn17 Zn18 Zn17 9_555 . 22_556 97.0(12) yes
Zn17 Zn18 Zn17 9_555 . 24_565 56.4(8) yes
Zn17 Zn18 Zn18 9_555 . 3_566 32.7(7) yes
Zn17 Zn18 Zn18 9_555 . 4_555 52.6(7) yes
Zn17 Zn18 Zn18 9_555 . 6_665 94.2(7) yes
Zn17 Zn18 Zn18 9_555 . 7_566 89.7(6) yes
Zn17 Zn18 Zn18 9_555 . 8_656 49.0(6) yes
Zn17 Zn18 Zn18 9_555 . 9_555 41.6(6) yes
Zn17 Zn18 Zn18 9_555 . 10_665 29.8(6) yes
Zn17 Zn18 Zn18 9_555 . 11_566 104.2(7) yes
Zn17 Zn18 Zn18 9_555 . 12_656 112.9(7) yes
Zn17 Zn18 Zn19 9_555 . . 34.8(9) yes
Zn17 Zn18 Zn19 9_555 . 2_665 75.8(10) yes
Zn17 Zn18 Zn19 9_555 . 3_566 105.4(10) yes
Zn17 Zn18 Zn19 9_555 . 4_555 29.7(6) yes
Zn17 Zn18 Zn19 9_555 . 5_656 68.9(11) yes
Zn17 Zn18 Zn19 9_555 . 6_665 43.8(7) yes
Zn17 Zn18 Zn19 9_555 . 7_566 119.6(12) yes
Zn17 Zn18 Zn19 9_555 . 8_656 97.9(9) yes
Zn17 Zn18 Zn19 9_555 . 9_555 35.3(13) yes
Zn17 Zn18 Zn19 9_555 . 11_566 91.6(16) yes
Zn17 Zn18 Zn17 11_566 . 13_666 45.2(10) yes
Zn17 Zn18 Zn17 11_566 . 14_556 102.5(12) yes
Zn17 Zn18 Zn17 11_566 . 16_666 38.5(10) yes
Zn17 Zn18 Zn17 11_566 . 17_565 79.8(11) yes
Zn17 Zn18 Zn17 11_566 . 18_556 84.5(12) yes
Zn17 Zn18 Zn17 11_566 . 20_565 88.2(12) yes
Zn17 Zn18 Zn17 11_566 . 22_556 84.5(14) yes
Zn17 Zn18 Zn17 11_566 . 24_565 97.0(12) yes
Zn17 Zn18 Zn18 11_566 . 3_566 129.7(11) yes
Zn17 Zn18 Zn18 11_566 . 4_555 102.9(9) yes
Zn17 Zn18 Zn18 11_566 . 6_665 49.4(10) yes
Zn17 Zn18 Zn18 11_566 . 7_566 50.9(10) yes
Zn17 Zn18 Zn18 11_566 . 8_656 112.7(9) yes
Zn17 Zn18 Zn18 11_566 . 9_555 99.5(11) yes
Zn17 Zn18 Zn18 11_566 . 10_665 109.6(11) yes
Zn17 Zn18 Zn18 11_566 . 11_566 54.6(9) yes
Zn17 Zn18 Zn18 11_566 . 12_656 38.2(9) yes
Zn17 Zn18 Zn19 11_566 . . 115.5(11) yes
Zn17 Zn18 Zn19 11_566 . 2_665 67.1(13) yes
Zn17 Zn18 Zn19 11_566 . 3_566 34.2(13) yes
Zn17 Zn18 Zn19 11_566 . 4_555 113.5(12) yes
Zn17 Zn18 Zn19 11_566 . 5_656 93.7(12) yes
Zn17 Zn18 Zn19 11_566 . 6_665 95.5(11) yes
Zn17 Zn18 Zn19 11_566 . 7_566 42.9(9) yes
Zn17 Zn18 Zn19 11_566 . 8_656 51.8(9) yes
Zn17 Zn18 Zn19 11_566 . 9_555 142(2) yes
Zn17 Zn18 Zn19 11_566 . 11_566 65.9(14) yes
Zn17 Zn18 Zn17 13_666 . 14_556 85.9(10) yes
Zn17 Zn18 Zn17 13_666 . 16_666 9.4(4) yes
Zn17 Zn18 Zn17 13_666 . 17_565 61.7(8) yes
Zn17 Zn18 Zn17 13_666 . 18_556 73.1(7) yes
Zn17 Zn18 Zn17 13_666 . 20_565 62.0(5) yes
Zn17 Zn18 Zn17 13_666 . 22_556 80.4(9) yes
Zn17 Zn18 Zn17 13_666 . 24_565 72.7(7) yes
Zn17 Zn18 Zn18 13_666 . 3_566 98.8(8) yes
Zn17 Zn18 Zn18 13_666 . 4_555 65.5(4) yes
Zn17 Zn18 Zn18 13_666 . 6_665 32.5(4) yes
Zn17 Zn18 Zn18 13_666 . 7_566 22.6(3) yes
Zn17 Zn18 Zn18 13_666 . 8_656 77.0(5) yes
Zn17 Zn18 Zn18 13_666 . 9_555 59.5(3) yes
Zn17 Zn18 Zn18 13_666 . 10_665 66.0(3) yes
Zn17 Zn18 Zn18 13_666 . 11_566 43.1(4) yes
Zn17 Zn18 Zn18 13_666 . 12_656 31.5(3) yes
Zn17 Zn18 Zn19 13_666 . . 72.7(6) yes
Zn17 Zn18 Zn19 13_666 . 2_665 38.4(7) yes
Zn17 Zn18 Zn19 13_666 . 3_566 18.2(7) yes
Zn17 Zn18 Zn19 13_666 . 4_555 74.1(9) yes
Zn17 Zn18 Zn19 13_666 . 5_656 65.2(7) yes
Zn17 Zn18 Zn19 13_666 . 6_665 51.6(6) yes
Zn17 Zn18 Zn19 13_666 . 7_566 46.9(11) yes
Zn17 Zn18 Zn19 13_666 . 8_656 28.6(5) yes
Zn17 Zn18 Zn19 13_666 . 9_555 105(2) yes
Zn17 Zn18 Zn19 13_666 . 11_566 62(2) yes
Zn17 Zn18 Zn17 14_556 . 16_666 82.9(10) yes
Zn17 Zn18 Zn17 14_556 . 17_565 132.3(12) yes
Zn17 Zn18 Zn17 14_556 . 18_556 17.9(10) yes
Zn17 Zn18 Zn17 14_556 . 20_565 121.6(10) yes
Zn17 Zn18 Zn17 14_556 . 22_556 20.9(11) yes
Zn17 Zn18 Zn17 14_556 . 24_565 125.1(10) yes
Zn17 Zn18 Zn18 14_556 . 3_566 109.1(8) yes
Zn17 Zn18 Zn18 14_556 . 4_555 36.1(8) yes
Zn17 Zn18 Zn18 14_556 . 6_665 117.5(10) yes
Zn17 Zn18 Zn18 14_556 . 7_566 106.2(10) yes
Zn17 Zn18 Zn18 14_556 . 8_656 31.0(7) yes
Zn17 Zn18 Zn18 14_556 . 9_555 95.9(8) yes
Zn17 Zn18 Zn18 14_556 . 10_665 83.5(8) yes
Zn17 Zn18 Zn18 14_556 . 11_566 49.9(9) yes
Zn17 Zn18 Zn18 14_556 . 12_656 67.6(9) yes
Zn17 Zn18 Zn19 14_556 . . 49.4(10) yes
Zn17 Zn18 Zn19 14_556 . 2_665 113.0(11) yes
Zn17 Zn18 Zn19 14_556 . 3_566 102.6(11) yes
Zn17 Zn18 Zn19 14_556 . 4_555 96.3(9) yes
Zn17 Zn18 Zn19 14_556 . 5_656 23.7(11) yes
Zn17 Zn18 Zn19 14_556 . 6_665 83.2(9) yes
Zn17 Zn18 Zn19 14_556 . 7_566 59.6(8) yes
Zn17 Zn18 Zn19 14_556 . 8_656 59.6(9) yes
Zn17 Zn18 Zn19 14_556 . 9_555 45.2(13) yes
Zn17 Zn18 Zn19 14_556 . 11_566 145(2) yes
Zn17 Zn18 Zn17 16_666 . 17_565 69.6(8) yes
Zn17 Zn18 Zn17 16_666 . 18_556 68.3(8) yes
Zn17 Zn18 Zn17 16_666 . 20_565 70.8(6) yes
Zn17 Zn18 Zn17 16_666 . 22_556 74.6(10) yes
Zn17 Zn18 Zn17 16_666 . 24_565 81.6(8) yes
Zn17 Zn18 Zn18 16_666 . 3_566 108.3(8) yes
Zn17 Zn18 Zn18 16_666 . 4_555 67.8(5) yes
Zn17 Zn18 Zn18 16_666 . 6_665 38.3(5) yes
Zn17 Zn18 Zn18 16_666 . 7_566 30.0(4) yes
Zn17 Zn18 Zn18 16_666 . 8_656 78.9(5) yes
Zn17 Zn18 Zn18 16_666 . 9_555 68.8(4) yes
Zn17 Zn18 Zn18 16_666 . 10_665 74.7(4) yes
Zn17 Zn18 Zn18 16_666 . 11_566 36.5(5) yes
Zn17 Zn18 Zn18 16_666 . 12_656 22.7(5) yes
Zn17 Zn18 Zn19 16_666 . . 77.6(6) yes
Zn17 Zn18 Zn19 16_666 . 2_665 46.9(8) yes
Zn17 Zn18 Zn19 16_666 . 3_566 19.7(8) yes
Zn17 Zn18 Zn19 16_666 . 4_555 83.3(9) yes
Zn17 Zn18 Zn19 16_666 . 5_656 64.4(8) yes
Zn17 Zn18 Zn19 16_666 . 6_665 60.3(6) yes
Zn17 Zn18 Zn19 16_666 . 7_566 38.1(10) yes
Zn17 Zn18 Zn19 16_666 . 8_656 23.5(5) yes
Zn17 Zn18 Zn19 16_666 . 9_555 108(2) yes
Zn17 Zn18 Zn19 16_666 . 11_566 67.8(19) yes
Zn17 Zn18 Zn17 17_565 . 18_556 129.3(10) yes
Zn17 Zn18 Zn17 17_565 . 20_565 12.5(8) yes
Zn17 Zn18 Zn17 17_565 . 22_556 139.0(12) yes
Zn17 Zn18 Zn17 17_565 . 24_565 17.5(8) yes
Zn17 Zn18 Zn18 17_565 . 3_566 50.0(6) yes
Zn17 Zn18 Zn18 17_565 . 4_555 96.4(8) yes
Zn17 Zn18 Zn18 17_565 . 6_665 33.4(6) yes
Zn17 Zn18 Zn18 17_565 . 7_566 39.6(7) yes
Zn17 Zn18 Zn18 17_565 . 8_656 103.6(8) yes
Zn17 Zn18 Zn18 17_565 . 9_555 38.4(7) yes
Zn17 Zn18 Zn18 17_565 . 10_665 52.5(7) yes
Zn17 Zn18 Zn18 17_565 . 11_566 104.6(8) yes
Zn17 Zn18 Zn18 17_565 . 12_656 92.2(7) yes
Zn17 Zn18 Zn19 17_565 . . 86.1(10) yes
Zn17 Zn18 Zn19 17_565 . 2_665 24.0(9) yes
Zn17 Zn18 Zn19 17_565 . 3_566 54.0(10) yes
Zn17 Zn18 Zn19 17_565 . 4_555 43.9(6) yes
Zn17 Zn18 Zn19 17_565 . 5_656 109.4(10) yes
Zn17 Zn18 Zn19 17_565 . 6_665 49.4(8) yes
Zn17 Zn18 Zn19 17_565 . 7_566 107.4(11) yes
Zn17 Zn18 Zn19 17_565 . 8_656 89.6(9) yes
Zn17 Zn18 Zn19 17_565 . 9_555 107.2(17) yes
Zn17 Zn18 Zn19 17_565 . 11_566 19.4(16) yes
Zn17 Zn18 Zn17 18_556 . 20_565 121.9(8) yes
Zn17 Zn18 Zn17 18_556 . 22_556 10.4(11) yes
Zn17 Zn18 Zn17 18_556 . 24_565 128.9(9) yes
Zn17 Zn18 Zn18 18_556 . 3_566 122.6(9) yes
Zn17 Zn18 Zn18 18_556 . 4_555 41.4(6) yes
Zn17 Zn18 Zn18 18_556 . 6_665 105.6(7) yes
Zn17 Zn18 Zn18 18_556 . 7_566 95.1(7) yes
Zn17 Zn18 Zn18 18_556 . 8_656 41.4(7) yes
Zn17 Zn18 Zn18 18_556 . 9_555 99.3(6) yes
Zn17 Zn18 Zn18 18_556 . 10_665 89.6(7) yes
Zn17 Zn18 Zn18 18_556 . 11_566 33.1(7) yes
Zn17 Zn18 Zn18 18_556 . 12_656 50.6(8) yes
Zn17 Zn18 Zn19 18_556 . . 58.3(10) yes
Zn17 Zn18 Zn19 18_556 . 2_665 106.2(8) yes
Zn17 Zn18 Zn19 18_556 . 3_566 87.9(10) yes
Zn17 Zn18 Zn19 18_556 . 4_555 104.0(9) yes
Zn17 Zn18 Zn19 18_556 . 5_656 24.3(10) yes
Zn17 Zn18 Zn19 18_556 . 6_665 85.1(7) yes
Zn17 Zn18 Zn19 18_556 . 7_566 41.6(8) yes
Zn17 Zn18 Zn19 18_556 . 8_656 44.9(7) yes
Zn17 Zn18 Zn19 18_556 . 9_555 62.2(15) yes
Zn17 Zn18 Zn19 18_556 . 11_566 135(2) yes
Zn17 Zn18 Zn17 20_565 . 22_556 132.3(11) yes
Zn17 Zn18 Zn17 20_565 . 24_565 10.8(8) yes
Zn17 Zn18 Zn18 20_565 . 3_566 41.9(7) yes
Zn17 Zn18 Zn18 20_565 . 4_555 85.5(6) yes
Zn17 Zn18 Zn18 20_565 . 6_665 39.3(5) yes
Zn17 Zn18 Zn18 20_565 . 7_566 42.0(5) yes
Zn17 Zn18 Zn18 20_565 . 8_656 91.9(6) yes
Zn17 Zn18 Zn18 20_565 . 9_555 26.2(6) yes
Zn17 Zn18 Zn18 20_565 . 10_665 40.1(6) yes
Zn17 Zn18 Zn18 20_565 . 11_566 102.7(5) yes
Zn17 Zn18 Zn18 20_565 . 12_656 93.4(5) yes
Zn17 Zn18 Zn19 20_565 . . 74.0(9) yes
Zn17 Zn18 Zn19 20_565 . 2_665 24.1(8) yes
Zn17 Zn18 Zn19 20_565 . 3_566 58.6(10) yes
Zn17 Zn18 Zn19 20_565 . 4_555 31.6(6) yes
Zn17 Zn18 Zn19 20_565 . 5_656 99.9(9) yes
Zn17 Zn18 Zn19 20_565 . 6_665 38.4(6) yes
Zn17 Zn18 Zn19 20_565 . 7_566 108.9(11) yes
Zn17 Zn18 Zn19 20_565 . 8_656 87.6(7) yes
Zn17 Zn18 Zn19 20_565 . 9_555 94.8(17) yes
Zn17 Zn18 Zn19 20_565 . 11_566 31.8(16) yes
Zn17 Zn18 Zn17 22_556 . 24_565 139.2(12) yes
Zn17 Zn18 Zn18 22_556 . 3_566 129.7(11) yes
Zn17 Zn18 Zn18 22_556 . 4_555 50.9(10) yes
Zn17 Zn18 Zn18 22_556 . 6_665 112.7(9) yes
Zn17 Zn18 Zn18 22_556 . 7_566 102.9(9) yes
Zn17 Zn18 Zn18 22_556 . 8_656 49.4(10) yes
Zn17 Zn18 Zn18 22_556 . 9_555 109.6(11) yes
Zn17 Zn18 Zn18 22_556 . 10_665 99.5(11) yes
Zn17 Zn18 Zn18 22_556 . 11_566 38.2(9) yes
Zn17 Zn18 Zn18 22_556 . 12_656 54.6(9) yes
Zn17 Zn18 Zn19 22_556 . . 67.1(13) yes
Zn17 Zn18 Zn19 22_556 . 2_665 115.5(11) yes
Zn17 Zn18 Zn19 22_556 . 3_566 93.7(12) yes
Zn17 Zn18 Zn19 22_556 . 4_555 113.5(12) yes
Zn17 Zn18 Zn19 22_556 . 5_656 34.2(13) yes
Zn17 Zn18 Zn19 22_556 . 6_665 95.5(11) yes
Zn17 Zn18 Zn19 22_556 . 7_566 42.9(9) yes
Zn17 Zn18 Zn19 22_556 . 8_656 51.8(9) yes
Zn17 Zn18 Zn19 22_556 . 9_555 65.9(14) yes
Zn17 Zn18 Zn19 22_556 . 11_566 142(2) yes
Zn17 Zn18 Zn18 24_565 . 3_566 32.7(7) yes
Zn17 Zn18 Zn18 24_565 . 4_555 89.7(6) yes
Zn17 Zn18 Zn18 24_565 . 6_665 49.0(6) yes
Zn17 Zn18 Zn18 24_565 . 7_566 52.6(7) yes
Zn17 Zn18 Zn18 24_565 . 8_656 94.2(7) yes
Zn17 Zn18 Zn18 24_565 . 9_555 29.8(6) yes
Zn17 Zn18 Zn18 24_565 . 10_665 41.6(6) yes
Zn17 Zn18 Zn18 24_565 . 11_566 112.9(7) yes
Zn17 Zn18 Zn18 24_565 . 12_656 104.2(7) yes
Zn17 Zn18 Zn19 24_565 . . 75.8(10) yes
Zn17 Zn18 Zn19 24_565 . 2_665 34.8(9) yes
Zn17 Zn18 Zn19 24_565 . 3_566 68.9(11) yes
Zn17 Zn18 Zn19 24_565 . 4_555 29.7(6) yes
Zn17 Zn18 Zn19 24_565 . 5_656 105.4(10) yes
Zn17 Zn18 Zn19 24_565 . 6_665 43.8(7) yes
Zn17 Zn18 Zn19 24_565 . 7_566 119.6(12) yes
Zn17 Zn18 Zn19 24_565 . 8_656 97.9(9) yes
Zn17 Zn18 Zn19 24_565 . 9_555 91.6(16) yes
Zn17 Zn18 Zn19 24_565 . 11_566 35.3(13) yes
Zn18 Zn18 Zn18 3_566 . 4_555 82.7(6) yes
Zn18 Zn18 Zn18 3_566 . 6_665 81.2(5) yes
Zn18 Zn18 Zn18 3_566 . 7_566 82.7(6) yes
Zn18 Zn18 Zn18 3_566 . 8_656 81.2(5) yes
Zn18 Zn18 Zn18 3_566 . 9_555 40.4(7) yes
Zn18 Zn18 Zn18 3_566 . 10_665 40.4(7) yes
Zn18 Zn18 Zn18 3_566 . 11_566 128.1(9) yes
Zn18 Zn18 Zn18 3_566 . 12_656 128.1(9) yes
Zn18 Zn18 Zn19 3_566 . . 64.9(9) yes
Zn18 Zn18 Zn19 3_566 . 2_665 64.9(9) yes
Zn18 Zn18 Zn19 3_566 . 3_566 99.9(10) yes
Zn18 Zn18 Zn19 3_566 . 4_555 27.1(11) yes
Zn18 Zn18 Zn19 3_566 . 5_656 99.9(10) yes
Zn18 Zn18 Zn19 3_566 . 6_665 52.3(9) yes
Zn18 Zn18 Zn19 3_566 . 7_566 141.4(15) yes
Zn18 Zn18 Zn19 3_566 . 8_656 116.3(10) yes
Zn18 Zn18 Zn19 3_566 . 9_555 65.8(12) yes
Zn18 Zn18 Zn19 3_566 . 11_566 65.8(12) yes
Zn18 Zn18 Zn18 4_555 . 6_665 90 yes
Zn18 Zn18 Zn18 4_555 . 7_566 78.9(3) yes
Zn18 Zn18 Zn18 4_555 . 8_656 11.5(3) yes
Zn18 Zn18 Zn18 4_555 . 9_555 60.0(3) yes
Zn18 Zn18 Zn18 4_555 . 10_665 48.6(2) yes
Zn18 Zn18 Zn18 4_555 . 11_566 52.6(3) yes
Zn18 Zn18 Zn18 4_555 . 12_656 65.7(3) yes
Zn18 Zn18 Zn19 4_555 . . 18.0(7) yes
Zn18 Zn18 Zn19 4_555 . 2_665 79.8(6) yes
Zn18 Zn18 Zn19 4_555 . 3_566 83.5(6) yes
Zn18 Zn18 Zn19 4_555 . 4_555 62.7(7) yes
Zn18 Zn18 Zn19 4_555 . 5_656 17.3(8) yes
Zn18 Zn18 Zn19 4_555 . 6_665 47.1(3) yes
Zn18 Zn18 Zn19 4_555 . 7_566 67.9(9) yes
Zn18 Zn18 Zn19 4_555 . 8_656 51.2(4) yes
Zn18 Zn18 Zn19 4_555 . 9_555 40(2) yes
Zn18 Zn18 Zn19 4_555 . 11_566 112(2) yes
Zn18 Zn18 Zn18 6_665 . 7_566 11.5(3) yes
Zn18 Zn18 Zn18 6_665 . 8_656 100.9(4) yes
Zn18 Zn18 Zn18 6_665 . 9_555 52.6(3) yes
Zn18 Zn18 Zn18 6_665 . 10_665 65.7(3) yes
Zn18 Zn18 Zn18 6_665 . 11_566 74.7(4) yes
Zn18 Zn18 Zn18 6_665 . 12_656 60.0(3) yes
Zn18 Zn18 Zn19 6_665 . . 89.5(6) yes
Zn18 Zn18 Zn19 6_665 . 2_665 18.4(7) yes
Zn18 Zn18 Zn19 6_665 . 3_566 20.7(8) yes
Zn18 Zn18 Zn19 6_665 . 4_555 65.3(5) yes
Zn18 Zn18 Zn19 6_665 . 5_656 95.0(6) yes
Zn18 Zn18 Zn19 6_665 . 6_665 54.4(3) yes
Zn18 Zn18 Zn19 6_665 . 7_566 74.6(8) yes
Zn18 Zn18 Zn19 6_665 . 8_656 61.0(4) yes
Zn18 Zn18 Zn19 6_665 . 9_555 121(2) yes
Zn18 Zn18 Zn19 6_665 . 11_566 29.9(19) yes
Zn18 Zn18 Zn18 7_566 . 8_656 90 yes
Zn18 Zn18 Zn18 7_566 . 9_555 48.6(2) yes
Zn18 Zn18 Zn18 7_566 . 10_665 60.0(3) yes
Zn18 Zn18 Zn18 7_566 . 11_566 65.7(3) yes
Zn18 Zn18 Zn18 7_566 . 12_656 52.6(3) yes
Zn18 Zn18 Zn19 7_566 . . 79.8(6) yes
Zn18 Zn18 Zn19 7_566 . 2_665 18.0(7) yes
Zn18 Zn18 Zn19 7_566 . 3_566 17.3(8) yes
Zn18 Zn18 Zn19 7_566 . 4_555 62.7(7) yes
Zn18 Zn18 Zn19 7_566 . 5_656 83.5(6) yes
Zn18 Zn18 Zn19 7_566 . 6_665 47.1(3) yes
Zn18 Zn18 Zn19 7_566 . 7_566 67.9(9) yes
Zn18 Zn18 Zn19 7_566 . 8_656 51.2(4) yes
Zn18 Zn18 Zn19 7_566 . 9_555 112(2) yes
Zn18 Zn18 Zn19 7_566 . 11_566 40(2) yes
Zn18 Zn18 Zn18 8_656 . 9_555 65.7(3) yes
Zn18 Zn18 Zn18 8_656 . 10_665 52.6(3) yes
Zn18 Zn18 Zn18 8_656 . 11_566 60.0(3) yes
Zn18 Zn18 Zn18 8_656 . 12_656 74.7(4) yes
Zn18 Zn18 Zn19 8_656 . . 18.4(7) yes
Zn18 Zn18 Zn19 8_656 . 2_665 89.5(6) yes
Zn18 Zn18 Zn19 8_656 . 3_566 95.0(6) yes
Zn18 Zn18 Zn19 8_656 . 4_555 65.3(5) yes
Zn18 Zn18 Zn19 8_656 . 5_656 20.7(8) yes
Zn18 Zn18 Zn19 8_656 . 6_665 54.4(3) yes
Zn18 Zn18 Zn19 8_656 . 7_566 74.6(8) yes
Zn18 Zn18 Zn19 8_656 . 8_656 61.0(4) yes
Zn18 Zn18 Zn19 8_656 . 9_555 29.9(19) yes
Zn18 Zn18 Zn19 8_656 . 11_566 121(2) yes
Zn18 Zn18 Zn18 9_555 . 10_665 14.5(3) yes
Zn18 Zn18 Zn18 9_555 . 11_566 90 yes
Zn18 Zn18 Zn18 9_555 . 12_656 87.8(3) yes
Zn18 Zn18 Zn19 9_555 . . 47.8(7) yes
Zn18 Zn18 Zn19 9_555 . 2_665 34.3(8) yes
Zn18 Zn18 Zn19 9_555 . 3_566 65.4(8) yes
Zn18 Zn18 Zn19 9_555 . 4_555 14.7(8) yes
Zn18 Zn18 Zn19 9_555 . 5_656 75.6(8) yes
Zn18 Zn18 Zn19 9_555 . 6_665 14.4(5) yes
Zn18 Zn18 Zn19 9_555 . 7_566 101.5(12) yes
Zn18 Zn18 Zn19 9_555 . 8_656 76.6(7) yes
Zn18 Zn18 Zn19 9_555 . 9_555 71.4(17) yes
Zn18 Zn18 Zn19 9_555 . 11_566 57.0(18) yes
Zn18 Zn18 Zn18 10_665 . 11_566 87.8(3) yes
Zn18 Zn18 Zn18 10_665 . 12_656 90 yes
Zn18 Zn18 Zn19 10_665 . . 34.3(8) yes
Zn18 Zn18 Zn19 10_665 . 2_665 47.8(7) yes
Zn18 Zn18 Zn19 10_665 . 3_566 75.6(8) yes
Zn18 Zn18 Zn19 10_665 . 4_555 14.7(8) yes
Zn18 Zn18 Zn19 10_665 . 5_656 65.4(8) yes
Zn18 Zn18 Zn19 10_665 . 6_665 14.4(5) yes
Zn18 Zn18 Zn19 10_665 . 7_566 101.5(12) yes
Zn18 Zn18 Zn19 10_665 . 8_656 76.6(7) yes
Zn18 Zn18 Zn19 10_665 . 9_555 57.0(18) yes
Zn18 Zn18 Zn19 10_665 . 11_566 71.4(17) yes
Zn18 Zn18 Zn18 11_566 . 12_656 17.7(4) yes
Zn18 Zn18 Zn19 11_566 . . 69.6(7) yes
Zn18 Zn18 Zn19 11_566 . 2_665 80.7(6) yes
Zn18 Zn18 Zn19 11_566 . 3_566 55.5(8) yes
Zn18 Zn18 Zn19 11_566 . 4_555 101.5(9) yes
Zn18 Zn18 Zn19 11_566 . 5_656 39.7(8) yes
Zn18 Zn18 Zn19 11_566 . 6_665 76.5(6) yes
Zn18 Zn18 Zn19 11_566 . 7_566 15.5(10) yes
Zn18 Zn18 Zn19 11_566 . 8_656 15.1(6) yes
Zn18 Zn18 Zn19 11_566 . 9_555 88.4(17) yes
Zn18 Zn18 Zn19 11_566 . 11_566 104.2(18) yes
Zn18 Zn18 Zn19 12_656 . . 80.7(6) yes
Zn18 Zn18 Zn19 12_656 . 2_665 69.6(7) yes
Zn18 Zn18 Zn19 12_656 . 3_566 39.7(8) yes
Zn18 Zn18 Zn19 12_656 . 4_555 101.5(9) yes
Zn18 Zn18 Zn19 12_656 . 5_656 55.5(8) yes
Zn18 Zn18 Zn19 12_656 . 6_665 76.5(6) yes
Zn18 Zn18 Zn19 12_656 . 7_566 15.5(10) yes
Zn18 Zn18 Zn19 12_656 . 8_656 15.1(6) yes
Zn18 Zn18 Zn19 12_656 . 9_555 104.2(18) yes
Zn18 Zn18 Zn19 12_656 . 11_566 88.4(17) yes
Zn19 Zn18 Zn19 . . 2_665 75.0(9) yes
Zn19 Zn18 Zn19 . . 3_566 89.3(8) yes
Zn19 Zn18 Zn19 . . 4_555 46.9(9) yes
Zn19 Zn18 Zn19 . . 5_656 35.0(11) yes
Zn19 Zn18 Zn19 . . 6_665 37.8(6) yes
Zn19 Zn18 Zn19 . . 7_566 85.1(12) yes
Zn19 Zn18 Zn19 . . 8_656 65.6(8) yes
Zn19 Zn18 Zn19 . . 9_555 33(2) yes
Zn19 Zn18 Zn19 . . 11_566 104(2) yes
Zn19 Zn18 Zn19 2_665 . 3_566 35.0(11) yes
Zn19 Zn18 Zn19 2_665 . 4_555 46.9(9) yes
Zn19 Zn18 Zn19 2_665 . 5_656 89.3(8) yes
Zn19 Zn18 Zn19 2_665 . 6_665 37.8(6) yes
Zn19 Zn18 Zn19 2_665 . 7_566 85.1(12) yes
Zn19 Zn18 Zn19 2_665 . 8_656 65.6(8) yes
Zn19 Zn18 Zn19 2_665 . 9_555 104(2) yes
Zn19 Zn18 Zn19 2_665 . 11_566 33(2) yes
Zn19 Zn18 Zn19 3_566 . 4_555 79.7(11) yes
Zn19 Zn18 Zn19 3_566 . 5_656 83.0(8) yes
Zn19 Zn18 Zn19 3_566 . 6_665 61.8(8) yes
Zn19 Zn18 Zn19 3_566 . 7_566 54.0(11) yes
Zn19 Zn18 Zn19 3_566 . 8_656 43.2(7) yes
Zn19 Zn18 Zn19 3_566 . 9_555 122(2) yes
Zn19 Zn18 Zn19 3_566 . 11_566 48.8(19) yes
Zn19 Zn18 Zn19 4_555 . 5_656 79.7(11) yes
Zn19 Zn18 Zn19 4_555 . 6_665 25.2(11) yes
Zn19 Zn18 Zn19 4_555 . 7_566 114.4(16) yes
Zn19 Zn18 Zn19 4_555 . 8_656 89.3(11) yes
Zn19 Zn18 Zn19 4_555 . 9_555 63.3(15) yes
Zn19 Zn18 Zn19 4_555 . 11_566 63.3(15) yes
Zn19 Zn18 Zn19 5_656 . 6_665 61.8(8) yes
Zn19 Zn18 Zn19 5_656 . 7_566 54.0(11) yes
Zn19 Zn18 Zn19 5_656 . 8_656 43.2(7) yes
Zn19 Zn18 Zn19 5_656 . 9_555 48.8(19) yes
Zn19 Zn18 Zn19 5_656 . 11_566 122(2) yes
Zn19 Zn18 Zn19 6_665 . 7_566 89.1(14) yes
Zn19 Zn18 Zn19 6_665 . 8_656 64.0(9) yes
Zn19 Zn18 Zn19 6_665 . 9_555 66.5(19) yes
Zn19 Zn18 Zn19 6_665 . 11_566 66.5(19) yes
Zn19 Zn18 Zn19 7_566 . 8_656 25.1(14) yes
Zn19 Zn18 Zn19 7_566 . 9_555 101.7(16) yes
Zn19 Zn18 Zn19 7_566 . 11_566 101.7(16) yes
Zn19 Zn18 Zn19 8_656 . 9_555 90.8(19) yes
Zn19 Zn18 Zn19 8_656 . 11_566 90.8(19) yes
Zn19 Zn18 Zn19 9_555 . 11_566 126(2) yes
Zn7 Zn19 Zn7 4_555 . 8_656 94.4(11) yes
Zn7 Zn19 Zn7 4_555 . 9_555 103.6(10) yes
Zn7 Zn19 Zn8 4_555 . 9_555 61.5(7) yes
Zn7 Zn19 Zn8 4_555 . 12_656 50.7(6) yes
Zn7 Zn19 Mg8 4_555 . 9_555 61.5(7) yes
Zn7 Zn19 Mg8 4_555 . 12_656 50.7(6) yes
Zn7 Zn19 Mg14 4_555 . 9_555 48.4(5) yes
Zn7 Zn19 Zn14 4_555 . 9_555 48.4(5) yes
Zn7 Zn19 Zn12 4_555 . . 55.0(3) yes
Zn7 Zn19 Zn12 4_555 . 15_655 128.7(12) yes
Zn7 Zn19 Mg12 4_555 . . 55.0(3) yes
Zn7 Zn19 Mg12 4_555 . 15_655 128.7(12) yes
Zn7 Zn19 Zn17 4_555 . . 58.0(13) yes
Zn7 Zn19 Zn17 4_555 . 2_665 147.6(11) yes
Zn7 Zn19 Zn17 4_555 . 4_555 80.0(13) yes
Zn7 Zn19 Zn17 4_555 . 5_656 105.9(15) yes
Zn7 Zn19 Zn17 4_555 . 6_665 147.0(9) yes
Zn7 Zn19 Zn17 4_555 . 8_656 96.9(13) yes
Zn7 Zn19 Zn17 4_555 . 9_555 76.1(8) yes
Zn7 Zn19 Zn17 4_555 . 10_665 156.1(11) yes
Zn7 Zn19 Zn17 4_555 . 12_656 109.9(14) yes
Zn7 Zn19 Zn17 4_555 . 14_556 55.2(8) yes
Zn7 Zn19 Zn17 4_555 . 15_655 152(2) yes
Zn7 Zn19 Zn17 4_555 . 17_565 107.5(6) yes
Zn7 Zn19 Zn17 4_555 . 18_556 64.7(8) yes
Zn7 Zn19 Zn17 4_555 . 19_655 164(3) yes
Zn7 Zn19 Zn17 4_555 . 20_565 114.5(5) yes
Zn7 Zn19 Zn17 4_555 . 22_556 63.9(7) yes
Zn7 Zn19 Zn17 4_555 . 23_655 170.5(16) yes
Zn7 Zn19 Zn17 4_555 . 24_565 103.6(5) yes
Zn7 Zn19 Zn18 4_555 . . 75.6(5) yes
Zn7 Zn19 Zn18 4_555 . 2_665 137.2(15) yes
Zn7 Zn19 Zn18 4_555 . 3_566 79.4(4) yes
Zn7 Zn19 Zn18 4_555 . 4_555 85.2(19) yes
Zn7 Zn19 Zn18 4_555 . 5_656 152.4(16) yes
Zn7 Zn19 Zn18 4_555 . 8_656 46.8(13) yes
Zn7 Zn19 Zn18 4_555 . 9_555 132.8(5) yes
Zn7 Zn19 Zn18 4_555 . 10_665 131.6(7) yes
Zn7 Zn19 Zn18 4_555 . 11_566 89.9(10) yes
Zn7 Zn19 Zn18 4_555 . 12_656 97.6(10) yes
Zn7 Zn19 Zn19 4_555 . 2_665 127.5(7) yes
Zn7 Zn19 Zn19 4_555 . 4_555 109.8(10) yes
Zn7 Zn19 Zn19 4_555 . 5_656 72.4(12) yes
Zn7 Zn19 Zn19 4_555 . 6_665 155.7(13) yes
Zn7 Zn19 Zn19 4_555 . 7_566 84.1(9) yes
Zn7 Zn19 Zn19 4_555 . 8_656 106.1(13) yes
Zn7 Zn19 Zn19 4_555 . 9_555 62.8(11) yes
Zn7 Zn19 Zn19 4_555 . 10_665 143.7(14) yes
Zn7 Zn19 Zn19 4_555 . 11_566 90.6(8) yes
Zn7 Zn19 Zn19 4_555 . 12_656 137.8(18) yes
Zn7 Zn19 Zn7 8_656 . 9_555 103.6(10) yes
Zn7 Zn19 Zn8 8_656 . 9_555 61.5(7) yes
Zn7 Zn19 Zn8 8_656 . 12_656 50.7(6) yes
Zn7 Zn19 Mg8 8_656 . 9_555 61.5(7) yes
Zn7 Zn19 Mg8 8_656 . 12_656 50.7(6) yes
Zn7 Zn19 Mg14 8_656 . 9_555 48.4(5) yes
Zn7 Zn19 Zn14 8_656 . 9_555 48.4(5) yes
Zn7 Zn19 Zn12 8_656 . . 128.7(12) yes
Zn7 Zn19 Zn12 8_656 . 15_655 55.0(3) yes
Zn7 Zn19 Mg12 8_656 . . 128.7(12) yes
Zn7 Zn19 Mg12 8_656 . 15_655 55.0(3) yes
Zn7 Zn19 Zn17 8_656 . . 152(2) yes
Zn7 Zn19 Zn17 8_656 . 2_665 107.5(6) yes
Zn7 Zn19 Zn17 8_656 . 4_555 164(3) yes
Zn7 Zn19 Zn17 8_656 . 5_656 55.2(8) yes
Zn7 Zn19 Zn17 8_656 . 6_665 114.5(5) yes
Zn7 Zn19 Zn17 8_656 . 8_656 64.7(8) yes
Zn7 Zn19 Zn17 8_656 . 9_555 170.5(16) yes
Zn7 Zn19 Zn17 8_656 . 10_665 103.6(5) yes
Zn7 Zn19 Zn17 8_656 . 12_656 63.9(7) yes
Zn7 Zn19 Zn17 8_656 . 14_556 105.9(15) yes
Zn7 Zn19 Zn17 8_656 . 15_655 58.0(13) yes
Zn7 Zn19 Zn17 8_656 . 17_565 147.6(11) yes
Zn7 Zn19 Zn17 8_656 . 18_556 96.9(13) yes
Zn7 Zn19 Zn17 8_656 . 19_655 80.0(13) yes
Zn7 Zn19 Zn17 8_656 . 20_565 147.0(9) yes
Zn7 Zn19 Zn17 8_656 . 22_556 109.9(14) yes
Zn7 Zn19 Zn17 8_656 . 23_655 76.1(8) yes
Zn7 Zn19 Zn17 8_656 . 24_565 156.1(11) yes
Zn7 Zn19 Zn18 8_656 . . 137.2(15) yes
Zn7 Zn19 Zn18 8_656 . 2_665 75.6(5) yes
Zn7 Zn19 Zn18 8_656 . 3_566 152.4(16) yes
Zn7 Zn19 Zn18 8_656 . 4_555 46.8(13) yes
Zn7 Zn19 Zn18 8_656 . 5_656 79.4(4) yes
Zn7 Zn19 Zn18 8_656 . 8_656 85.2(19) yes
Zn7 Zn19 Zn18 8_656 . 9_555 132.8(5) yes
Zn7 Zn19 Zn18 8_656 . 10_665 131.6(7) yes
Zn7 Zn19 Zn18 8_656 . 11_566 89.9(10) yes
Zn7 Zn19 Zn18 8_656 . 12_656 97.6(10) yes
Zn7 Zn19 Zn19 8_656 . 2_665 127.5(7) yes
Zn7 Zn19 Zn19 8_656 . 4_555 155.7(13) yes
Zn7 Zn19 Zn19 8_656 . 5_656 72.4(12) yes
Zn7 Zn19 Zn19 8_656 . 6_665 109.8(10) yes
Zn7 Zn19 Zn19 8_656 . 7_566 106.1(13) yes
Zn7 Zn19 Zn19 8_656 . 8_656 84.1(9) yes
Zn7 Zn19 Zn19 8_656 . 9_555 137.8(18) yes
Zn7 Zn19 Zn19 8_656 . 10_665 90.6(8) yes
Zn7 Zn19 Zn19 8_656 . 11_566 143.7(14) yes
Zn7 Zn19 Zn19 8_656 . 12_656 62.8(11) yes
Zn7 Zn19 Zn8 9_555 . 9_555 65.0(9) yes
Zn7 Zn19 Zn8 9_555 . 12_656 131.6(12) yes
Zn7 Zn19 Mg8 9_555 . 9_555 65.0(9) yes
Zn7 Zn19 Mg8 9_555 . 12_656 131.6(12) yes
Zn7 Zn19 Mg14 9_555 . 9_555 98.0(10) yes
Zn7 Zn19 Zn14 9_555 . 9_555 98.0(10) yes
Zn7 Zn19 Zn12 9_555 . . 56.4(6) yes
Zn7 Zn19 Zn12 9_555 . 15_655 56.4(6) yes
Zn7 Zn19 Mg12 9_555 . . 56.4(6) yes
Zn7 Zn19 Mg12 9_555 . 15_655 56.4(6) yes
Zn7 Zn19 Zn17 9_555 . . 87.7(18) yes
Zn7 Zn19 Zn17 9_555 . 2_665 94.2(10) yes
Zn7 Zn19 Zn17 9_555 . 4_555 64(2) yes
Zn7 Zn19 Zn17 9_555 . 5_656 144.6(9) yes
Zn7 Zn19 Zn17 9_555 . 6_665 85.5(10) yes
Zn7 Zn19 Zn17 9_555 . 8_656 157.3(6) yes
Zn7 Zn19 Zn17 9_555 . 9_555 78.5(16) yes
Zn7 Zn19 Zn17 9_555 . 10_665 87.4(11) yes
Zn7 Zn19 Zn17 9_555 . 12_656 144.8(9) yes
Zn7 Zn19 Zn17 9_555 . 14_556 144.6(9) yes
Zn7 Zn19 Zn17 9_555 . 15_655 87.7(18) yes
Zn7 Zn19 Zn17 9_555 . 17_565 94.2(10) yes
Zn7 Zn19 Zn17 9_555 . 18_556 157.3(6) yes
Zn7 Zn19 Zn17 9_555 . 19_655 64(2) yes
Zn7 Zn19 Zn17 9_555 . 20_565 85.5(10) yes
Zn7 Zn19 Zn17 9_555 . 22_556 144.8(9) yes
Zn7 Zn19 Zn17 9_555 . 23_655 78.5(16) yes
Zn7 Zn19 Zn17 9_555 . 24_565 87.4(11) yes
Zn7 Zn19 Zn18 9_555 . . 119.1(10) yes
Zn7 Zn19 Zn18 9_555 . 2_665 119.1(10) yes
Zn7 Zn19 Zn18 9_555 . 3_566 103.9(11) yes
Zn7 Zn19 Zn18 9_555 . 4_555 150.2(19) yes
Zn7 Zn19 Zn18 9_555 . 5_656 103.9(11) yes
Zn7 Zn19 Zn18 9_555 . 8_656 150.2(19) yes
Zn7 Zn19 Zn18 9_555 . 9_555 69.1(10) yes
Zn7 Zn19 Zn18 9_555 . 10_665 57.6(11) yes
Zn7 Zn19 Zn18 9_555 . 11_566 159.8(14) yes
Zn7 Zn19 Zn18 9_555 . 12_656 148.4(13) yes
Zn7 Zn19 Zn19 9_555 . 2_665 96.1(12) yes
Zn7 Zn19 Zn19 9_555 . 4_555 70.3(13) yes
Zn7 Zn19 Zn19 9_555 . 5_656 174(2) yes
Zn7 Zn19 Zn19 9_555 . 6_665 70.3(13) yes
Zn7 Zn19 Zn19 9_555 . 7_566 148.6(12) yes
Zn7 Zn19 Zn19 9_555 . 8_656 148.6(12) yes
Zn7 Zn19 Zn19 9_555 . 9_555 115.7(11) yes
Zn7 Zn19 Zn19 9_555 . 10_665 110.0(10) yes
Zn7 Zn19 Zn19 9_555 . 11_566 110.0(10) yes
Zn7 Zn19 Zn19 9_555 . 12_656 115.7(11) yes
Zn8 Zn19 Zn8 9_555 . 12_656 66.6(8) yes
Zn8 Zn19 Mg8 9_555 . 9_555 0 yes
Zn8 Zn19 Mg8 9_555 . 12_656 66.6(8) yes
Zn8 Zn19 Mg14 9_555 . 9_555 33.1(5) yes
Zn8 Zn19 Zn14 9_555 . 9_555 33.1(5) yes
Zn8 Zn19 Zn12 9_555 . . 67.5(7) yes
Zn8 Zn19 Zn12 9_555 . 15_655 67.5(7) yes
Zn8 Zn19 Mg12 9_555 . . 67.5(7) yes
Zn8 Zn19 Mg12 9_555 . 15_655 67.5(7) yes
Zn8 Zn19 Zn17 9_555 . . 102.8(17) yes
Zn8 Zn19 Zn17 9_555 . 2_665 150.4(11) yes
Zn8 Zn19 Zn17 9_555 . 4_555 103(2) yes
Zn8 Zn19 Zn17 9_555 . 5_656 114.0(14) yes
Zn8 Zn19 Zn17 9_555 . 6_665 146.2(14) yes
Zn8 Zn19 Zn17 9_555 . 8_656 118.7(15) yes
Zn8 Zn19 Zn17 9_555 . 9_555 112.3(14) yes
Zn8 Zn19 Zn17 9_555 . 10_665 141.5(12) yes
Zn8 Zn19 Zn17 9_555 . 12_656 123.3(12) yes
Zn8 Zn19 Zn17 9_555 . 14_556 114.0(14) yes
Zn8 Zn19 Zn17 9_555 . 15_655 102.8(17) yes
Zn8 Zn19 Zn17 9_555 . 17_565 150.4(11) yes
Zn8 Zn19 Zn17 9_555 . 18_556 118.7(15) yes
Zn8 Zn19 Zn17 9_555 . 19_655 103(2) yes
Zn8 Zn19 Zn17 9_555 . 20_565 146.2(14) yes
Zn8 Zn19 Zn17 9_555 . 22_556 123.3(12) yes
Zn8 Zn19 Zn17 9_555 . 23_655 112.3(14) yes
Zn8 Zn19 Zn17 9_555 . 24_565 141.5(12) yes
Zn8 Zn19 Zn18 9_555 . . 135.5(6) yes
Zn8 Zn19 Zn18 9_555 . 2_665 135.5(6) yes
Zn8 Zn19 Zn18 9_555 . 3_566 133.0(6) yes
Zn8 Zn19 Zn18 9_555 . 4_555 96(2) yes
Zn8 Zn19 Zn18 9_555 . 5_656 133.0(6) yes
Zn8 Zn19 Zn18 9_555 . 8_656 96(2) yes
Zn8 Zn19 Zn18 9_555 . 9_555 134.0(17) yes
Zn8 Zn19 Zn18 9_555 . 10_665 123(2) yes
Zn8 Zn19 Zn18 9_555 . 11_566 135.2(15) yes
Zn8 Zn19 Zn18 9_555 . 12_656 146.6(15) yes
Zn8 Zn19 Zn19 9_555 . 2_665 161.1(17) yes
Zn8 Zn19 Zn19 9_555 . 4_555 129.3(18) yes
Zn8 Zn19 Zn19 9_555 . 5_656 109(2) yes
Zn8 Zn19 Zn19 9_555 . 6_665 129.3(18) yes
Zn8 Zn19 Zn19 9_555 . 7_566 140.5(14) yes
Zn8 Zn19 Zn19 9_555 . 8_656 140.5(14) yes
Zn8 Zn19 Zn19 9_555 . 9_555 122.0(13) yes
Zn8 Zn19 Zn19 9_555 . 10_665 147.2(7) yes
Zn8 Zn19 Zn19 9_555 . 11_566 147.2(7) yes
Zn8 Zn19 Zn19 9_555 . 12_656 122.0(13) yes
Zn8 Zn19 Mg8 12_656 . 9_555 66.6(8) yes
Zn8 Zn19 Mg8 12_656 . 12_656 0 yes
Zn8 Zn19 Mg14 12_656 . 9_555 33.5(3) yes
Zn8 Zn19 Zn14 12_656 . 9_555 33.5(3) yes
Zn8 Zn19 Zn12 12_656 . . 104.2(8) yes
Zn8 Zn19 Zn12 12_656 . 15_655 104.2(8) yes
Zn8 Zn19 Mg12 12_656 . . 104.2(8) yes
Zn8 Zn19 Mg12 12_656 . 15_655 104.2(8) yes
Zn8 Zn19 Zn17 12_656 . . 102.9(18) yes
Zn8 Zn19 Zn17 12_656 . 2_665 130.1(11) yes
Zn8 Zn19 Zn17 12_656 . 4_555 129.2(17) yes
Zn8 Zn19 Zn17 12_656 . 5_656 60.6(10) yes
Zn8 Zn19 Zn17 12_656 . 6_665 140.0(12) yes
Zn8 Zn19 Zn17 12_656 . 8_656 57.4(10) yes
Zn8 Zn19 Zn17 12_656 . 9_555 121.0(14) yes
Zn8 Zn19 Zn17 12_656 . 10_665 133.8(11) yes
Zn8 Zn19 Zn17 12_656 . 12_656 68.0(9) yes
Zn8 Zn19 Zn17 12_656 . 14_556 60.6(10) yes
Zn8 Zn19 Zn17 12_656 . 15_655 102.9(18) yes
Zn8 Zn19 Zn17 12_656 . 17_565 130.1(11) yes
Zn8 Zn19 Zn17 12_656 . 18_556 57.4(10) yes
Zn8 Zn19 Zn17 12_656 . 19_655 129.2(17) yes
Zn8 Zn19 Zn17 12_656 . 20_565 140.0(12) yes
Zn8 Zn19 Zn17 12_656 . 22_556 68.0(9) yes
Zn8 Zn19 Zn17 12_656 . 23_655 121.0(14) yes
Zn8 Zn19 Zn17 12_656 . 24_565 133.8(11) yes
Zn8 Zn19 Zn18 12_656 . . 95.5(10) yes
Zn8 Zn19 Zn18 12_656 . 2_665 95.5(10) yes
Zn8 Zn19 Zn18 12_656 . 3_566 108.6(10) yes
Zn8 Zn19 Zn18 12_656 . 4_555 38.1(16) yes
Zn8 Zn19 Zn18 12_656 . 5_656 108.6(10) yes
Zn8 Zn19 Zn18 12_656 . 8_656 38.1(16) yes
Zn8 Zn19 Zn18 12_656 . 9_555 159.4(15) yes
Zn8 Zn19 Zn18 12_656 . 10_665 170.9(19) yes
Zn8 Zn19 Zn18 12_656 . 11_566 68.6(8) yes
Zn8 Zn19 Zn18 12_656 . 12_656 80.0(9) yes
Zn8 Zn19 Zn19 12_656 . 2_665 132.3(13) yes
Zn8 Zn19 Zn19 12_656 . 4_555 149.9(15) yes
Zn8 Zn19 Zn19 12_656 . 5_656 42.3(14) yes
Zn8 Zn19 Zn19 12_656 . 6_665 149.9(15) yes
Zn8 Zn19 Zn19 12_656 . 7_566 76.9(9) yes
Zn8 Zn19 Zn19 12_656 . 8_656 76.9(9) yes
Zn8 Zn19 Zn19 12_656 . 9_555 89.9(13) yes
Zn8 Zn19 Zn19 12_656 . 10_665 110.3(10) yes
Zn8 Zn19 Zn19 12_656 . 11_566 110.3(10) yes
Zn8 Zn19 Zn19 12_656 . 12_656 89.9(13) yes
Mg8 Zn19 Mg8 9_555 . 12_656 66.6(8) yes
Mg8 Zn19 Mg14 9_555 . 9_555 33.1(5) yes
Mg8 Zn19 Zn14 9_555 . 9_555 33.1(5) yes
Mg8 Zn19 Zn12 9_555 . . 67.5(7) yes
Mg8 Zn19 Zn12 9_555 . 15_655 67.5(7) yes
Mg8 Zn19 Mg12 9_555 . . 67.5(7) yes
Mg8 Zn19 Mg12 9_555 . 15_655 67.5(7) yes
Mg8 Zn19 Zn17 9_555 . . 102.8(17) yes
Mg8 Zn19 Zn17 9_555 . 2_665 150.4(11) yes
Mg8 Zn19 Zn17 9_555 . 4_555 103(2) yes
Mg8 Zn19 Zn17 9_555 . 5_656 114.0(14) yes
Mg8 Zn19 Zn17 9_555 . 6_665 146.2(14) yes
Mg8 Zn19 Zn17 9_555 . 8_656 118.7(15) yes
Mg8 Zn19 Zn17 9_555 . 9_555 112.3(14) yes
Mg8 Zn19 Zn17 9_555 . 10_665 141.5(12) yes
Mg8 Zn19 Zn17 9_555 . 12_656 123.3(12) yes
Mg8 Zn19 Zn17 9_555 . 14_556 114.0(14) yes
Mg8 Zn19 Zn17 9_555 . 15_655 102.8(17) yes
Mg8 Zn19 Zn17 9_555 . 17_565 150.4(11) yes
Mg8 Zn19 Zn17 9_555 . 18_556 118.7(15) yes
Mg8 Zn19 Zn17 9_555 . 19_655 103(2) yes
Mg8 Zn19 Zn17 9_555 . 20_565 146.2(14) yes
Mg8 Zn19 Zn17 9_555 . 22_556 123.3(12) yes
Mg8 Zn19 Zn17 9_555 . 23_655 112.3(14) yes
Mg8 Zn19 Zn17 9_555 . 24_565 141.5(12) yes
Mg8 Zn19 Zn18 9_555 . . 135.5(6) yes
Mg8 Zn19 Zn18 9_555 . 2_665 135.5(6) yes
Mg8 Zn19 Zn18 9_555 . 3_566 133.0(6) yes
Mg8 Zn19 Zn18 9_555 . 4_555 96(2) yes
Mg8 Zn19 Zn18 9_555 . 5_656 133.0(6) yes
Mg8 Zn19 Zn18 9_555 . 8_656 96(2) yes
Mg8 Zn19 Zn18 9_555 . 9_555 134.0(17) yes
Mg8 Zn19 Zn18 9_555 . 10_665 123(2) yes
Mg8 Zn19 Zn18 9_555 . 11_566 135.2(15) yes
Mg8 Zn19 Zn18 9_555 . 12_656 146.6(15) yes
Mg8 Zn19 Zn19 9_555 . 2_665 161.1(17) yes
Mg8 Zn19 Zn19 9_555 . 4_555 129.3(18) yes
Mg8 Zn19 Zn19 9_555 . 5_656 109(2) yes
Mg8 Zn19 Zn19 9_555 . 6_665 129.3(18) yes
Mg8 Zn19 Zn19 9_555 . 7_566 140.5(14) yes
Mg8 Zn19 Zn19 9_555 . 8_656 140.5(14) yes
Mg8 Zn19 Zn19 9_555 . 9_555 122.0(13) yes
Mg8 Zn19 Zn19 9_555 . 10_665 147.2(7) yes
Mg8 Zn19 Zn19 9_555 . 11_566 147.2(7) yes
Mg8 Zn19 Zn19 9_555 . 12_656 122.0(13) yes
Mg8 Zn19 Mg14 12_656 . 9_555 33.5(3) yes
Mg8 Zn19 Zn14 12_656 . 9_555 33.5(3) yes
Mg8 Zn19 Zn12 12_656 . . 104.2(8) yes
Mg8 Zn19 Zn12 12_656 . 15_655 104.2(8) yes
Mg8 Zn19 Mg12 12_656 . . 104.2(8) yes
Mg8 Zn19 Mg12 12_656 . 15_655 104.2(8) yes
Mg8 Zn19 Zn17 12_656 . . 102.9(18) yes
Mg8 Zn19 Zn17 12_656 . 2_665 130.1(11) yes
Mg8 Zn19 Zn17 12_656 . 4_555 129.2(17) yes
Mg8 Zn19 Zn17 12_656 . 5_656 60.6(10) yes
Mg8 Zn19 Zn17 12_656 . 6_665 140.0(12) yes
Mg8 Zn19 Zn17 12_656 . 8_656 57.4(10) yes
Mg8 Zn19 Zn17 12_656 . 9_555 121.0(14) yes
Mg8 Zn19 Zn17 12_656 . 10_665 133.8(11) yes
Mg8 Zn19 Zn17 12_656 . 12_656 68.0(9) yes
Mg8 Zn19 Zn17 12_656 . 14_556 60.6(10) yes
Mg8 Zn19 Zn17 12_656 . 15_655 102.9(18) yes
Mg8 Zn19 Zn17 12_656 . 17_565 130.1(11) yes
Mg8 Zn19 Zn17 12_656 . 18_556 57.4(10) yes
Mg8 Zn19 Zn17 12_656 . 19_655 129.2(17) yes
Mg8 Zn19 Zn17 12_656 . 20_565 140.0(12) yes
Mg8 Zn19 Zn17 12_656 . 22_556 68.0(9) yes
Mg8 Zn19 Zn17 12_656 . 23_655 121.0(14) yes
Mg8 Zn19 Zn17 12_656 . 24_565 133.8(11) yes
Mg8 Zn19 Zn18 12_656 . . 95.5(10) yes
Mg8 Zn19 Zn18 12_656 . 2_665 95.5(10) yes
Mg8 Zn19 Zn18 12_656 . 3_566 108.6(10) yes
Mg8 Zn19 Zn18 12_656 . 4_555 38.1(16) yes
Mg8 Zn19 Zn18 12_656 . 5_656 108.6(10) yes
Mg8 Zn19 Zn18 12_656 . 8_656 38.1(16) yes
Mg8 Zn19 Zn18 12_656 . 9_555 159.4(15) yes
Mg8 Zn19 Zn18 12_656 . 10_665 170.9(19) yes
Mg8 Zn19 Zn18 12_656 . 11_566 68.6(8) yes
Mg8 Zn19 Zn18 12_656 . 12_656 80.0(9) yes
Mg8 Zn19 Zn19 12_656 . 2_665 132.3(13) yes
Mg8 Zn19 Zn19 12_656 . 4_555 149.9(15) yes
Mg8 Zn19 Zn19 12_656 . 5_656 42.3(14) yes
Mg8 Zn19 Zn19 12_656 . 6_665 149.9(15) yes
Mg8 Zn19 Zn19 12_656 . 7_566 76.9(9) yes
Mg8 Zn19 Zn19 12_656 . 8_656 76.9(9) yes
Mg8 Zn19 Zn19 12_656 . 9_555 89.9(13) yes
Mg8 Zn19 Zn19 12_656 . 10_665 110.3(10) yes
Mg8 Zn19 Zn19 12_656 . 11_566 110.3(10) yes
Mg8 Zn19 Zn19 12_656 . 12_656 89.9(13) yes
Mg14 Zn19 Zn14 9_555 . 9_555 0 yes
Mg14 Zn19 Zn12 9_555 . . 85.1(7) yes
Mg14 Zn19 Zn12 9_555 . 15_655 85.1(7) yes
Mg14 Zn19 Mg12 9_555 . . 85.1(7) yes
Mg14 Zn19 Mg12 9_555 . 15_655 85.1(7) yes
Mg14 Zn19 Zn17 9_555 . . 105.5(17) yes
Mg14 Zn19 Zn17 9_555 . 2_665 155.0(8) yes
Mg14 Zn19 Zn17 9_555 . 4_555 121.0(19) yes
Mg14 Zn19 Zn17 9_555 . 5_656 87.3(12) yes
Mg14 Zn19 Zn17 9_555 . 6_665 162.9(4) yes
Mg14 Zn19 Zn17 9_555 . 8_656 88.2(12) yes
Mg14 Zn19 Zn17 9_555 . 9_555 122.4(11) yes
Mg14 Zn19 Zn17 9_555 . 10_665 152.0(5) yes
Mg14 Zn19 Zn17 9_555 . 12_656 96.2(11) yes
Mg14 Zn19 Zn17 9_555 . 14_556 87.3(12) yes
Mg14 Zn19 Zn17 9_555 . 15_655 105.5(17) yes
Mg14 Zn19 Zn17 9_555 . 17_565 155.0(8) yes
Mg14 Zn19 Zn17 9_555 . 18_556 88.2(12) yes
Mg14 Zn19 Zn17 9_555 . 19_655 121.0(19) yes
Mg14 Zn19 Zn17 9_555 . 20_565 162.9(4) yes
Mg14 Zn19 Zn17 9_555 . 22_556 96.2(11) yes
Mg14 Zn19 Zn17 9_555 . 23_655 122.4(11) yes
Mg14 Zn19 Zn17 9_555 . 24_565 152.0(5) yes
Mg14 Zn19 Zn18 9_555 . . 119.1(9) yes
Mg14 Zn19 Zn18 9_555 . 2_665 119.1(9) yes
Mg14 Zn19 Zn18 9_555 . 3_566 126.9(8) yes
Mg14 Zn19 Zn18 9_555 . 4_555 66(2) yes
Mg14 Zn19 Zn18 9_555 . 5_656 126.9(8) yes
Mg14 Zn19 Zn18 9_555 . 8_656 66(2) yes
Mg14 Zn19 Zn18 9_555 . 9_555 167.1(16) yes
Mg14 Zn19 Zn18 9_555 . 10_665 155.6(19) yes
Mg14 Zn19 Zn18 9_555 . 11_566 102.2(11) yes
Mg14 Zn19 Zn18 9_555 . 12_656 113.5(11) yes
Mg14 Zn19 Zn19 9_555 . 2_665 165.8(14) yes
Mg14 Zn19 Zn19 9_555 . 4_555 153.6(12) yes
Mg14 Zn19 Zn19 9_555 . 5_656 75.8(17) yes
Mg14 Zn19 Zn19 9_555 . 6_665 153.6(12) yes
Mg14 Zn19 Zn19 9_555 . 7_566 109.2(11) yes
Mg14 Zn19 Zn19 9_555 . 8_656 109.2(11) yes
Mg14 Zn19 Zn19 9_555 . 9_555 108.6(14) yes
Mg14 Zn19 Zn19 9_555 . 10_665 135.4(10) yes
Mg14 Zn19 Zn19 9_555 . 11_566 135.4(10) yes
Mg14 Zn19 Zn19 9_555 . 12_656 108.6(14) yes
Zn14 Zn19 Zn12 9_555 . . 85.1(7) yes
Zn14 Zn19 Zn12 9_555 . 15_655 85.1(7) yes
Zn14 Zn19 Mg12 9_555 . . 85.1(7) yes
Zn14 Zn19 Mg12 9_555 . 15_655 85.1(7) yes
Zn14 Zn19 Zn17 9_555 . . 105.5(17) yes
Zn14 Zn19 Zn17 9_555 . 2_665 155.0(8) yes
Zn14 Zn19 Zn17 9_555 . 4_555 121.0(19) yes
Zn14 Zn19 Zn17 9_555 . 5_656 87.3(12) yes
Zn14 Zn19 Zn17 9_555 . 6_665 162.9(4) yes
Zn14 Zn19 Zn17 9_555 . 8_656 88.2(12) yes
Zn14 Zn19 Zn17 9_555 . 9_555 122.4(11) yes
Zn14 Zn19 Zn17 9_555 . 10_665 152.0(5) yes
Zn14 Zn19 Zn17 9_555 . 12_656 96.2(11) yes
Zn14 Zn19 Zn17 9_555 . 14_556 87.3(12) yes
Zn14 Zn19 Zn17 9_555 . 15_655 105.5(17) yes
Zn14 Zn19 Zn17 9_555 . 17_565 155.0(8) yes
Zn14 Zn19 Zn17 9_555 . 18_556 88.2(12) yes
Zn14 Zn19 Zn17 9_555 . 19_655 121.0(19) yes
Zn14 Zn19 Zn17 9_555 . 20_565 162.9(4) yes
Zn14 Zn19 Zn17 9_555 . 22_556 96.2(11) yes
Zn14 Zn19 Zn17 9_555 . 23_655 122.4(11) yes
Zn14 Zn19 Zn17 9_555 . 24_565 152.0(5) yes
Zn14 Zn19 Zn18 9_555 . . 119.1(9) yes
Zn14 Zn19 Zn18 9_555 . 2_665 119.1(9) yes
Zn14 Zn19 Zn18 9_555 . 3_566 126.9(8) yes
Zn14 Zn19 Zn18 9_555 . 4_555 66(2) yes
Zn14 Zn19 Zn18 9_555 . 5_656 126.9(8) yes
Zn14 Zn19 Zn18 9_555 . 8_656 66(2) yes
Zn14 Zn19 Zn18 9_555 . 9_555 167.1(16) yes
Zn14 Zn19 Zn18 9_555 . 10_665 155.6(19) yes
Zn14 Zn19 Zn18 9_555 . 11_566 102.2(11) yes
Zn14 Zn19 Zn18 9_555 . 12_656 113.5(11) yes
Zn14 Zn19 Zn19 9_555 . 2_665 165.8(14) yes
Zn14 Zn19 Zn19 9_555 . 4_555 153.6(12) yes
Zn14 Zn19 Zn19 9_555 . 5_656 75.8(17) yes
Zn14 Zn19 Zn19 9_555 . 6_665 153.6(12) yes
Zn14 Zn19 Zn19 9_555 . 7_566 109.2(11) yes
Zn14 Zn19 Zn19 9_555 . 8_656 109.2(11) yes
Zn14 Zn19 Zn19 9_555 . 9_555 108.6(14) yes
Zn14 Zn19 Zn19 9_555 . 10_665 135.4(10) yes
Zn14 Zn19 Zn19 9_555 . 11_566 135.4(10) yes
Zn14 Zn19 Zn19 9_555 . 12_656 108.6(14) yes
Zn12 Zn19 Zn12 . . 15_655 109.5(12) yes
Zn12 Zn19 Mg12 . . . 0 yes
Zn12 Zn19 Mg12 . . 15_655 109.5(12) yes
Zn12 Zn19 Zn17 . . . 40.0(13) yes
Zn12 Zn19 Zn17 . . 2_665 119.7(11) yes
Zn12 Zn19 Zn17 . . 4_555 37.0(16) yes
Zn12 Zn19 Zn17 . . 5_656 158.8(14) yes
Zn12 Zn19 Zn17 . . 6_665 110.4(10) yes
Zn12 Zn19 Zn17 . . 8_656 146.2(11) yes
Zn12 Zn19 Zn17 . . 9_555 44.9(9) yes
Zn12 Zn19 Zn17 . . 10_665 119.8(12) yes
Zn12 Zn19 Zn17 . . 12_656 157.3(12) yes
Zn12 Zn19 Zn17 . . 14_556 89.5(6) yes
Zn12 Zn19 Zn17 . . 15_655 144(2) yes
Zn12 Zn19 Zn17 . . 17_565 83.7(7) yes
Zn12 Zn19 Zn17 . . 18_556 102.8(5) yes
Zn12 Zn19 Zn17 . . 19_655 118(2) yes
Zn12 Zn19 Zn17 . . 20_565 82.9(7) yes
Zn12 Zn19 Zn17 . . 22_556 93.2(5) yes
Zn12 Zn19 Zn17 . . 23_655 131(2) yes
Zn12 Zn19 Zn17 . . 24_565 75.1(7) yes
Zn12 Zn19 Zn18 . . . 79.3(3) yes
Zn12 Zn19 Zn18 . . 2_665 155.3(12) yes
Zn12 Zn19 Zn18 . . 3_566 69.1(4) yes
Zn12 Zn19 Zn18 . . 4_555 140(2) yes
Zn12 Zn19 Zn18 . . 5_656 146.5(14) yes
Zn12 Zn19 Zn18 . . 8_656 95.7(10) yes
Zn12 Zn19 Zn18 . . 9_555 87.4(9) yes
Zn12 Zn19 Zn18 . . 10_665 80.9(10) yes
Zn12 Zn19 Zn18 . . 11_566 125.2(6) yes
Zn12 Zn19 Zn18 . . 12_656 123.9(6) yes
Zn12 Zn19 Zn19 . . 2_665 102.8(9) yes
Zn12 Zn19 Zn19 . . 4_555 68.6(10) yes
Zn12 Zn19 Zn19 . . 5_656 122.2(8) yes
Zn12 Zn19 Zn19 . . 6_665 105.8(16) yes
Zn12 Zn19 Zn19 . . 7_566 109.6(8) yes
Zn12 Zn19 Zn19 . . 8_656 139.3(10) yes
Zn12 Zn19 Zn19 . . 9_555 68.6(7) yes
Zn12 Zn19 Zn19 . . 10_665 139.3(12) yes
Zn12 Zn19 Zn19 . . 11_566 82.7(6) yes
Zn12 Zn19 Zn19 . . 12_656 165.7(18) yes
Zn12 Zn19 Mg12 15_655 . . 109.5(12) yes
Zn12 Zn19 Mg12 15_655 . 15_655 0 yes
Zn12 Zn19 Zn17 15_655 . . 144(2) yes
Zn12 Zn19 Zn17 15_655 . 2_665 83.7(7) yes
Zn12 Zn19 Zn17 15_655 . 4_555 118(2) yes
Zn12 Zn19 Zn17 15_655 . 5_656 89.5(6) yes
Zn12 Zn19 Zn17 15_655 . 6_665 82.9(7) yes
Zn12 Zn19 Zn17 15_655 . 8_656 102.8(5) yes
Zn12 Zn19 Zn17 15_655 . 9_555 131(2) yes
Zn12 Zn19 Zn17 15_655 . 10_665 75.1(7) yes
Zn12 Zn19 Zn17 15_655 . 12_656 93.2(5) yes
Zn12 Zn19 Zn17 15_655 . 14_556 158.8(14) yes
Zn12 Zn19 Zn17 15_655 . 15_655 40.0(13) yes
Zn12 Zn19 Zn17 15_655 . 17_565 119.7(11) yes
Zn12 Zn19 Zn17 15_655 . 18_556 146.2(11) yes
Zn12 Zn19 Zn17 15_655 . 19_655 37.0(16) yes
Zn12 Zn19 Zn17 15_655 . 20_565 110.4(10) yes
Zn12 Zn19 Zn17 15_655 . 22_556 157.3(12) yes
Zn12 Zn19 Zn17 15_655 . 23_655 44.9(9) yes
Zn12 Zn19 Zn17 15_655 . 24_565 119.8(12) yes
Zn12 Zn19 Zn18 15_655 . . 155.3(12) yes
Zn12 Zn19 Zn18 15_655 . 2_665 79.3(3) yes
Zn12 Zn19 Zn18 15_655 . 3_566 146.5(14) yes
Zn12 Zn19 Zn18 15_655 . 4_555 95.7(10) yes
Zn12 Zn19 Zn18 15_655 . 5_656 69.1(4) yes
Zn12 Zn19 Zn18 15_655 . 8_656 140(2) yes
Zn12 Zn19 Zn18 15_655 . 9_555 87.4(9) yes
Zn12 Zn19 Zn18 15_655 . 10_665 80.9(10) yes
Zn12 Zn19 Zn18 15_655 . 11_566 125.2(6) yes
Zn12 Zn19 Zn18 15_655 . 12_656 123.9(6) yes
Zn12 Zn19 Zn19 15_655 . 2_665 102.8(9) yes
Zn12 Zn19 Zn19 15_655 . 4_555 105.8(16) yes
Zn12 Zn19 Zn19 15_655 . 5_656 122.2(8) yes
Zn12 Zn19 Zn19 15_655 . 6_665 68.6(10) yes
Zn12 Zn19 Zn19 15_655 . 7_566 139.3(10) yes
Zn12 Zn19 Zn19 15_655 . 8_656 109.6(8) yes
Zn12 Zn19 Zn19 15_655 . 9_555 165.7(18) yes
Zn12 Zn19 Zn19 15_655 . 10_665 82.7(6) yes
Zn12 Zn19 Zn19 15_655 . 11_566 139.3(12) yes
Zn12 Zn19 Zn19 15_655 . 12_656 68.6(7) yes
Mg12 Zn19 Mg12 . . 15_655 109.5(12) yes
Mg12 Zn19 Zn17 . . . 40.0(13) yes
Mg12 Zn19 Zn17 . . 2_665 119.7(11) yes
Mg12 Zn19 Zn17 . . 4_555 37.0(16) yes
Mg12 Zn19 Zn17 . . 5_656 158.8(14) yes
Mg12 Zn19 Zn17 . . 6_665 110.4(10) yes
Mg12 Zn19 Zn17 . . 8_656 146.2(11) yes
Mg12 Zn19 Zn17 . . 9_555 44.9(9) yes
Mg12 Zn19 Zn17 . . 10_665 119.8(12) yes
Mg12 Zn19 Zn17 . . 12_656 157.3(12) yes
Mg12 Zn19 Zn17 . . 14_556 89.5(6) yes
Mg12 Zn19 Zn17 . . 15_655 144(2) yes
Mg12 Zn19 Zn17 . . 17_565 83.7(7) yes
Mg12 Zn19 Zn17 . . 18_556 102.8(5) yes
Mg12 Zn19 Zn17 . . 19_655 118(2) yes
Mg12 Zn19 Zn17 . . 20_565 82.9(7) yes
Mg12 Zn19 Zn17 . . 22_556 93.2(5) yes
Mg12 Zn19 Zn17 . . 23_655 131(2) yes
Mg12 Zn19 Zn17 . . 24_565 75.1(7) yes
Mg12 Zn19 Zn18 . . . 79.3(3) yes
Mg12 Zn19 Zn18 . . 2_665 155.3(12) yes
Mg12 Zn19 Zn18 . . 3_566 69.1(4) yes
Mg12 Zn19 Zn18 . . 4_555 140(2) yes
Mg12 Zn19 Zn18 . . 5_656 146.5(14) yes
Mg12 Zn19 Zn18 . . 8_656 95.7(10) yes
Mg12 Zn19 Zn18 . . 9_555 87.4(9) yes
Mg12 Zn19 Zn18 . . 10_665 80.9(10) yes
Mg12 Zn19 Zn18 . . 11_566 125.2(6) yes
Mg12 Zn19 Zn18 . . 12_656 123.9(6) yes
Mg12 Zn19 Zn19 . . 2_665 102.8(9) yes
Mg12 Zn19 Zn19 . . 4_555 68.6(10) yes
Mg12 Zn19 Zn19 . . 5_656 122.2(8) yes
Mg12 Zn19 Zn19 . . 6_665 105.8(16) yes
Mg12 Zn19 Zn19 . . 7_566 109.6(8) yes
Mg12 Zn19 Zn19 . . 8_656 139.3(10) yes
Mg12 Zn19 Zn19 . . 9_555 68.6(7) yes
Mg12 Zn19 Zn19 . . 10_665 139.3(12) yes
Mg12 Zn19 Zn19 . . 11_566 82.7(6) yes
Mg12 Zn19 Zn19 . . 12_656 165.7(18) yes
Mg12 Zn19 Zn17 15_655 . . 144(2) yes
Mg12 Zn19 Zn17 15_655 . 2_665 83.7(7) yes
Mg12 Zn19 Zn17 15_655 . 4_555 118(2) yes
Mg12 Zn19 Zn17 15_655 . 5_656 89.5(6) yes
Mg12 Zn19 Zn17 15_655 . 6_665 82.9(7) yes
Mg12 Zn19 Zn17 15_655 . 8_656 102.8(5) yes
Mg12 Zn19 Zn17 15_655 . 9_555 131(2) yes
Mg12 Zn19 Zn17 15_655 . 10_665 75.1(7) yes
Mg12 Zn19 Zn17 15_655 . 12_656 93.2(5) yes
Mg12 Zn19 Zn17 15_655 . 14_556 158.8(14) yes
Mg12 Zn19 Zn17 15_655 . 15_655 40.0(13) yes
Mg12 Zn19 Zn17 15_655 . 17_565 119.7(11) yes
Mg12 Zn19 Zn17 15_655 . 18_556 146.2(11) yes
Mg12 Zn19 Zn17 15_655 . 19_655 37.0(16) yes
Mg12 Zn19 Zn17 15_655 . 20_565 110.4(10) yes
Mg12 Zn19 Zn17 15_655 . 22_556 157.3(12) yes
Mg12 Zn19 Zn17 15_655 . 23_655 44.9(9) yes
Mg12 Zn19 Zn17 15_655 . 24_565 119.8(12) yes
Mg12 Zn19 Zn18 15_655 . . 155.3(12) yes
Mg12 Zn19 Zn18 15_655 . 2_665 79.3(3) yes
Mg12 Zn19 Zn18 15_655 . 3_566 146.5(14) yes
Mg12 Zn19 Zn18 15_655 . 4_555 95.7(10) yes
Mg12 Zn19 Zn18 15_655 . 5_656 69.1(4) yes
Mg12 Zn19 Zn18 15_655 . 8_656 140(2) yes
Mg12 Zn19 Zn18 15_655 . 9_555 87.4(9) yes
Mg12 Zn19 Zn18 15_655 . 10_665 80.9(10) yes
Mg12 Zn19 Zn18 15_655 . 11_566 125.2(6) yes
Mg12 Zn19 Zn18 15_655 . 12_656 123.9(6) yes
Mg12 Zn19 Zn19 15_655 . 2_665 102.8(9) yes
Mg12 Zn19 Zn19 15_655 . 4_555 105.8(16) yes
Mg12 Zn19 Zn19 15_655 . 5_656 122.2(8) yes
Mg12 Zn19 Zn19 15_655 . 6_665 68.6(10) yes
Mg12 Zn19 Zn19 15_655 . 7_566 139.3(10) yes
Mg12 Zn19 Zn19 15_655 . 8_656 109.6(8) yes
Mg12 Zn19 Zn19 15_655 . 9_555 165.7(18) yes
Mg12 Zn19 Zn19 15_655 . 10_665 82.7(6) yes
Mg12 Zn19 Zn19 15_655 . 11_566 139.3(12) yes
Mg12 Zn19 Zn19 15_655 . 12_656 68.6(7) yes
Zn17 Zn19 Zn17 . . 2_665 96.6(19) yes
Zn17 Zn19 Zn17 . . 4_555 27.8(12) yes
Zn17 Zn19 Zn17 . . 5_656 125(2) yes
Zn17 Zn19 Zn17 . . 6_665 91.3(19) yes
Zn17 Zn19 Zn17 . . 8_656 112(2) yes
Zn17 Zn19 Zn17 . . 9_555 18.5(12) yes
Zn17 Zn19 Zn17 . . 10_665 102(2) yes
Zn17 Zn19 Zn17 . . 12_656 119(2) yes
Zn17 Zn19 Zn17 . . 14_556 57.3(14) yes
Zn17 Zn19 Zn17 . . 15_655 149(3) yes
Zn17 Zn19 Zn17 . . 17_565 53.2(16) yes
Zn17 Zn19 Zn17 . . 18_556 69.6(16) yes
Zn17 Zn19 Zn17 . . 19_655 127(3) yes
Zn17 Zn19 Zn17 . . 20_565 57.8(16) yes
Zn17 Zn19 Zn17 . . 22_556 57.4(15) yes
Zn17 Zn19 Zn17 . . 23_655 131(3) yes
Zn17 Zn19 Zn17 . . 24_565 47.1(15) yes
Zn17 Zn19 Zn18 . . . 39.3(13) yes
Zn17 Zn19 Zn18 . . 2_665 121(2) yes
Zn17 Zn19 Zn18 . . 3_566 30.5(13) yes
Zn17 Zn19 Zn18 . . 4_555 120(3) yes
Zn17 Zn19 Zn18 . . 5_656 123(2) yes
Zn17 Zn19 Zn18 . . 8_656 73.4(13) yes
Zn17 Zn19 Zn18 . . 9_555 74.9(17) yes
Zn17 Zn19 Zn18 . . 10_665 75.9(17) yes
Zn17 Zn19 Zn18 . . 11_566 86.9(18) yes
Zn17 Zn19 Zn18 . . 12_656 84.0(18) yes
Zn17 Zn19 Zn19 . . 2_665 75.0(17) yes
Zn17 Zn19 Zn19 . . 4_555 52.0(17) yes
Zn17 Zn19 Zn19 . . 5_656 93.9(19) yes
Zn17 Zn19 Zn19 . . 6_665 98(2) yes
Zn17 Zn19 Zn19 . . 7_566 70.5(18) yes
Zn17 Zn19 Zn19 . . 8_656 99(2) yes
Zn17 Zn19 Zn19 . . 9_555 29.5(12) yes
Zn17 Zn19 Zn19 . . 10_665 109(2) yes
Zn17 Zn19 Zn19 . . 11_566 44.7(16) yes
Zn17 Zn19 Zn19 . . 12_656 135(3) yes
Zn17 Zn19 Zn17 2_665 . 4_555 84(2) yes
Zn17 Zn19 Zn17 2_665 . 5_656 70.4(10) yes
Zn17 Zn19 Zn17 2_665 . 6_665 10.0(5) yes
Zn17 Zn19 Zn17 2_665 . 8_656 72.7(10) yes
Zn17 Zn19 Zn17 2_665 . 9_555 81.3(14) yes
Zn17 Zn19 Zn17 2_665 . 10_665 8.9(6) yes
Zn17 Zn19 Zn17 2_665 . 12_656 62.3(8) yes
Zn17 Zn19 Zn17 2_665 . 14_556 95.2(13) yes
Zn17 Zn19 Zn17 2_665 . 15_655 53.2(16) yes
Zn17 Zn19 Zn17 2_665 . 17_565 43.5(7) yes
Zn17 Zn19 Zn17 2_665 . 18_556 88.8(12) yes
Zn17 Zn19 Zn17 2_665 . 19_655 47.2(18) yes
Zn17 Zn19 Zn17 2_665 . 20_565 39.6(7) yes
Zn17 Zn19 Zn17 2_665 . 22_556 85.9(10) yes
Zn17 Zn19 Zn17 2_665 . 23_655 39.7(11) yes
Zn17 Zn19 Zn17 2_665 . 24_565 49.8(8) yes
Zn17 Zn19 Zn18 2_665 . . 72.2(8) yes
Zn17 Zn19 Zn18 2_665 . 2_665 36.6(5) yes
Zn17 Zn19 Zn18 2_665 . 3_566 70.1(9) yes
Zn17 Zn19 Zn18 2_665 . 4_555 93(2) yes
Zn17 Zn19 Zn18 2_665 . 5_656 28.2(6) yes
Zn17 Zn19 Zn18 2_665 . 8_656 110(2) yes
Zn17 Zn19 Zn18 2_665 . 9_555 33.0(5) yes
Zn17 Zn19 Zn18 2_665 . 10_665 42.1(8) yes
Zn17 Zn19 Zn18 2_665 . 11_566 67.1(7) yes
Zn17 Zn19 Zn18 2_665 . 12_656 56.8(6) yes
Zn17 Zn19 Zn19 2_665 . 2_665 21.8(5) yes
Zn17 Zn19 Zn19 2_665 . 4_555 51.3(12) yes
Zn17 Zn19 Zn19 2_665 . 5_656 91.5(17) yes
Zn17 Zn19 Zn19 2_665 . 6_665 24.0(10) yes
Zn17 Zn19 Zn19 2_665 . 7_566 67.3(8) yes
Zn17 Zn19 Zn19 2_665 . 8_656 54.7(7) yes
Zn17 Zn19 Zn19 2_665 . 9_555 85.2(15) yes
Zn17 Zn19 Zn19 2_665 . 10_665 20.5(6) yes
Zn17 Zn19 Zn19 2_665 . 11_566 57.6(9) yes
Zn17 Zn19 Zn19 2_665 . 12_656 46.5(12) yes
Zn17 Zn19 Zn17 4_555 . 5_656 140(3) yes
Zn17 Zn19 Zn17 4_555 . 6_665 76(2) yes
Zn17 Zn19 Zn17 4_555 . 8_656 130(3) yes
Zn17 Zn19 Zn17 4_555 . 9_555 14.5(14) yes
Zn17 Zn19 Zn17 4_555 . 10_665 86(2) yes
Zn17 Zn19 Zn17 4_555 . 12_656 132(3) yes
Zn17 Zn19 Zn17 4_555 . 14_556 83.1(16) yes
Zn17 Zn19 Zn17 4_555 . 15_655 127(3) yes
Zn17 Zn19 Zn17 4_555 . 17_565 47.2(18) yes
Zn17 Zn19 Zn17 4_555 . 18_556 93.9(18) yes
Zn17 Zn19 Zn17 4_555 . 19_655 101(3) yes
Zn17 Zn19 Zn17 4_555 . 20_565 46.0(18) yes
Zn17 Zn19 Zn17 4_555 . 22_556 81.0(17) yes
Zn17 Zn19 Zn17 4_555 . 23_655 109(3) yes
Zn17 Zn19 Zn17 4_555 . 24_565 38.4(18) yes
Zn17 Zn19 Zn18 4_555 . . 55.7(16) yes
Zn17 Zn19 Zn18 4_555 . 2_665 118(2) yes
Zn17 Zn19 Zn18 4_555 . 3_566 41.2(15) yes
Zn17 Zn19 Zn18 4_555 . 4_555 146(3) yes
Zn17 Zn19 Zn18 4_555 . 5_656 112(2) yes
Zn17 Zn19 Zn18 4_555 . 8_656 101.0(15) yes
Zn17 Zn19 Zn18 4_555 . 9_555 54.3(18) yes
Zn17 Zn19 Zn18 4_555 . 10_665 51.6(17) yes
Zn17 Zn19 Zn18 4_555 . 11_566 105(2) yes
Zn17 Zn19 Zn18 4_555 . 12_656 98(2) yes
Zn17 Zn19 Zn19 4_555 . 2_665 65.9(19) yes
Zn17 Zn19 Zn19 4_555 . 4_555 32.7(18) yes
Zn17 Zn19 Zn19 4_555 . 5_656 119(2) yes
Zn17 Zn19 Zn19 4_555 . 6_665 76(2) yes
Zn17 Zn19 Zn19 4_555 . 7_566 88(2) yes
Zn17 Zn19 Zn19 4_555 . 8_656 111(2) yes
Zn17 Zn19 Zn19 4_555 . 9_555 51.8(14) yes
Zn17 Zn19 Zn19 4_555 . 10_665 103(2) yes
Zn17 Zn19 Zn19 4_555 . 11_566 51.6(18) yes
Zn17 Zn19 Zn19 4_555 . 12_656 130(3) yes
Zn17 Zn19 Zn17 5_656 . 6_665 80.4(11) yes
Zn17 Zn19 Zn17 5_656 . 8_656 13.3(8) yes
Zn17 Zn19 Zn17 5_656 . 9_555 127(2) yes
Zn17 Zn19 Zn17 5_656 . 10_665 73.2(10) yes
Zn17 Zn19 Zn17 5_656 . 12_656 9.4(7) yes
Zn17 Zn19 Zn17 5_656 . 14_556 70.3(15) yes
Zn17 Zn19 Zn17 5_656 . 15_655 57.3(14) yes
Zn17 Zn19 Zn17 5_656 . 17_565 95.2(13) yes
Zn17 Zn19 Zn17 5_656 . 18_556 57.1(12) yes
Zn17 Zn19 Zn17 5_656 . 19_655 83.1(16) yes
Zn17 Zn19 Zn17 5_656 . 20_565 99.5(13) yes
Zn17 Zn19 Zn17 5_656 . 22_556 68.0(13) yes
Zn17 Zn19 Zn17 5_656 . 23_655 69.3(13) yes
Zn17 Zn19 Zn17 5_656 . 24_565 104.1(14) yes
Zn17 Zn19 Zn18 5_656 . . 87.2(13) yes
Zn17 Zn19 Zn18 5_656 . 2_665 34.9(7) yes
Zn17 Zn19 Zn18 5_656 . 3_566 100.4(15) yes
Zn17 Zn19 Zn18 5_656 . 4_555 22.5(13) yes
Zn17 Zn19 Zn18 5_656 . 5_656 48.7(8) yes
Zn17 Zn19 Zn18 5_656 . 8_656 63.1(19) yes
Zn17 Zn19 Zn18 5_656 . 9_555 103.2(13) yes
Zn17 Zn19 Zn18 5_656 . 10_665 112.3(15) yes
Zn17 Zn19 Zn18 5_656 . 11_566 38.0(9) yes
Zn17 Zn19 Zn18 5_656 . 12_656 43.1(9) yes
Zn17 Zn19 Zn19 5_656 . 2_665 81.1(12) yes
Zn17 Zn19 Zn19 5_656 . 4_555 116.2(18) yes
Zn17 Zn19 Zn19 5_656 . 5_656 36.6(9) yes
Zn17 Zn19 Zn19 5_656 . 6_665 89.6(14) yes
Zn17 Zn19 Zn19 5_656 . 7_566 54.8(12) yes
Zn17 Zn19 Zn19 5_656 . 8_656 29.0(9) yes
Zn17 Zn19 Zn19 5_656 . 9_555 95.2(17) yes
Zn17 Zn19 Zn19 5_656 . 10_665 50.0(9) yes
Zn17 Zn19 Zn19 5_656 . 11_566 88.9(13) yes
Zn17 Zn19 Zn19 5_656 . 12_656 31.9(8) yes
Zn17 Zn19 Zn17 6_665 . 8_656 82.6(11) yes
Zn17 Zn19 Zn17 6_665 . 9_555 74.7(13) yes
Zn17 Zn19 Zn17 6_665 . 10_665 10.9(5) yes
Zn17 Zn19 Zn17 6_665 . 12_656 72.4(9) yes
Zn17 Zn19 Zn17 6_665 . 14_556 99.5(13) yes
Zn17 Zn19 Zn17 6_665 . 15_655 57.8(16) yes
Zn17 Zn19 Zn17 6_665 . 17_565 39.6(7) yes
Zn17 Zn19 Zn17 6_665 . 18_556 94.9(13) yes
Zn17 Zn19 Zn17 6_665 . 19_655 46.0(18) yes
Zn17 Zn19 Zn17 6_665 . 20_565 33.6(5) yes
Zn17 Zn19 Zn17 6_665 . 22_556 90.2(11) yes
Zn17 Zn19 Zn17 6_665 . 23_655 41.8(10) yes
Zn17 Zn19 Zn17 6_665 . 24_565 44.3(7) yes
Zn17 Zn19 Zn18 6_665 . . 72.4(8) yes
Zn17 Zn19 Zn18 6_665 . 2_665 46.4(6) yes
Zn17 Zn19 Zn18 6_665 . 3_566 67.6(8) yes
Zn17 Zn19 Zn18 6_665 . 4_555 103(2) yes
Zn17 Zn19 Zn18 6_665 . 5_656 36.6(5) yes
Zn17 Zn19 Zn18 6_665 . 8_656 117(3) yes
Zn17 Zn19 Zn18 6_665 . 9_555 23.2(5) yes
Zn17 Zn19 Zn18 6_665 . 10_665 32.1(7) yes
Zn17 Zn19 Zn18 6_665 . 11_566 75.2(9) yes
Zn17 Zn19 Zn18 6_665 . 12_656 64.4(8) yes
Zn17 Zn19 Zn19 6_665 . 2_665 19.9(5) yes
Zn17 Zn19 Zn19 6_665 . 4_555 43.0(11) yes
Zn17 Zn19 Zn19 6_665 . 5_656 100.4(18) yes
Zn17 Zn19 Zn19 6_665 . 6_665 16.9(9) yes
Zn17 Zn19 Zn19 6_665 . 7_566 73.1(9) yes
Zn17 Zn19 Zn19 6_665 . 8_656 63.9(8) yes
Zn17 Zn19 Zn19 6_665 . 9_555 84.5(15) yes
Zn17 Zn19 Zn19 6_665 . 10_665 30.5(6) yes
Zn17 Zn19 Zn19 6_665 . 11_566 56.7(9) yes
Zn17 Zn19 Zn19 6_665 . 12_656 55.5(12) yes
Zn17 Zn19 Zn17 8_656 . 9_555 116.4(19) yes
Zn17 Zn19 Zn17 8_656 . 10_665 77.4(11) yes
Zn17 Zn19 Zn17 8_656 . 12_656 13.1(7) yes
Zn17 Zn19 Zn17 8_656 . 14_556 57.1(12) yes
Zn17 Zn19 Zn17 8_656 . 15_655 69.6(16) yes
Zn17 Zn19 Zn17 8_656 . 17_565 88.8(12) yes
Zn17 Zn19 Zn17 8_656 . 18_556 43.8(8) yes
Zn17 Zn19 Zn17 8_656 . 19_655 93.9(18) yes
Zn17 Zn19 Zn17 8_656 . 20_565 94.9(13) yes
Zn17 Zn19 Zn17 8_656 . 22_556 54.7(10) yes
Zn17 Zn19 Zn17 8_656 . 23_655 79.7(14) yes
Zn17 Zn19 Zn17 8_656 . 24_565 97.3(13) yes
Zn17 Zn19 Zn18 8_656 . . 75.2(11) yes
Zn17 Zn19 Zn18 8_656 . 2_665 41.0(7) yes
Zn17 Zn19 Zn18 8_656 . 3_566 89.2(12) yes
Zn17 Zn19 Zn18 8_656 . 4_555 22.3(16) yes
Zn17 Zn19 Zn18 8_656 . 5_656 56.1(8) yes
Zn17 Zn19 Zn18 8_656 . 8_656 51.7(17) yes
Zn17 Zn19 Zn18 8_656 . 9_555 103.7(14) yes
Zn17 Zn19 Zn18 8_656 . 10_665 114.3(17) yes
Zn17 Zn19 Zn18 8_656 . 11_566 25.8(6) yes
Zn17 Zn19 Zn18 8_656 . 12_656 33.1(7) yes
Zn17 Zn19 Zn19 8_656 . 2_665 78.6(12) yes
Zn17 Zn19 Zn19 8_656 . 4_555 111.8(17) yes
Zn17 Zn19 Zn19 8_656 . 5_656 24.9(8) yes
Zn17 Zn19 Zn19 8_656 . 6_665 94.6(15) yes
Zn17 Zn19 Zn19 8_656 . 7_566 42.6(10) yes
Zn17 Zn19 Zn19 8_656 . 8_656 21.8(8) yes
Zn17 Zn19 Zn19 8_656 . 9_555 82.4(14) yes
Zn17 Zn19 Zn19 8_656 . 10_665 53.6(8) yes
Zn17 Zn19 Zn19 8_656 . 11_566 79.0(11) yes
Zn17 Zn19 Zn19 8_656 . 12_656 42.1(8) yes
Zn17 Zn19 Zn17 9_555 . 10_665 85.6(14) yes
Zn17 Zn19 Zn17 9_555 . 12_656 119.4(19) yes
Zn17 Zn19 Zn17 9_555 . 14_556 69.3(13) yes
Zn17 Zn19 Zn17 9_555 . 15_655 131(3) yes
Zn17 Zn19 Zn17 9_555 . 17_565 39.7(11) yes
Zn17 Zn19 Zn17 9_555 . 18_556 79.7(14) yes
Zn17 Zn19 Zn17 9_555 . 19_655 109(3) yes
Zn17 Zn19 Zn17 9_555 . 20_565 41.8(10) yes
Zn17 Zn19 Zn17 9_555 . 22_556 66.7(13) yes
Zn17 Zn19 Zn17 9_555 . 23_655 113(2) yes
Zn17 Zn19 Zn17 9_555 . 24_565 31.9(10) yes
Zn17 Zn19 Zn18 9_555 . . 41.4(11) yes
Zn17 Zn19 Zn18 9_555 . 2_665 111.7(17) yes
Zn17 Zn19 Zn18 9_555 . 3_566 27.2(10) yes
Zn17 Zn19 Zn18 9_555 . 4_555 131(3) yes
Zn17 Zn19 Zn18 9_555 . 5_656 109.2(16) yes
Zn17 Zn19 Zn18 9_555 . 8_656 88.5(15) yes
Zn17 Zn19 Zn18 9_555 . 9_555 56.7(12) yes
Zn17 Zn19 Zn18 9_555 . 10_665 57.4(12) yes
Zn17 Zn19 Zn18 9_555 . 11_566 90.5(15) yes
Zn17 Zn19 Zn18 9_555 . 12_656 84.3(15) yes
Zn17 Zn19 Zn19 9_555 . 2_665 60.8(12) yes
Zn17 Zn19 Zn19 9_555 . 4_555 33.7(13) yes
Zn17 Zn19 Zn19 9_555 . 5_656 104.6(18) yes
Zn17 Zn19 Zn19 9_555 . 6_665 79.6(18) yes
Zn17 Zn19 Zn19 9_555 . 7_566 73.8(15) yes
Zn17 Zn19 Zn19 9_555 . 8_656 98.8(17) yes
Zn17 Zn19 Zn19 9_555 . 9_555 37.6(11) yes
Zn17 Zn19 Zn19 9_555 . 10_665 97.3(16) yes
Zn17 Zn19 Zn19 9_555 . 11_566 38.9(12) yes
Zn17 Zn19 Zn19 9_555 . 12_656 125(2) yes
Zn17 Zn19 Zn17 10_665 . 12_656 66.0(9) yes
Zn17 Zn19 Zn17 10_665 . 14_556 104.1(14) yes
Zn17 Zn19 Zn17 10_665 . 15_655 47.1(15) yes
Zn17 Zn19 Zn17 10_665 . 17_565 49.8(8) yes
Zn17 Zn19 Zn17 10_665 . 18_556 97.3(13) yes
Zn17 Zn19 Zn17 10_665 . 19_655 38.4(18) yes
Zn17 Zn19 Zn17 10_665 . 20_565 44.3(7) yes
Zn17 Zn19 Zn17 10_665 . 22_556 94.8(12) yes
Zn17 Zn19 Zn17 10_665 . 23_655 31.9(10) yes
Zn17 Zn19 Zn17 10_665 . 24_565 55.1(8) yes
Zn17 Zn19 Zn18 10_665 . . 80.5(9) yes
Zn17 Zn19 Zn18 10_665 . 2_665 38.4(6) yes
Zn17 Zn19 Zn18 10_665 . 3_566 77.3(9) yes
Zn17 Zn19 Zn18 10_665 . 4_555 95.7(19) yes
Zn17 Zn19 Zn18 10_665 . 5_656 26.7(6) yes
Zn17 Zn19 Zn18 10_665 . 8_656 119(3) yes
Zn17 Zn19 Zn18 10_665 . 9_555 32.5(6) yes
Zn17 Zn19 Zn18 10_665 . 10_665 39.5(8) yes
Zn17 Zn19 Zn18 10_665 . 11_566 74.7(9) yes
Zn17 Zn19 Zn18 10_665 . 12_656 64.9(8) yes
Zn17 Zn19 Zn19 10_665 . 2_665 28.9(5) yes
Zn17 Zn19 Zn19 10_665 . 4_555 53.6(12) yes
Zn17 Zn19 Zn19 10_665 . 5_656 98.0(17) yes
Zn17 Zn19 Zn19 10_665 . 6_665 17.4(11) yes
Zn17 Zn19 Zn19 10_665 . 7_566 75.9(10) yes
Zn17 Zn19 Zn19 10_665 . 8_656 61.2(9) yes
Zn17 Zn19 Zn19 10_665 . 9_555 93.3(16) yes
Zn17 Zn19 Zn19 10_665 . 10_665 23.8(6) yes
Zn17 Zn19 Zn19 10_665 . 11_566 65.5(10) yes
Zn17 Zn19 Zn19 10_665 . 12_656 45.9(11) yes
Zn17 Zn19 Zn17 12_656 . 14_556 68.0(13) yes
Zn17 Zn19 Zn17 12_656 . 15_655 57.4(15) yes
Zn17 Zn19 Zn17 12_656 . 17_565 85.9(10) yes
Zn17 Zn19 Zn17 12_656 . 18_556 54.7(10) yes
Zn17 Zn19 Zn17 12_656 . 19_655 81.0(17) yes
Zn17 Zn19 Zn17 12_656 . 20_565 90.2(11) yes
Zn17 Zn19 Zn17 12_656 . 22_556 64.1(11) yes
Zn17 Zn19 Zn17 12_656 . 23_655 66.7(13) yes
Zn17 Zn19 Zn17 12_656 . 24_565 94.8(12) yes
Zn17 Zn19 Zn18 12_656 . . 80.3(11) yes
Zn17 Zn19 Zn18 12_656 . 2_665 28.4(6) yes
Zn17 Zn19 Zn18 12_656 . 3_566 92.7(12) yes
Zn17 Zn19 Zn18 12_656 . 4_555 30.3(15) yes
Zn17 Zn19 Zn18 12_656 . 5_656 43.3(7) yes
Zn17 Zn19 Zn18 12_656 . 8_656 64.6(19) yes
Zn17 Zn19 Zn18 12_656 . 9_555 94.7(11) yes
Zn17 Zn19 Zn18 12_656 . 10_665 104.4(14) yes
Zn17 Zn19 Zn18 12_656 . 11_566 32.4(6) yes
Zn17 Zn19 Zn18 12_656 . 12_656 35.5(6) yes
Zn17 Zn19 Zn19 12_656 . 2_665 71.9(10) yes
Zn17 Zn19 Zn19 12_656 . 4_555 106.9(16) yes
Zn17 Zn19 Zn19 12_656 . 5_656 38.0(10) yes
Zn17 Zn19 Zn19 12_656 . 6_665 82.9(13) yes
Zn17 Zn19 Zn19 12_656 . 7_566 48.6(10) yes
Zn17 Zn19 Zn19 12_656 . 8_656 20.6(8) yes
Zn17 Zn19 Zn19 12_656 . 9_555 89.6(15) yes
Zn17 Zn19 Zn19 12_656 . 10_665 42.3(7) yes
Zn17 Zn19 Zn19 12_656 . 11_566 80.5(11) yes
Zn17 Zn19 Zn19 12_656 . 12_656 29.2(8) yes
Zn17 Zn19 Zn17 14_556 . 15_655 125(2) yes
Zn17 Zn19 Zn17 14_556 . 17_565 70.4(10) yes
Zn17 Zn19 Zn17 14_556 . 18_556 13.3(8) yes
Zn17 Zn19 Zn17 14_556 . 19_655 140(3) yes
Zn17 Zn19 Zn17 14_556 . 20_565 80.4(11) yes
Zn17 Zn19 Zn17 14_556 . 22_556 9.4(7) yes
Zn17 Zn19 Zn17 14_556 . 23_655 127(2) yes
Zn17 Zn19 Zn17 14_556 . 24_565 73.2(10) yes
Zn17 Zn19 Zn18 14_556 . . 34.9(7) yes
Zn17 Zn19 Zn18 14_556 . 2_665 87.2(13) yes
Zn17 Zn19 Zn18 14_556 . 3_566 48.7(8) yes
Zn17 Zn19 Zn18 14_556 . 4_555 63.1(19) yes
Zn17 Zn19 Zn18 14_556 . 5_656 100.4(15) yes
Zn17 Zn19 Zn18 14_556 . 8_656 22.5(13) yes
Zn17 Zn19 Zn18 14_556 . 9_555 103.2(13) yes
Zn17 Zn19 Zn18 14_556 . 10_665 112.3(15) yes
Zn17 Zn19 Zn18 14_556 . 11_566 38.0(9) yes
Zn17 Zn19 Zn18 14_556 . 12_656 43.1(9) yes
Zn17 Zn19 Zn19 14_556 . 2_665 81.1(12) yes
Zn17 Zn19 Zn19 14_556 . 4_555 89.6(14) yes
Zn17 Zn19 Zn19 14_556 . 5_656 36.6(9) yes
Zn17 Zn19 Zn19 14_556 . 6_665 116.2(18) yes
Zn17 Zn19 Zn19 14_556 . 7_566 29.0(9) yes
Zn17 Zn19 Zn19 14_556 . 8_656 54.8(12) yes
Zn17 Zn19 Zn19 14_556 . 9_555 31.9(8) yes
Zn17 Zn19 Zn19 14_556 . 10_665 88.9(13) yes
Zn17 Zn19 Zn19 14_556 . 11_566 50.0(9) yes
Zn17 Zn19 Zn19 14_556 . 12_656 95.2(17) yes
Zn17 Zn19 Zn17 15_655 . 17_565 96.6(19) yes
Zn17 Zn19 Zn17 15_655 . 18_556 112(2) yes
Zn17 Zn19 Zn17 15_655 . 19_655 27.8(12) yes
Zn17 Zn19 Zn17 15_655 . 20_565 91.3(19) yes
Zn17 Zn19 Zn17 15_655 . 22_556 119(2) yes
Zn17 Zn19 Zn17 15_655 . 23_655 18.5(12) yes
Zn17 Zn19 Zn17 15_655 . 24_565 102(2) yes
Zn17 Zn19 Zn18 15_655 . . 121(2) yes
Zn17 Zn19 Zn18 15_655 . 2_665 39.3(13) yes
Zn17 Zn19 Zn18 15_655 . 3_566 123(2) yes
Zn17 Zn19 Zn18 15_655 . 4_555 73.4(13) yes
Zn17 Zn19 Zn18 15_655 . 5_656 30.5(13) yes
Zn17 Zn19 Zn18 15_655 . 8_656 120(3) yes
Zn17 Zn19 Zn18 15_655 . 9_555 74.9(17) yes
Zn17 Zn19 Zn18 15_655 . 10_665 75.9(17) yes
Zn17 Zn19 Zn18 15_655 . 11_566 86.9(18) yes
Zn17 Zn19 Zn18 15_655 . 12_656 84.0(18) yes
Zn17 Zn19 Zn19 15_655 . 2_665 75.0(17) yes
Zn17 Zn19 Zn19 15_655 . 4_555 98(2) yes
Zn17 Zn19 Zn19 15_655 . 5_656 93.9(19) yes
Zn17 Zn19 Zn19 15_655 . 6_665 52.0(17) yes
Zn17 Zn19 Zn19 15_655 . 7_566 99(2) yes
Zn17 Zn19 Zn19 15_655 . 8_656 70.5(18) yes
Zn17 Zn19 Zn19 15_655 . 9_555 135(3) yes
Zn17 Zn19 Zn19 15_655 . 10_665 44.7(16) yes
Zn17 Zn19 Zn19 15_655 . 11_566 109(2) yes
Zn17 Zn19 Zn19 15_655 . 12_656 29.5(12) yes
Zn17 Zn19 Zn17 17_565 . 18_556 72.7(10) yes
Zn17 Zn19 Zn17 17_565 . 19_655 84(2) yes
Zn17 Zn19 Zn17 17_565 . 20_565 10.0(5) yes
Zn17 Zn19 Zn17 17_565 . 22_556 62.3(8) yes
Zn17 Zn19 Zn17 17_565 . 23_655 81.3(14) yes
Zn17 Zn19 Zn17 17_565 . 24_565 8.9(6) yes
Zn17 Zn19 Zn18 17_565 . . 36.6(5) yes
Zn17 Zn19 Zn18 17_565 . 2_665 72.2(8) yes
Zn17 Zn19 Zn18 17_565 . 3_566 28.2(6) yes
Zn17 Zn19 Zn18 17_565 . 4_555 110(2) yes
Zn17 Zn19 Zn18 17_565 . 5_656 70.1(9) yes
Zn17 Zn19 Zn18 17_565 . 8_656 93(2) yes
Zn17 Zn19 Zn18 17_565 . 9_555 33.0(5) yes
Zn17 Zn19 Zn18 17_565 . 10_665 42.1(8) yes
Zn17 Zn19 Zn18 17_565 . 11_566 67.1(7) yes
Zn17 Zn19 Zn18 17_565 . 12_656 56.8(6) yes
Zn17 Zn19 Zn19 17_565 . 2_665 21.8(5) yes
Zn17 Zn19 Zn19 17_565 . 4_555 24.0(10) yes
Zn17 Zn19 Zn19 17_565 . 5_656 91.5(17) yes
Zn17 Zn19 Zn19 17_565 . 6_665 51.3(12) yes
Zn17 Zn19 Zn19 17_565 . 7_566 54.7(7) yes
Zn17 Zn19 Zn19 17_565 . 8_656 67.3(8) yes
Zn17 Zn19 Zn19 17_565 . 9_555 46.5(12) yes
Zn17 Zn19 Zn19 17_565 . 10_665 57.6(9) yes
Zn17 Zn19 Zn19 17_565 . 11_566 20.5(6) yes
Zn17 Zn19 Zn19 17_565 . 12_656 85.2(15) yes
Zn17 Zn19 Zn17 18_556 . 19_655 130(3) yes
Zn17 Zn19 Zn17 18_556 . 20_565 82.6(11) yes
Zn17 Zn19 Zn17 18_556 . 22_556 13.1(7) yes
Zn17 Zn19 Zn17 18_556 . 23_655 116.4(19) yes
Zn17 Zn19 Zn17 18_556 . 24_565 77.4(11) yes
Zn17 Zn19 Zn18 18_556 . . 41.0(7) yes
Zn17 Zn19 Zn18 18_556 . 2_665 75.2(11) yes
Zn17 Zn19 Zn18 18_556 . 3_566 56.1(8) yes
Zn17 Zn19 Zn18 18_556 . 4_555 51.7(17) yes
Zn17 Zn19 Zn18 18_556 . 5_656 89.2(12) yes
Zn17 Zn19 Zn18 18_556 . 8_656 22.3(16) yes
Zn17 Zn19 Zn18 18_556 . 9_555 103.7(14) yes
Zn17 Zn19 Zn18 18_556 . 10_665 114.3(17) yes
Zn17 Zn19 Zn18 18_556 . 11_566 25.8(6) yes
Zn17 Zn19 Zn18 18_556 . 12_656 33.1(7) yes
Zn17 Zn19 Zn19 18_556 . 2_665 78.6(12) yes
Zn17 Zn19 Zn19 18_556 . 4_555 94.6(15) yes
Zn17 Zn19 Zn19 18_556 . 5_656 24.9(8) yes
Zn17 Zn19 Zn19 18_556 . 6_665 111.8(17) yes
Zn17 Zn19 Zn19 18_556 . 7_566 21.8(8) yes
Zn17 Zn19 Zn19 18_556 . 8_656 42.6(10) yes
Zn17 Zn19 Zn19 18_556 . 9_555 42.1(8) yes
Zn17 Zn19 Zn19 18_556 . 10_665 79.0(11) yes
Zn17 Zn19 Zn19 18_556 . 11_566 53.6(8) yes
Zn17 Zn19 Zn19 18_556 . 12_656 82.4(14) yes
Zn17 Zn19 Zn17 19_655 . 20_565 76(2) yes
Zn17 Zn19 Zn17 19_655 . 22_556 132(3) yes
Zn17 Zn19 Zn17 19_655 . 23_655 14.5(14) yes
Zn17 Zn19 Zn17 19_655 . 24_565 86(2) yes
Zn17 Zn19 Zn18 19_655 . . 118(2) yes
Zn17 Zn19 Zn18 19_655 . 2_665 55.7(16) yes
Zn17 Zn19 Zn18 19_655 . 3_566 112(2) yes
Zn17 Zn19 Zn18 19_655 . 4_555 101.0(15) yes
Zn17 Zn19 Zn18 19_655 . 5_656 41.2(15) yes
Zn17 Zn19 Zn18 19_655 . 8_656 146(3) yes
Zn17 Zn19 Zn18 19_655 . 9_555 54.3(18) yes
Zn17 Zn19 Zn18 19_655 . 10_665 51.6(17) yes
Zn17 Zn19 Zn18 19_655 . 11_566 105(2) yes
Zn17 Zn19 Zn18 19_655 . 12_656 98(2) yes
Zn17 Zn19 Zn19 19_655 . 2_665 65.9(19) yes
Zn17 Zn19 Zn19 19_655 . 4_555 76(2) yes
Zn17 Zn19 Zn19 19_655 . 5_656 119(2) yes
Zn17 Zn19 Zn19 19_655 . 6_665 32.7(18) yes
Zn17 Zn19 Zn19 19_655 . 7_566 111(2) yes
Zn17 Zn19 Zn19 19_655 . 8_656 88(2) yes
Zn17 Zn19 Zn19 19_655 . 9_555 130(3) yes
Zn17 Zn19 Zn19 19_655 . 10_665 51.6(18) yes
Zn17 Zn19 Zn19 19_655 . 11_566 103(2) yes
Zn17 Zn19 Zn19 19_655 . 12_656 51.8(14) yes
Zn17 Zn19 Zn17 20_565 . 22_556 72.4(9) yes
Zn17 Zn19 Zn17 20_565 . 23_655 74.7(13) yes
Zn17 Zn19 Zn17 20_565 . 24_565 10.9(5) yes
Zn17 Zn19 Zn18 20_565 . . 46.4(6) yes
Zn17 Zn19 Zn18 20_565 . 2_665 72.4(8) yes
Zn17 Zn19 Zn18 20_565 . 3_566 36.6(5) yes
Zn17 Zn19 Zn18 20_565 . 4_555 117(3) yes
Zn17 Zn19 Zn18 20_565 . 5_656 67.6(8) yes
Zn17 Zn19 Zn18 20_565 . 8_656 103(2) yes
Zn17 Zn19 Zn18 20_565 . 9_555 23.2(5) yes
Zn17 Zn19 Zn18 20_565 . 10_665 32.1(7) yes
Zn17 Zn19 Zn18 20_565 . 11_566 75.2(9) yes
Zn17 Zn19 Zn18 20_565 . 12_656 64.4(8) yes
Zn17 Zn19 Zn19 20_565 . 2_665 19.9(5) yes
Zn17 Zn19 Zn19 20_565 . 4_555 16.9(9) yes
Zn17 Zn19 Zn19 20_565 . 5_656 100.4(18) yes
Zn17 Zn19 Zn19 20_565 . 6_665 43.0(11) yes
Zn17 Zn19 Zn19 20_565 . 7_566 63.9(8) yes
Zn17 Zn19 Zn19 20_565 . 8_656 73.1(9) yes
Zn17 Zn19 Zn19 20_565 . 9_555 55.5(12) yes
Zn17 Zn19 Zn19 20_565 . 10_665 56.7(9) yes
Zn17 Zn19 Zn19 20_565 . 11_566 30.5(6) yes
Zn17 Zn19 Zn19 20_565 . 12_656 84.5(15) yes
Zn17 Zn19 Zn17 22_556 . 23_655 119.4(19) yes
Zn17 Zn19 Zn17 22_556 . 24_565 66.0(9) yes
Zn17 Zn19 Zn18 22_556 . . 28.4(6) yes
Zn17 Zn19 Zn18 22_556 . 2_665 80.3(11) yes
Zn17 Zn19 Zn18 22_556 . 3_566 43.3(7) yes
Zn17 Zn19 Zn18 22_556 . 4_555 64.6(19) yes
Zn17 Zn19 Zn18 22_556 . 5_656 92.7(12) yes
Zn17 Zn19 Zn18 22_556 . 8_656 30.3(15) yes
Zn17 Zn19 Zn18 22_556 . 9_555 94.7(11) yes
Zn17 Zn19 Zn18 22_556 . 10_665 104.4(14) yes
Zn17 Zn19 Zn18 22_556 . 11_566 32.4(6) yes
Zn17 Zn19 Zn18 22_556 . 12_656 35.5(6) yes
Zn17 Zn19 Zn19 22_556 . 2_665 71.9(10) yes
Zn17 Zn19 Zn19 22_556 . 4_555 82.9(13) yes
Zn17 Zn19 Zn19 22_556 . 5_656 38.0(10) yes
Zn17 Zn19 Zn19 22_556 . 6_665 106.9(16) yes
Zn17 Zn19 Zn19 22_556 . 7_566 20.6(8) yes
Zn17 Zn19 Zn19 22_556 . 8_656 48.6(10) yes
Zn17 Zn19 Zn19 22_556 . 9_555 29.2(8) yes
Zn17 Zn19 Zn19 22_556 . 10_665 80.5(11) yes
Zn17 Zn19 Zn19 22_556 . 11_566 42.3(7) yes
Zn17 Zn19 Zn19 22_556 . 12_656 89.6(15) yes
Zn17 Zn19 Zn17 23_655 . 24_565 85.6(14) yes
Zn17 Zn19 Zn18 23_655 . . 111.7(17) yes
Zn17 Zn19 Zn18 23_655 . 2_665 41.4(11) yes
Zn17 Zn19 Zn18 23_655 . 3_566 109.2(16) yes
Zn17 Zn19 Zn18 23_655 . 4_555 88.5(15) yes
Zn17 Zn19 Zn18 23_655 . 5_656 27.2(10) yes
Zn17 Zn19 Zn18 23_655 . 8_656 131(3) yes
Zn17 Zn19 Zn18 23_655 . 9_555 56.7(12) yes
Zn17 Zn19 Zn18 23_655 . 10_665 57.4(12) yes
Zn17 Zn19 Zn18 23_655 . 11_566 90.5(15) yes
Zn17 Zn19 Zn18 23_655 . 12_656 84.3(15) yes
Zn17 Zn19 Zn19 23_655 . 2_665 60.8(12) yes
Zn17 Zn19 Zn19 23_655 . 4_555 79.6(18) yes
Zn17 Zn19 Zn19 23_655 . 5_656 104.6(18) yes
Zn17 Zn19 Zn19 23_655 . 6_665 33.7(13) yes
Zn17 Zn19 Zn19 23_655 . 7_566 98.8(17) yes
Zn17 Zn19 Zn19 23_655 . 8_656 73.8(15) yes
Zn17 Zn19 Zn19 23_655 . 9_555 125(2) yes
Zn17 Zn19 Zn19 23_655 . 10_665 38.9(12) yes
Zn17 Zn19 Zn19 23_655 . 11_566 97.3(16) yes
Zn17 Zn19 Zn19 23_655 . 12_656 37.6(11) yes
Zn17 Zn19 Zn18 24_565 . . 38.4(6) yes
Zn17 Zn19 Zn18 24_565 . 2_665 80.5(9) yes
Zn17 Zn19 Zn18 24_565 . 3_566 26.7(6) yes
Zn17 Zn19 Zn18 24_565 . 4_555 119(3) yes
Zn17 Zn19 Zn18 24_565 . 5_656 77.3(9) yes
Zn17 Zn19 Zn18 24_565 . 8_656 95.7(19) yes
Zn17 Zn19 Zn18 24_565 . 9_555 32.5(6) yes
Zn17 Zn19 Zn18 24_565 . 10_665 39.5(8) yes
Zn17 Zn19 Zn18 24_565 . 11_566 74.7(9) yes
Zn17 Zn19 Zn18 24_565 . 12_656 64.9(8) yes
Zn17 Zn19 Zn19 24_565 . 2_665 28.9(5) yes
Zn17 Zn19 Zn19 24_565 . 4_555 17.4(11) yes
Zn17 Zn19 Zn19 24_565 . 5_656 98.0(17) yes
Zn17 Zn19 Zn19 24_565 . 6_665 53.6(12) yes
Zn17 Zn19 Zn19 24_565 . 7_566 61.2(9) yes
Zn17 Zn19 Zn19 24_565 . 8_656 75.9(10) yes
Zn17 Zn19 Zn19 24_565 . 9_555 45.9(11) yes
Zn17 Zn19 Zn19 24_565 . 10_665 65.5(10) yes
Zn17 Zn19 Zn19 24_565 . 11_566 23.8(6) yes
Zn17 Zn19 Zn19 24_565 . 12_656 93.3(16) yes
Zn18 Zn19 Zn18 . . 2_665 84.2(10) yes
Zn18 Zn19 Zn18 . . 3_566 15.2(4) yes
Zn18 Zn19 Zn18 . . 4_555 91(2) yes
Zn18 Zn19 Zn18 . . 5_656 90.7(10) yes
Zn18 Zn19 Zn18 . . 8_656 57.4(15) yes
Zn18 Zn19 Zn18 . . 9_555 69.5(8) yes
Zn18 Zn19 Zn18 . . 10_665 77.8(10) yes
Zn18 Zn19 Zn18 . . 11_566 49.4(6) yes
Zn18 Zn19 Zn18 . . 12_656 44.9(6) yes
Zn18 Zn19 Zn19 . . 2_665 52.5(6) yes
Zn18 Zn19 Zn19 . . 4_555 54.7(11) yes
Zn18 Zn19 Zn19 . . 5_656 64.9(12) yes
Zn18 Zn19 Zn19 . . 6_665 86.8(13) yes
Zn18 Zn19 Zn19 . . 7_566 32.6(8) yes
Zn18 Zn19 Zn19 . . 8_656 60.3(10) yes
Zn18 Zn19 Zn19 . . 9_555 13.6(10) yes
Zn18 Zn19 Zn19 . . 10_665 76.5(10) yes
Zn18 Zn19 Zn19 . . 11_566 16.3(6) yes
Zn18 Zn19 Zn19 . . 12_656 97.0(15) yes
Zn18 Zn19 Zn18 2_665 . 3_566 90.7(10) yes
Zn18 Zn19 Zn18 2_665 . 4_555 57.4(15) yes
Zn18 Zn19 Zn18 2_665 . 5_656 15.2(4) yes
Zn18 Zn19 Zn18 2_665 . 8_656 91(2) yes
Zn18 Zn19 Zn18 2_665 . 9_555 69.5(8) yes
Zn18 Zn19 Zn18 2_665 . 10_665 77.8(10) yes
Zn18 Zn19 Zn18 2_665 . 11_566 49.4(6) yes
Zn18 Zn19 Zn18 2_665 . 12_656 44.9(6) yes
Zn18 Zn19 Zn19 2_665 . 2_665 52.5(6) yes
Zn18 Zn19 Zn19 2_665 . 4_555 86.8(13) yes
Zn18 Zn19 Zn19 2_665 . 5_656 64.9(12) yes
Zn18 Zn19 Zn19 2_665 . 6_665 54.7(11) yes
Zn18 Zn19 Zn19 2_665 . 7_566 60.3(10) yes
Zn18 Zn19 Zn19 2_665 . 8_656 32.6(8) yes
Zn18 Zn19 Zn19 2_665 . 9_555 97.0(15) yes
Zn18 Zn19 Zn19 2_665 . 10_665 16.3(6) yes
Zn18 Zn19 Zn19 2_665 . 11_566 76.5(10) yes
Zn18 Zn19 Zn19 2_665 . 12_656 13.6(10) yes
Zn18 Zn19 Zn18 3_566 . 4_555 106(2) yes
Zn18 Zn19 Zn18 3_566 . 5_656 93.6(11) yes
Zn18 Zn19 Zn18 3_566 . 8_656 70.9(15) yes
Zn18 Zn19 Zn18 3_566 . 9_555 59.2(7) yes
Zn18 Zn19 Zn18 3_566 . 10_665 65.7(9) yes
Zn18 Zn19 Zn18 3_566 . 11_566 63.4(8) yes
Zn18 Zn19 Zn18 3_566 . 12_656 57.3(7) yes
Zn18 Zn19 Zn19 3_566 . 2_665 48.5(6) yes
Zn18 Zn19 Zn19 3_566 . 4_555 41.2(11) yes
Zn18 Zn19 Zn19 3_566 . 5_656 80.1(14) yes
Zn18 Zn19 Zn19 3_566 . 6_665 79.4(13) yes
Zn18 Zn19 Zn19 3_566 . 7_566 46.8(9) yes
Zn18 Zn19 Zn19 3_566 . 8_656 72.1(10) yes
Zn18 Zn19 Zn19 3_566 . 9_555 19.2(9) yes
Zn18 Zn19 Zn19 3_566 . 10_665 79.7(11) yes
Zn18 Zn19 Zn19 3_566 . 11_566 14.3(6) yes
Zn18 Zn19 Zn19 3_566 . 12_656 104.2(16) yes
Zn18 Zn19 Zn18 4_555 . 5_656 70.9(15) yes
Zn18 Zn19 Zn18 4_555 . 8_656 48(2) yes
Zn18 Zn19 Zn18 4_555 . 9_555 125(3) yes
Zn18 Zn19 Zn18 4_555 . 10_665 135(3) yes
Zn18 Zn19 Zn18 4_555 . 11_566 44.2(18) yes
Zn18 Zn19 Zn18 4_555 . 12_656 53.7(19) yes
Zn18 Zn19 Zn19 4_555 . 2_665 101(2) yes
Zn18 Zn19 Zn19 4_555 . 4_555 134(3) yes
Zn18 Zn19 Zn19 4_555 . 5_656 26.8(14) yes
Zn18 Zn19 Zn19 4_555 . 6_665 112(2) yes
Zn18 Zn19 Zn19 4_555 . 7_566 60(2) yes
Zn18 Zn19 Zn19 4_555 . 8_656 44.1(18) yes
Zn18 Zn19 Zn19 4_555 . 9_555 94(2) yes
Zn18 Zn19 Zn19 4_555 . 10_665 72.4(18) yes
Zn18 Zn19 Zn19 4_555 . 11_566 98(2) yes
Zn18 Zn19 Zn19 4_555 . 12_656 53.0(13) yes
Zn18 Zn19 Zn18 5_656 . 8_656 106(2) yes
Zn18 Zn19 Zn18 5_656 . 9_555 59.2(7) yes
Zn18 Zn19 Zn18 5_656 . 10_665 65.7(9) yes
Zn18 Zn19 Zn18 5_656 . 11_566 63.4(8) yes
Zn18 Zn19 Zn18 5_656 . 12_656 57.3(7) yes
Zn18 Zn19 Zn19 5_656 . 2_665 48.5(6) yes
Zn18 Zn19 Zn19 5_656 . 4_555 79.4(13) yes
Zn18 Zn19 Zn19 5_656 . 5_656 80.1(14) yes
Zn18 Zn19 Zn19 5_656 . 6_665 41.2(11) yes
Zn18 Zn19 Zn19 5_656 . 7_566 72.1(10) yes
Zn18 Zn19 Zn19 5_656 . 8_656 46.8(9) yes
Zn18 Zn19 Zn19 5_656 . 9_555 104.2(16) yes
Zn18 Zn19 Zn19 5_656 . 10_665 14.3(6) yes
Zn18 Zn19 Zn19 5_656 . 11_566 79.7(11) yes
Zn18 Zn19 Zn19 5_656 . 12_656 19.2(9) yes
Zn18 Zn19 Zn18 8_656 . 9_555 125(3) yes
Zn18 Zn19 Zn18 8_656 . 10_665 135(3) yes
Zn18 Zn19 Zn18 8_656 . 11_566 44.2(18) yes
Zn18 Zn19 Zn18 8_656 . 12_656 53.7(19) yes
Zn18 Zn19 Zn19 8_656 . 2_665 101(2) yes
Zn18 Zn19 Zn19 8_656 . 4_555 112(2) yes
Zn18 Zn19 Zn19 8_656 . 5_656 26.8(14) yes
Zn18 Zn19 Zn19 8_656 . 6_665 134(3) yes
Zn18 Zn19 Zn19 8_656 . 7_566 44.1(18) yes
Zn18 Zn19 Zn19 8_656 . 8_656 60(2) yes
Zn18 Zn19 Zn19 8_656 . 9_555 53.0(13) yes
Zn18 Zn19 Zn19 8_656 . 10_665 98(2) yes
Zn18 Zn19 Zn19 8_656 . 11_566 72.4(18) yes
Zn18 Zn19 Zn19 8_656 . 12_656 94(2) yes
Zn18 Zn19 Zn18 9_555 . 10_665 11.5(5) yes
Zn18 Zn19 Zn18 9_555 . 11_566 90.7(11) yes
Zn18 Zn19 Zn18 9_555 . 12_656 79.4(10) yes
Zn18 Zn19 Zn19 9_555 . 2_665 27.1(8) yes
Zn18 Zn19 Zn19 9_555 . 4_555 22.9(10) yes
Zn18 Zn19 Zn19 9_555 . 5_656 117(2) yes
Zn18 Zn19 Zn19 9_555 . 6_665 22.9(10) yes
Zn18 Zn19 Zn19 9_555 . 7_566 83.2(10) yes
Zn18 Zn19 Zn19 9_555 . 8_656 83.2(10) yes
Zn18 Zn19 Zn19 9_555 . 9_555 78.3(13) yes
Zn18 Zn19 Zn19 9_555 . 10_665 53.5(7) yes
Zn18 Zn19 Zn19 9_555 . 11_566 53.5(7) yes
Zn18 Zn19 Zn19 9_555 . 12_656 78.3(13) yes
Zn18 Zn19 Zn18 10_665 . 11_566 102.2(15) yes
Zn18 Zn19 Zn18 10_665 . 12_656 90.9(13) yes
Zn18 Zn19 Zn19 10_665 . 2_665 38.6(11) yes
Zn18 Zn19 Zn19 10_665 . 4_555 25.3(11) yes
Zn18 Zn19 Zn19 10_665 . 5_656 129(2) yes
Zn18 Zn19 Zn19 10_665 . 6_665 25.3(11) yes
Zn18 Zn19 Zn19 10_665 . 7_566 94.3(14) yes
Zn18 Zn19 Zn19 10_665 . 8_656 94.3(14) yes
Zn18 Zn19 Zn19 10_665 . 9_555 84.8(13) yes
Zn18 Zn19 Zn19 10_665 . 10_665 62.3(10) yes
Zn18 Zn19 Zn19 10_665 . 11_566 62.3(10) yes
Zn18 Zn19 Zn19 10_665 . 12_656 84.8(13) yes
Zn18 Zn19 Zn18 11_566 . 12_656 11.4(3) yes
Zn18 Zn19 Zn19 11_566 . 2_665 63.7(9) yes
Zn18 Zn19 Zn19 11_566 . 4_555 91.2(14) yes
Zn18 Zn19 Zn19 11_566 . 5_656 26.3(14) yes
Zn18 Zn19 Zn19 11_566 . 6_665 91.2(14) yes
Zn18 Zn19 Zn19 11_566 . 7_566 16.8(7) yes
Zn18 Zn19 Zn19 11_566 . 8_656 16.8(7) yes
Zn18 Zn19 Zn19 11_566 . 9_555 57.4(10) yes
Zn18 Zn19 Zn19 11_566 . 10_665 54.1(6) yes
Zn18 Zn19 Zn19 11_566 . 11_566 54.1(6) yes
Zn18 Zn19 Zn19 11_566 . 12_656 57.4(10) yes
Zn18 Zn19 Zn19 12_656 . 2_665 52.3(8) yes
Zn18 Zn19 Zn19 12_656 . 4_555 80.7(13) yes
Zn18 Zn19 Zn19 12_656 . 5_656 37.7(14) yes
Zn18 Zn19 Zn19 12_656 . 6_665 80.7(13) yes
Zn18 Zn19 Zn19 12_656 . 7_566 15.4(7) yes
Zn18 Zn19 Zn19 12_656 . 8_656 15.4(7) yes
Zn18 Zn19 Zn19 12_656 . 9_555 55.3(11) yes
Zn18 Zn19 Zn19 12_656 . 10_665 46.1(6) yes
Zn18 Zn19 Zn19 12_656 . 11_566 46.1(6) yes
Zn18 Zn19 Zn19 12_656 . 12_656 55.3(11) yes
Zn19 Zn19 Zn19 2_665 . 4_555 35.3(11) yes
Zn19 Zn19 Zn19 2_665 . 5_656 90 yes
Zn19 Zn19 Zn19 2_665 . 6_665 35.3(11) yes
Zn19 Zn19 Zn19 2_665 . 7_566 57.2(9) yes
Zn19 Zn19 Zn19 2_665 . 8_656 57.2(9) yes
Zn19 Zn19 Zn19 2_665 . 9_555 64.8(13) yes
Zn19 Zn19 Zn19 2_665 . 10_665 36.9(7) yes
Zn19 Zn19 Zn19 2_665 . 11_566 36.9(7) yes
Zn19 Zn19 Zn19 2_665 . 12_656 64.8(13) yes
Zn19 Zn19 Zn19 4_555 . 5_656 115(2) yes
Zn19 Zn19 Zn19 4_555 . 6_665 45.9(16) yes
Zn19 Zn19 Zn19 4_555 . 7_566 78.4(13) yes
Zn19 Zn19 Zn19 4_555 . 8_656 90 yes
Zn19 Zn19 Zn19 4_555 . 9_555 60.0(14) yes
Zn19 Zn19 Zn19 4_555 . 10_665 70.6(13) yes
Zn19 Zn19 Zn19 4_555 . 11_566 41.1(11) yes
Zn19 Zn19 Zn19 4_555 . 12_656 97.8(18) yes
Zn19 Zn19 Zn19 5_656 . 6_665 115(2) yes
Zn19 Zn19 Zn19 5_656 . 7_566 36.9(13) yes
Zn19 Zn19 Zn19 5_656 . 8_656 36.9(13) yes
Zn19 Zn19 Zn19 5_656 . 9_555 67.1(12) yes
Zn19 Zn19 Zn19 5_656 . 10_665 75.0(14) yes
Zn19 Zn19 Zn19 5_656 . 11_566 75.0(14) yes
Zn19 Zn19 Zn19 5_656 . 12_656 67.1(12) yes
Zn19 Zn19 Zn19 6_665 . 7_566 90 yes
Zn19 Zn19 Zn19 6_665 . 8_656 78.4(13) yes
Zn19 Zn19 Zn19 6_665 . 9_555 97.8(18) yes
Zn19 Zn19 Zn19 6_665 . 10_665 41.1(11) yes
Zn19 Zn19 Zn19 6_665 . 11_566 70.6(13) yes
Zn19 Zn19 Zn19 6_665 . 12_656 60.0(14) yes
Zn19 Zn19 Zn19 7_566 . 8_656 30.0(10) yes
Zn19 Zn19 Zn19 7_566 . 9_555 41.1(11) yes
Zn19 Zn19 Zn19 7_566 . 10_665 60.0(9) yes
Zn19 Zn19 Zn19 7_566 . 11_566 38.7(7) yes
Zn19 Zn19 Zn19 7_566 . 12_656 70.6(14) yes
Zn19 Zn19 Zn19 8_656 . 9_555 70.6(14) yes
Zn19 Zn19 Zn19 8_656 . 10_665 38.7(7) yes
Zn19 Zn19 Zn19 8_656 . 11_566 60.0(9) yes
Zn19 Zn19 Zn19 8_656 . 12_656 41.1(11) yes
Zn19 Zn19 Zn19 9_555 . 10_665 90 yes
Zn19 Zn19 Zn19 9_555 . 11_566 27.9(13) yes
Zn19 Zn19 Zn19 9_555 . 12_656 109(2) yes
Zn19 Zn19 Zn19 10_665 . 11_566 65.6(11) yes
Zn19 Zn19 Zn19 10_665 . 12_656 27.9(13) yes
Zn19 Zn19 Zn19 11_566 . 12_656 90 yes

loop_
_geom_bond_atom_site_label_1
_geom_bond_atom_site_label_2
_geom_bond_site_symmetry_1
_geom_bond_site_symmetry_2
_geom_bond_distance
_geom_bond_publ_flag
Ti1 Zn3 . . 2.9405(12) yes
Ti1 Zn3 . 3_565 2.9405(12) yes
Ti1 Zn3 . 14_555 2.9405(12) yes
Ti1 Zn3 . 17_565 2.9405(12) yes
Ti1 Zn5 . . 2.807(2) yes
Ti1 Zn6 . . 2.8964(9) yes
Ti1 Zn6 . 3_565 2.8964(9) yes
Ti1 Zn6 . 14_555 2.8964(9) yes
Ti1 Zn6 . 17_565 2.8964(9) yes
Ti1 Zn8 . . 2.802(3) yes
Ti1 Zn8 . 3_565 2.802(3) yes
Ti1 Mg8 . . 2.802(3) yes
Ti1 Mg8 . 3_565 2.802(3) yes
Ti1 Zn13 . . 2.9387(14) yes
Ti1 Zn13 . 3_565 2.9387(14) yes
Ti1 Mg14 . . 3.059(4) yes
Ti1 Mg14 . 3_565 3.059(4) yes
Ti1 Zn14 . . 3.059(4) yes
Ti1 Zn14 . 3_565 3.059(4) yes
Ti1 Zn15 . . 2.963(2) yes
Ti1 Zn15 . 2_665 2.963(2) yes
Mg2 Mg2 . 3_555 3.194(4) yes
Mg2 Ti4 . . 3.194(2) yes
Mg2 Ti4 . 14_555 3.194(2) yes
Mg2 Mg4 . . 3.194(2) yes
Mg2 Mg4 . 14_555 3.194(2) yes
Mg2 Zn1 . . 2.920(3) yes
Mg2 Zn1 . 9_555 2.937(3) yes
Mg2 Zn1 . 11_555 2.937(3) yes
Mg2 Zn3 . 9_555 2.9818(15) yes
Mg2 Zn3 . 22_555 2.9818(15) yes
Mg2 Zn5 . 9_555 3.295(3) yes
Mg2 Zn5 . 11_555 3.295(3) yes
Mg2 Zn6 . . 3.086(3) yes
Mg2 Zn6 . 14_555 3.086(3) yes
Mg2 Zn10 . 9_555 2.841(3) yes
Mg2 Zn13 . . 3.161(3) yes
Mg2 Zn13 . 9_555 2.9913(17) yes
Mg2 Zn13 . 11_555 2.9913(17) yes
Ti4 Mg4 . . 0 yes
Ti4 Zn1 . . 2.8998(17) yes
Ti4 Zn1 . 4_555 2.8998(17) yes
Ti4 Zn1 . 9_555 2.8998(17) yes
Ti4 Zn3 . . 2.9602(17) yes
Ti4 Zn3 . 4_555 2.9602(17) yes
Ti4 Zn3 . 9_555 2.9602(17) yes
Ti4 Zn6 . . 3.0794(18) yes
Ti4 Zn6 . 4_555 3.0794(18) yes
Ti4 Zn6 . 9_555 3.0794(18) yes
Ti4 Zn13 . . 3.0903(17) yes
Ti4 Zn13 . 4_555 3.0903(17) yes
Ti4 Zn13 . 9_555 3.0903(17) yes
Ti4 Zn12 . . 2.898(2) yes
Ti4 Mg12 . . 2.898(2) yes
Mg4 Zn1 . . 2.8998(17) yes
Mg4 Zn1 . 4_555 2.8998(17) yes
Mg4 Zn1 . 9_555 2.8998(17) yes
Mg4 Zn3 . . 2.9602(17) yes
Mg4 Zn3 . 4_555 2.9602(17) yes
Mg4 Zn3 . 9_555 2.9602(17) yes
Mg4 Zn6 . . 3.0794(18) yes
Mg4 Zn6 . 4_555 3.0794(18) yes
Mg4 Zn6 . 9_555 3.0794(18) yes
Mg4 Zn13 . . 3.0903(17) yes
Mg4 Zn13 . 4_555 3.0903(17) yes
Mg4 Zn13 . 9_555 3.0903(17) yes
Mg4 Zn12 . . 2.898(2) yes
Mg4 Mg12 . . 2.898(2) yes
Zn1 Zn1 . 4_555 2.6134(10) yes
Zn1 Zn1 . 5_555 2.6383(13) yes
Zn1 Zn1 . 8_555 2.6134(10) yes
Zn1 Zn1 . 9_555 2.6134(10) yes
Zn1 Zn1 . 11_555 2.6134(10) yes
Zn1 Zn13 . . 2.4853(13) yes
Zn3 Zn3 . 17_565 2.5333(10) yes
Zn3 Zn5 . . 2.8686(9) yes
Zn3 Zn6 . . 2.6438(10) yes
Zn3 Zn6 . 4_555 2.5586(10) yes
Zn3 Zn7 . . 2.804(3) yes
Zn3 Zn8 . . 2.828(3) yes
Zn3 Mg8 . . 2.828(3) yes
Zn3 Zn10 . . 2.9535(8) yes
Zn3 Zn13 . . 2.5237(8) yes
Zn3 Zn12 . . 2.9093(17) yes
Zn3 Mg12 . . 2.9093(17) yes
Zn5 Zn5 . 2_565 2.5529(19) yes
Zn5 Zn10 . . 3.0583(15) yes
Zn5 Zn10 . 3_565 3.0583(15) yes
Zn5 Zn13 . . 2.7896(11) yes
Zn5 Zn13 . 3_565 2.7896(11) yes
Zn6 Zn6 . 14_555 2.6802(10) yes
Zn6 Zn7 . 9_555 2.713(2) yes
Zn6 Zn8 . . 2.7910(15) yes
Zn6 Mg8 . . 2.7910(15) yes
Zn6 Zn10 . 9_555 2.8393(11) yes
Zn6 Zn13 . . 2.6357(11) yes
Zn6 Mg14 . . 3.1648(8) yes
Zn6 Zn14 . . 3.1648(8) yes
Zn6 Zn15 . . 2.6902(18) yes
Zn6 Zn12 . . 2.9591(17) yes
Zn6 Mg12 . . 2.9591(17) yes
Zn7 Zn8 . . 2.806(4) yes
Zn7 Zn8 . 4_555 2.770(3) yes
Zn7 Zn8 . 7_566 2.770(3) yes
Zn7 Mg8 . . 2.806(4) yes
Zn7 Mg8 . 4_555 2.770(3) yes
Zn7 Mg8 . 7_566 2.770(3) yes
Zn7 Zn10 . . 3.673(3) yes
Zn7 Mg14 . 4_555 2.740(5) yes
Zn7 Zn14 . 4_555 2.740(5) yes
Zn7 Zn15 . 4_555 3.291(3) yes
Zn7 Zn12 . . 2.780(2) yes
Zn7 Zn12 . 17_565 2.780(2) yes
Zn7 Mg12 . . 2.780(2) yes
Zn7 Mg12 . 17_565 2.780(2) yes
Zn7 Zn17 . . 2.96(3) yes
Zn7 Zn17 . 4_555 3.024(19) yes
Zn7 Zn17 . 9_555 2.47(2) yes
Zn7 Zn17 . 17_565 2.96(3) yes
Zn7 Zn17 . 20_565 3.024(19) yes
Zn7 Zn17 . 24_565 2.47(2) yes
Zn7 Zn18 . . 2.993(12) yes
Zn7 Zn18 . 3_566 2.348(11) yes
Zn7 Zn18 . 9_555 3.636(3) yes
Zn7 Zn18 . 10_665 3.636(3) yes
Zn7 Zn19 . 4_555 2.75(4) yes
Zn7 Zn19 . 9_555 2.91(3) yes
Zn7 Zn19 . 11_566 2.91(3) yes
Zn8 Zn8 . 2_665 3.352(4) yes
Zn8 Mg8 . . 0 yes
Zn8 Mg8 . 2_665 3.352(4) yes
Zn8 Mg14 . . 2.039(5) yes
Zn8 Zn14 . . 2.039(5) yes
Zn8 Zn15 . . 3.338(3) yes
Zn8 Zn15 . 2_665 3.338(3) yes
Zn8 Zn12 . . 3.132(2) yes
Zn8 Zn12 . 17_565 3.132(2) yes
Zn8 Mg12 . . 3.132(2) yes
Zn8 Mg12 . 17_565 3.132(2) yes
Zn8 Zn17 . . 3.540(17) yes
Zn8 Zn17 . 4_555 3.07(2) yes
Zn8 Zn17 . 9_555 3.01(3) yes
Zn8 Zn17 . 17_565 3.540(17) yes
Zn8 Zn17 . 20_565 3.07(2) yes
Zn8 Zn17 . 24_565 3.01(3) yes
Zn8 Zn18 . 9_555 2.748(7) yes
Zn8 Zn18 . 10_665 2.748(7) yes
Zn8 Zn19 . 4_555 2.46(4) yes
Zn8 Zn19 . 6_665 3.45(4) yes
Mg8 Mg8 . 2_665 3.352(4) yes
Mg8 Mg14 . . 2.039(5) yes
Mg8 Zn14 . . 2.039(5) yes
Mg8 Zn15 . . 3.338(3) yes
Mg8 Zn15 . 2_665 3.338(3) yes
Mg8 Zn12 . . 3.132(2) yes
Mg8 Zn12 . 17_565 3.132(2) yes
Mg8 Mg12 . . 3.132(2) yes
Mg8 Mg12 . 17_565 3.132(2) yes
Mg8 Zn17 . . 3.540(17) yes
Mg8 Zn17 . 4_555 3.07(2) yes
Mg8 Zn17 . 9_555 3.01(3) yes
Mg8 Zn17 . 17_565 3.540(17) yes
Mg8 Zn17 . 20_565 3.07(2) yes
Mg8 Zn17 . 24_565 3.01(3) yes
Mg8 Zn18 . 9_555 2.748(7) yes
Mg8 Zn18 . 10_665 2.748(7) yes
Mg8 Zn19 . 4_555 2.46(4) yes
Mg8 Zn19 . 6_665 3.45(4) yes
Zn10 Zn15 . 4_555 2.765(4) yes
Mg14 Mg14 . 3_565 2.898(10) yes
Mg14 Zn14 . . 0 yes
Mg14 Zn14 . 3_565 2.898(10) yes
Mg14 Zn15 . . 1.903(6) yes
Mg14 Zn15 . 2_665 1.903(6) yes
Mg14 Zn18 . 9_555 3.326(10) yes
Mg14 Zn18 . 10_665 3.326(10) yes
Mg14 Zn19 . 4_555 3.60(4) yes
Mg14 Zn19 . 6_665 3.60(4) yes
Zn14 Zn14 . 3_565 2.898(10) yes
Zn14 Zn15 . . 1.903(6) yes
Zn14 Zn15 . 2_665 1.903(6) yes
Zn14 Zn18 . 9_555 3.326(10) yes
Zn14 Zn18 . 10_665 3.326(10) yes
Zn14 Zn19 . 4_555 3.60(4) yes
Zn14 Zn19 . 6_665 3.60(4) yes
Zn15 Zn15 . 2_665 2.467(5) yes
Zn12 Mg12 . . 0 yes
Zn12 Zn17 . . 2.23(2) yes
Zn12 Zn17 . 4_555 2.23(2) yes
Zn12 Zn17 . 9_555 2.23(2) yes
Zn12 Zn18 . 3_566 3.343(9) yes
Zn12 Zn18 . 8_656 3.343(9) yes
Zn12 Zn18 . 10_665 3.343(9) yes
Zn12 Zn19 . . 3.10(2) yes
Zn12 Zn19 . 4_555 3.10(2) yes
Zn12 Zn19 . 9_555 3.10(2) yes
Mg12 Zn17 . . 2.23(2) yes
Mg12 Zn17 . 4_555 2.23(2) yes
Mg12 Zn17 . 9_555 2.23(2) yes
Mg12 Zn18 . 3_566 3.343(9) yes
Mg12 Zn18 . 8_656 3.343(9) yes
Mg12 Zn18 . 10_665 3.343(9) yes
Mg12 Zn19 . . 3.10(2) yes
Mg12 Zn19 . 4_555 3.10(2) yes
Mg12 Zn19 . 9_555 3.10(2) yes
Zn17 Zn17 . 3_566 3.55(3) yes
Zn17 Zn17 . 4_555 0.64(3) yes
Zn17 Zn17 . 5_656 3.29(3) yes
Zn17 Zn17 . 6_665 3.67(3) yes
Zn17 Zn17 . 8_656 3.37(3) yes
Zn17 Zn17 . 9_555 0.64(3) yes
Zn17 Zn17 . 11_566 3.37(3) yes
Zn17 Zn17 . 12_656 3.67(3) yes
Zn17 Zn17 . 14_556 1.95(2) yes
Zn17 Zn17 . 15_655 2.66(4) yes
Zn17 Zn17 . 17_565 2.97(3) yes
Zn17 Zn17 . 18_556 2.49(3) yes
Zn17 Zn17 . 19_655 2.36(3) yes
Zn17 Zn17 . 20_565 2.88(4) yes
Zn17 Zn17 . 22_556 2.36(3) yes
Zn17 Zn17 . 23_655 2.88(4) yes
Zn17 Zn17 . 24_565 2.49(3) yes
Zn17 Zn18 . . 2.14(2) yes
Zn17 Zn18 . 3_566 1.74(2) yes
Zn17 Zn18 . 4_555 2.06(3) yes
Zn17 Zn18 . 5_656 3.71(3) yes
Zn17 Zn18 . 8_656 1.45(2) yes
Zn17 Zn18 . 9_555 2.54(3) yes
Zn17 Zn18 . 10_665 2.01(3) yes
Zn17 Zn18 . 11_566 3.45(2) yes
Zn17 Zn19 . . 1.38(3) yes
Zn17 Zn19 . 2_665 3.58(4) yes
Zn17 Zn19 . 4_555 1.78(3) yes
Zn17 Zn19 . 5_656 2.31(4) yes
Zn17 Zn19 . 6_665 2.80(4) yes
Zn17 Zn19 . 7_566 3.21(4) yes
Zn17 Zn19 . 9_555 1.26(3) yes
Zn17 Zn19 . 11_566 2.61(4) yes
Zn17 Zn19 . 12_656 3.37(4) yes
Zn18 Zn18 . 3_566 0.807(19) yes
Zn18 Zn18 . 4_555 3.190(13) yes
Zn18 Zn18 . 6_665 2.627(11) yes
Zn18 Zn18 . 7_566 3.190(13) yes
Zn18 Zn18 . 8_656 2.627(11) yes
Zn18 Zn18 . 9_555 3.190(13) yes
Zn18 Zn18 . 10_665 3.190(13) yes
Zn18 Zn18 . 11_566 2.627(11) yes
Zn18 Zn18 . 12_656 2.627(11) yes
Zn18 Zn19 . . 3.02(3) yes
Zn18 Zn19 . 2_665 3.02(3) yes
Zn18 Zn19 . 3_566 2.78(3) yes
Zn18 Zn19 . 4_555 2.52(4) yes
Zn18 Zn19 . 5_656 2.78(3) yes
Zn18 Zn19 . 6_665 3.67(4) yes
Zn18 Zn19 . 7_566 1.84(4) yes
Zn18 Zn19 . 8_656 3.24(4) yes
Zn18 Zn19 . 9_555 0.98(4) yes
Zn18 Zn19 . 11_566 0.98(4) yes
Zn19 Zn19 . 2_665 3.68(5) yes
Zn19 Zn19 . 4_555 2.26(4) yes
Zn19 Zn19 . 5_656 1.76(6) yes
Zn19 Zn19 . 6_665 2.26(4) yes
Zn19 Zn19 . 7_566 3.40(5) yes
Zn19 Zn19 . 8_656 3.40(5) yes
Zn19 Zn19 . 9_555 2.26(4) yes
Zn19 Zn19 . 10_665 3.40(5) yes
Zn19 Zn19 . 11_566 3.40(5) yes
Zn19 Zn19 . 12_656 2.26(4) yes
